data_1559218
loop_
_publ_author_name
'Mugnaioli, Enrico'
'Bonaccorsi, Elena'
'Lanza, Arianna E.'
'Elkaim, Erik'
'Diez-G\'omez, Virginia'
'Sobrados, Isabel'
'Gemmi, Mauro'
'Gregorkiewitz, Miguel'

_publ_section_title
;
 The structure of kaliophilite KAlSiO~4~, a long-lasting crystallographic
 problem
;
_journal_coeditor_code FC5047SUP1
_journal_issue 6
_journal_name_full IUCrJ
_journal_page_first
;
;
_journal_paper_doi 10.1107/S2052252520012270
_journal_volume 7
_journal_year 2020
_chemical_formula_moiety 'Al27 O108 Si27, 24.668(K), 2.332(Na)'
_chemical_formula_sum 'Al27 K24.67 Na2.33 O108 Si27'
_chemical_formula_weight 4233.03
_chemical_name_common kaliophilite
_space_group_crystal_system trigonal
_space_group_IT_number 143
_space_group_name_Hall 'P 3'
_space_group_name_H-M_alt 'P 3'
_audit_creation_method SHELXL-2018/1
_cell_angle_alpha 90
_cell_angle_beta 90
_cell_angle_gamma 120
_cell_formula_units_Z 2
_cell_length_a 27.0597(16)
_cell_length_b 27.0597(16)
_cell_length_c 8.5587(6)
_cell_measurement_reflns_used 127892
_cell_measurement_temperature 293(2)
_cell_measurement_theta_max 37.623
_cell_measurement_theta_min 0.869
_cell_volume 5427.3(6)
_computing_structure_refinement 'SHELXL-2018/1 (Sheldrick, 2018)'
_diffrn_ambient_temperature 293(2)
_diffrn_measured_fraction_theta_full 0.999
_diffrn_measured_fraction_theta_max 0.995
_diffrn_measurement_device_type 'Bruker Smart Breeze diffractometer equipped with an air-cooled CCD detector'
_diffrn_measurement_method 'profile data from theta/2theta (\q/2\q) scans'
_diffrn_radiation_type MoK\a
_diffrn_radiation_wavelength 0.71073
_diffrn_reflns_av_R_equivalents 0.0613
_diffrn_reflns_av_unetI/netI 0.0646
_diffrn_reflns_Laue_measured_fraction_full 0.999
_diffrn_reflns_Laue_measured_fraction_max 0.995
_diffrn_reflns_limit_h_max 30
_diffrn_reflns_limit_h_min -46
_diffrn_reflns_limit_k_max 46
_diffrn_reflns_limit_k_min -39
_diffrn_reflns_limit_l_max 14
_diffrn_reflns_limit_l_min -14
_diffrn_reflns_number 127892
_diffrn_reflns_point_group_measured_fraction_full 0.999
_diffrn_reflns_point_group_measured_fraction_max 0.992
_diffrn_reflns_theta_full 25.242
_diffrn_reflns_theta_max 37.623
_diffrn_reflns_theta_min 0.869
_diffrn_source 'conventional X-ray tube'
_exptl_absorpt_coefficient_mu 1.630
_exptl_absorpt_correction_T_max 0.7474
_exptl_absorpt_correction_T_min 0.5228
_exptl_absorpt_correction_type multi-scan
_exptl_absorpt_process_details
;
 SADABS 2016/2: Krause, L., Herbst-Irmer, R., Sheldrick G.M. & Stalke D.,
 J. Appl. Cryst. 48 (2015) 3-10
;
_exptl_crystal_colour 'translucent white'
_exptl_crystal_density_diffrn 2.590
_exptl_crystal_density_method none
_exptl_crystal_description prismatic
_exptl_crystal_F_000 4174.7
_exptl_crystal_size_max 0.3
_exptl_crystal_size_mid 0.1
_exptl_crystal_size_min 0.1
_refine_diff_density_max 2.295
_refine_diff_density_min -1.425
_refine_diff_density_rms 0.261
_refine_ls_abs_structure_details
;
 Twinning involves inversion, so Flack parameter cannot be determined
;
_refine_ls_extinction_method none
_refine_ls_goodness_of_fit_ref 1.021
_refine_ls_hydrogen_treatment undef
_refine_ls_matrix_type full
_refine_ls_number_parameters 589
_refine_ls_number_reflns 37707
_refine_ls_number_restraints 1
_refine_ls_restrained_S_all 1.021
_refine_ls_R_factor_all 0.0898
_refine_ls_R_factor_gt 0.0768
_refine_ls_shift/su_max 0.002
_refine_ls_shift/su_mean 0.000
_refine_ls_structure_factor_coef Fsqd
_refine_ls_weighting_details 'w=1/[\s^2^(Fo^2^)+(0.0519P)^2^+59.5879P] where P=(Fo^2^+2Fc^2^)/3'
_refine_ls_weighting_scheme calc
_refine_ls_wR_factor_gt 0.1733
_refine_ls_wR_factor_ref 0.1822
_reflns_Friedel_coverage 0.995
_reflns_Friedel_fraction_full 0.999
_reflns_Friedel_fraction_max 0.989
_reflns_number_gt 33165
_reflns_number_total 37707
_reflns_threshold_expression 'I > 2\s(I)'
_cod_data_source_file fc5047.cif
_cod_data_source_block I
_cod_original_cell_volume 5427.3(7)
_cod_database_code 1559218
_shelx_shelxl_version_number 2018/1
_shelx_space_group_comment
;
The symmetry employed for this shelxl refinement is uniquely defined
by the following loop, which should always be used as a source of
symmetry information in preference to the above space-group names.
They are only intended as comments.
;

loop_
_space_group_symop_operation_xyz
'x, y, z'
'-y, x-y, z'
'-x+y, -x, z'

loop_
_atom_site_label
_atom_site_type_symbol
_atom_site_fract_x
_atom_site_fract_y
_atom_site_fract_z
_atom_site_U_iso_or_equiv
_atom_site_adp_type
_atom_site_occupancy
_atom_site_site_symmetry_order
_atom_site_calc_flag
_atom_site_refinement_flags_posn
_atom_site_refinement_flags_adp
_atom_site_refinement_flags_occupancy
_atom_site_disorder_assembly
_atom_site_disorder_group
Si1 Si 0.09924(11) 0.11138(11) 0.4140(3) 0.0068(4) Uiso 1 1 d . . . . .
Si2 Si 0.55737(10) 0.33319(11) 0.4128(3) 0.0053(4) Uiso 1 1 d . . . . .
Si3 Si 0.33441(12) 0.55747(12) 0.5304(3) 0.0084(4) Uiso 1 1 d . . . . .
Si4 Si 0.22310(11) 0.21035(11) -0.0875(3) 0.0070(4) Uiso 1 1 d . . . . .
Si5 Si 0.34143(10) 0.22784(11) 0.4136(3) 0.0055(4) Uiso 1 1 d . . . . .
Si6 Si 0.44961(11) 0.34350(11) 0.0296(3) 0.0083(4) Uiso 1 1 d . . . . .
Si7 Si 0.43609(11) 0.44768(11) 0.5296(3) 0.0077(4) Uiso 1 1 d . . . . .
Si8 Si 0.31529(11) 0.43286(11) -0.0803(3) 0.0056(4) Uiso 1 1 d . . . . .
Si9 Si 0.21100(12) 0.31301(12) 0.4173(3) 0.0081(4) Uiso 1 1 d . . . . .
Al1 Al 0.09923(11) 0.11153(12) 0.0345(3) 0.0041(4) Uiso 1 1 d . . . . .
Al2 Al 0.55724(11) 0.33339(12) 0.0351(3) 0.0026(4) Uiso 1 1 d . . . . .
Al3 Al 0.33425(13) 0.55732(12) -0.0905(3) 0.0062(4) Uiso 1 1 d . . . . .
Al4 Al 0.22281(11) 0.21004(11) 0.5344(3) 0.0032(4) Uiso 1 1 d . . . . .
Al5 Al 0.34136(11) 0.22777(11) 0.0341(3) 0.0037(4) Uiso 1 1 d . . . . .
Al6 Al 0.44953(12) 0.34359(12) 0.4119(3) 0.0062(4) Uiso 1 1 d . . . . .
Al7 Al 0.43585(12) 0.44762(12) -0.0890(3) 0.0065(4) Uiso 1 1 d . . . . .
Al8 Al 0.31468(11) 0.43245(11) 0.5315(3) 0.0038(4) Uiso 1 1 d . . . . .
Al9 Al 0.21017(12) 0.31216(12) 0.0321(3) 0.0060(4) Uiso 1 1 d . . . . .
Na1 Na 0.000000 0.000000 0.2281(8) 0.0055(10) Uiso 1 3 d S . P . .
K2 K 0.666667 0.333333 0.2233(6) 0.0203(8) Uani 1 3 d S T P . .
K3 K 0.333333 0.666667 0.2204(5) 0.0115(6) Uani 1 3 d S T P . .
K4 K 0.21968(10) 0.12546(10) 0.2240(3) 0.0138(4) Uani 1 1 d . . . . .
K5 K 0.45206(9) 0.19438(11) 0.2227(3) 0.0158(4) Uani 1 1 d . . . . .
K6 K 0.55861(9) 0.45457(8) 0.2217(3) 0.0115(3) Uani 1 1 d . . . . .
K7 K 0.40894(9) 0.52962(11) 0.2223(3) 0.0164(4) Uani 1 1 d . . . . .
K8 K 0.23749(10) 0.44551(12) 0.2241(3) 0.0171(4) Uani 1 1 d . . . . .
K9 K 0.08551(10) 0.21376(10) 0.2244(3) 0.0163(4) Uani 1 1 d . . . . .
K10 K 0.33263(12) 0.34074(11) 0.2222(3) 0.0189(4) Uani 1 1 d . . . . .
K11 K 0.33095(9) 0.32094(9) 0.7230(3) 0.0129(3) Uani 1 1 d . . . . .
O1 O 0.0821(4) 0.1046(4) 0.2256(12) 0.0236(16) Uiso 1 1 d . . . . .
O2 O 0.5691(3) 0.3533(3) 0.2248(7) 0.0063(9) Uiso 1 1 d . . . . .
O3 O 0.3127(4) 0.5490(4) 0.7197(11) 0.0232(17) Uiso 1 1 d . . . . .
O4 O 0.2040(3) 0.2010(3) 0.7251(9) 0.0141(12) Uiso 1 1 d . . . . .
O5 O 0.3264(3) 0.2315(3) 0.2244(9) 0.0128(12) Uiso 1 1 d . . . . .
O6 O 0.4481(3) 0.3312(4) 0.2197(10) 0.0167(13) Uiso 1 1 d . . . . .
O7 O 0.4335(4) 0.4321(4) 0.7200(11) 0.0187(15) Uiso 1 1 d . . . . .
O8 O 0.3121(3) 0.4296(3) 0.7272(9) 0.0141(12) Uiso 1 1 d . . . . .
O9 O 0.2014(4) 0.3044(4) 0.2259(11) 0.0227(16) Uiso 1 1 d . . . . .
O10 O 0.0614(3) 0.1333(3) 0.5126(9) 0.0150(13) Uiso 1 1 d . . . . .
O11 O 0.0864(4) 0.0494(4) 0.4718(11) 0.0188(15) Uiso 1 1 d . . . . .
O12 O 0.3713(3) 0.1878(3) 0.4334(8) 0.0103(11) Uiso 1 1 d . . . . .
O13 O 0.5381(3) 0.2649(3) 0.4238(8) 0.0126(12) Uiso 1 1 d . . . . .
O14 O 0.6179(3) 0.3717(3) 0.5114(8) 0.0105(11) Uiso 1 1 d . . . . .
O15 O 0.4769(3) 0.5177(3) 0.5075(8) 0.0101(11) Uiso 1 1 d . . . . .
O16 O 0.4013(4) 0.6054(4) 0.5118(10) 0.0184(15) Uiso 1 1 d . . . . .
O17 O 0.2945(4) 0.5776(4) 0.4363(11) 0.0221(16) Uiso 1 1 d . . . . .
O18 O 0.1467(4) 0.2871(3) 0.4902(9) 0.0156(13) Uiso 1 1 d . . . . .
O19 O 0.1685(4) 0.1632(4) 0.0206(10) 0.0164(13) Uiso 1 1 d . . . . .
O20 O 0.1667(3) 0.1606(3) 0.4300(9) 0.0127(12) Uiso 1 1 d . . . . .
O21 O 0.5043(3) 0.3418(3) -0.0490(8) 0.0120(12) Uiso 1 1 d . . . . .
O22 O 0.5062(3) 0.3423(3) 0.4943(8) 0.0106(11) Uiso 1 1 d . . . . .
O23 O 0.3224(3) 0.4943(3) -0.0130(8) 0.0083(10) Uiso 1 1 d . . . . .
O24 O 0.3224(3) 0.4961(3) 0.4603(8) 0.0093(11) Uiso 1 1 d . . . . .
O25 O 0.2773(3) 0.1993(3) -0.0668(9) 0.0128(12) Uiso 1 1 d . . . . .
O26 O 0.2801(3) 0.1996(3) 0.5132(8) 0.0090(10) Uiso 1 1 d . . . . .
O27 O 0.3875(3) 0.2968(3) -0.0433(9) 0.0134(12) Uiso 1 1 d . . . . .
O28 O 0.3860(3) 0.2924(3) 0.4856(8) 0.0089(11) Uiso 1 1 d . . . . .
O29 O 0.4629(4) 0.4102(4) 0.0016(10) 0.0168(14) Uiso 1 1 d . . . . .
O30 O 0.4627(3) 0.4126(3) 0.4391(8) 0.0101(11) Uiso 1 1 d . . . . .
O31 O 0.3667(3) 0.4237(3) -0.0173(9) 0.0121(12) Uiso 1 1 d . . . . .
O32 O 0.3711(3) 0.4261(3) 0.4581(7) 0.0064(10) Uiso 1 1 d . . . . .
O33 O 0.2542(3) 0.3841(3) -0.0117(9) 0.0146(13) Uiso 1 1 d . . . . .
O34 O 0.2514(3) 0.3808(3) 0.4549(8) 0.0103(11) Uiso 1 1 d . . . . .
O35 O 0.2444(3) 0.2767(3) -0.0331(9) 0.0146(12) Uiso 1 1 d . . . . .
O36 O 0.2426(3) 0.2795(3) 0.4848(9) 0.0135(12) Uiso 1 1 d . . . . .
Si1B Si -0.01152(11) 0.10786(11) -0.0857(3) 0.0067(4) Uiso 1 1 d . . . . .
Si2B Si 0.55809(10) 0.22535(10) -0.0879(3) 0.0042(4) Uiso 1 1 d . . . . .
Si3B Si 0.22366(12) 0.55569(11) 0.0302(3) 0.0085(4) Uiso 1 1 d . . . . .
Si4B Si 0.23974(11) 0.02848(11) 0.4072(3) 0.0074(4) Uiso 1 1 d . . . . .
Si5B Si 0.35722(10) 0.12668(11) -0.0896(3) 0.0056(4) Uiso 1 1 d . . . . .
Si6B Si 0.45578(12) 0.09779(11) 0.5284(3) 0.0088(4) Uiso 1 1 d . . . . .
Si7B Si 0.02382(11) 0.46115(12) 0.0305(3) 0.0081(4) Uiso 1 1 d . . . . .
Si8B Si 0.11944(10) 0.42847(11) 0.4187(3) 0.0048(4) Uiso 1 1 d . . . . .
Si9B Si 0.09536(11) 0.30442(11) -0.0880(3) 0.0065(4) Uiso 1 1 d . . . . .
Al1B Al -0.01163(12) 0.10806(12) 0.5357(3) 0.0051(4) Uiso 1 1 d . . . . .
Al2B Al 0.55798(11) 0.22541(11) 0.5352(3) 0.0017(4) Uiso 1 1 d . . . . .
Al3B Al 0.22324(13) 0.55574(12) 0.4098(3) 0.0069(4) Uiso 1 1 d . . . . .
Al4B Al 0.23981(11) 0.02875(11) 0.0399(3) 0.0032(4) Uiso 1 1 d . . . . .
Al5B Al 0.35755(11) 0.12733(11) 0.5360(3) 0.0027(4) Uiso 1 1 d . . . . .
Al6B Al 0.45617(12) 0.09777(12) -0.0860(3) 0.0059(4) Uiso 1 1 d . . . . .
Al7B Al 0.02419(12) 0.46190(12) 0.4112(3) 0.0055(4) Uiso 1 1 d . . . . .
Al8B Al 0.11970(11) 0.42840(11) 0.0318(3) 0.0026(4) Uiso 1 1 d . . . . .
Al9B Al 0.09512(11) 0.30395(11) 0.5374(3) 0.0030(4) Uiso 1 1 d . . . . .
K1B K 0.000000 0.000000 0.7245(6) 0.0183(7) Uani 1 3 d S T P . .
K2B K 0.666667 0.333333 0.7230(5) 0.0133(6) Uani 1 3 d S T P . .
K3B K 0.333333 0.666667 0.7171(7) 0.0257(9) Uani 1 3 d S T P . .
K4B K 0.24045(14) 0.11072(14) 0.7240(3) 0.0149(7) Uiso 0.779(12) 1 d . . P . .
Na4B Na 0.2256(10) 0.1214(9) 0.724(3) 0.0149(7) Uiso 0.221(12) 1 d . . P . .
K5B K 0.45375(11) 0.25709(10) 0.7220(3) 0.0181(4) Uani 1 1 d . . . . .
K6B K 0.57413(10) 0.11401(12) 0.7209(3) 0.0189(4) Uani 1 1 d . . . . .
K7B K 0.12052(9) 0.52581(9) 0.7228(3) 0.0134(3) Uani 1 1 d . . . . .
K8B K 0.20798(10) 0.43557(11) 0.7238(3) 0.0169(4) Uani 1 1 d . . . . .
Na9B Na 0.11249(17) 0.20684(18) 0.7256(5) 0.0076(6) Uiso 1 1 d . . . . .
K10B K 0.01084(17) 0.3429(2) 0.7230(4) 0.0359(8) Uani 1 1 d . . . . .
K11B K -0.01517(13) 0.33082(11) 0.2221(4) 0.0240(5) Uani 1 1 d . . . . .
O1B O -0.0218(5) 0.1133(5) 0.7269(13) 0.0287(19) Uiso 1 1 d . . . . .
O2B O 0.5487(3) 0.2360(3) 0.7228(8) 0.0082(10) Uiso 1 1 d . . . . .
O3B O 0.2111(4) 0.5638(4) 0.2201(12) 0.0220(16) Uiso 1 1 d . . . . .
O4B O 0.2626(3) 0.0504(3) 0.2247(8) 0.0096(10) Uiso 1 1 d . . . . .
O5B O 0.3738(3) 0.1468(3) 0.7231(8) 0.0107(11) Uiso 1 1 d . . . . .
O6B O 0.4492(4) 0.0815(4) 0.7160(10) 0.0192(15) Uiso 1 1 d . . . . .
O7B O 0.0387(3) 0.4785(3) 0.2200(9) 0.0136(12) Uiso 1 1 d . . . . .
O8B O 0.1165(3) 0.4164(3) 0.2267(8) 0.0090(10) Uiso 1 1 d . . . . .
O9B O 0.0758(3) 0.2862(3) 0.7271(10) 0.0150(13) Uiso 1 1 d . . . . .
O10B O 0.0581(3) 0.1327(3) -0.0655(8) 0.0112(11) Uiso 1 1 d . . . . .
O11B O 0.0876(3) 0.0456(4) -0.0300(10) 0.0151(12) Uiso 1 1 d . . . . .
O12B O 0.3710(3) 0.1846(3) 0.0123(9) 0.0133(12) Uiso 1 1 d . . . . .
O13B O 0.5384(3) 0.2625(3) 0.0211(8) 0.0099(10) Uiso 1 1 d . . . . .
O14B O 0.6248(3) 0.2455(3) -0.0632(8) 0.0088(10) Uiso 1 1 d . . . . .
O15B O 0.0410(3) 0.5211(4) -0.0626(9) 0.0154(13) Uiso 1 1 d . . . . .
O16B O 0.2047(4) 0.5958(4) -0.0708(10) 0.0173(14) Uiso 1 1 d . . . . .
O17B O 0.2899(3) 0.5769(3) 0.0049(9) 0.0144(13) Uiso 1 1 d . . . . .
O18B O 0.1434(3) 0.2858(3) -0.0437(9) 0.0135(12) Uiso 1 1 d . . . . .
O19B O 0.1815(4) 0.0322(4) 0.4358(10) 0.0195(15) Uiso 1 1 d . . . . .
O20B O 0.1780(4) 0.0314(4) 0.0134(10) 0.0175(14) Uiso 1 1 d . . . . .
O21B O 0.5168(3) 0.1540(3) 0.4854(9) 0.0152(13) Uiso 1 1 d . . . . .
O22B O 0.5197(3) 0.1571(3) -0.0398(9) 0.0136(12) Uiso 1 1 d . . . . .
O23B O 0.1801(3) 0.4861(3) 0.4697(8) 0.0103(11) Uiso 1 1 d . . . . .
O24B O 0.1833(3) 0.4892(3) -0.0233(8) 0.0116(12) Uiso 1 1 d . . . . .
O25B O 0.2890(4) 0.0742(3) 0.5290(10) 0.0167(14) Uiso 1 1 d . . . . .
O26B O 0.2911(4) 0.0762(4) -0.0827(10) 0.0166(13) Uiso 1 1 d . . . . .
O27B O 0.4012(3) 0.1032(3) 0.4623(9) 0.0148(13) Uiso 1 1 d . . . . .
O28B O 0.3988(3) 0.1031(3) -0.0167(9) 0.0140(13) Uiso 1 1 d . . . . .
O29B O 0.4554(3) 0.0459(3) 0.4272(8) 0.0128(12) Uiso 1 1 d . . . . .
O30B O 0.4554(3) 0.0431(3) 0.0159(9) 0.0136(12) Uiso 1 1 d . . . . .
O31B O 0.0655(3) 0.4350(3) 0.4826(9) 0.0132(12) Uiso 1 1 d . . . . .
O32B O 0.0629(3) 0.4349(3) -0.0368(8) 0.0091(11) Uiso 1 1 d . . . . .
O33B O 0.1193(3) 0.3765(3) 0.5168(8) 0.0127(12) Uiso 1 1 d . . . . .
O34B O 0.1193(3) 0.3737(3) -0.0680(7) 0.0068(10) Uiso 1 1 d . . . . .
O35B O 0.0369(4) 0.2644(4) 0.4230(10) 0.0182(14) Uiso 1 1 d . . . . .
O36B O 0.0400(4) 0.2687(4) 0.0220(9) 0.0165(14) Uiso 1 1 d . . . . .

loop_
_atom_site_aniso_label
_atom_site_aniso_U_11
_atom_site_aniso_U_22
_atom_site_aniso_U_33
_atom_site_aniso_U_23
_atom_site_aniso_U_13
_atom_site_aniso_U_12
K2 0.0197(11) 0.0197(11) 0.0214(18) 0.000 0.000 0.0099(6)
K3 0.0075(8) 0.0075(8) 0.0195(15) 0.000 0.000 0.0037(4)
K4 0.0166(9) 0.0114(8) 0.0167(8) -0.0026(7) -0.0001(7) 0.0095(7)
K5 0.0070(7) 0.0229(10) 0.0120(8) 0.0011(7) -0.0001(6) 0.0034(7)
K6 0.0098(7) 0.0065(7) 0.0176(8) -0.0014(6) -0.0001(6) 0.0036(6)
K7 0.0080(8) 0.0182(9) 0.0213(9) -0.0018(8) -0.0005(7) 0.0052(7)
K8 0.0131(8) 0.0279(12) 0.0169(9) -0.0008(8) -0.0007(7) 0.0151(9)
K9 0.0171(9) 0.0129(9) 0.0201(9) -0.0009(7) 0.0001(8) 0.0084(8)
K10 0.0223(11) 0.0205(11) 0.0206(10) -0.0017(9) -0.0033(9) 0.0156(10)
K11 0.0049(7) 0.0085(7) 0.0196(9) 0.0003(7) -0.0014(6) -0.0009(6)
K1B 0.0174(10) 0.0174(10) 0.0199(17) 0.000 0.000 0.0087(5)
K2B 0.0105(8) 0.0105(8) 0.0189(15) 0.000 0.000 0.0052(4)
K3B 0.0191(12) 0.0191(12) 0.039(3) 0.000 0.000 0.0096(6)
K5B 0.0171(10) 0.0125(9) 0.0210(9) -0.0017(8) -0.0006(8) 0.0045(8)
K6B 0.0159(9) 0.0285(12) 0.0143(8) -0.0003(8) 0.0016(7) 0.0126(9)
K7B 0.0103(8) 0.0108(8) 0.0154(8) -0.0015(6) -0.0012(6) 0.0025(6)
K8B 0.0072(8) 0.0207(10) 0.0199(9) -0.0012(8) -0.0001(7) 0.0048(7)
K10B 0.0400(17) 0.064(2) 0.0282(14) -0.0007(15) 0.0004(13) 0.0444(18)
K11B 0.0269(13) 0.0119(9) 0.0286(13) -0.0015(9) 0.0009(10) 0.0062(9)

loop_
_atom_type_symbol
_atom_type_description
_atom_type_scat_dispersion_real
_atom_type_scat_dispersion_imag
_atom_type_scat_source
Si Si 0.0817 0.0704 'International Tables Vol C Tables 4.2.6.8 and 6.1.1.4'
Al Al 0.0645 0.0514 'International Tables Vol C Tables 4.2.6.8 and 6.1.1.4'
O O 0.0106 0.0060 'International Tables Vol C Tables 4.2.6.8 and 6.1.1.4'
K K 0.2009 0.2494 'International Tables Vol C Tables 4.2.6.8 and 6.1.1.4'
Na Na 0.0362 0.0249 'International Tables Vol C Tables 4.2.6.8 and 6.1.1.4'

loop_
_geom_angle_atom_site_label_1
_geom_angle_atom_site_label_2
_geom_angle_atom_site_label_3
_geom_angle
_geom_angle_site_symmetry_1
_geom_angle_site_symmetry_3
_geom_angle_publ_flag
O11 Si1 O20 113.2(4) . . ?
O11 Si1 O10 111.6(4) . . ?
O20 Si1 O10 107.6(4) . . ?
O11 Si1 O1 106.2(5) . . ?
O20 Si1 O1 107.8(4) . . ?
O10 Si1 O1 110.3(5) . . ?
O11 Si1 Na1 62.6(3) . . ?
O20 Si1 Na1 148.7(3) . . ?
O10 Si1 Na1 102.1(3) . . ?
O1 Si1 Na1 51.1(4) . . ?
O11 Si1 K9 160.7(3) . . ?
O20 Si1 K9 84.7(3) . . ?
O10 Si1 K9 67.0(3) . . ?
O1 Si1 K9 59.1(3) . . ?
Na1 Si1 K9 98.33(10) . . ?
O11 Si1 K4 87.7(3) . . ?
O20 Si1 K4 49.6(3) . . ?
O10 Si1 K4 155.9(3) . . ?
O1 Si1 K4 75.8(3) . . ?
Na1 Si1 K4 99.51(10) . . ?
K9 Si1 K4 99.53(9) . . ?
O11 Si1 O11 76.8(4) . 2 ?
O20 Si1 O11 160.4(3) . 2 ?
O10 Si1 O11 52.9(3) . 2 ?
O1 Si1 O11 84.1(4) . 2 ?
Na1 Si1 O11 50.59(16) . 2 ?
K9 Si1 O11 88.49(16) . 2 ?
K4 Si1 O11 150.04(17) . 2 ?
O11 Si1 O4 98.9(4) . . ?
O20 Si1 O4 40.8(3) . . ?
O10 Si1 O4 79.0(3) . . ?
O1 Si1 O4 146.8(4) . . ?
Na1 Si1 O4 160.80(17) . . ?
K9 Si1 O4 99.64(14) . . ?
K4 Si1 O4 84.13(13) . . ?
O11 Si1 O4 123.2(2) 2 . ?
O11 Si1 O19 118.0(4) . . ?
O20 Si1 O19 68.1(3) . . ?
O10 Si1 O19 127.3(3) . . ?
O1 Si1 O19 40.0(4) . . ?
Na1 Si1 O19 86.25(18) . . ?
K9 Si1 O19 60.34(14) . . ?
K4 Si1 O19 43.83(14) . . ?
O11 Si1 O19 123.5(2) 2 . ?
O4 Si1 O19 108.58(19) . . ?
O11 Si1 O19B 43.8(3) . . ?
O20 Si1 O19B 74.1(3) . . ?
O10 Si1 O19B 145.5(3) . . ?
O1 Si1 O19B 101.3(4) . . ?
Na1 Si1 O19B 86.94(15) . . ?
K9 Si1 O19B 145.27(16) . . ?
K4 Si1 O19B 45.87(14) . . ?
O11 Si1 O19B 119.8(2) 2 . ?
O4 Si1 O19B 82.14(18) . . ?
O19 Si1 O19B 86.02(19) . . ?
O11 Si1 K1B 44.0(3) . . ?
O20 Si1 K1B 128.8(3) . . ?
O10 Si1 K1B 67.6(3) . . ?
O1 Si1 K1B 121.9(4) . . ?
Na1 Si1 K1B 71.92(12) . . ?
K9 Si1 K1B 129.99(8) . . ?
K4 Si1 K1B 130.22(8) . . ?
O11 Si1 K1B 46.76(15) 2 . ?
O4 Si1 K1B 91.25(14) . . ?
O19 Si1 K1B 156.53(16) . . ?
O19B Si1 K1B 84.36(14) . . ?
O13 Si2 O14 109.4(4) . . ?
O13 Si2 O22 108.6(4) . . ?
O14 Si2 O22 108.9(4) . . ?
O13 Si2 O2 108.7(4) . . ?
O14 Si2 O2 108.4(4) . . ?
O22 Si2 O2 112.8(3) . . ?
O13 Si2 O6 103.1(3) . . ?
O14 Si2 O6 147.2(3) . . ?
O22 Si2 O6 54.7(3) . . ?
O2 Si2 O6 63.6(3) . . ?
O13 Si2 K2 79.3(3) . . ?
O14 Si2 K2 69.9(3) . . ?
O22 Si2 K2 171.6(3) . . ?
O2 Si2 K2 61.0(2) . . ?
O6 Si2 K2 121.82(18) . . ?
O13 Si2 O21B 159.1(3) . 3_665 ?
O14 Si2 O21B 49.8(3) . 3_665 ?
O22 Si2 O21B 80.5(3) . 3_665 ?
O2 Si2 O21B 83.6(3) . 3_665 ?
O6 Si2 O21B 97.5(2) . 3_665 ?
K2 Si2 O21B 92.92(14) . 3_665 ?
O13 Si2 K5B 66.7(3) . . ?
O14 Si2 K5B 102.9(3) . . ?
O22 Si2 K5B 47.4(3) . . ?
O2 Si2 K5B 147.7(3) . . ?
O6 Si2 K5B 85.75(16) . . ?
K2 Si2 K5B 140.82(10) . . ?
O21B Si2 K5B 111.85(15) 3_665 . ?
O13 Si2 K6 152.4(3) . . ?
O14 Si2 K6 95.7(3) . . ?
O22 Si2 K6 72.0(3) . . ?
O2 Si2 K6 50.5(2) . . ?
O6 Si2 K6 53.68(15) . . ?
K2 Si2 K6 99.78(9) . . ?
O21B Si2 K6 47.76(14) 3_665 . ?
K5B Si2 K6 119.39(8) . . ?
O13 Si2 O2B 44.3(3) . . ?
O14 Si2 O2B 76.9(3) . . ?
O22 Si2 O2B 92.5(3) . . ?
O2 Si2 O2B 149.6(3) . . ?
O6 Si2 O2B 127.18(18) . . ?
K2 Si2 O2B 95.19(13) . . ?
O21B Si2 O2B 118.42(18) 3_665 . ?
K5B Si2 O2B 46.69(11) . . ?
K6 Si2 O2B 159.88(14) . . ?
O13 Si2 K5 41.5(3) . . ?
O14 Si2 K5 149.4(3) . . ?
O22 Si2 K5 93.3(3) . . ?
O2 Si2 K5 80.5(2) . . ?
O6 Si2 K5 63.31(15) . . ?
K2 Si2 K5 91.10(8) . . ?
O21B Si2 K5 159.20(15) 3_665 . ?
K5B Si2 K5 76.46(7) . . ?
K6 Si2 K5 111.44(8) . . ?
O2B Si2 K5 81.46(12) . . ?
O13 Si2 O13B 66.2(3) . . ?
O14 Si2 O13B 127.6(3) . . ?
O22 Si2 O13B 122.2(3) . . ?
O2 Si2 O13B 42.8(2) . . ?
O6 Si2 O13B 70.08(18) . . ?
K2 Si2 O13B 57.92(13) . . ?
O21B Si2 O13B 125.70(18) 3_665 . ?
K5B Si2 O13B 119.18(13) . . ?
K6 Si2 O13B 89.76(12) . . ?
O2B Si2 O13B 109.66(17) . . ?
K5 Si2 O13B 42.73(12) . . ?
O16 Si3 O24 110.5(4) . . ?
O16 Si3 O17 110.0(5) . . ?
O24 Si3 O17 109.1(4) . . ?
O16 Si3 O3 111.9(5) . . ?
O24 Si3 O3 109.4(4) . . ?
O17 Si3 O3 105.7(5) . . ?
O16 Si3 K3B 80.9(3) . . ?
O24 Si3 K3B 167.9(3) . . ?
O17 Si3 K3B 69.3(3) . . ?
O3 Si3 K3B 60.8(4) . . ?
O16 Si3 O8 113.3(4) . . ?
O24 Si3 O8 49.2(3) . . ?
O17 Si3 O8 136.2(4) . . ?
O3 Si3 O8 63.0(4) . . ?
K3B Si3 O8 123.15(18) . . ?
O16 Si3 K7 65.2(3) . . ?
O24 Si3 K7 51.0(3) . . ?
O17 Si3 K7 103.8(3) . . ?
O3 Si3 K7 149.1(4) . . ?
K3B Si3 K7 141.02(11) . . ?
O8 Si3 K7 89.08(14) . . ?
O16 Si3 O23B 158.5(4) . . ?
O24 Si3 O23B 79.5(3) . . ?
O17 Si3 O23B 48.6(4) . . ?
O3 Si3 O23B 80.6(4) . . ?
K3B Si3 O23B 91.28(13) . . ?
O8 Si3 O23B 87.73(17) . . ?
K7 Si3 O23B 113.23(14) . . ?
O16 Si3 O3B 40.8(3) . 2_665 ?
O24 Si3 O3B 96.2(3) . 2_665 ?
O17 Si3 O3B 80.1(4) . 2_665 ?
O3 Si3 O3B 149.5(4) . 2_665 ?
K3B Si3 O3B 95.39(18) . 2_665 ?
O8 Si3 O3B 132.2(2) . 2_665 ?
K7 Si3 O3B 46.28(16) . 2_665 ?
O23B Si3 O3B 121.36(19) . 2_665 ?
O16 Si3 K8B 155.4(3) . . ?
O24 Si3 K8B 68.8(3) . . ?
O17 Si3 K8B 92.6(4) . . ?
O3 Si3 K8B 50.1(3) . . ?
K3B Si3 K8B 99.08(10) . . ?
O8 Si3 K8B 46.37(13) . . ?
K7 Si3 K8B 119.80(9) . . ?
O23B Si3 K8B 45.48(12) . . ?
O3B Si3 K8B 160.39(17) 2_665 . ?
O16 Si3 K7B 42.3(3) . 2_665 ?
O24 Si3 K7B 95.4(3) . 2_665 ?
O17 Si3 K7B 149.7(4) . 2_665 ?
O3 Si3 K7B 81.6(3) . 2_665 ?
K3B Si3 K7B 90.33(9) . 2_665 ?
O8 Si3 K7B 73.60(14) . 2_665 ?
K7 Si3 K7B 77.58(7) . 2_665 ?
O23B Si3 K7B 158.59(14) . 2_665 ?
O3B Si3 K7B 79.70(16) 2_665 2_665 ?
K8B Si3 K7B 113.24(8) . 2_665 ?
O16 Si3 O16B 69.2(3) . 2_666 ?
O24 Si3 O16B 120.6(3) . 2_666 ?
O17 Si3 O16B 127.3(4) . 2_666 ?
O3 Si3 O16B 43.2(4) . 2_666 ?
K3B Si3 O16B 58.34(16) . 2_666 ?
O8 Si3 O16B 75.38(19) . 2_666 ?
K7 Si3 O16B 120.16(15) . 2_666 ?
O23B Si3 O16B 123.13(18) . 2_666 ?
O3B Si3 O16B 109.3(2) 2_665 2_666 ?
K8B Si3 O16B 89.63(15) . 2_666 ?
K7B Si3 O16B 42.59(13) 2_665 2_666 ?
O25 Si4 O35 108.0(4) . . ?
O25 Si4 O4 108.2(4) . 1_554 ?
O35 Si4 O4 110.4(4) . 1_554 ?
O25 Si4 O19 109.2(4) . . ?
O35 Si4 O19 111.7(4) . . ?
O4 Si4 O19 109.2(4) 1_554 . ?
O25 Si4 Na4B 61.3(6) . 1_554 ?
O35 Si4 Na4B 155.3(5) . 1_554 ?
O4 Si4 Na4B 58.5(5) 1_554 1_554 ?
O19 Si4 Na4B 93.0(5) . 1_554 ?
O25 Si4 Na9B 155.5(3) . 1_554 ?
O35 Si4 Na9B 89.3(3) . 1_554 ?
O4 Si4 Na9B 48.0(3) 1_554 1_554 ?
O19 Si4 Na9B 78.9(3) . 1_554 ?
Na4B Si4 Na9B 95.8(5) 1_554 1_554 ?
O25 Si4 K4B 54.0(3) . 1_554 ?
O35 Si4 K4B 152.9(3) . 1_554 ?
O4 Si4 K4B 64.8(3) 1_554 1_554 ?
O19 Si4 K4B 94.4(3) . 1_554 ?
Na4B Si4 K4B 7.4(5) 1_554 1_554 ?
Na9B Si4 K4B 103.20(11) 1_554 1_554 ?
O25 Si4 K11 76.1(3) . 1_554 ?
O35 Si4 K11 59.7(3) . 1_554 ?
O4 Si4 K11 74.7(3) 1_554 1_554 ?
O19 Si4 K11 171.3(3) . 1_554 ?
Na4B Si4 K11 95.7(4) 1_554 1_554 ?
Na9B Si4 K11 99.20(10) 1_554 1_554 ?
K4B Si4 K11 94.29(9) 1_554 1_554 ?
O25 Si4 K4 62.0(3) . . ?
O35 Si4 K4 112.3(3) . . ?
O4 Si4 K4 137.0(3) 1_554 . ?
O19 Si4 K4 49.5(3) . . ?
Na4B Si4 K4 83.3(4) 1_554 . ?
Na9B Si4 K4 128.05(11) 1_554 . ?
K4B Si4 K4 78.90(8) 1_554 . ?
K11 Si4 K4 132.68(10) 1_554 . ?
O25 Si4 O18B 156.7(3) . . ?
O35 Si4 O18B 49.3(3) . . ?
O4 Si4 O18B 87.6(3) 1_554 . ?
O19 Si4 O18B 80.0(3) . . ?
Na4B Si4 O18B 141.1(5) 1_554 . ?
Na9B Si4 O18B 45.35(14) 1_554 . ?
K4B Si4 O18B 148.54(15) 1_554 . ?
K11 Si4 O18B 92.52(14) 1_554 . ?
K4 Si4 O18B 117.43(14) . . ?
O25 Si4 O5 43.7(3) . . ?
O35 Si4 O5 78.6(3) . . ?
O4 Si4 O5 150.7(3) 1_554 . ?
O19 Si4 O5 91.7(3) . . ?
Na4B Si4 O5 101.5(5) 1_554 . ?
Na9B Si4 O5 160.76(16) 1_554 . ?
K4B Si4 O5 94.14(14) 1_554 . ?
K11 Si4 O5 87.60(14) 1_554 . ?
K4 Si4 O5 47.11(13) . . ?
O18B Si4 O5 116.83(18) . . ?
O25 Si4 O26 69.7(3) . 1_554 ?
O35 Si4 O26 113.5(3) . 1_554 ?
O4 Si4 O26 39.9(3) 1_554 1_554 ?
O19 Si4 O26 132.4(3) . 1_554 ?
Na4B Si4 O26 42.9(4) 1_554 1_554 ?
Na9B Si4 O26 87.67(13) 1_554 1_554 ?
K4B Si4 O26 44.58(12) 1_554 1_554 ?
K11 Si4 O26 55.53(12) 1_554 1_554 ?
K4 Si4 O26 120.81(13) . 1_554 ?
O18B Si4 O26 120.49(17) . 1_554 ?
O5 Si4 O26 110.79(17) . 1_554 ?
O12 Si5 O28 108.4(4) . . ?
O12 Si5 O26 110.3(4) . . ?
O28 Si5 O26 108.8(4) . . ?
O12 Si5 O5 110.4(4) . . ?
O28 Si5 O5 111.3(4) . . ?
O26 Si5 O5 107.6(4) . . ?
O12 Si5 O6 95.8(3) . . ?
O28 Si5 O6 55.1(3) . . ?
O26 Si5 O6 153.3(3) . . ?
O5 Si5 O6 66.5(3) . . ?
O12 Si5 K4 96.0(3) . . ?
O28 Si5 K4 155.5(3) . . ?
O26 Si5 K4 62.9(2) . . ?
O5 Si5 K4 55.7(3) . . ?
O6 Si5 K4 121.44(17) . . ?
O12 Si5 K10 150.4(3) . . ?
O28 Si5 K10 66.2(3) . . ?
O26 Si5 K10 98.6(3) . . ?
O5 Si5 K10 52.3(3) . . ?
O6 Si5 K10 56.50(15) . . ?
K4 Si5 K10 91.46(8) . . ?
O12 Si5 O36 158.4(3) . . ?
O28 Si5 O36 79.6(3) . . ?
O26 Si5 O36 48.5(3) . . ?
O5 Si5 O36 83.9(3) . . ?
O6 Si5 O36 105.0(2) . . ?
K4 Si5 O36 78.36(14) . . ?
K10 Si5 O36 51.13(14) . . ?
O12 Si5 K11 126.3(3) . . ?
O28 Si5 K11 45.2(2) . . ?
O26 Si5 K11 63.7(2) . . ?
O5 Si5 K11 122.5(3) . . ?
O6 Si5 K11 96.52(16) . . ?
K4 Si5 K11 120.31(8) . . ?
K10 Si5 K11 72.00(7) . . ?
O36 Si5 K11 46.23(13) . . ?
O12 Si5 O25B 44.9(3) . . ?
O28 Si5 O25B 137.0(3) . . ?
O26 Si5 O25B 67.9(3) . . ?
O5 Si5 O25B 110.2(3) . . ?
O6 Si5 O25B 138.7(2) . . ?
K4 Si5 O25B 63.95(14) . . ?
K10 Si5 O25B 155.14(15) . . ?
O36 Si5 O25B 115.73(19) . . ?
K11 Si5 O25B 116.02(14) . . ?
O12 Si5 K5B 57.5(3) . . ?
O28 Si5 K5B 56.0(2) . . ?
O26 Si5 K5B 104.4(3) . . ?
O5 Si5 K5B 147.9(3) . . ?
O6 Si5 K5B 84.44(16) . . ?
K4 Si5 K5B 146.41(9) . . ?
K10 Si5 K5B 121.89(9) . . ?
O36 Si5 K5B 117.98(14) . . ?
K11 Si5 K5B 72.04(7) . . ?
O25B Si5 K5B 82.49(14) . . ?
O12 Si5 O5B 39.0(3) . . ?
O28 Si5 O5B 95.4(3) . . ?
O26 Si5 O5B 81.0(3) . . ?
O5 Si5 O5B 146.5(3) . . ?
O6 Si5 O5B 118.92(19) . . ?
K4 Si5 O5B 105.38(13) . . ?
K10 Si5 O5B 160.48(14) . . ?
O36 Si5 O5B 122.00(17) . . ?
K11 Si5 O5B 90.69(12) . . ?
O25B Si5 O5B 41.86(17) . . ?
K5B Si5 O5B 41.11(11) . . ?
O27 Si6 O21 114.3(4) . . ?
O27 Si6 O6 107.8(4) . . ?
O21 Si6 O6 109.2(4) . . ?
O27 Si6 O29 111.2(4) . . ?
O21 Si6 O29 105.1(4) . . ?
O6 Si6 O29 109.1(4) . . ?
O27 Si6 K6 165.2(3) . . ?
O21 Si6 K6 80.1(3) . . ?
O6 Si6 K6 68.1(3) . . ?
O29 Si6 K6 59.5(3) . . ?
O27 Si6 O2 141.8(3) . . ?
O21 Si6 O2 52.7(3) . . ?
O6 Si6 O2 58.7(3) . . ?
O29 Si6 O2 107.0(3) . . ?
K6 Si6 O2 49.28(11) . . ?
O27 Si6 K6B 108.7(3) . 3_664 ?
O21 Si6 K6B 50.5(3) . 3_664 ?
O6 Si6 K6B 143.3(3) . 3_664 ?
O29 Si6 K6B 60.3(3) . 3_664 ?
K6 Si6 K6B 77.49(8) . 3_664 ?
O2 Si6 K6B 89.33(13) . 3_664 ?
O27 Si6 K10 66.4(3) . . ?
O21 Si6 K10 175.6(3) . . ?
O6 Si6 K10 66.8(3) . . ?
O29 Si6 K10 78.2(3) . . ?
K6 Si6 K10 99.49(9) . . ?
O2 Si6 K10 123.87(13) . . ?
K6B Si6 K10 133.74(10) 3_664 . ?
O27 Si6 K5B 64.5(3) . 1_554 ?
O21 Si6 K5B 49.9(3) . 1_554 ?
O6 Si6 K5B 126.9(3) . 1_554 ?
O29 Si6 K5B 122.9(3) . 1_554 ?
K6 Si6 K5B 129.77(10) . 1_554 ?
O2 Si6 K5B 94.08(13) . 1_554 ?
K6B Si6 K5B 67.81(7) 3_664 1_554 ?
K10 Si6 K5B 130.75(10) . 1_554 ?
O27 Si6 O5 50.7(3) . . ?
O21 Si6 O5 129.2(3) . . ?
O6 Si6 O5 57.1(3) . . ?
O29 Si6 O5 125.7(3) . . ?
K6 Si6 O5 123.27(15) . . ?
O2 Si6 O5 105.77(17) . . ?
K6B Si6 O5 159.13(15) 3_664 . ?
K10 Si6 O5 47.51(13) . . ?
K5B Si6 O5 96.28(14) 1_554 . ?
O27 Si6 O12B 47.3(3) . . ?
O21 Si6 O12B 87.4(3) . . ?
O6 Si6 O12B 82.2(3) . . ?
O29 Si6 O12B 158.5(3) . . ?
K6 Si6 O12B 141.37(15) . . ?
O2 Si6 O12B 94.51(17) . . ?
K6B Si6 O12B 120.95(14) 3_664 . ?
K10 Si6 O12B 90.32(14) . . ?
K5B Si6 O12B 53.14(13) 1_554 . ?
O5 Si6 O12B 45.02(17) . . ?
O27 Si6 O7 79.7(3) . 1_554 ?
O21 Si6 O7 97.0(3) . 1_554 ?
O6 Si6 O7 145.6(3) . 1_554 ?
O29 Si6 O7 40.4(3) . 1_554 ?
K6 Si6 O7 95.94(16) . 1_554 ?
O2 Si6 O7 133.05(18) . 1_554 ?
K6B Si6 O7 48.01(15) 3_664 1_554 ?
K10 Si6 O7 87.38(15) . 1_554 ?
K5B Si6 O7 87.07(15) 1_554 1_554 ?
O5 Si6 O7 120.78(19) . 1_554 ?
O12B Si6 O7 121.93(19) . 1_554 ?
O30 Si7 O15 111.8(4) . . ?
O30 Si7 O32 108.3(4) . . ?
O15 Si7 O32 110.0(4) . . ?
O30 Si7 O7 106.7(4) . . ?
O15 Si7 O7 108.6(4) . . ?
O32 Si7 O7 111.4(4) . . ?
O30 Si7 K6B 60.7(3) . 3_665 ?
O15 Si7 K6B 96.4(3) . 3_665 ?
O32 Si7 K6B 153.5(3) . 3_665 ?
O7 Si7 K6B 56.3(3) . 3_665 ?
O30 Si7 O8 142.9(3) . . ?
O15 Si7 O8 104.7(3) . . ?
O32 Si7 O8 51.0(3) . . ?
O7 Si7 O8 65.6(3) . . ?
K6B Si7 O8 121.83(15) 3_665 . ?
O30 Si7 K11 91.9(3) . . ?
O15 Si7 K11 154.5(3) . . ?
O32 Si7 K11 68.9(2) . . ?
O7 Si7 K11 52.9(3) . . ?
K6B Si7 K11 86.75(8) 3_665 . ?
O8 Si7 K11 53.65(14) . . ?
O30 Si7 O28 47.2(3) . . ?
O15 Si7 O28 159.0(3) . . ?
O32 Si7 O28 80.9(3) . . ?
O7 Si7 O28 82.4(3) . . ?
K6B Si7 O28 74.43(12) 3_665 . ?
O8 Si7 O28 96.09(18) . . ?
K11 Si7 O28 45.70(12) . . ?
O30 Si7 K7 106.4(3) . . ?
O15 Si7 K7 57.3(3) . . ?
O32 Si7 K7 57.6(2) . . ?
O7 Si7 K7 146.9(3) . . ?
K6B Si7 K7 146.06(9) 3_665 . ?
O8 Si7 K7 87.97(14) . . ?
K11 Si7 K7 126.49(9) . . ?
O28 Si7 K7 121.83(13) . . ?
O30 Si7 O29B 68.8(3) . 3_665 ?
O15 Si7 O29B 45.9(3) . 3_665 ?
O32 Si7 O29B 140.2(3) . 3_665 ?
O7 Si7 O29B 107.1(3) . 3_665 ?
K6B Si7 O29B 61.81(13) 3_665 3_665 ?
O8 Si7 O29B 147.90(19) . 3_665 ?
K11 Si7 O29B 148.07(15) . 3_665 ?
O28 Si7 O29B 114.41(18) . 3_665 ?
K7 Si7 O29B 84.36(13) . 3_665 ?
O30 Si7 O7B 82.4(3) . 2_665 ?
O15 Si7 O7B 38.6(3) . 2_665 ?
O32 Si7 O7B 97.8(3) . 2_665 ?
O7 Si7 O7B 143.9(3) . 2_665 ?
K6B Si7 O7B 103.83(14) 3_665 2_665 ?
O8 Si7 O7B 126.23(19) . 2_665 ?
K11 Si7 O7B 163.25(14) . 2_665 ?
O28 Si7 O7B 124.15(17) . 2_665 ?
K7 Si7 O7B 42.27(12) . 2_665 ?
O29B Si7 O7B 42.63(17) 3_665 2_665 ?
O30 Si7 K10 67.1(3) . . ?
O15 Si7 K10 126.5(3) . . ?
O32 Si7 K10 41.2(2) . . ?
O7 Si7 K10 123.2(3) . . ?
K6B Si7 K10 121.70(9) 3_665 . ?
O8 Si7 K10 86.60(15) . . ?
K11 Si7 K10 70.59(7) . . ?
O28 Si7 K10 51.02(12) . . ?
K7 Si7 K10 71.51(7) . . ?
O29B Si7 K10 119.88(14) 3_665 . ?
O7B Si7 K10 92.72(13) 2_665 . ?
O31 Si8 O33 111.0(4) . . ?
O31 Si8 O8 110.5(4) . 1_554 ?
O33 Si8 O8 108.2(4) . 1_554 ?
O31 Si8 O23 110.8(4) . . ?
O33 Si8 O23 104.3(4) . . ?
O8 Si8 O23 111.9(4) 1_554 . ?
O31 Si8 K8B 168.0(3) . 1_554 ?
O33 Si8 K8B 70.2(3) . 1_554 ?
O8 Si8 K8B 58.9(3) 1_554 1_554 ?
O23 Si8 K8B 79.8(2) . 1_554 ?
O31 Si8 K8 112.0(3) . . ?
O33 Si8 K8 52.2(3) . . ?
O8 Si8 K8 137.4(3) 1_554 . ?
O23 Si8 K8 54.5(2) . . ?
K8B Si8 K8 78.49(8) 1_554 . ?
O31 Si8 O3 133.0(3) . 1_554 ?
O33 Si8 O3 115.0(3) . 1_554 ?
O8 Si8 O3 63.2(3) 1_554 1_554 ?
O23 Si8 O3 48.9(3) . 1_554 ?
K8B Si8 O3 49.90(16) 1_554 1_554 ?
K8 Si8 O3 89.60(17) . 1_554 ?
O31 Si8 O7 48.0(3) . 1_554 ?
O33 Si8 O7 135.0(3) . 1_554 ?
O8 Si8 O7 63.5(3) 1_554 1_554 ?
O23 Si8 O7 120.1(3) . 1_554 ?
K8B Si8 O7 122.29(16) 1_554 1_554 ?
K8 Si8 O7 158.70(17) . 1_554 ?
O3 Si8 O7 100.5(2) 1_554 1_554 ?
O31 Si8 K7 62.2(3) . . ?
O33 Si8 K7 112.7(3) . . ?
O8 Si8 K7 138.2(3) 1_554 . ?
O23 Si8 K7 49.6(2) . . ?
K8B Si8 K7 129.09(9) 1_554 . ?
K8 Si8 K7 68.59(7) . . ?
O3 Si8 K7 91.19(17) 1_554 . ?
O7 Si8 K7 92.31(16) 1_554 . ?
O31 Si8 K11 64.2(3) . 1_554 ?
O33 Si8 K11 89.2(3) . 1_554 ?
O8 Si8 K11 61.5(3) 1_554 1_554 ?
O23 Si8 K11 166.4(3) . 1_554 ?
K8B Si8 K11 104.19(9) 1_554 1_554 ?
K8 Si8 K11 138.70(9) . 1_554 ?
O3 Si8 K11 124.17(17) 1_554 1_554 ?
O7 Si8 K11 46.74(14) 1_554 1_554 ?
K7 Si8 K11 126.27(8) . 1_554 ?
O31 Si8 O35 77.5(3) . . ?
O33 Si8 O35 45.1(3) . . ?
O8 Si8 O35 93.7(3) 1_554 . ?
O23 Si8 O35 146.6(3) . . ?
K8B Si8 O35 96.83(15) 1_554 . ?
K8 Si8 O35 92.13(14) . . ?
O3 Si8 O35 145.5(2) 1_554 . ?
O7 Si8 O35 89.98(19) 1_554 . ?
K7 Si8 O35 121.37(15) . . ?
K11 Si8 O35 46.60(13) 1_554 . ?
O31 Si8 K10 43.4(3) . . ?
O33 Si8 K10 68.2(3) . . ?
O8 Si8 K10 132.0(3) 1_554 . ?
O23 Si8 K10 115.3(3) . . ?
K8B Si8 K10 138.04(10) 1_554 . ?
K8 Si8 K10 80.35(8) . . ?
O3 Si8 K10 163.96(17) 1_554 . ?
O7 Si8 K10 85.32(15) 1_554 . ?
K7 Si8 K10 73.55(7) . . ?
K11 Si8 K10 70.52(7) 1_554 . ?
O35 Si8 K10 48.28(14) . . ?
O34 Si9 O36 108.2(4) . . ?
O34 Si9 O18 112.2(4) . . ?
O36 Si9 O18 111.5(4) . . ?
O34 Si9 O9 108.8(4) . . ?
O36 Si9 O9 111.2(5) . . ?
O18 Si9 O9 104.9(5) . . ?
O34 Si9 K10 79.6(3) . . ?
O36 Si9 K10 65.2(3) . . ?
O18 Si9 K10 167.9(3) . . ?
O9 Si9 K10 67.4(3) . . ?
O34 Si9 K9 143.2(3) . . ?
O36 Si9 K9 108.5(3) . . ?
O18 Si9 K9 55.8(3) . . ?
O9 Si9 K9 53.4(3) . . ?
K10 Si9 K9 113.20(10) . . ?
O34 Si9 O20 156.3(3) . . ?
O36 Si9 O20 48.3(3) . . ?
O18 Si9 O20 80.0(3) . . ?
O9 Si9 O20 86.1(4) . . ?
K10 Si9 O20 89.94(14) . . ?
K9 Si9 O20 60.52(13) . . ?
O34 Si9 K8 45.4(3) . . ?
O36 Si9 K8 143.1(3) . . ?
O18 Si9 K8 103.7(3) . . ?
O9 Si9 K8 68.4(3) . . ?
K10 Si9 K8 82.51(8) . . ?
K9 Si9 K8 100.16(8) . . ?
O20 Si9 K8 154.41(14) . . ?
O34 Si9 O33B 70.5(3) . . ?
O36 Si9 O33B 145.5(3) . . ?
O18 Si9 O33B 46.1(3) . . ?
O9 Si9 O33B 101.2(4) . . ?
K10 Si9 O33B 142.51(15) . . ?
K9 Si9 O33B 81.32(14) . . ?
O20 Si9 O33B 125.94(18) . . ?
K8 Si9 O33B 60.48(13) . . ?
O34 Si9 O32 40.3(3) . . ?
O36 Si9 O32 73.5(3) . . ?
O18 Si9 O32 146.4(3) . . ?
O9 Si9 O32 103.6(4) . . ?
K10 Si9 O32 45.36(11) . . ?
K9 Si9 O32 156.60(13) . . ?
O20 Si9 O32 119.49(17) . . ?
K8 Si9 O32 71.02(11) . . ?
O33B Si9 O32 110.65(17) . . ?
O34 Si9 O4 118.7(3) . . ?
O36 Si9 O4 34.4(3) . . ?
O18 Si9 O4 77.5(3) . . ?
O9 Si9 O4 127.5(4) . . ?
K10 Si9 O4 99.53(14) . . ?
K9 Si9 O4 94.00(14) . . ?
O20 Si9 O4 41.89(17) . . ?
K8 Si9 O4 163.60(14) . . ?
O33B Si9 O4 114.27(17) . . ?
O32 Si9 O4 98.72(16) . . ?
O34 Si9 O8 33.7(3) . . ?
O36 Si9 O8 82.0(3) . . ?
O18 Si9 O8 104.3(3) . . ?
O9 Si9 O8 140.1(4) . . ?
K10 Si9 O8 86.95(13) . . ?
K9 Si9 O8 159.63(14) . . ?
O20 Si9 O8 125.40(18) . . ?
K8 Si9 O8 78.77(13) . . ?
O33B Si9 O8 80.55(17) . . ?
O32 Si9 O8 42.25(15) . . ?
O4 Si9 O8 85.08(17) . . ?
O1 Al1 O19 106.9(5) . . ?
O1 Al1 O10B 109.4(4) . . ?
O19 Al1 O10B 109.0(4) . . ?
O1 Al1 O11B 107.2(5) . . ?
O19 Al1 O11B 112.4(4) . . ?
O10B Al1 O11B 111.7(4) . . ?
O1 Al1 Na1 50.2(4) . . ?
O19 Al1 Na1 147.9(3) . . ?
O10B Al1 Na1 100.8(3) . . ?
O11B Al1 Na1 64.9(3) . . ?
O1 Al1 K9 59.2(3) . . ?
O19 Al1 K9 83.6(3) . . ?
O10B Al1 K9 67.1(3) . . ?
O11B Al1 K9 162.4(3) . . ?
Na1 Al1 K9 97.72(10) . . ?
O1 Al1 O11B 85.4(4) . 2 ?
O19 Al1 O11B 158.4(3) . 2 ?
O10B Al1 O11B 49.4(3) . 2 ?
O11B Al1 O11B 79.4(4) . 2 ?
Na1 Al1 O11B 53.06(16) . 2 ?
K9 Al1 O11B 87.89(15) . 2 ?
O1 Al1 K4 75.6(3) . . ?
O19 Al1 K4 49.7(3) . . ?
O10B Al1 K4 157.5(3) . . ?
O11B Al1 K4 86.4(3) . . ?
Na1 Al1 K4 98.85(10) . . ?
K9 Al1 K4 99.60(9) . . ?
O11B Al1 K4 151.82(17) 2 . ?
O1 Al1 Na9B 136.0(4) . 1_554 ?
O19 Al1 Na9B 71.5(3) . 1_554 ?
O10B Al1 Na9B 40.5(3) . 1_554 ?
O11B Al1 Na9B 113.9(3) . 1_554 ?
Na1 Al1 Na9B 140.27(13) . 1_554 ?
K9 Al1 Na9B 77.20(9) . 1_554 ?
O11B Al1 Na9B 87.24(16) 2 1_554 ?
K4 Al1 Na9B 120.88(11) . 1_554 ?
O1 Al1 O20B 100.8(4) . . ?
O19 Al1 O20B 75.9(3) . . ?
O10B Al1 O20B 145.7(3) . . ?
O11B Al1 O20B 41.5(3) . . ?
Na1 Al1 O20B 86.16(14) . . ?
K9 Al1 O20B 145.75(16) . . ?
O11B Al1 O20B 120.1(2) 2 . ?
K4 Al1 O20B 46.39(14) . . ?
Na9B Al1 O20B 120.15(16) 1_554 . ?
O1 Al1 O4 146.6(4) . 1_554 ?
O19 Al1 O4 41.3(3) . 1_554 ?
O10B Al1 O4 80.8(3) . 1_554 ?
O11B Al1 O4 97.4(3) . 1_554 ?
Na1 Al1 O4 161.68(17) . 1_554 ?
K9 Al1 O4 99.66(14) . 1_554 ?
O11B Al1 O4 121.8(2) 2 1_554 ?
K4 Al1 O4 83.94(14) . 1_554 ?
Na9B Al1 O4 40.78(14) 1_554 1_554 ?
O20B Al1 O4 82.75(18) . 1_554 ?
O1 Al1 O20 39.0(4) . . ?
O19 Al1 O20 68.3(3) . . ?
O10B Al1 O20 127.8(3) . . ?
O11B Al1 O20 117.1(3) . . ?
Na1 Al1 O20 84.29(17) . . ?
K9 Al1 O20 60.72(13) . . ?
O11B Al1 O20 123.8(2) 2 . ?
K4 Al1 O20 44.01(12) . . ?
Na9B Al1 O20 123.62(15) 1_554 . ?
O20B Al1 O20 86.06(18) . . ?
O4 Al1 O20 109.34(18) 1_554 . ?
O2 Al2 O21 113.4(4) . . ?
O2 Al2 O13B 109.0(3) . . ?
O21 Al2 O13B 108.4(4) . . ?
O2 Al2 O14B 106.9(3) . 3_665 ?
O21 Al2 O14B 109.3(4) . 3_665 ?
O13B Al2 O14B 109.7(4) . 3_665 ?
O2 Al2 O6 64.8(3) . . ?
O21 Al2 O6 53.8(3) . . ?
O13B Al2 O6 104.3(3) . . ?
O14B Al2 O6 145.6(3) 3_665 . ?
O2 Al2 K2 61.0(2) . . ?
O21 Al2 K2 172.5(3) . . ?
O13B Al2 K2 78.7(3) . . ?
O14B Al2 K2 69.3(2) 3_665 . ?
O6 Al2 K2 123.06(18) . . ?
O2 Al2 O22B 84.4(3) . 3_665 ?
O21 Al2 O22B 81.8(3) . 3_665 ?
O13B Al2 O22B 156.8(3) . 3_665 ?
O14B Al2 O22B 47.2(3) 3_665 3_665 ?
O6 Al2 O22B 98.5(2) . 3_665 ?
K2 Al2 O22B 92.40(14) . 3_665 ?
O2 Al2 K6 51.3(2) . . ?
O21 Al2 K6 72.4(3) . . ?
O13B Al2 K6 154.0(3) . . ?
O14B Al2 K6 93.7(2) 3_665 . ?
O6 Al2 K6 54.19(15) . . ?
K2 Al2 K6 100.24(9) . . ?
O22B Al2 K6 48.36(14) 3_665 . ?
O2 Al2 K5B 148.1(3) . 1_554 ?
O21 Al2 K5B 46.9(3) . 1_554 ?
O13B Al2 K5B 66.8(2) . 1_554 ?
O14B Al2 K5B 104.0(2) 3_665 1_554 ?
O6 Al2 K5B 85.17(16) . 1_554 ?
K2 Al2 K5B 140.44(10) . 1_554 ?
O22B Al2 K5B 111.69(15) 3_665 1_554 ?
K6 Al2 K5B 119.27(9) . 1_554 ?
O2 Al2 O2B 149.4(3) . 1_554 ?
O21 Al2 O2B 91.9(3) . 1_554 ?
O13B Al2 O2B 43.5(3) . 1_554 ?
O14B Al2 O2B 78.6(3) 3_665 1_554 ?
O6 Al2 O2B 126.55(19) . 1_554 ?
K2 Al2 O2B 95.01(13) . 1_554 ?
O22B Al2 O2B 117.46(18) 3_665 1_554 ?
K6 Al2 O2B 159.27(14) . 1_554 ?
K5B Al2 O2B 46.41(11) 1_554 1_554 ?
O2 Al2 O13 42.0(2) . . ?
O21 Al2 O13 121.6(3) . . ?
O13B Al2 O13 67.5(3) . . ?
O14B Al2 O13 127.3(3) 3_665 . ?
O6 Al2 O13 70.42(19) . . ?
K2 Al2 O13 58.34(14) . . ?
O22B Al2 O13 125.59(18) 3_665 . ?
K6 Al2 O13 89.60(13) . . ?
K5B Al2 O13 119.70(14) 1_554 . ?
O2B Al2 O13 110.45(17) 1_554 . ?
O2 Al2 O14B 110.1(3) . . ?
O21 Al2 O14B 133.9(3) . . ?
O13B Al2 O14B 41.0(3) . . ?
O14B Al2 O14B 70.5(3) 3_665 . ?
O6 Al2 O14B 143.7(2) . . ?
K2 Al2 O14B 53.12(12) . . ?
O22B Al2 O14B 117.15(18) 3_665 . ?
K6 Al2 O14B 152.08(13) . . ?
K5B Al2 O14B 87.50(12) 1_554 . ?
O2B Al2 O14B 42.13(15) 1_554 . ?
O13 Al2 O14B 82.79(16) . . ?
O3 Al3 O23 111.0(4) 1_554 . ?
O3 Al3 O16B 111.6(5) 1_554 2_665 ?
O23 Al3 O16B 110.9(4) . 2_665 ?
O3 Al3 O17B 104.2(4) 1_554 . ?
O23 Al3 O17B 108.0(4) . . ?
O16B Al3 O17B 110.8(4) 2_665 . ?
O3 Al3 K3B 60.1(4) 1_554 1_554 ?
O23 Al3 K3B 168.7(3) . 1_554 ?
O16B Al3 K3B 79.8(3) 2_665 1_554 ?
O17B Al3 K3B 69.9(3) . 1_554 ?
O3 Al3 O8 64.8(4) 1_554 1_554 ?
O23 Al3 O8 48.9(3) . 1_554 ?
O16B Al3 O8 114.6(3) 2_665 1_554 ?
O17B Al3 O8 134.0(3) . 1_554 ?
K3B Al3 O8 124.21(18) 1_554 1_554 ?
O3 Al3 O24B 81.8(4) 1_554 . ?
O23 Al3 O24B 80.1(3) . . ?
O16B Al3 O24B 156.2(3) 2_665 . ?
O17B Al3 O24B 45.6(3) . . ?
K3B Al3 O24B 91.32(14) 1_554 . ?
O8 Al3 O24B 88.60(18) 1_554 . ?
O3 Al3 K7 149.5(4) 1_554 . ?
O23 Al3 K7 49.9(2) . . ?
O16B Al3 K7 66.1(3) 2_665 . ?
O17B Al3 K7 104.8(3) . . ?
K3B Al3 K7 141.27(12) 1_554 . ?
O8 Al3 K7 87.93(15) 1_554 . ?
O24B Al3 K7 112.44(14) . . ?
O3 Al3 K8B 51.1(3) 1_554 1_554 ?
O23 Al3 K8B 69.5(2) . 1_554 ?
O16B Al3 K8B 156.8(3) 2_665 1_554 ?
O17B Al3 K8B 90.1(3) . 1_554 ?
K3B Al3 K8B 99.27(10) 1_554 1_554 ?
O8 Al3 K8B 46.97(13) 1_554 1_554 ?
O24B Al3 K8B 46.14(13) . 1_554 ?
K7 Al3 K8B 119.33(10) . 1_554 ?
O3 Al3 O3B 149.3(4) 1_554 2_665 ?
O23 Al3 O3B 94.8(3) . 2_665 ?
O16B Al3 O3B 40.5(3) 2_665 2_665 ?
O17B Al3 O3B 82.2(3) . 2_665 ?
K3B Al3 O3B 95.87(18) 1_554 2_665 ?
O8 Al3 O3B 131.1(2) 1_554 2_665 ?
O24B Al3 O3B 120.1(2) . 2_665 ?
K7 Al3 O3B 46.06(16) . 2_665 ?
K8B Al3 O3B 159.52(18) 1_554 2_665 ?
O3 Al3 O17B 109.9(4) 1_554 2_665 ?
O23 Al3 O17B 137.2(3) . 2_665 ?
O16B Al3 O17B 40.0(3) 2_665 2_665 ?
O17B Al3 O17B 73.0(4) . 2_665 ?
K3B Al3 O17B 53.62(14) 1_554 2_665 ?
O8 Al3 O17B 152.68(19) 1_554 2_665 ?
O24B Al3 O17B 117.88(19) . 2_665 ?
K7 Al3 O17B 87.79(14) . 2_665 ?
K8B Al3 O17B 151.41(15) 1_554 2_665 ?
O3B Al3 O17B 42.41(19) 2_665 2_665 ?
O3 Al3 K7B 82.1(3) 1_554 2_664 ?
O23 Al3 K7B 95.4(2) . 2_664 ?
O16B Al3 K7B 42.7(3) 2_665 2_664 ?
O17B Al3 K7B 151.0(3) . 2_664 ?
K3B Al3 K7B 90.26(9) 1_554 2_664 ?
O8 Al3 K7B 74.48(14) 1_554 2_664 ?
O24B Al3 K7B 160.46(15) . 2_664 ?
K7 Al3 K7B 77.30(7) . 2_664 ?
K8B Al3 K7B 114.44(9) 1_554 2_664 ?
O3B Al3 K7B 79.05(16) 2_665 2_664 ?
O17B Al3 K7B 78.25(14) 2_665 2_664 ?
O4 Al4 O20 108.0(4) . . ?
O4 Al4 O26 108.0(4) . . ?
O20 Al4 O26 110.0(4) . . ?
O4 Al4 O36 107.5(4) . . ?
O20 Al4 O36 113.4(4) . . ?
O26 Al4 O36 109.7(4) . . ?
O4 Al4 Na4B 58.4(5) . . ?
O20 Al4 Na4B 91.5(5) . . ?
O26 Al4 Na4B 61.9(5) . . ?
O36 Al4 Na4B 154.8(5) . . ?
O4 Al4 Na9B 47.8(3) . . ?
O20 Al4 Na9B 78.6(3) . . ?
O26 Al4 Na9B 155.2(3) . . ?
O36 Al4 Na9B 86.4(3) . . ?
Na4B Al4 Na9B 95.5(5) . . ?
O4 Al4 K4B 64.7(3) . . ?
O20 Al4 K4B 93.1(3) . . ?
O26 Al4 K4B 54.6(2) . . ?
O36 Al4 K4B 153.3(3) . . ?
Na4B Al4 K4B 7.4(5) . . ?
Na9B Al4 K4B 102.85(11) . . ?
O4 Al4 K11 74.4(3) . . ?
O20 Al4 K11 172.7(3) . . ?
O26 Al4 K11 75.2(2) . . ?
O36 Al4 K11 59.4(3) . . ?
Na4B Al4 K11 95.6(4) . . ?
Na9B Al4 K11 98.84(10) . . ?
K4B Al4 K11 94.18(9) . . ?
O4 Al4 K4 137.3(3) . . ?
O20 Al4 K4 50.2(3) . . ?
O26 Al4 K4 62.5(2) . . ?
O36 Al4 K4 114.8(3) . . ?
Na4B Al4 K4 83.5(4) . . ?
Na9B Al4 K4 128.64(11) . . ?
K4B Al4 K4 79.04(8) . . ?
K11 Al4 K4 132.46(10) . . ?
O4 Al4 O18 88.1(3) . . ?
O20 Al4 O18 81.7(3) . . ?
O26 Al4 O18 155.0(3) . . ?
O36 Al4 O18 45.8(3) . . ?
Na4B Al4 O18 141.9(5) . . ?
Na9B Al4 O18 46.46(15) . . ?
K4B Al4 O18 149.31(16) . . ?
K11 Al4 O18 91.60(15) . . ?
K4 Al4 O18 117.83(15) . . ?
O4 Al4 O5 150.1(3) . . ?
O20 Al4 O5 93.2(3) . . ?
O26 Al4 O5 43.4(3) . . ?
O36 Al4 O5 81.6(3) . . ?
Na4B Al4 O5 101.4(5) . . ?
Na9B Al4 O5 161.42(16) . . ?
K4B Al4 O5 94.14(14) . . ?
K11 Al4 O5 87.22(14) . . ?
K4 Al4 O5 47.23(13) . . ?
O18 Al4 O5 116.25(19) . . ?
O4 Al4 O25 38.7(3) . 1_556 ?
O20 Al4 O25 130.2(3) . 1_556 ?
O26 Al4 O25 70.4(3) . 1_556 ?
O36 Al4 O25 112.5(3) . 1_556 ?
Na4B Al4 O25 42.9(4) . 1_556 ?
Na9B Al4 O25 86.21(14) . 1_556 ?
K4B Al4 O25 44.68(13) . 1_556 ?
K11 Al4 O25 55.91(13) . 1_556 ?
K4 Al4 O25 121.34(14) . 1_556 ?
O18 Al4 O25 119.68(18) . 1_556 ?
O5 Al4 O25 111.48(18) . 1_556 ?
O5 Al5 O12B 110.4(4) . . ?
O5 Al5 O25 106.8(4) . . ?
O12B Al5 O25 110.2(4) . . ?
O5 Al5 O27 111.1(4) . . ?
O12B Al5 O27 110.6(4) . . ?
O25 Al5 O27 107.6(4) . . ?
O5 Al5 O6 67.4(3) . . ?
O12B Al5 O6 97.0(3) . . ?
O25 Al5 O6 152.1(3) . . ?
O27 Al5 O6 54.8(3) . . ?
O5 Al5 K4 55.7(3) . . ?
O12B Al5 K4 95.0(3) . . ?
O25 Al5 K4 62.6(3) . . ?
O27 Al5 K4 154.4(3) . . ?
O6 Al5 K4 122.48(17) . . ?
O5 Al5 O35 83.7(3) . . ?
O12B Al5 O35 157.1(3) . . ?
O25 Al5 O35 47.1(3) . . ?
O27 Al5 O35 79.0(3) . . ?
O6 Al5 O35 105.3(2) . . ?
K4 Al5 O35 77.79(15) . . ?
O5 Al5 K10 52.7(3) . . ?
O12B Al5 K10 151.8(3) . . ?
O25 Al5 K10 97.2(3) . . ?
O27 Al5 K10 65.2(3) . . ?
O6 Al5 K10 56.87(15) . . ?
K4 Al5 K10 91.67(8) . . ?
O35 Al5 K10 51.05(14) . . ?
O5 Al5 O26B 110.7(3) . . ?
O12B Al5 O26B 43.0(3) . . ?
O25 Al5 O26B 69.3(3) . . ?
O27 Al5 O26B 136.9(3) . . ?
O6 Al5 O26B 138.6(2) . . ?
K4 Al5 O26B 64.66(14) . . ?
O35 Al5 O26B 115.8(2) . . ?
K10 Al5 O26B 156.03(16) . . ?
O5 Al5 K11 122.6(3) . 1_554 ?
O12B Al5 K11 126.3(3) . 1_554 ?
O25 Al5 K11 63.5(3) . 1_554 ?
O27 Al5 K11 44.1(3) . 1_554 ?
O6 Al5 K11 95.77(16) . 1_554 ?
K4 Al5 K11 120.38(9) . 1_554 ?
O35 Al5 K11 46.84(14) . 1_554 ?
K10 Al5 K11 71.74(8) . 1_554 ?
O26B Al5 K11 115.79(15) . 1_554 ?
O5 Al5 O12 40.6(3) . . ?
O12B Al5 O12 70.5(3) . . ?
O25 Al5 O12 129.0(3) . . ?
O27 Al5 O12 119.8(3) . . ?
O6 Al5 O12 65.25(19) . . ?
K4 Al5 O12 66.61(12) . . ?
O35 Al5 O12 123.97(18) . . ?
K10 Al5 O12 87.27(13) . . ?
O26B Al5 O12 86.61(18) . . ?
K11 Al5 O12 157.57(14) 1_554 . ?
O5 Al5 O5B 146.6(3) . 1_554 ?
O12B Al5 O5B 38.6(3) . 1_554 ?
O25 Al5 O5B 82.1(3) . 1_554 ?
O27 Al5 O5B 95.8(3) . 1_554 ?
O6 Al5 O5B 118.29(19) . 1_554 ?
K4 Al5 O5B 105.50(13) . 1_554 ?
O35 Al5 O5B 121.95(18) . 1_554 ?
K10 Al5 O5B 159.97(14) . 1_554 ?
O26B Al5 O5B 41.32(17) . 1_554 ?
K11 Al5 O5B 90.40(12) 1_554 1_554 ?
O12 Al5 O5B 108.78(16) . 1_554 ?
O6 Al6 O28 106.7(4) . . ?
O6 Al6 O22 109.5(4) . . ?
O28 Al6 O22 112.6(4) . . ?
O6 Al6 O30 108.6(4) . . ?
O28 Al6 O30 114.0(4) . . ?
O22 Al6 O30 105.4(4) . . ?
O6 Al6 K6 68.2(3) . . ?
O28 Al6 K6 167.5(3) . . ?
O22 Al6 K6 79.8(3) . . ?
O30 Al6 K6 59.5(2) . . ?
O6 Al6 O2 59.6(3) . . ?
O28 Al6 O2 138.8(3) . . ?
O22 Al6 O2 51.9(3) . . ?
O30 Al6 O2 107.2(3) . . ?
K6 Al6 O2 49.58(11) . . ?
O6 Al6 K10 67.2(3) . . ?
O28 Al6 K10 67.7(3) . . ?
O22 Al6 K10 176.3(3) . . ?
O30 Al6 K10 77.5(3) . . ?
K6 Al6 K10 99.93(9) . . ?
O2 Al6 K10 125.24(14) . . ?
O6 Al6 K6B 143.2(3) . 3_665 ?
O28 Al6 K6B 109.6(3) . 3_665 ?
O22 Al6 K6B 50.0(2) . 3_665 ?
O30 Al6 K6B 61.1(2) . 3_665 ?
K6 Al6 K6B 77.29(8) . 3_665 ?
O2 Al6 K6B 88.45(13) . 3_665 ?
K10 Al6 K6B 133.60(11) . 3_665 ?
O6 Al6 O5 58.0(3) . . ?
O28 Al6 O5 48.8(3) . . ?
O22 Al6 O5 129.4(3) . . ?
O30 Al6 O5 125.2(3) . . ?
K6 Al6 O5 124.40(15) . . ?
O2 Al6 O5 107.02(17) . . ?
K10 Al6 O5 47.82(13) . . ?
K6B Al6 O5 158.22(16) 3_665 . ?
O6 Al6 K5B 127.1(3) . . ?
O28 Al6 K5B 62.8(3) . . ?
O22 Al6 K5B 49.9(3) . . ?
O30 Al6 K5B 123.3(3) . . ?
K6 Al6 K5B 129.54(10) . . ?
O2 Al6 K5B 93.34(13) . . ?
K10 Al6 K5B 130.51(10) . . ?
K6B Al6 K5B 67.58(7) 3_665 . ?
O5 Al6 K5B 95.68(15) . . ?
O6 Al6 O12 82.9(3) . . ?
O28 Al6 O12 43.6(3) . . ?
O22 Al6 O12 87.9(3) . . ?
O30 Al6 O12 157.5(3) . . ?
K6 Al6 O12 142.26(14) . . ?
O2 Al6 O12 95.20(16) . . ?
K10 Al6 O12 90.10(13) . . ?
K6B Al6 O12 120.56(14) 3_665 . ?
O5 Al6 O12 44.51(17) . . ?
K5B Al6 O12 52.98(12) . . ?
O6 Al6 O7 145.5(3) . . ?
O28 Al6 O7 82.3(3) . . ?
O22 Al6 O7 96.6(3) . . ?
O30 Al6 O7 40.6(3) . . ?
K6 Al6 O7 95.74(16) . . ?
O2 Al6 O7 132.45(19) . . ?
K10 Al6 O7 87.06(16) . . ?
K6B Al6 O7 48.09(15) 3_665 . ?
O5 Al6 O7 120.3(2) . . ?
K5B Al6 O7 86.97(15) . . ?
O12 Al6 O7 121.22(19) . . ?
O7 Al7 O29 105.5(4) 1_554 . ?
O7 Al7 O15B 109.4(4) 1_554 2_665 ?
O29 Al7 O15B 111.6(4) . 2_665 ?
O7 Al7 O31 110.4(4) 1_554 . ?
O29 Al7 O31 108.5(4) . . ?
O15B Al7 O31 111.3(4) 2_665 . ?
O7 Al7 O8 67.4(3) 1_554 1_554 ?
O29 Al7 O8 141.8(3) . 1_554 ?
O15B Al7 O8 105.9(3) 2_665 1_554 ?
O31 Al7 O8 48.5(3) . 1_554 ?
O7 Al7 K6B 56.3(3) 1_554 3_664 ?
O29 Al7 K6B 59.9(3) . 3_664 ?
O15B Al7 K6B 96.1(3) 2_665 3_664 ?
O31 Al7 K6B 152.5(3) . 3_664 ?
O8 Al7 K6B 123.60(16) 1_554 3_664 ?
O7 Al7 K11 53.7(3) 1_554 1_554 ?
O29 Al7 K11 90.3(3) . 1_554 ?
O15B Al7 K11 156.3(3) 2_665 1_554 ?
O31 Al7 K11 67.3(3) . 1_554 ?
O8 Al7 K11 54.34(14) 1_554 1_554 ?
K6B Al7 K11 87.12(8) 3_664 1_554 ?
O7 Al7 O27 82.9(3) 1_554 . ?
O29 Al7 O27 45.8(3) . . ?
O15B Al7 O27 157.4(3) 2_665 . ?
O31 Al7 O27 80.2(3) . . ?
O8 Al7 O27 96.31(19) 1_554 . ?
K6B Al7 O27 74.49(14) 3_664 . ?
K11 Al7 O27 45.61(13) 1_554 . ?
O7 Al7 O30B 107.6(3) 1_554 3_665 ?
O29 Al7 O30B 70.0(3) . 3_665 ?
O15B Al7 O30B 44.2(3) 2_665 3_665 ?
O31 Al7 O30B 140.7(3) . 3_665 ?
O8 Al7 O30B 148.1(2) 1_554 3_665 ?
K6B Al7 O30B 62.53(13) 3_664 3_665 ?
K11 Al7 O30B 149.06(15) 1_554 3_665 ?
O27 Al7 O30B 114.69(19) . 3_665 ?
O7 Al7 K7 147.3(3) 1_554 . ?
O29 Al7 K7 107.2(3) . . ?
O15B Al7 K7 57.1(3) 2_665 . ?
O31 Al7 K7 59.0(3) . . ?
O8 Al7 K7 86.94(15) 1_554 . ?
K6B Al7 K7 145.71(10) 3_664 . ?
K11 Al7 K7 126.26(10) 1_554 . ?
O27 Al7 K7 121.27(15) . . ?
O30B Al7 K7 83.34(14) 3_665 . ?
O7 Al7 O7B 143.6(3) 1_554 2_665 ?
O29 Al7 O7B 83.6(3) . 2_665 ?
O15B Al7 O7B 37.4(3) 2_665 2_665 ?
O31 Al7 O7B 99.3(3) . 2_665 ?
O8 Al7 O7B 125.31(19) 1_554 2_665 ?
K6B Al7 O7B 103.58(14) 3_664 2_665 ?
K11 Al7 O7B 162.73(15) 1_554 2_665 ?
O27 Al7 O7B 123.76(19) . 2_665 ?
O30B Al7 O7B 41.69(17) 3_665 2_665 ?
K7 Al7 O7B 42.16(12) . 2_665 ?
O7 Al7 O15 38.0(3) 1_554 1_554 ?
O29 Al7 O15 126.9(3) . 1_554 ?
O15B Al7 O15 72.0(3) 2_665 1_554 ?
O31 Al7 O15 119.3(3) . 1_554 ?
O8 Al7 O15 71.62(18) 1_554 1_554 ?
K6B Al7 O15 67.07(12) 3_664 1_554 ?
K11 Al7 O15 87.92(13) 1_554 1_554 ?
O27 Al7 O15 120.43(18) . 1_554 ?
O30B Al7 O15 85.60(17) 3_665 1_554 ?
K7 Al7 O15 116.13(13) . 1_554 ?
O7B Al7 O15 108.64(17) 2_665 1_554 ?
O8 Al8 O34 110.1(4) . . ?
O8 Al8 O24 112.2(4) . . ?
O34 Al8 O24 104.6(4) . . ?
O8 Al8 O32 112.0(4) . . ?
O34 Al8 O32 110.5(4) . . ?
O24 Al8 O32 107.1(3) . . ?
O8 Al8 K8B 59.7(3) . . ?
O34 Al8 K8B 71.7(3) . . ?
O24 Al8 K8B 80.0(2) . . ?
O32 Al8 K8B 171.1(3) . . ?
O8 Al8 K8 138.2(3) . . ?
O34 Al8 K8 52.2(3) . . ?
O24 Al8 K8 54.3(2) . . ?
O32 Al8 K8 109.8(2) . . ?
K8B Al8 K8 78.54(8) . . ?
O8 Al8 O3 64.6(3) . . ?
O34 Al8 O3 116.4(3) . . ?
O24 Al8 O3 47.9(3) . . ?
O32 Al8 O3 130.8(3) . . ?
K8B Al8 O3 50.46(17) . . ?
K8 Al8 O3 88.64(17) . . ?
O8 Al8 O7 64.5(3) . . ?
O34 Al8 O7 134.4(3) . . ?
O24 Al8 O7 119.6(3) . . ?
O32 Al8 O7 48.0(3) . . ?
K8B Al8 O7 124.05(17) . . ?
K8 Al8 O7 156.85(17) . . ?
O3 Al8 O7 102.1(2) . . ?
O8 Al8 O36 94.1(3) . . ?
O34 Al8 O36 43.4(3) . . ?
O24 Al8 O36 145.7(3) . . ?
O32 Al8 O36 81.0(3) . . ?
K8B Al8 O36 96.02(15) . . ?
K8 Al8 O36 91.45(14) . . ?
O3 Al8 O36 145.7(2) . . ?
O7 Al8 O36 90.99(19) . . ?
O8 Al8 K11 62.1(3) . . ?
O34 Al8 K11 88.9(3) . . ?
O24 Al8 K11 166.5(3) . . ?
O32 Al8 K11 66.7(2) . . ?
K8B Al8 K11 105.13(9) . . ?
K8 Al8 K11 138.52(10) . . ?
O3 Al8 K11 126.15(17) . . ?
O7 Al8 K11 47.11(15) . . ?
O36 Al8 K11 47.21(13) . . ?
O8 Al8 K7 138.1(3) . . ?
O34 Al8 K7 111.1(3) . . ?
O24 Al8 K7 49.2(2) . . ?
O32 Al8 K7 59.0(2) . . ?
K8B Al8 K7 128.87(10) . . ?
K8 Al8 K7 67.89(7) . . ?
O3 Al8 K7 90.26(17) . . ?
O7 Al8 K7 91.32(16) . . ?
O36 Al8 K7 121.36(15) . . ?
K11 Al8 K7 125.67(9) . . ?
O8 Al8 O15 95.2(3) . . ?
O34 Al8 O15 148.7(3) . . ?
O24 Al8 O15 81.3(3) . . ?
O32 Al8 O15 40.3(2) . . ?
K8B Al8 O15 139.07(14) . . ?
K8 Al8 O15 117.75(13) . . ?
O3 Al8 O15 90.7(2) . . ?
O7 Al8 O15 42.76(18) . . ?
O36 Al8 O15 119.13(18) . . ?
K11 Al8 O15 86.90(12) . . ?
K7 Al8 O15 49.86(11) . . ?
O9 Al9 O18B 105.7(4) . . ?
O9 Al9 O35 109.5(4) . . ?
O18B Al9 O35 113.3(4) . . ?
O9 Al9 O33 109.2(4) . . ?
O18B Al9 O33 112.0(4) . . ?
O35 Al9 O33 107.2(4) . . ?
O9 Al9 K10 67.5(3) . . ?
O18B Al9 K10 169.0(3) . . ?
O35 Al9 K10 63.3(3) . . ?
O33 Al9 K10 78.8(3) . . ?
O9 Al9 K9 54.2(3) . . ?
O18B Al9 K9 56.1(3) . . ?
O35 Al9 K9 108.1(3) . . ?
O33 Al9 K9 144.5(3) . . ?
K10 Al9 K9 113.96(10) . . ?
O9 Al9 O19 86.7(4) . . ?
O18B Al9 O19 81.3(3) . . ?
O35 Al9 O19 47.5(3) . . ?
O33 Al9 O19 154.4(3) . . ?
K10 Al9 O19 89.52(15) . . ?
K9 Al9 O19 61.15(15) . . ?
O9 Al9 K8 68.1(3) . . ?
O18B Al9 K8 103.4(3) . . ?
O35 Al9 K8 141.9(3) . . ?
O33 Al9 K8 46.5(3) . . ?
K10 Al9 K8 82.47(8) . . ?
K9 Al9 K8 100.41(9) . . ?
O19 Al9 K8 154.72(16) . . ?
O9 Al9 O34B 101.6(4) . . ?
O18B Al9 O34B 45.2(3) . . ?
O35 Al9 O34B 147.0(3) . . ?
O33 Al9 O34B 71.5(3) . . ?
K10 Al9 O34B 142.89(14) . . ?
K9 Al9 O34B 81.16(12) . . ?
O19 Al9 O34B 126.28(19) . . ?
K8 Al9 O34B 61.00(11) . . ?
O9 Al9 O31 104.0(4) . . ?
O18B Al9 O31 144.8(3) . . ?
O35 Al9 O31 73.2(3) . . ?
O33 Al9 O31 38.8(3) . . ?
K10 Al9 O31 45.84(13) . . ?
K9 Al9 O31 157.83(15) . . ?
O19 Al9 O31 119.10(19) . . ?
K8 Al9 O31 70.97(13) . . ?
O34B Al9 O31 110.16(17) . . ?
O9 Al9 O4 128.1(4) . 1_554 ?
O18B Al9 O4 78.2(3) . 1_554 ?
O35 Al9 O4 35.8(3) . 1_554 ?
O33 Al9 O4 117.1(3) . 1_554 ?
K10 Al9 O4 99.02(14) . 1_554 ?
K9 Al9 O4 94.37(14) . 1_554 ?
O19 Al9 O4 41.97(18) . 1_554 ?
K8 Al9 O4 163.11(15) . 1_554 ?
O34B Al9 O4 113.98(16) . 1_554 ?
O31 Al9 O4 97.89(17) . 1_554 ?
O9 Al9 O34 31.0(3) . . ?
O18B Al9 O34 122.3(3) . . ?
O35 Al9 O34 116.9(3) . . ?
O33 Al9 O34 78.3(3) . . ?
K10 Al9 O34 56.29(12) . . ?
K9 Al9 O34 82.26(13) . . ?
O19 Al9 O34 113.97(18) . . ?
K8 Al9 O34 42.53(12) . . ?
O34B Al9 O34 95.48(16) . . ?
O31 Al9 O34 77.80(16) . . ?
O4 Al9 O34 149.56(18) 1_554 . ?
O1 Na1 O1 119.993(8) . 2 ?
O1 Na1 O1 119.993(9) . 3 ?
O1 Na1 O1 119.993(9) 2 3 ?
O1 Na1 O11 56.6(3) . . ?
O1 Na1 O11 130.4(4) 2 . ?
O1 Na1 O11 85.4(3) 3 . ?
O1 Na1 O11 85.4(3) . 2 ?
O1 Na1 O11 56.6(3) 2 2 ?
O1 Na1 O11 130.4(4) 3 2 ?
O11 Na1 O11 74.4(3) . 2 ?
O1 Na1 O11 130.4(4) . 3 ?
O1 Na1 O11 85.4(3) 2 3 ?
O1 Na1 O11 56.6(3) 3 3 ?
O11 Na1 O11 74.4(3) . 3 ?
O11 Na1 O11 74.4(3) 2 3 ?
O1 Na1 O11B 58.4(3) . . ?
O1 Na1 O11B 129.5(4) 2 . ?
O1 Na1 O11B 82.5(3) 3 . ?
O11 Na1 O11B 92.9(2) . . ?
O11 Na1 O11B 141.8(2) 2 . ?
O11 Na1 O11B 137.5(2) 3 . ?
O1 Na1 O11B 129.5(4) . 3 ?
O1 Na1 O11B 82.5(3) 2 3 ?
O1 Na1 O11B 58.4(3) 3 3 ?
O11 Na1 O11B 141.8(2) . 3 ?
O11 Na1 O11B 137.5(2) 2 3 ?
O11 Na1 O11B 92.9(2) 3 3 ?
O11B Na1 O11B 72.3(3) . 3 ?
O1 Na1 O11B 82.5(3) . 2 ?
O1 Na1 O11B 58.4(3) 2 2 ?
O1 Na1 O11B 129.5(4) 3 2 ?
O11 Na1 O11B 137.5(2) . 2 ?
O11 Na1 O11B 92.9(2) 2 2 ?
O11 Na1 O11B 141.8(2) 3 2 ?
O11B Na1 O11B 72.3(3) . 2 ?
O11B Na1 O11B 72.3(3) 3 2 ?
O1 Na1 Si1 121.3(3) . 3 ?
O1 Na1 Si1 111.0(2) 2 3 ?
O1 Na1 Si1 30.1(2) 3 3 ?
O11 Na1 Si1 69.0(2) . 3 ?
O11 Na1 Si1 100.7(3) 2 3 ?
O11 Na1 Si1 29.43(18) 3 3 ?
O11B Na1 Si1 108.08(17) . 3 ?
O11B Na1 Si1 82.20(16) 3 3 ?
O11B Na1 Si1 153.2(2) 2 3 ?
O1 Na1 Si1 111.0(2) . 2 ?
O1 Na1 Si1 30.1(2) 2 2 ?
O1 Na1 Si1 121.3(3) 3 2 ?
O11 Na1 Si1 100.7(3) . 2 ?
O11 Na1 Si1 29.43(18) 2 2 ?
O11 Na1 Si1 69.0(2) 3 2 ?
O11B Na1 Si1 153.2(2) . 2 ?
O11B Na1 Si1 108.08(17) 3 2 ?
O11B Na1 Si1 82.20(16) 2 2 ?
Si1 Na1 Si1 98.40(15) 3 2 ?
O1 Na1 Si1 30.1(2) . . ?
O1 Na1 Si1 121.3(3) 2 . ?
O1 Na1 Si1 111.0(2) 3 . ?
O11 Na1 Si1 29.43(18) . . ?
O11 Na1 Si1 69.0(2) 2 . ?
O11 Na1 Si1 100.7(3) 3 . ?
O11B Na1 Si1 82.20(16) . . ?
O11B Na1 Si1 153.2(2) 3 . ?
O11B Na1 Si1 108.08(17) 2 . ?
Si1 Na1 Si1 98.40(15) 3 . ?
Si1 Na1 Si1 98.40(15) 2 . ?
O2 K2 O2 119.998(4) 2_655 3_665 ?
O2 K2 O2 119.998(4) 2_655 . ?
O2 K2 O2 119.998(3) 3_665 . ?
O2 K2 O14B 52.88(18) 2_655 . ?
O2 K2 O14B 119.4(2) 3_665 . ?
O2 K2 O14B 97.02(19) . . ?
O2 K2 O14B 97.02(19) 2_655 2_655 ?
O2 K2 O14B 52.88(18) 3_665 2_655 ?
O2 K2 O14B 119.4(2) . 2_655 ?
O14B K2 O14B 67.7(2) . 2_655 ?
O2 K2 O14B 119.4(2) 2_655 3_665 ?
O2 K2 O14B 97.02(19) 3_665 3_665 ?
O2 K2 O14B 52.88(18) . 3_665 ?
O14B K2 O14B 67.7(2) . 3_665 ?
O14B K2 O14B 67.7(2) 2_655 3_665 ?
O2 K2 O14 117.6(2) 2_655 . ?
O2 K2 O14 98.1(2) 3_665 . ?
O2 K2 O14 52.09(18) . . ?
O14B K2 O14 141.22(18) . . ?
O14B K2 O14 144.03(18) 2_655 . ?
O14B K2 O14 100.30(17) 3_665 . ?
O2 K2 O14 98.1(2) 2_655 3_665 ?
O2 K2 O14 52.09(18) 3_665 3_665 ?
O2 K2 O14 117.6(2) . 3_665 ?
O14B K2 O14 144.03(18) . 3_665 ?
O14B K2 O14 100.30(17) 2_655 3_665 ?
O14B K2 O14 141.22(18) 3_665 3_665 ?
O14 K2 O14 67.2(2) . 3_665 ?
O2 K2 O14 52.09(18) 2_655 2_655 ?
O2 K2 O14 117.6(2) 3_665 2_655 ?
O2 K2 O14 98.1(2) . 2_655 ?
O14B K2 O14 100.30(17) . 2_655 ?
O14B K2 O14 141.22(18) 2_655 2_655 ?
O14B K2 O14 144.03(18) 3_665 2_655 ?
O14 K2 O14 67.2(2) . 2_655 ?
O14 K2 O14 67.2(2) 3_665 2_655 ?
O2 K2 Al2 30.08(13) 2_655 2_655 ?
O2 K2 Al2 108.37(14) 3_665 2_655 ?
O2 K2 Al2 123.79(15) . 2_655 ?
O14B K2 Al2 30.39(13) . 2_655 ?
O14B K2 Al2 69.47(15) 2_655 2_655 ?
O14B K2 Al2 96.63(17) 3_665 2_655 ?
O14 K2 Al2 146.42(16) . 2_655 ?
O14 K2 Al2 113.97(14) 3_665 2_655 ?
O14 K2 Al2 82.15(14) 2_655 2_655 ?
O2 K2 Al2 123.79(15) 2_655 3_665 ?
O2 K2 Al2 30.08(13) 3_665 3_665 ?
O2 K2 Al2 108.37(14) . 3_665 ?
O14B K2 Al2 96.62(17) . 3_665 ?
O14B K2 Al2 30.39(13) 2_655 3_665 ?
O14B K2 Al2 69.47(15) 3_665 3_665 ?
O14 K2 Al2 113.97(14) . 3_665 ?
O14 K2 Al2 82.15(14) 3_665 3_665 ?
O14 K2 Al2 146.43(16) 2_655 3_665 ?
Al2 K2 Al2 99.06(11) 2_655 3_665 ?
O2 K2 Al2 108.37(14) 2_655 . ?
O2 K2 Al2 123.79(15) 3_665 . ?
O2 K2 Al2 30.08(13) . . ?
O14B K2 Al2 69.47(15) . . ?
O14B K2 Al2 96.63(17) 2_655 . ?
O14B K2 Al2 30.39(13) 3_665 . ?
O14 K2 Al2 82.15(14) . . ?
O14 K2 Al2 146.42(16) 3_665 . ?
O14 K2 Al2 113.97(14) 2_655 . ?
Al2 K2 Al2 99.06(11) 2_655 . ?
Al2 K2 Al2 99.06(11) 3_665 . ?
O17 K3 O17 81.0(3) 2_665 . ?
O17 K3 O17 81.0(3) 2_665 3_565 ?
O17 K3 O17 81.0(3) . 3_565 ?
O17 K3 O17B 82.7(2) 2_665 2_665 ?
O17 K3 O17B 133.7(3) . 2_665 ?
O17 K3 O17B 138.1(3) 3_565 2_665 ?
O17 K3 O17B 138.1(3) 2_665 . ?
O17 K3 O17B 82.7(2) . . ?
O17 K3 O17B 133.7(3) 3_565 . ?
O17B K3 O17B 81.3(3) 2_665 . ?
O17 K3 O17B 133.7(3) 2_665 3_565 ?
O17 K3 O17B 138.1(3) . 3_565 ?
O17 K3 O17B 82.7(2) 3_565 3_565 ?
O17B K3 O17B 81.3(3) 2_665 3_565 ?
O17B K3 O17B 81.3(3) . 3_565 ?
O17 K3 O3B 80.5(3) 2_665 3_565 ?
O17 K3 O3B 135.8(3) . 3_565 ?
O17 K3 O3B 56.6(3) 3_565 3_565 ?
O17B K3 O3B 82.8(2) 2_665 3_565 ?
O17B K3 O3B 134.8(3) . 3_565 ?
O17B K3 O3B 54.5(2) 3_565 3_565 ?
O17 K3 O3B 56.6(3) 2_665 2_665 ?
O17 K3 O3B 80.5(3) . 2_665 ?
O17 K3 O3B 135.8(3) 3_565 2_665 ?
O17B K3 O3B 54.5(2) 2_665 2_665 ?
O17B K3 O3B 82.8(2) . 2_665 ?
O17B K3 O3B 134.8(3) 3_565 2_665 ?
O3B K3 O3B 120.000(5) 3_565 2_665 ?
O17 K3 O3B 135.8(3) 2_665 . ?
O17 K3 O3B 56.6(3) . . ?
O17 K3 O3B 80.5(3) 3_565 . ?
O17B K3 O3B 134.8(3) 2_665 . ?
O17B K3 O3B 54.5(2) . . ?
O17B K3 O3B 82.8(2) 3_565 . ?
O3B K3 O3B 119.999(4) 3_565 . ?
O3B K3 O3B 120.001(2) 2_665 . ?
O17 K3 Si3B 76.6(2) 2_665 2_665 ?
O17 K3 Si3B 106.0(2) . 2_665 ?
O17 K3 Si3B 155.0(2) 3_565 2_665 ?
O17B K3 Si3B 27.83(18) 2_665 2_665 ?
O17B K3 Si3B 71.25(18) . 2_665 ?
O17B K3 Si3B 105.0(2) 3_565 2_665 ?
O3B K3 Si3B 108.25(19) 3_565 2_665 ?
O3B K3 Si3B 29.85(19) 2_665 2_665 ?
O3B K3 Si3B 123.6(2) . 2_665 ?
O17 K3 Si3B 155.0(2) 2_665 . ?
O17 K3 Si3B 76.6(2) . . ?
O17 K3 Si3B 106.0(2) 3_565 . ?
O17B K3 Si3B 105.0(2) 2_665 . ?
O17B K3 Si3B 27.83(18) . . ?
O17B K3 Si3B 71.25(18) 3_565 . ?
O3B K3 Si3B 123.6(2) 3_565 . ?
O3B K3 Si3B 108.25(19) 2_665 . ?
O3B K3 Si3B 29.85(19) . . ?
Si3B K3 Si3B 98.99(10) 2_665 . ?
O17 K3 Si3B 106.0(2) 2_665 3_565 ?
O17 K3 Si3B 155.0(2) . 3_565 ?
O17 K3 Si3B 76.6(2) 3_565 3_565 ?
O17B K3 Si3B 71.25(18) 2_665 3_565 ?
O17B K3 Si3B 105.0(2) . 3_565 ?
O17B K3 Si3B 27.83(18) 3_565 3_565 ?
O3B K3 Si3B 29.85(19) 3_565 3_565 ?
O3B K3 Si3B 123.6(2) 2_665 3_565 ?
O3B K3 Si3B 108.25(19) . 3_565 ?
Si3B K3 Si3B 98.99(10) 2_665 3_565 ?
Si3B K3 Si3B 98.99(10) . 3_565 ?
O19 K4 O20 80.1(2) . . ?
O19 K4 O4B 138.3(2) . . ?
O20 K4 O4B 137.2(2) . . ?
O19 K4 O19B 135.4(3) . . ?
O20 K4 O19B 82.9(2) . . ?
O4B K4 O19B 56.9(2) . . ?
O19 K4 O20B 83.2(3) . . ?
O20 K4 O20B 132.7(3) . . ?
O4B K4 O20B 58.4(2) . . ?
O19B K4 O20B 78.7(2) . . ?
O19 K4 O5 94.1(2) . . ?
O20 K4 O5 95.3(2) . . ?
O4B K4 O5 98.6(2) . . ?
O19B K4 O5 128.4(2) . . ?
O20B K4 O5 130.0(2) . . ?
O19 K4 O25 55.1(2) . . ?
O20 K4 O25 118.7(2) . . ?
O4B K4 O25 102.3(2) . . ?
O19B K4 O25 158.4(2) . . ?
O20B K4 O25 85.1(2) . . ?
O5 K4 O25 54.9(2) . . ?
O19 K4 O26 118.2(2) . . ?
O20 K4 O26 57.0(2) . . ?
O4B K4 O26 101.1(2) . . ?
O19B K4 O26 84.6(2) . . ?
O20B K4 O26 158.6(2) . . ?
O5 K4 O26 53.9(2) . . ?
O25 K4 O26 107.1(2) . . ?
O19 K4 Al4B 107.84(19) . . ?
O20 K4 Al4B 154.53(19) . . ?
O4B K4 Al4B 30.57(15) . . ?
O19B K4 Al4B 74.55(19) . . ?
O20B K4 Al4B 31.23(18) . . ?
O5 K4 Al4B 107.90(17) . . ?
O25 K4 Al4B 84.19(16) . . ?
O26 K4 Al4B 130.48(15) . . ?
O19 K4 Si4B 155.8(2) . . ?
O20 K4 Si4B 107.00(18) . . ?
O4B K4 Si4B 30.19(15) . . ?
O19B K4 Si4B 29.65(19) . . ?
O20B K4 Si4B 75.00(18) . . ?
O5 K4 Si4B 107.91(17) . . ?
O25 K4 Si4B 131.51(16) . . ?
O26 K4 Si4B 83.84(14) . . ?
Al4B K4 Si4B 56.41(7) . . ?
O19 K4 Al5 81.89(19) . . ?
O20 K4 Al5 118.65(18) . . ?
O4B K4 Al5 90.45(16) . . ?
O19B K4 Al5 141.6(2) . . ?
O20B K4 Al5 102.14(19) . . ?
O5 K4 Al5 29.09(16) . . ?
O25 K4 Al5 29.98(15) . . ?
O26 K4 Al5 82.79(14) . . ?
Al4B K4 Al5 86.70(8) . . ?
Si4B K4 Al5 112.72(9) . . ?
O19 K4 Si5 117.27(19) . . ?
O20 K4 Si5 82.76(17) . . ?
O4B K4 Si5 90.34(16) . . ?
O19B K4 Si5 100.87(19) . . ?
O20B K4 Si5 143.36(19) . . ?
O5 K4 Si5 28.91(16) . . ?
O25 K4 Si5 83.67(16) . . ?
O26 K4 Si5 28.82(13) . . ?
Al4B K4 Si5 112.73(9) . . ?
Si4B K4 Si5 86.85(8) . . ?
Al5 K4 Si5 55.84(7) . . ?
O13B K5 O12B 91.3(2) . . ?
O13B K5 O13 77.7(2) . . ?
O12B K5 O13 146.6(2) . . ?
O13B K5 O12 146.3(2) . . ?
O12B K5 O12 81.6(2) . . ?
O13 K5 O12 90.3(2) . . ?
O13B K5 O27B 151.5(2) . . ?
O12B K5 O27B 110.9(2) . . ?
O13 K5 O27B 91.4(2) . . ?
O12 K5 O27B 58.2(2) . . ?
O13B K5 O28B 91.2(2) . . ?
O12B K5 O28B 55.6(2) . . ?
O13 K5 O28B 153.9(2) . . ?
O12 K5 O28B 110.9(2) . . ?
O27B K5 O28B 87.4(2) . . ?
O13B K5 O21B 103.4(2) . . ?
O12B K5 O21B 158.6(2) . . ?
O13 K5 O21B 53.7(2) . . ?
O12 K5 O21B 93.8(2) . . ?
O27B K5 O21B 50.6(2) . . ?
O28B K5 O21B 107.9(2) . . ?
O13B K5 O22B 51.0(2) . . ?
O12B K5 O22B 93.5(2) . . ?
O13 K5 O22B 103.1(2) . . ?
O12 K5 O22B 161.5(2) . . ?
O27B K5 O22B 108.0(2) . . ?
O28B K5 O22B 53.1(2) . . ?
O21B K5 O22B 84.19(19) . . ?
O13B K5 Al5B 168.80(17) . . ?
O12B K5 Al5B 96.33(17) . . ?
O13 K5 Al5B 91.49(17) . . ?
O12 K5 Al5B 28.86(15) . . ?
O27B K5 Al5B 29.39(16) . . ?
O28B K5 Al5B 99.87(17) . . ?
O21B K5 Al5B 71.60(15) . . ?
O22B K5 Al5B 136.08(16) . . ?
O13B K5 Si5B 91.51(16) . . ?
O12B K5 Si5B 27.45(17) . . ?
O13 K5 Si5B 168.35(18) . . ?
O12 K5 Si5B 96.57(16) . . ?
O27B K5 Si5B 100.25(17) . . ?
O28B K5 Si5B 28.16(16) . . ?
O21B K5 Si5B 134.71(17) . . ?
O22B K5 Si5B 72.55(14) . . ?
Al5B K5 Si5B 99.06(8) . . ?
O13B K5 Si2B 24.40(15) . . ?
O12B K5 Si2B 92.44(17) . . ?
O13 K5 Si2B 90.03(17) . . ?
O12 K5 Si2B 169.50(18) . . ?
O27B K5 Si2B 132.24(18) . . ?
O28B K5 Si2B 71.98(16) . . ?
O21B K5 Si2B 94.79(15) . . ?
O22B K5 Si2B 26.64(14) . . ?
Al5B K5 Si2B 161.59(10) . . ?
Si5B K5 Si2B 81.53(7) . . ?
O13B K5 Al2B 89.96(16) . . ?
O12B K5 Al2B 170.87(19) . . ?
O13 K5 Al2B 25.74(16) . . ?
O12 K5 Al2B 92.35(16) . . ?
O27B K5 Al2B 70.91(16) . . ?
O28B K5 Al2B 133.40(18) . . ?
O21B K5 Al2B 27.94(14) . . ?
O22B K5 Al2B 94.33(15) . . ?
Al5B K5 Al2B 81.19(7) . . ?
Si5B K5 Al2B 161.53(10) . . ?
Si2B K5 Al2B 92.48(7) . . ?
O29B K6 O30B 78.7(2) 3_665 3_665 ?
O29B K6 O2 133.8(2) 3_665 . ?
O30B K6 O2 135.8(2) 3_665 . ?
O29B K6 O30 76.3(2) 3_665 . ?
O30B K6 O30 123.4(2) 3_665 . ?
O2 K6 O30 96.6(2) . . ?
O29B K6 O22B 114.0(2) 3_665 3_665 ?
O30B K6 O22B 56.9(2) 3_665 3_665 ?
O2 K6 O22B 80.1(2) . 3_665 ?
O30 K6 O22B 168.5(2) . 3_665 ?
O29B K6 O21B 54.0(2) 3_665 3_665 ?
O30B K6 O21B 114.0(2) 3_665 3_665 ?
O2 K6 O21B 80.9(2) . 3_665 ?
O30 K6 O21B 89.9(2) . 3_665 ?
O22B K6 O21B 100.4(2) 3_665 3_665 ?
O29B K6 O29 126.2(2) 3_665 . ?
O30B K6 O29 75.9(2) 3_665 . ?
O2 K6 O29 95.9(2) . . ?
O30 K6 O29 79.5(2) . . ?
O22B K6 O29 89.8(2) 3_665 . ?
O21B K6 O29 168.6(2) 3_665 . ?
O29B K6 O6 130.0(2) 3_665 . ?
O30B K6 O6 128.5(2) 3_665 . ?
O2 K6 O6 59.4(2) . . ?
O30 K6 O6 53.8(2) . . ?
O22B K6 O6 115.9(2) 3_665 . ?
O21B K6 O6 117.4(2) 3_665 . ?
O29 K6 O6 52.5(2) . . ?
O29B K6 Al6 102.96(18) 3_665 . ?
O30B K6 Al6 144.96(18) 3_665 . ?
O2 K6 Al6 67.11(14) . . ?
O30 K6 Al6 30.73(15) . . ?
O22B K6 Al6 141.80(17) 3_665 . ?
O21B K6 Al6 93.41(18) 3_665 . ?
O29 K6 Al6 75.31(18) . . ?
O6 K6 Al6 29.29(16) . . ?
O29B K6 Si6 146.64(18) 3_665 . ?
O30B K6 Si6 102.03(18) 3_665 . ?
O2 K6 Si6 67.64(14) . . ?
O30 K6 Si6 75.83(15) . . ?
O22B K6 Si6 92.74(17) 3_665 . ?
O21B K6 Si6 143.20(18) 3_665 . ?
O29 K6 Si6 29.45(17) . . ?
O6 K6 Si6 28.93(16) . . ?
Al6 K6 Si6 57.57(7) . . ?
O29B K6 O7B 50.9(2) 3_665 2_665 ?
O30B K6 O7B 49.3(2) 3_665 2_665 ?
O2 K6 O7B 170.34(19) . 2_665 ?
O30 K6 O7B 75.86(19) . 2_665 ?
O22B K6 O7B 106.1(2) 3_665 2_665 ?
O21B K6 O7B 104.8(2) 3_665 2_665 ?
O29 K6 O7B 76.9(2) . 2_665 ?
O6 K6 O7B 110.9(2) . 2_665 ?
Al6 K6 O7B 104.41(15) . 2_665 ?
Si6 K6 O7B 104.21(14) . 2_665 ?
O29B K6 O21 173.4(2) 3_665 . ?
O30B K6 O21 98.9(2) 3_665 . ?
O2 K6 O21 51.69(18) . . ?
O30 K6 O21 100.25(19) . . ?
O22B K6 O21 69.0(2) 3_665 . ?
O21B K6 O21 132.2(2) 3_665 . ?
O29 K6 O21 47.2(2) . . ?
O6 K6 O21 47.11(19) . . ?
Al6 K6 O21 75.33(13) . . ?
Si6 K6 O21 27.48(13) . . ?
O7B K6 O21 122.99(19) 2_665 . ?
O7B K7 O23 134.3(2) 2_665 . ?
O7B K7 O24 135.0(2) 2_665 . ?
O23 K7 O24 89.56(19) . . ?
O7B K7 O3B 92.0(3) 2_665 2_665 ?
O23 K7 O3B 94.5(2) . 2_665 ?
O24 K7 O3B 94.1(2) . 2_665 ?
O7B K7 O15 54.5(2) 2_665 . ?
O23 K7 O15 157.9(2) . . ?
O24 K7 O15 81.1(2) . . ?
O3B K7 O15 106.0(2) 2_665 . ?
O7B K7 O15B 53.0(2) 2_665 2_665 ?
O23 K7 O15B 81.6(2) . 2_665 ?
O24 K7 O15B 159.9(2) . 2_665 ?
O3B K7 O15B 104.6(3) 2_665 2_665 ?
O15 K7 O15B 100.5(2) . 2_665 ?
O7B K7 O32 95.2(2) 2_665 . ?
O23 K7 O32 107.65(19) . . ?
O24 K7 O32 54.66(18) . . ?
O3B K7 O32 140.2(2) 2_665 . ?
O15 K7 O32 50.86(18) . . ?
O15B K7 O32 110.9(2) 2_665 . ?
O7B K7 O31 96.3(2) 2_665 . ?
O23 K7 O31 52.48(19) . . ?
O24 K7 O31 107.3(2) . . ?
O3B K7 O31 139.1(3) 2_665 . ?
O15 K7 O31 111.4(2) . . ?
O15B K7 O31 53.2(2) 2_665 . ?
O32 K7 O31 78.82(18) . . ?
O7B K7 O16 103.0(2) 2_665 . ?
O23 K7 O16 116.2(2) . . ?
O24 K7 O16 51.0(2) . . ?
O3B K7 O16 51.6(3) 2_665 . ?
O15 K7 O16 72.8(2) . . ?
O15B K7 O16 148.8(2) 2_665 . ?
O32 K7 O16 88.8(2) . . ?
O31 K7 O16 157.9(2) . . ?
O7B K7 O16B 101.2(2) 2_665 2_665 ?
O23 K7 O16B 53.1(2) . 2_665 ?
O24 K7 O16B 116.5(2) . 2_665 ?
O3B K7 O16B 50.1(2) 2_665 2_665 ?
O15 K7 O16B 148.6(2) . 2_665 ?
O15B K7 O16B 72.1(2) 2_665 2_665 ?
O32 K7 O16B 160.6(2) . 2_665 ?
O31 K7 O16B 89.0(2) . 2_665 ?
O16 K7 O16B 97.5(2) . 2_665 ?
O7B K7 Al7B 27.62(17) 2_665 2_665 ?
O23 K7 Al7B 160.83(16) . 2_665 ?
O24 K7 Al7B 107.50(16) . 2_665 ?
O3B K7 Al7B 93.0(2) 2_665 2_665 ?
O15 K7 Al7B 28.63(14) . 2_665 ?
O15B K7 Al7B 79.42(16) 2_665 2_665 ?
O32 K7 Al7B 76.86(14) . 2_665 ?
O31 K7 Al7B 112.24(16) . 2_665 ?
O16 K7 Al7B 82.09(17) . 2_665 ?
O16B K7 Al7B 122.14(17) 2_665 2_665 ?
O7B K7 Si7B 27.02(17) 2_665 2_665 ?
O23 K7 Si7B 107.38(16) . 2_665 ?
O24 K7 Si7B 161.26(17) . 2_665 ?
O3B K7 Si7B 92.5(2) 2_665 2_665 ?
O15 K7 Si7B 80.23(14) . 2_665 ?
O15B K7 Si7B 27.60(15) 2_665 2_665 ?
O32 K7 Si7B 110.85(14) . 2_665 ?
O31 K7 Si7B 78.31(15) . 2_665 ?
O16 K7 Si7B 123.53(17) . 2_665 ?
O16B K7 Si7B 80.96(16) 2_665 2_665 ?
Al7B K7 Si7B 54.60(7) 2_665 2_665 ?
O34 K8 O33 91.5(2) . . ?
O34 K8 O24 57.9(2) . . ?
O33 K8 O24 117.9(2) . . ?
O34 K8 O23 117.7(2) . . ?
O33 K8 O23 55.1(2) . . ?
O24 K8 O23 90.7(2) . . ?
O34 K8 O8B 107.8(2) . . ?
O33 K8 O8B 109.5(2) . . ?
O24 K8 O8B 130.0(2) . . ?
O23 K8 O8B 131.1(2) . . ?
O34 K8 O23B 89.5(2) . . ?
O33 K8 O23B 162.5(2) . . ?
O24 K8 O23B 77.1(2) . . ?
O23 K8 O23B 138.1(2) . . ?
O8B K8 O23B 53.85(19) . . ?
O34 K8 O24B 162.6(2) . . ?
O33 K8 O24B 88.9(2) . . ?
O24 K8 O24B 135.9(2) . . ?
O23 K8 O24B 76.4(2) . . ?
O8B K8 O24B 55.94(19) . . ?
O23B K8 O24B 85.02(19) . . ?
O34 K8 Al8B 131.92(18) . . ?
O33 K8 Al8B 89.34(18) . . ?
O24 K8 Al8B 152.21(17) . . ?
O23 K8 Al8B 101.65(16) . . ?
O8B K8 Al8B 29.81(14) . . ?
O23B K8 Al8B 77.13(14) . . ?
O24B K8 Al8B 30.67(14) . . ?
O34 K8 Si8B 88.90(17) . . ?
O33 K8 Si8B 133.60(19) . . ?
O24 K8 Si8B 101.22(16) . . ?
O23 K8 Si8B 153.07(17) . . ?
O8B K8 Si8B 29.18(14) . . ?
O23B K8 Si8B 28.94(14) . . ?
O24B K8 Si8B 78.32(15) . . ?
Al8B K8 Si8B 58.00(7) . . ?
O34 K8 O9 49.5(2) . . ?
O33 K8 O9 51.9(2) . . ?
O24 K8 O9 104.1(2) . . ?
O23 K8 O9 103.5(2) . . ?
O8B K8 O9 92.4(2) . . ?
O23B K8 O9 118.2(2) . . ?
O24B K8 O9 119.8(2) . . ?
Al8B K8 O9 97.13(18) . . ?
Si8B K8 O9 96.91(18) . . ?
O34 K8 Si8 100.99(17) . . ?
O33 K8 Si8 27.39(17) . . ?
O24 K8 Si8 101.33(16) . . ?
O23 K8 Si8 28.67(14) . . ?
O8B K8 Si8 128.60(16) . . ?
O23B K8 Si8 166.62(17) . . ?
O24B K8 Si8 87.21(15) . . ?
Al8B K8 Si8 101.31(9) . . ?
Si8B K8 Si8 157.32(10) . . ?
O9 K8 Si8 75.14(17) . . ?
O34 K8 Al8 29.00(16) . . ?
O33 K8 Al8 101.65(18) . . ?
O24 K8 Al8 29.71(15) . . ?
O23 K8 Al8 101.49(16) . . ?
O8B K8 Al8 127.34(16) . . ?
O23B K8 Al8 87.47(15) . . ?
O24B K8 Al8 165.52(17) . . ?
Al8B K8 Al8 156.68(10) . . ?
Si8B K8 Al8 100.68(9) . . ?
O9 K8 Al8 74.69(17) . . ?
Si8 K8 Al8 97.63(8) . . ?
O9 K9 O35B 98.9(3) . . ?
O9 K9 O1 109.7(3) . . ?
O35B K9 O1 133.7(3) . . ?
O9 K9 O18B 55.7(3) . . ?
O35B K9 O18B 111.6(2) . . ?
O1 K9 O18B 114.6(3) . . ?
O9 K9 O36B 97.3(3) . . ?
O35B K9 O36B 72.5(2) . . ?
O1 K9 O36B 135.3(3) . . ?
O18B K9 O36B 54.2(2) . . ?
O9 K9 O18 53.7(3) . . ?
O35B K9 O18 57.1(2) . . ?
O1 K9 O18 113.9(3) . . ?
O18B K9 O18 103.1(2) . . ?
O36B K9 O18 110.8(2) . . ?
O9 K9 O10 110.5(3) . . ?
O35B K9 O10 83.1(2) . . ?
O1 K9 O10 53.3(2) . . ?
O18B K9 O10 160.2(2) . . ?
O36B K9 O10 145.5(2) . . ?
O18 K9 O10 73.1(2) . . ?
O9 K9 O10B 112.2(2) . . ?
O35B K9 O10B 142.5(2) . . ?
O1 K9 O10B 54.4(2) . . ?
O18B K9 O10B 72.9(2) . . ?
O36B K9 O10B 82.8(2) . . ?
O18 K9 O10B 160.4(2) . . ?
O10 K9 O10B 104.0(2) . . ?
O9 K9 O20B 144.7(3) . 2 ?
O35B K9 O20B 92.6(2) . 2 ?
O1 K9 O20B 84.7(3) . 2 ?
O18B K9 O20B 89.1(2) . 2 ?
O36B K9 O20B 54.7(2) . 2 ?
O18 K9 O20B 149.7(2) . 2 ?
O10 K9 O20B 103.9(2) . 2 ?
O10B K9 O20B 49.9(2) . 2 ?
O9 K9 O19B 143.7(3) . 2 ?
O35B K9 O19B 51.6(2) . 2 ?
O1 K9 O19B 85.9(3) . 2 ?
O18B K9 O19B 147.2(2) . 2 ?
O36B K9 O19B 93.0(2) . 2 ?
O18 K9 O19B 90.1(2) . 2 ?
O10 K9 O19B 52.5(2) . 2 ?
O10B K9 O19B 103.6(2) . 2 ?
O20B K9 O19B 66.5(2) 2 2 ?
O9 K9 Al1 100.5(2) . . ?
O35B K9 Al1 159.2(2) . . ?
O1 K9 Al1 29.9(2) . . ?
O18B K9 Al1 85.79(17) . . ?
O36B K9 Al1 112.16(18) . . ?
O18 K9 Al1 132.12(19) . . ?
O10 K9 Al1 83.12(16) . . ?
O10B K9 Al1 30.14(14) . . ?
O20B K9 Al1 75.71(16) 2 . ?
O19B K9 Al1 107.61(18) 2 . ?
O9 K9 Si1 100.3(2) . . ?
O35B K9 Si1 111.64(19) . . ?
O1 K9 Si1 29.4(2) . . ?
O18B K9 Si1 133.10(18) . . ?
O36B K9 Si1 160.98(19) . . ?
O18 K9 Si1 85.71(17) . . ?
O10 K9 Si1 28.96(15) . . ?
O10B K9 Si1 83.78(15) . . ?
O20B K9 Si1 106.24(17) 2 . ?
O19B K9 Si1 77.10(17) 2 . ?
Al1 K9 Si1 57.32(7) . . ?
O31 K10 O32 91.6(2) . . ?
O31 K10 O5 130.4(2) . . ?
O32 K10 O5 129.8(2) . . ?
O31 K10 O35 77.5(2) . . ?
O32 K10 O35 146.4(2) . . ?
O5 K10 O35 78.1(2) . . ?
O31 K10 O36 143.4(2) . . ?
O32 K10 O36 77.9(2) . . ?
O5 K10 O36 79.6(2) . . ?
O35 K10 O36 91.9(2) . . ?
O31 K10 O9 97.1(2) . . ?
O32 K10 O9 98.2(2) . . ?
O5 K10 O9 101.6(2) . . ?
O35 K10 O9 52.9(2) . . ?
O36 K10 O9 51.1(2) . . ?
O31 K10 O27 75.9(2) . . ?
O32 K10 O27 138.2(2) . . ?
O5 K10 O27 55.3(2) . . ?
O35 K10 O27 70.3(2) . . ?
O36 K10 O27 133.6(2) . . ?
O9 K10 O27 122.6(2) . . ?
O31 K10 O6 96.5(2) . . ?
O32 K10 O6 95.3(2) . . ?
O5 K10 O6 59.0(2) . . ?
O35 K10 O6 117.3(2) . . ?
O36 K10 O6 119.2(2) . . ?
O9 K10 O6 160.5(2) . . ?
O27 K10 O6 48.3(2) . . ?
O31 K10 O28 141.2(2) . . ?
O32 K10 O28 77.30(19) . . ?
O5 K10 O28 52.9(2) . . ?
O35 K10 O28 129.8(2) . . ?
O36 K10 O28 71.0(2) . . ?
O9 K10 O28 121.1(2) . . ?
O27 K10 O28 87.83(19) . . ?
O6 K10 O28 48.93(19) . . ?
O31 K10 Al9 74.28(17) . . ?
O32 K10 Al9 116.24(16) . . ?
O5 K10 Al9 102.63(18) . . ?
O35 K10 Al9 30.30(16) . . ?
O36 K10 Al9 79.12(16) . . ?
O9 K10 Al9 29.14(18) . . ?
O27 K10 Al9 98.81(16) . . ?
O6 K10 Al9 146.97(18) . . ?
O28 K10 Al9 143.87(16) . . ?
O31 K10 Si9 115.04(18) . . ?
O32 K10 Si9 75.72(15) . . ?
O5 K10 Si9 102.47(18) . . ?
O35 K10 Si9 80.31(17) . . ?
O36 K10 Si9 28.42(15) . . ?
O9 K10 Si9 28.77(18) . . ?
O27 K10 Si9 145.76(17) . . ?
O6 K10 Si9 147.16(18) . . ?
O28 K10 Si9 98.27(15) . . ?
Al9 K10 Si9 57.66(7) . . ?
O31 K10 O34 99.9(2) . . ?
O32 K10 O34 51.62(18) . . ?
O5 K10 O34 126.1(2) . . ?
O35 K10 O34 98.5(2) . . ?
O36 K10 O34 46.50(19) . . ?
O9 K10 O34 46.7(2) . . ?
O27 K10 O34 168.6(2) . . ?
O6 K10 O34 143.1(2) . . ?
O28 K10 O34 101.61(18) . . ?
Al9 K10 O34 69.77(13) . . ?
Si9 K10 O34 27.13(13) . . ?
O27 K11 O28 91.5(2) 1_556 . ?
O27 K11 O7 84.1(2) 1_556 . ?
O28 K11 O7 85.1(2) . . ?
O27 K11 O36 148.8(2) 1_556 . ?
O28 K11 O36 80.5(2) . . ?
O7 K11 O36 124.8(2) . . ?
O27 K11 O35 79.2(2) 1_556 1_556 ?
O28 K11 O35 145.4(2) . 1_556 ?
O7 K11 O35 126.1(2) . 1_556 ?
O36 K11 O35 90.4(2) . 1_556 ?
O27 K11 O8 124.1(2) 1_556 . ?
O28 K11 O8 126.7(2) . . ?
O7 K11 O8 63.9(2) . . ?
O36 K11 O8 83.4(2) . . ?
O35 K11 O8 84.6(2) 1_556 . ?
O27 K11 O31 75.6(2) 1_556 1_556 ?
O28 K11 O31 137.4(2) . 1_556 ?
O7 K11 O31 53.7(2) . 1_556 ?
O36 K11 O31 129.4(2) . 1_556 ?
O35 K11 O31 72.6(2) 1_556 1_556 ?
O8 K11 O31 48.6(2) . 1_556 ?
O27 K11 O4 100.8(2) 1_556 . ?
O28 K11 O4 99.4(2) . . ?
O7 K11 O4 173.2(2) . . ?
O36 K11 O4 51.8(2) . . ?
O35 K11 O4 51.1(2) 1_556 . ?
O8 K11 O4 109.3(2) . . ?
O31 K11 O4 122.7(2) 1_556 . ?
O27 K11 O32 134.3(2) 1_556 . ?
O28 K11 O32 75.87(19) . . ?
O7 K11 O32 51.7(2) . . ?
O36 K11 O32 73.1(2) . . ?
O35 K11 O32 133.2(2) 1_556 . ?
O8 K11 O32 50.84(18) . . ?
O31 K11 O32 84.65(18) 1_556 . ?
O4 K11 O32 124.39(19) . . ?
O27 K11 Si4 77.28(18) 1_556 1_556 ?
O28 K11 Si4 116.18(16) . 1_556 ?
O7 K11 Si4 151.6(2) . 1_556 ?
O36 K11 Si4 79.36(17) . 1_556 ?
O35 K11 Si4 29.38(17) 1_556 1_556 ?
O8 K11 Si4 110.03(16) . 1_556 ?
O31 K11 Si4 100.54(15) 1_556 1_556 ?
O4 K11 Si4 28.71(14) . 1_556 ?
O32 K11 Si4 147.65(14) . 1_556 ?
O27 K11 O26 99.1(2) 1_556 . ?
O28 K11 O26 50.95(19) . . ?
O7 K11 O26 135.9(2) . . ?
O36 K11 O26 52.7(2) . . ?
O35 K11 O26 97.4(2) 1_556 . ?
O8 K11 O26 136.0(2) . . ?
O31 K11 O26 169.3(2) 1_556 . ?
O4 K11 O26 48.47(18) . . ?
O32 K11 O26 105.43(17) . . ?
Si4 K11 O26 68.98(13) 1_556 . ?
O27 K11 Al4 117.93(18) 1_556 . ?
O28 K11 Al4 75.86(15) . . ?
O7 K11 Al4 150.8(2) . . ?
O36 K11 Al4 30.84(16) . . ?
O35 K11 Al4 79.39(17) 1_556 . ?
O8 K11 Al4 110.72(16) . . ?
O31 K11 Al4 145.99(16) 1_556 . ?
O4 K11 Al4 29.14(14) . . ?
O32 K11 Al4 101.49(14) . . ?
Si4 K11 Al4 57.33(7) 1_556 . ?
O26 K11 Al4 29.49(13) . . ?
Si1 O1 Al1 152.0(6) . . ?
Si1 O1 Na1 98.8(5) . . ?
Al1 O1 Na1 99.7(5) . . ?
Si1 O1 O11 36.2(3) . . ?
Al1 O1 O11 139.1(6) . . ?
Na1 O1 O11 68.1(3) . . ?
Si1 O1 O20 35.8(3) . . ?
Al1 O1 O20 117.5(5) . . ?
Na1 O1 O20 129.8(4) . . ?
O11 O1 O20 61.7(3) . . ?
Si1 O1 O19 116.8(5) . . ?
Al1 O1 O19 36.6(3) . . ?
Na1 O1 O19 131.6(5) . . ?
O11 O1 O19 125.6(4) . . ?
O20 O1 O19 81.3(3) . . ?
Si1 O1 O10 34.7(3) . . ?
Al1 O1 O10 158.5(6) . . ?
Na1 O1 O10 96.8(4) . . ?
O11 O1 O10 60.7(3) . . ?
O20 O1 O10 59.1(3) . . ?
O19 O1 O10 131.2(5) . . ?
Si1 O1 O11B 137.8(5) . . ?
Al1 O1 O11B 37.1(3) . . ?
Na1 O1 O11B 68.8(3) . . ?
O11 O1 O11B 106.1(4) . . ?
O20 O1 O11B 124.7(4) . . ?
O19 O1 O11B 62.9(3) . . ?
O10 O1 O11B 164.1(5) . . ?
Si1 O1 O10B 158.6(6) . . ?
Al1 O1 O10B 35.6(3) . . ?
Na1 O1 O10B 96.7(4) . . ?
O11 O1 O10B 164.1(5) . . ?
O20 O1 O10B 133.2(4) . . ?
O19 O1 O10B 60.7(3) . . ?
O10 O1 O10B 128.6(4) . . ?
O11B O1 O10B 62.2(3) . . ?
Si1 O1 K9 91.5(4) . . ?
Al1 O1 K9 90.9(4) . . ?
Na1 O1 K9 133.4(4) . . ?
O11 O1 K9 126.5(4) . . ?
O20 O1 K9 80.9(3) . . ?
O19 O1 K9 79.9(3) . . ?
O10 O1 K9 67.6(3) . . ?
O11B O1 K9 127.0(4) . . ?
O10B O1 K9 67.1(3) . . ?
Si1 O1 K4 76.6(3) . . ?
Al1 O1 K4 76.4(3) . . ?
Na1 O1 K4 116.3(3) . . ?
O11 O1 K4 75.3(3) . . ?
O20 O1 K4 50.6(2) . . ?
O19 O1 K4 50.3(2) . . ?
O10 O1 K4 108.3(3) . . ?
O11B O1 K4 74.1(3) . . ?
O10B O1 K4 109.3(3) . . ?
K9 O1 K4 110.3(3) . . ?
Si1 O1 Al1B 57.3(3) . . ?
Al1 O1 Al1B 147.9(5) . . ?
Na1 O1 Al1B 78.3(3) . . ?
O11 O1 Al1B 70.4(3) . . ?
O20 O1 Al1B 85.4(3) . . ?
O19 O1 Al1B 148.2(4) . . ?
O10 O1 Al1B 26.3(2) . . ?
O11B O1 Al1B 145.1(4) . . ?
O10B O1 Al1B 112.3(3) . . ?
K9 O1 Al1B 69.6(2) . . ?
K4 O1 Al1B 133.6(3) . . ?
Si2 O2 Al2 147.5(4) . . ?
Si2 O2 O13 35.4(2) . . ?
Al2 O2 O13 113.4(3) . . ?
Si2 O2 O14 35.6(2) . . ?
Al2 O2 O14 157.6(4) . . ?
O13 O2 O14 60.0(3) . . ?
Si2 O2 O14B 157.4(4) . 3_665 ?
Al2 O2 O14B 37.1(2) . 3_665 ?
O13 O2 O14B 130.8(3) . 3_665 ?
O14 O2 O14B 128.5(3) . 3_665 ?
Si2 O2 O13B 113.0(3) . . ?
Al2 O2 O13B 35.9(2) . . ?
O13 O2 O13B 77.8(3) . . ?
O14 O2 O13B 129.2(3) . . ?
O14B O2 O13B 61.5(2) 3_665 . ?
Si2 O2 O22 33.6(2) . . ?
Al2 O2 O22 138.7(4) . . ?
O13 O2 O22 58.9(3) . . ?
O14 O2 O22 59.1(2) . . ?
O14B O2 O22 168.9(3) 3_665 . ?
O13B O2 O22 121.8(3) . . ?
Si2 O2 O21 138.4(4) . . ?
Al2 O2 O21 33.6(2) . . ?
O13 O2 O21 121.3(3) . . ?
O14 O2 O21 168.8(3) . . ?
O14B O2 O21 60.3(2) 3_665 . ?
O13B O2 O21 59.5(2) . . ?
O22 O2 O21 111.1(3) . . ?
Si2 O2 K6 103.0(3) . . ?
Al2 O2 K6 101.6(3) . . ?
O13 O2 K6 135.2(3) . . ?
O14 O2 K6 96.0(2) . . ?
O14B O2 K6 93.9(2) 3_665 . ?
O13B O2 K6 134.8(3) . . ?
O22 O2 K6 76.5(2) . . ?
O21 O2 K6 75.5(2) . . ?
Si2 O2 K2 89.2(3) . . ?
Al2 O2 K2 88.9(3) . . ?
O13 O2 K2 75.5(2) . . ?
O14 O2 K2 68.8(2) . . ?
O14B O2 K2 68.3(2) 3_665 . ?
O13B O2 K2 74.6(2) . . ?
O22 O2 K2 122.5(3) . . ?
O21 O2 K2 122.3(3) . . ?
K6 O2 K2 134.0(2) . . ?
Si2 O2 O6 86.5(3) . . ?
Al2 O2 O6 84.8(3) . . ?
O13 O2 O6 90.5(3) . . ?
O14 O2 O6 115.4(3) . . ?
O14B O2 O6 114.5(3) 3_665 . ?
O13B O2 O6 90.1(3) . . ?
O22 O2 O6 56.5(2) . . ?
O21 O2 O6 54.5(2) . . ?
K6 O2 O6 65.0(2) . . ?
K2 O2 O6 160.9(3) . . ?
Si2 O2 Al6 61.3(2) . . ?
Al2 O2 Al6 113.3(3) . . ?
O13 O2 Al6 77.3(2) . . ?
O14 O2 Al6 87.0(2) . . ?
O14B O2 Al6 141.1(3) 3_665 . ?
O13B O2 Al6 111.4(2) . . ?
O22 O2 Al6 28.73(17) . . ?
O21 O2 Al6 82.7(2) . . ?
K6 O2 Al6 63.31(13) . . ?
K2 O2 Al6 150.1(2) . . ?
O6 O2 Al6 28.58(18) . . ?
Si3 O3 Al3 144.9(6) . 1_556 ?
Si3 O3 O17 36.4(3) . . ?
Al3 O3 O17 158.6(6) 1_556 . ?
Si3 O3 O17B 158.6(6) . 1_556 ?
Al3 O3 O17B 38.4(3) 1_556 1_556 ?
O17 O3 O17B 129.6(5) . 1_556 ?
Si3 O3 O24 34.5(3) . . ?
Al3 O3 O24 136.8(5) 1_556 . ?
O17 O3 O24 59.5(3) . . ?
O17B O3 O24 166.7(5) 1_556 . ?
Si3 O3 O16 33.1(3) . . ?
Al3 O3 O16 113.4(5) 1_556 . ?
O17 O3 O16 59.1(3) . . ?
O17B O3 O16 133.0(5) 1_556 . ?
O24 O3 O16 58.6(3) . . ?
Si3 O3 O23 136.9(5) . 1_556 ?
Al3 O3 O23 34.5(3) 1_556 1_556 ?
O17 O3 O23 166.9(5) . 1_556 ?
O17B O3 O23 60.5(3) 1_556 1_556 ?
O24 O3 O23 109.1(4) . 1_556 ?
O16 O3 O23 122.2(4) . 1_556 ?
Si3 O3 O16B 112.5(5) . 2_666 ?
Al3 O3 O16B 34.2(3) 1_556 2_666 ?
O17 O3 O16B 130.4(5) . 2_666 ?
O17B O3 O16B 61.6(3) 1_556 2_666 ?
O24 O3 O16B 122.1(4) . 2_666 ?
O16 O3 O16B 79.7(3) . 2_666 ?
O23 O3 O16B 59.9(3) 1_556 2_666 ?
Si3 O3 K3B 88.9(4) . . ?
Al3 O3 K3B 89.9(4) 1_556 . ?
O17 O3 K3B 69.1(3) . . ?
O17B O3 K3B 69.7(3) 1_556 . ?
O24 O3 K3B 123.1(4) . . ?
O16 O3 K3B 75.8(3) . . ?
O23 O3 K3B 124.0(4) 1_556 . ?
O16B O3 K3B 75.3(3) 2_666 . ?
Si3 O3 K8B 103.8(4) . . ?
Al3 O3 K8B 102.3(4) 1_556 . ?
O17 O3 K8B 95.3(4) . . ?
O17B O3 K8B 92.6(3) 1_556 . ?
O24 O3 K8B 76.0(3) . . ?
O16 O3 K8B 134.4(4) . . ?
O23 O3 K8B 74.8(3) 1_556 . ?
O16B O3 K8B 134.3(4) 2_666 . ?
K3B O3 K8B 133.5(3) . . ?
Si3 O3 O8 88.9(4) . . ?
Al3 O3 O8 86.7(4) 1_556 . ?
O17 O3 O8 113.6(4) . . ?
O17B O3 O8 111.9(4) 1_556 . ?
O24 O3 O8 56.1(3) . . ?
O16 O3 O8 97.7(4) . . ?
O23 O3 O8 53.8(3) 1_556 . ?
O16B O3 O8 97.2(4) 2_666 . ?
K3B O3 O8 170.7(4) . . ?
K8B O3 O8 55.8(2) . . ?
Si3 O3 Al8 62.0(3) . . ?
Al3 O3 Al8 113.0(4) 1_556 . ?
O17 O3 Al8 86.1(3) . . ?
O17B O3 Al8 139.3(4) 1_556 . ?
O24 O3 Al8 28.21(18) . . ?
O16 O3 Al8 78.7(3) . . ?
O23 O3 Al8 81.6(3) 1_556 . ?
O16B O3 Al8 113.4(3) 2_666 . ?
K3B O3 Al8 151.0(4) . . ?
K8B O3 Al8 61.17(19) . . ?
O8 O3 Al8 28.02(17) . . ?
Si4 O4 Al4 149.3(5) 1_556 . ?
Si4 O4 Na4B 86.9(6) 1_556 . ?
Al4 O4 Na4B 86.4(6) . . ?
Si4 O4 Na9B 103.0(4) 1_556 . ?
Al4 O4 Na9B 102.9(4) . . ?
Na4B O4 Na9B 134.8(6) . . ?
Si4 O4 O25 35.6(2) 1_556 1_556 ?
Al4 O4 O25 118.2(4) . 1_556 ?
Na4B O4 O25 59.6(6) . 1_556 ?
Na9B O4 O25 138.3(4) . 1_556 ?
Si4 O4 O19 35.4(3) 1_556 1_556 ?
Al4 O4 O19 167.7(5) . 1_556 ?
Na4B O4 O19 82.5(6) . 1_556 ?
Na9B O4 O19 81.4(3) . 1_556 ?
O25 O4 O19 60.0(3) 1_556 1_556 ?
Si4 O4 O35 34.6(3) 1_556 1_556 ?
Al4 O4 O35 130.2(4) . 1_556 ?
Na4B O4 O35 118.2(6) . 1_556 ?
Na9B O4 O35 89.4(3) . 1_556 ?
O25 O4 O35 59.1(3) 1_556 1_556 ?
O19 O4 O35 60.7(3) 1_556 1_556 ?
Si4 O4 O20 166.9(5) 1_556 . ?
Al4 O4 O20 36.0(2) . . ?
Na4B O4 O20 81.4(6) . . ?
Na9B O4 O20 81.4(3) . . ?
O25 O4 O20 137.2(4) 1_556 . ?
O19 O4 O20 135.9(4) 1_556 . ?
O35 O4 O20 158.4(4) 1_556 . ?
Si4 O4 O26 117.3(4) 1_556 . ?
Al4 O4 O26 36.3(2) . . ?
Na4B O4 O26 59.2(6) . . ?
Na9B O4 O26 138.9(4) . . ?
O25 O4 O26 82.7(3) 1_556 . ?
O19 O4 O26 137.1(4) 1_556 . ?
O35 O4 O26 119.2(4) 1_556 . ?
O20 O4 O26 61.1(3) . . ?
Si4 O4 O36 129.2(4) 1_556 . ?
Al4 O4 O36 36.7(3) . . ?
Na4B O4 O36 119.9(6) . . ?
Na9B O4 O36 87.7(3) . . ?
O25 O4 O36 120.6(4) 1_556 . ?
O19 O4 O36 155.5(4) 1_556 . ?
O35 O4 O36 97.6(3) 1_556 . ?
O20 O4 O36 62.7(3) . . ?
O26 O4 O36 61.5(3) . . ?
Si4 O4 K4B 85.7(3) 1_556 . ?
Al4 O4 K4B 85.3(3) . . ?
Na4B O4 K4B 4.5(5) . . ?
Na9B O4 K4B 139.3(3) . . ?
O25 O4 K4B 56.7(2) 1_556 . ?
O19 O4 K4B 84.0(3) 1_556 . ?
O35 O4 K4B 115.7(3) 1_556 . ?
O20 O4 K4B 83.1(3) . . ?
O26 O4 K4B 56.4(2) . . ?
O36 O4 K4B 117.6(3) . . ?
Si4 O4 K11 76.6(3) 1_556 . ?
Al4 O4 K11 76.5(3) . . ?
Na4B O4 K11 105.5(6) . . ?
Na9B O4 K11 119.8(3) . . ?
O25 O4 K11 67.1(2) 1_556 . ?
O19 O4 K11 111.6(3) 1_556 . ?
O35 O4 K11 56.2(2) 1_556 . ?
O20 O4 K11 112.2(3) . . ?
O26 O4 K11 66.3(2) . . ?
O36 O4 K11 55.9(2) . . ?
K4B O4 K11 101.0(2) . . ?
Si5 O5 Al5 148.2(5) . . ?
Si5 O5 O26 36.0(2) . . ?
Al5 O5 O26 160.9(4) . . ?
Si5 O5 O12 34.4(2) . . ?
Al5 O5 O12 115.6(4) . . ?
O26 O5 O12 60.1(3) . . ?
Si5 O5 O25 160.8(4) . . ?
Al5 O5 O25 37.1(2) . . ?
O26 O5 O25 130.7(4) . . ?
O12 O5 O25 134.7(4) . . ?
Si5 O5 O28 34.2(2) . . ?
Al5 O5 O28 136.6(4) . . ?
O26 O5 O28 59.5(3) . . ?
O12 O5 O28 58.5(3) . . ?
O25 O5 O28 164.8(4) . . ?
Si5 O5 O12B 115.1(4) . . ?
Al5 O5 O12B 35.2(2) . . ?
O26 O5 O12B 132.9(4) . . ?
O12 O5 O12B 81.0(3) . . ?
O25 O5 O12B 61.4(3) . . ?
O28 O5 O12B 122.5(3) . . ?
Si5 O5 O27 136.4(4) . . ?
Al5 O5 O27 35.4(2) . . ?
O26 O5 O27 163.6(4) . . ?
O12 O5 O27 123.1(3) . . ?
O25 O5 O27 60.6(3) . . ?
O28 O5 O27 107.1(3) . . ?
O12B O5 O27 61.0(3) . . ?
Si5 O5 K10 100.0(3) . . ?
Al5 O5 K10 99.3(3) . . ?
O26 O5 K10 96.5(3) . . ?
O12 O5 K10 129.5(3) . . ?
O25 O5 K10 95.2(3) . . ?
O28 O5 K10 71.0(2) . . ?
O12B O5 K10 130.0(3) . . ?
O27 O5 K10 69.0(2) . . ?
Si5 O5 K4 95.4(3) . . ?
Al5 O5 K4 95.2(3) . . ?
O26 O5 K4 67.0(2) . . ?
O12 O5 K4 90.7(3) . . ?
O25 O5 K4 66.3(2) . . ?
O28 O5 K4 126.2(3) . . ?
O12B O5 K4 89.6(3) . . ?
O27 O5 K4 126.6(3) . . ?
K10 O5 K4 122.6(3) . . ?
Si5 O5 O6 83.0(3) . . ?
Al5 O5 O6 81.7(3) . . ?
O26 O5 O6 114.7(3) . . ?
O12 O5 O6 82.8(3) . . ?
O25 O5 O6 114.0(3) . . ?
O28 O5 O6 55.4(3) . . ?
O12B O5 O6 82.7(3) . . ?
O27 O5 O6 53.6(3) . . ?
K10 O5 O6 66.8(2) . . ?
K4 O5 O6 170.6(3) . . ?
Si5 O5 Al6 57.9(2) . . ?
Al5 O5 Al6 109.5(3) . . ?
O26 O5 Al6 87.0(3) . . ?
O12 O5 Al6 69.3(2) . . ?
O25 O5 Al6 140.6(3) . . ?
O28 O5 Al6 27.54(17) . . ?
O12B O5 Al6 104.2(3) . . ?
O27 O5 Al6 80.2(2) . . ?
K10 O5 Al6 65.14(17) . . ?
K4 O5 Al6 153.1(3) . . ?
O6 O5 Al6 27.87(18) . . ?
Si6 O6 Al6 158.1(6) . . ?
Si6 O6 O27 35.9(3) . . ?
Al6 O6 O27 148.1(5) . . ?
Si6 O6 O21 35.3(3) . . ?
Al6 O6 O21 149.5(5) . . ?
O27 O6 O21 62.1(3) . . ?
Si6 O6 O28 148.3(5) . . ?
Al6 O6 O28 36.9(2) . . ?
O27 O6 O28 114.9(4) . . ?
O21 O6 O28 165.2(4) . . ?
Si6 O6 O29 35.6(3) . . ?
Al6 O6 O29 122.6(5) . . ?
O27 O6 O29 61.1(3) . . ?
O21 O6 O29 58.3(3) . . ?
O28 O6 O29 134.5(4) . . ?
Si6 O6 O22 149.1(5) . . ?
Al6 O6 O22 35.6(2) . . ?
O27 O6 O22 167.3(4) . . ?
O21 O6 O22 117.0(4) . . ?
O28 O6 O22 62.4(3) . . ?
O29 O6 O22 130.4(4) . . ?
Si6 O6 O30 121.8(4) . . ?
Al6 O6 O30 36.4(2) . . ?
O27 O6 O30 132.0(4) . . ?
O21 O6 O30 130.2(4) . . ?
O28 O6 O30 63.4(3) . . ?
O29 O6 O30 86.2(3) . . ?
O22 O6 O30 59.3(3) . . ?
Si6 O6 O2 93.3(4) . . ?
Al6 O6 O2 91.8(4) . . ?
O27 O6 O2 119.9(4) . . ?
O21 O6 O2 59.5(3) . . ?
O28 O6 O2 117.8(3) . . ?
O29 O6 O2 97.8(3) . . ?
O22 O6 O2 57.6(2) . . ?
O30 O6 O2 97.1(3) . . ?
Si6 O6 O5 95.7(4) . . ?
Al6 O6 O5 94.1(4) . . ?
O27 O6 O5 59.8(3) . . ?
O21 O6 O5 114.2(4) . . ?
O28 O6 O5 57.2(3) . . ?
O29 O6 O5 112.1(3) . . ?
O22 O6 O5 113.0(3) . . ?
O30 O6 O5 111.0(3) . . ?
O2 O6 O5 139.6(3) . . ?
Si6 O6 K6 83.0(3) . . ?
Al6 O6 K6 82.5(3) . . ?
O27 O6 K6 117.6(3) . . ?
O21 O6 K6 73.0(3) . . ?
O28 O6 K6 118.5(3) . . ?
O29 O6 K6 59.0(2) . . ?
O22 O6 K6 72.3(2) . . ?
O30 O6 K6 58.4(2) . . ?
O2 O6 K6 55.54(19) . . ?
O5 O6 K6 164.8(3) . . ?
Si6 O6 Al5 67.4(3) . . ?
Al6 O6 Al5 125.0(4) . . ?
O27 O6 Al5 33.0(2) . . ?
O21 O6 Al5 83.4(3) . . ?
O28 O6 Al5 88.0(3) . . ?
O29 O6 Al5 93.4(3) . . ?
O22 O6 Al5 136.2(3) . . ?
O30 O6 Al5 136.6(3) . . ?
O2 O6 Al5 125.8(3) . . ?
O5 O6 Al5 30.95(18) . . ?
K6 O6 Al5 150.3(3) . . ?
Si7 O7 Al7 152.9(6) . 1_556 ?
Si7 O7 O30 36.2(3) . . ?
Al7 O7 O30 161.7(5) 1_556 . ?
Si7 O7 O29 161.0(5) . 1_556 ?
Al7 O7 O29 37.5(3) 1_556 1_556 ?
O30 O7 O29 128.0(4) . 1_556 ?
Si7 O7 O15 35.5(3) . . ?
Al7 O7 O15 119.5(4) 1_556 . ?
O30 O7 O15 61.2(3) . . ?
O29 O7 O15 137.7(4) 1_556 . ?
Si7 O7 O32 34.2(2) . . ?
Al7 O7 O32 138.5(5) 1_556 . ?
O30 O7 O32 59.2(3) . . ?
O29 O7 O32 162.1(4) 1_556 . ?
O15 O7 O32 59.7(3) . . ?
Si7 O7 O15B 119.4(4) . 2_666 ?
Al7 O7 O15B 35.8(3) 1_556 2_666 ?
O30 O7 O15B 136.6(4) . 2_666 ?
O29 O7 O15B 62.3(3) 1_556 2_666 ?
O15 O7 O15B 84.3(3) . 2_666 ?
O32 O7 O15B 126.1(4) . 2_666 ?
Si7 O7 O31 137.6(5) . 1_556 ?
Al7 O7 O31 35.7(3) 1_556 1_556 ?
O30 O7 O31 160.8(4) . 1_556 ?
O29 O7 O31 61.1(3) 1_556 1_556 ?
O15 O7 O31 126.1(4) . 1_556 ?
O32 O7 O31 107.1(4) . 1_556 ?
O15B O7 O31 61.7(3) 2_666 1_556 ?
Si7 O7 K11 99.7(4) . . ?
Al7 O7 K11 98.5(4) 1_556 . ?
O30 O7 K11 91.6(3) . . ?
O29 O7 K11 89.9(3) 1_556 . ?
O15 O7 K11 132.4(4) . . ?
O32 O7 K11 72.9(3) . . ?
O15B O7 K11 131.8(4) 2_666 . ?
O31 O7 K11 70.5(3) 1_556 . ?
Si7 O7 K6B 95.6(4) . 3_665 ?
Al7 O7 K6B 95.5(4) 1_556 3_665 ?
O30 O7 K6B 66.4(3) . 3_665 ?
O29 O7 K6B 65.4(3) 1_556 3_665 ?
O15 O7 K6B 91.9(3) . 3_665 ?
O32 O7 K6B 125.5(3) . 3_665 ?
O15B O7 K6B 91.2(3) 2_666 3_665 ?
O31 O7 K6B 126.5(4) 1_556 3_665 ?
K11 O7 K6B 113.2(3) . 3_665 ?
Si7 O7 O8 86.4(4) . . ?
Al7 O7 O8 84.1(4) 1_556 . ?
O30 O7 O8 114.1(4) . . ?
O29 O7 O8 112.6(4) 1_556 . ?
O15 O7 O8 91.8(3) . . ?
O32 O7 O8 55.4(3) . . ?
O15B O7 O8 90.8(3) 2_666 . ?
O31 O7 O8 51.9(3) 1_556 . ?
K11 O7 O8 62.9(2) . . ?
K6B O7 O8 176.0(4) 3_665 . ?
Si7 O7 Al8 59.2(3) . . ?
Al7 O7 Al8 110.9(4) 1_556 . ?
O30 O7 Al8 87.1(3) . . ?
O29 O7 Al8 139.7(4) 1_556 . ?
O15 O7 Al8 72.7(3) . . ?
O32 O7 Al8 27.91(16) . . ?
O15B O7 Al8 108.1(3) 2_666 . ?
O31 O7 Al8 79.6(3) 1_556 . ?
K11 O7 Al8 67.28(19) . . ?
K6B O7 Al8 153.4(3) 3_665 . ?
O8 O7 Al8 27.72(16) . . ?
Si8 O8 Al8 174.5(6) 1_556 . ?
Si8 O8 O33 35.6(3) 1_556 1_556 ?
Al8 O8 O33 149.8(5) . 1_556 ?
Si8 O8 O31 34.4(2) 1_556 1_556 ?
Al8 O8 O31 143.5(4) . 1_556 ?
O33 O8 O31 60.1(3) 1_556 1_556 ?
Si8 O8 O23 34.4(2) 1_556 1_556 ?
Al8 O8 O23 142.0(4) . 1_556 ?
O33 O8 O23 57.6(3) 1_556 1_556 ?
O31 O8 O23 59.8(3) 1_556 1_556 ?
Si8 O8 O34 150.1(4) 1_556 . ?
Al8 O8 O34 35.3(2) . . ?
O33 O8 O34 114.5(4) 1_556 . ?
O31 O8 O34 150.1(4) 1_556 . ?
O23 O8 O34 145.8(4) 1_556 . ?
Si8 O8 O32 143.0(4) 1_556 . ?
Al8 O8 O32 34.7(2) . . ?
O33 O8 O32 151.9(4) 1_556 . ?
O31 O8 O32 108.9(3) 1_556 . ?
O23 O8 O32 142.9(4) 1_556 . ?
O34 O8 O32 60.7(3) . . ?
Si8 O8 O24 141.8(4) 1_556 . ?
Al8 O8 O24 34.6(2) . . ?
O33 O8 O24 145.3(4) 1_556 . ?
O31 O8 O24 144.2(4) 1_556 . ?
O23 O8 O24 107.5(3) 1_556 . ?
O34 O8 O24 58.1(3) . . ?
O32 O8 O24 59.1(2) . . ?
Si8 O8 K8B 91.9(3) 1_556 . ?
Al8 O8 K8B 90.4(3) . . ?
O33 O8 K8B 70.7(3) 1_556 . ?
O31 O8 K8B 126.1(3) 1_556 . ?
O23 O8 K8B 76.4(2) 1_556 . ?
O34 O8 K8B 70.0(2) . . ?
O32 O8 K8B 125.0(3) . . ?
O24 O8 K8B 75.4(2) . . ?
Si8 O8 O3 89.6(4) 1_556 . ?
Al8 O8 O3 87.4(4) . . ?
O33 O8 O3 100.8(3) 1_556 . ?
O31 O8 O3 110.4(3) 1_556 . ?
O23 O8 O3 55.3(3) 1_556 . ?
O34 O8 O3 99.5(3) . . ?
O32 O8 O3 107.3(3) . . ?
O24 O8 O3 53.0(3) . . ?
K8B O8 O3 57.5(2) . . ?
Si8 O8 K11 91.8(3) 1_556 . ?
Al8 O8 K11 90.5(3) . . ?
O33 O8 K11 85.0(3) 1_556 . ?
O31 O8 K11 67.2(2) 1_556 . ?
O23 O8 K11 125.2(3) 1_556 . ?
O34 O8 K11 83.2(3) . . ?
O32 O8 K11 67.1(2) . . ?
O24 O8 K11 124.0(3) . . ?
K8B O8 K11 130.6(3) . . ?
O3 O8 K11 171.7(3) . . ?
Si8 O8 O7 89.6(3) 1_556 . ?
Al8 O8 O7 87.8(3) . . ?
O33 O8 O7 112.4(3) 1_556 . ?
O31 O8 O7 55.7(3) 1_556 . ?
O23 O8 O7 102.8(3) 1_556 . ?
O34 O8 O7 110.2(3) . . ?
O32 O8 O7 53.4(2) . . ?
O24 O8 O7 101.2(3) . . ?
K8B O8 O7 175.9(3) . . ?
O3 O8 O7 118.7(3) . . ?
K11 O8 O7 53.1(2) . . ?
Si9 O9 Al9 163.7(7) . . ?
Si9 O9 O18 37.3(3) . . ?
Al9 O9 O18 155.9(6) . . ?
Si9 O9 O34 35.3(3) . . ?
Al9 O9 O34 130.1(5) . . ?
O18 O9 O34 61.8(3) . . ?
Si9 O9 O18B 155.5(5) . . ?
Al9 O9 O18B 37.5(3) . . ?
O18 O9 O18B 119.0(4) . . ?
O34 O9 O18B 142.7(4) . . ?
Si9 O9 O36 34.1(3) . . ?
Al9 O9 O36 142.1(5) . . ?
O18 O9 O36 61.0(3) . . ?
O34 O9 O36 58.7(3) . . ?
O18B O9 O36 158.0(5) . . ?
Si9 O9 O35 140.3(5) . . ?
Al9 O9 O35 35.9(3) . . ?
O18 O9 O35 156.7(5) . . ?
O34 O9 O35 132.5(4) . . ?
O18B O9 O35 63.2(3) . . ?
O36 O9 O35 107.7(4) . . ?
Si9 O9 O33 129.1(5) . . ?
Al9 O9 O33 36.2(3) . . ?
O18 O9 O33 142.9(5) . . ?
O34 O9 O33 94.1(4) . . ?
O18B O9 O33 62.9(3) . . ?
O36 O9 O33 132.3(4) . . ?
O35 O9 O33 60.2(3) . . ?
Si9 O9 K9 98.8(4) . . ?
Al9 O9 K9 97.4(4) . . ?
O18 O9 K9 64.6(3) . . ?
O34 O9 K9 125.6(4) . . ?
O18B O9 K9 63.2(3) . . ?
O36 O9 K9 101.6(3) . . ?
O35 O9 K9 101.1(3) . . ?
O33 O9 K9 125.5(4) . . ?
Si9 O9 K10 83.9(4) . . ?
Al9 O9 K10 83.4(4) . . ?
O18 O9 K10 120.6(4) . . ?
O34 O9 K10 73.3(3) . . ?
O18B O9 K10 120.4(4) . . ?
O36 O9 K10 63.2(3) . . ?
O35 O9 K10 61.3(3) . . ?
O33 O9 K10 72.0(3) . . ?
K9 O9 K10 147.4(4) . . ?
Si9 O9 K8 84.9(4) . . ?
Al9 O9 K8 85.0(4) . . ?
O18 O9 K8 91.4(3) . . ?
O34 O9 K8 52.5(2) . . ?
O18B O9 K8 91.1(3) . . ?
O36 O9 K8 110.9(3) . . ?
O35 O9 K8 111.8(3) . . ?
O33 O9 K8 52.1(2) . . ?
K9 O9 K8 122.3(3) . . ?
K10 O9 K8 90.2(2) . . ?
Si9 O9 O19 121.8(4) . . ?
Al9 O9 O19 67.8(3) . . ?
O18 O9 O19 112.6(4) . . ?
O34 O9 O19 150.5(4) . . ?
O18B O9 O19 66.6(3) . . ?
O36 O9 O19 92.6(3) . . ?
O35 O9 O19 45.0(3) . . ?
O33 O9 O19 102.0(3) . . ?
K9 O9 O19 62.6(2) . . ?
K10 O9 O19 88.3(3) . . ?
K8 O9 O19 152.8(3) . . ?
Si1 O10 Al1B 134.4(5) . . ?
Si1 O10 Na9B 117.2(4) . . ?
Al1B O10 Na9B 106.9(4) . . ?
Si1 O10 O20 36.1(3) . . ?
Al1B O10 O20 169.5(5) . . ?
Na9B O10 O20 83.4(3) . . ?
Si1 O10 O11 33.7(3) . . ?
Al1B O10 O11 113.3(4) . . ?
Na9B O10 O11 119.1(4) . . ?
O20 O10 O11 60.9(3) . . ?
Si1 O10 O1 35.0(3) . . ?
Al1B O10 O1 110.1(4) . . ?
Na9B O10 O1 139.8(4) . . ?
O20 O10 O1 59.6(3) . . ?
O11 O10 O1 57.8(3) . . ?
Si1 O10 O1B 150.2(5) . . ?
Al1B O10 O1B 36.0(3) . . ?
Na9B O10 O1B 75.3(3) . . ?
O20 O10 O1B 153.4(4) . . ?
O11 O10 O1B 116.6(4) . . ?
O1 O10 O1B 144.5(5) . . ?
Si1 O10 O11 99.6(4) . 2 ?
Al1B O10 O11 35.8(3) . 2 ?
Na9B O10 O11 135.9(4) . 2 ?
O20 O10 O11 135.6(4) . 2 ?
O11 O10 O11 78.8(4) . 2 ?
O1 O10 O11 84.3(4) . 2 ?
O1B O10 O11 61.0(3) . 2 ?
Si1 O10 O19B 134.0(5) . 2 ?
Al1B O10 O19B 33.9(3) . 2 ?
Na9B O10 O19B 102.9(3) . 2 ?
O20 O10 O19B 143.8(4) . 2 ?
O11 O10 O19B 135.5(4) . 2 ?
O1 O10 O19B 99.2(4) . 2 ?
O1B O10 O19B 58.7(3) . 2 ?
O11 O10 O19B 60.1(3) 2 2 ?
Si1 O10 K9 84.0(3) . . ?
Al1B O10 K9 99.3(3) . . ?
Na9B O10 K9 100.3(3) . . ?
O20 O10 K9 77.0(3) . . ?
O11 O10 K9 115.5(3) . . ?
O1 O10 K9 59.1(3) . . ?
O1B O10 K9 122.0(4) . . ?
O11 O10 K9 107.3(3) 2 . ?
O19B O10 K9 66.8(3) 2 . ?
Si1 O10 O10B 121.9(4) . 1_556 ?
Al1B O10 O10B 82.2(3) . 1_556 ?
Na9B O10 O10B 44.62(19) . 1_556 ?
O20 O10 O10B 106.8(3) . 1_556 ?
O11 O10 O10B 98.1(3) . 1_556 ?
O1 O10 O10B 155.6(4) . 1_556 ?
O1B O10 O10B 46.7(3) . 1_556 ?
O11 O10 O10B 96.1(3) 2 1_556 ?
O19B O10 O10B 102.1(3) 2 1_556 ?
K9 O10 O10B 141.8(3) . 1_556 ?
Si1 O10 O18 103.5(4) . . ?
Al1B O10 O18 113.7(4) . . ?
Na9B O10 O18 49.6(2) . . ?
O20 O10 O18 71.7(3) . . ?
O11 O10 O18 132.6(4) . . ?
O1 O10 O18 100.2(3) . . ?
O1B O10 O18 104.6(4) . . ?
O11 O10 O18 145.3(4) 2 . ?
O19B O10 O18 85.3(3) 2 . ?
K9 O10 O18 50.80(18) . . ?
O10B O10 O18 93.4(3) 1_556 . ?
Si1 O11 Al1B 142.8(6) . 3 ?
Si1 O11 O1 37.6(3) . . ?
Al1B O11 O1 140.0(5) 3 . ?
Si1 O11 O10 34.6(3) . . ?
Al1B O11 O10 150.3(5) 3 . ?
O1 O11 O10 61.5(3) . . ?
Si1 O11 O20 33.8(3) . . ?
Al1B O11 O20 109.2(4) 3 . ?
O1 O11 O20 60.1(3) . . ?
O10 O11 O20 58.8(3) . . ?
Si1 O11 O1B 128.6(5) . 3 ?
Al1B O11 O1B 33.4(3) 3 3 ?
O1 O11 O1B 158.3(5) . 3 ?
O10 O11 O1B 117.8(4) . 3 ?
O20 O11 O1B 100.0(4) . 3 ?
Si1 O11 O10 168.4(5) . 3 ?
Al1B O11 O10 35.7(3) 3 3 ?
O1 O11 O10 132.7(4) . 3 ?
O10 O11 O10 155.7(5) . 3 ?
O20 O11 O10 142.9(4) . 3 ?
O1B O11 O10 57.7(3) 3 3 ?
Si1 O11 O19B 113.3(5) . . ?
Al1B O11 O19B 33.9(3) 3 . ?
O1 O11 O19B 107.9(4) . . ?
O10 O11 O19B 141.1(4) . . ?
O20 O11 O19B 83.1(3) . . ?
O1B O11 O19B 57.6(3) 3 . ?
O10 O11 O19B 60.1(3) 3 . ?
Si1 O11 Na1 87.9(4) . . ?
Al1B O11 Na1 119.0(4) 3 . ?
O1 O11 Na1 55.3(3) . . ?
O10 O11 Na1 89.9(3) . . ?
O20 O11 Na1 115.4(4) . . ?
O1B O11 Na1 143.4(4) 3 . ?
O10 O11 Na1 87.0(3) 3 . ?
O19B O11 Na1 115.5(4) . . ?
Si1 O11 K1B 113.8(4) . . ?
Al1B O11 K1B 91.6(4) 3 . ?
O1 O11 K1B 126.4(4) . . ?
O10 O11 K1B 79.2(3) . . ?
O20 O11 K1B 127.5(4) . . ?
O1B O11 K1B 71.6(3) 3 . ?
O10 O11 K1B 76.9(3) 3 . ?
O19B O11 K1B 125.2(4) . . ?
Na1 O11 K1B 92.5(3) . . ?
Si1 O11 Si1 148.2(5) . 3 ?
Al1B O11 Si1 62.9(3) 3 3 ?
O1 O11 Si1 112.1(4) . 3 ?
O10 O11 Si1 137.8(3) . 3 ?
O20 O11 Si1 158.8(4) . 3 ?
O1B O11 Si1 83.2(3) 3 3 ?
O10 O11 Si1 27.53(18) 3 3 ?
O19B O11 Si1 81.0(3) . 3 ?
Na1 O11 Si1 60.39(17) . 3 ?
K1B O11 Si1 73.52(19) . 3 ?
Si1 O11 O11 76.7(4) . 2 ?
Al1B O11 O11 139.5(4) 3 2 ?
O1 O11 O11 73.3(3) . 2 ?
O10 O11 O11 52.5(3) . 2 ?
O20 O11 O11 108.9(4) . 2 ?
O1B O11 O11 125.1(3) 3 2 ?
O10 O11 O11 108.2(3) 3 2 ?
O19B O11 O11 165.7(4) . 2 ?
Na1 O11 O11 52.82(16) . 2 ?
K1B O11 O11 53.63(14) . 2 ?
Si1 O11 O11 85.3(2) 3 2 ?
Si5 O12 Al5B 136.9(5) . . ?
Si5 O12 O28 36.0(2) . . ?
Al5B O12 O28 139.6(4) . . ?
Si5 O12 O26 35.1(2) . . ?
Al5B O12 O26 101.8(3) . . ?
O28 O12 O26 60.2(3) . . ?
Si5 O12 O5B 118.6(4) . . ?
Al5B O12 O5B 35.9(2) . . ?
O28 O12 O5B 104.9(3) . . ?
O26 O12 O5B 91.6(3) . . ?
Si5 O12 O5 35.2(2) . . ?
Al5B O12 O5 144.0(4) . . ?
O28 O12 O5 61.3(3) . . ?
O26 O12 O5 59.4(3) . . ?
O5B O12 O5 151.0(4) . . ?
Si5 O12 K5 121.4(3) . . ?
Al5B O12 K5 100.4(3) . . ?
O28 O12 K5 110.1(3) . . ?
O26 O12 K5 152.4(3) . . ?
O5B O12 K5 116.0(3) . . ?
O5 O12 K5 93.0(3) . . ?
Si5 O12 O27B 169.4(4) . . ?
Al5B O12 O27B 36.0(2) . . ?
O28 O12 O27B 153.6(4) . . ?
O26 O12 O27B 136.3(3) . . ?
O5B O12 O27B 60.7(3) . . ?
O5 O12 O27B 141.6(4) . . ?
K5 O12 O27B 64.4(2) . . ?
Si5 O12 O25B 111.1(4) . . ?
Al5B O12 O25B 32.4(2) . . ?
O28 O12 O25B 135.0(3) . . ?
O26 O12 O25B 77.9(3) . . ?
O5B O12 O25B 57.9(3) . . ?
O5 O12 O25B 112.0(3) . . ?
K5 O12 O25B 114.8(3) . . ?
O27B O12 O25B 59.0(3) . . ?
Si5 O12 K5B 96.9(3) . . ?
Al5B O12 K5B 85.4(3) . . ?
O28 O12 K5B 64.3(2) . . ?
O26 O12 K5B 98.3(3) . . ?
O5B O12 K5B 52.47(19) . . ?
O5 O12 K5B 125.2(3) . . ?
K5 O12 K5B 99.6(2) . . ?
O27B O12 K5B 90.5(3) . . ?
O25B O12 K5B 110.2(3) . . ?
Si5 O12 O12B 85.3(3) . . ?
Al5B O12 O12B 119.2(3) . . ?
O28 O12 O12B 100.9(3) . . ?
O26 O12 O12B 105.2(3) . . ?
O5B O12 O12B 153.9(3) . . ?
O5 O12 O12B 50.3(2) . . ?
K5 O12 O12B 48.92(17) . . ?
O27B O12 O12B 93.8(3) . . ?
O25B O12 O12B 105.5(3) . . ?
K5B O12 O12B 140.5(3) . . ?
Si5 O12 Al6 55.3(2) . . ?
Al5B O12 Al6 147.7(3) . . ?
O28 O12 Al6 25.82(17) . . ?
O26 O12 Al6 85.1(2) . . ?
O5B O12 Al6 113.4(3) . . ?
O5 O12 Al6 66.2(2) . . ?
K5 O12 Al6 84.82(19) . . ?
O27B O12 Al6 135.3(3) . . ?
O25B O12 Al6 160.3(3) . . ?
K5B O12 Al6 62.30(14) . . ?
O12B O12 Al6 88.3(2) . . ?
Si2 O13 Al2B 135.2(5) . . ?
Si2 O13 O22 35.9(2) . . ?
Al2B O13 O22 133.0(4) . . ?
Si2 O13 O2 36.0(2) . . ?
Al2B O13 O2 148.2(4) . . ?
O22 O13 O2 62.1(3) . . ?
Si2 O13 O14 35.4(2) . . ?
Al2B O13 O14 100.4(4) . . ?
O22 O13 O14 60.2(3) . . ?
O2 O13 O14 60.1(3) . . ?
Si2 O13 O2B 110.7(4) . . ?
Al2B O13 O2B 35.6(2) . . ?
O22 O13 O2B 97.6(3) . . ?
O2 O13 O2B 144.3(4) . . ?
O14 O13 O2B 84.5(3) . . ?
Si2 O13 K5 115.0(4) . . ?
Al2B O13 K5 109.8(4) . . ?
O22 O13 K5 100.9(3) . . ?
O2 O13 K5 90.0(3) . . ?
O14 O13 K5 149.2(3) . . ?
O2B O13 K5 124.1(3) . . ?
Si2 O13 O21B 170.7(4) . . ?
Al2B O13 O21B 35.6(2) . . ?
O22 O13 O21B 144.3(4) . . ?
O2 O13 O21B 150.5(4) . . ?
O14 O13 O21B 135.8(4) . . ?
O2B O13 O21B 60.9(3) . . ?
K5 O13 O21B 74.1(3) . . ?
Si2 O13 O14 113.4(4) . 2_655 ?
Al2B O13 O14 34.0(2) . 2_655 ?
O22 O13 O14 135.9(4) . 2_655 ?
O2 O13 O14 114.3(3) . 2_655 ?
O14 O13 O14 79.6(4) . 2_655 ?
O2B O13 O14 58.5(2) . 2_655 ?
K5 O13 O14 123.2(3) . 2_655 ?
O21B O13 O14 59.6(3) . 2_655 ?
Si2 O13 K5B 86.4(3) . . ?
Al2B O13 K5B 87.3(3) . . ?
O22 O13 K5B 53.7(2) . . ?
O2 O13 K5B 115.7(3) . . ?
O14 O13 K5B 90.6(3) . . ?
O2B O13 K5B 55.6(2) . . ?
K5 O13 K5B 96.8(2) . . ?
O21B O13 K5B 91.2(3) . . ?
O14 O13 K5B 114.0(3) 2_655 . ?
Si2 O13 O13B 87.8(3) . . ?
Al2B O13 O13B 122.9(4) . . ?
O22 O13 O13B 104.0(3) . . ?
O2 O13 O13B 52.0(2) . . ?
O14 O13 O13B 106.8(3) . . ?
O2B O13 O13B 158.4(3) . . ?
K5 O13 O13B 51.04(18) . . ?
O21B O13 O13B 99.7(3) . . ?
O14 O13 O13B 104.6(3) 2_655 . ?
K5B O13 O13B 140.0(3) . . ?
Si2 O13 K2 72.8(3) . . ?
Al2B O13 K2 93.8(3) . . ?
O22 O13 K2 108.7(3) . . ?
O2 O13 K2 55.41(19) . . ?
O14 O13 K2 61.0(2) . . ?
O2B O13 K2 113.3(3) . . ?
K5 O13 K2 109.6(2) . . ?
O21B O13 K2 106.2(3) . . ?
O14 O13 K2 60.2(2) 2_655 . ?
K5B O13 K2 151.4(3) . . ?
O13B O13 K2 60.29(18) . . ?
Si2 O14 Al2B 137.5(5) . 3_665 ?
Si2 O14 O13 35.2(2) . . ?
Al2B O14 O13 170.5(4) 3_665 . ?
Si2 O14 O2 35.9(2) . . ?
Al2B O14 O2 110.6(4) 3_665 . ?
O13 O14 O2 59.9(3) . . ?
Si2 O14 O22 35.7(2) . . ?
Al2B O14 O22 118.2(4) 3_665 . ?
O13 O14 O22 59.8(3) . . ?
O2 O14 O22 61.9(2) . . ?
Si2 O14 O2B 155.0(4) . 3_665 ?
Al2B O14 O2B 35.9(2) 3_665 3_665 ?
O13 O14 O2B 153.6(4) . 3_665 ?
O2 O14 O2B 145.9(3) . 3_665 ?
O22 O14 O2B 119.6(3) . 3_665 ?
Si2 O14 K2B 127.4(4) . . ?
Al2B O14 K2B 94.9(3) 3_665 . ?
O13 O14 K2B 93.2(3) . . ?
O2 O14 K2B 144.4(3) . . ?
O22 O14 K2B 127.0(3) . . ?
O2B O14 K2B 65.6(2) 3_665 . ?
Si2 O14 O21B 103.3(4) . 3_665 ?
Al2B O14 O21B 35.8(2) 3_665 3_665 ?
O13 O14 O21B 138.4(4) . 3_665 ?
O2 O14 O21B 86.4(3) . 3_665 ?
O22 O14 O21B 83.8(3) . 3_665 ?
O2B O14 O21B 61.1(3) 3_665 3_665 ?
K2B O14 O21B 126.6(3) . 3_665 ?
Si2 O14 O13 132.8(4) . 3_665 ?
Al2B O14 O13 34.0(2) 3_665 3_665 ?
O13 O14 O13 141.0(4) . 3_665 ?
O2 O14 O13 96.9(3) . 3_665 ?
O22 O14 O13 139.9(3) . 3_665 ?
O2B O14 O13 59.0(2) 3_665 3_665 ?
K2B O14 O13 90.6(3) . 3_665 ?
O21B O14 O13 59.8(3) 3_665 3_665 ?
Si2 O14 K2 80.9(3) . . ?
Al2B O14 K2 103.4(3) 3_665 . ?
O13 O14 K2 71.2(2) . . ?
O2 O14 K2 59.1(2) . . ?
O22 O14 K2 116.2(3) . . ?
O2B O14 K2 122.4(3) 3_665 . ?
K2B O14 K2 91.8(2) . . ?
O21B O14 K2 113.8(3) 3_665 . ?
O13 O14 K2 69.9(2) 3_665 . ?
Si2 O14 Al2B 64.0(2) . . ?
Al2B O14 Al2B 158.2(4) 3_665 . ?
O13 O14 Al2B 29.06(18) . . ?
O2 O14 Al2B 86.4(2) . . ?
O22 O14 Al2B 81.4(2) . . ?
O2B O14 Al2B 127.7(3) 3_665 . ?
K2B O14 Al2B 64.16(15) . . ?
O21B O14 Al2B 165.3(3) 3_665 . ?
O13 O14 Al2B 133.9(3) 3_665 . ?
K2 O14 Al2B 72.97(16) . . ?
Si2 O14 O14 85.6(4) . 2_655 ?
Al2B O14 O14 132.4(4) 3_665 2_655 ?
O13 O14 O14 51.7(3) . 2_655 ?
O2 O14 O14 95.1(2) . 2_655 ?
O22 O14 O14 109.2(4) . 2_655 ?
O2B O14 O14 113.9(2) 3_665 2_655 ?
K2B O14 O14 49.56(12) . 2_655 ?
O21B O14 O14 166.0(4) 3_665 2_655 ?
O13 O14 O14 106.2(3) 3_665 2_655 ?
K2 O14 O14 56.41(11) . 2_655 ?
Al2B O14 O14 28.15(18) . 2_655 ?
Si7 O15 Al7B 136.3(5) . 2_665 ?
Si7 O15 O7 35.9(3) . . ?
Al7B O15 O7 141.8(4) 2_665 . ?
Si7 O15 O32 35.1(2) . . ?
Al7B O15 O32 141.2(4) 2_665 . ?
O7 O15 O32 61.1(3) . . ?
Si7 O15 O7B 119.0(4) . 2_665 ?
Al7B O15 O7B 36.3(2) 2_665 2_665 ?
O7 O15 O7B 151.3(4) . 2_665 ?
O32 O15 O7B 106.6(3) . 2_665 ?
Si7 O15 O30 33.9(2) . . ?
Al7B O15 O30 102.4(3) 2_665 . ?
O7 O15 O30 58.6(3) . . ?
O32 O15 O30 58.8(3) . . ?
O7B O15 O30 92.7(3) 2_665 . ?
Si7 O15 O31B 167.4(4) . 2_665 ?
Al7B O15 O31B 35.7(2) 2_665 2_665 ?
O7 O15 O31B 139.1(4) . 2_665 ?
O32 O15 O31B 156.8(4) . 2_665 ?
O7B O15 O31B 60.9(3) 2_665 2_665 ?
O30 O15 O31B 136.1(3) . 2_665 ?
Si7 O15 K7B 121.5(3) . 2_665 ?
Al7B O15 K7B 99.8(3) 2_665 2_665 ?
O7 O15 K7B 91.9(3) . 2_665 ?
O32 O15 K7B 111.8(3) . 2_665 ?
O7B O15 K7B 116.7(3) 2_665 2_665 ?
O30 O15 K7B 150.3(3) . 2_665 ?
O31B O15 K7B 64.1(2) 2_665 2_665 ?
Si7 O15 O29B 109.6(4) . 3_665 ?
Al7B O15 O29B 33.0(2) 2_665 3_665 ?
O7 O15 O29B 109.2(3) . 3_665 ?
O32 O15 O29B 134.4(3) . 3_665 ?
O7B O15 O29B 59.0(3) 2_665 3_665 ?
O30 O15 O29B 77.8(3) . 3_665 ?
O31B O15 O29B 58.8(3) 2_665 3_665 ?
K7B O15 O29B 113.0(3) 2_665 3_665 ?
Si7 O15 K7 96.6(3) . . ?
Al7B O15 K7 87.9(3) 2_665 . ?
O7 O15 K7 125.4(3) . . ?
O32 O15 K7 64.8(2) . . ?
O7B O15 K7 54.5(2) 2_665 . ?
O30 O15 K7 98.8(3) . . ?
O31B O15 K7 93.0(3) 2_665 . ?
K7B O15 K7 101.4(2) 2_665 . ?
O29B O15 K7 113.1(3) 3_665 . ?
Si7 O15 O15B 84.3(3) . 2_666 ?
Al7B O15 O15B 118.3(3) 2_665 2_666 ?
O7 O15 O15B 48.6(3) . 2_666 ?
O32 O15 O15B 99.8(3) . 2_666 ?
O7B O15 O15B 153.5(3) 2_665 2_666 ?
O30 O15 O15B 103.0(3) . 2_666 ?
O31B O15 O15B 93.5(3) 2_665 2_666 ?
K7B O15 O15B 48.53(17) 2_665 2_666 ?
O29B O15 O15B 103.3(3) 3_665 2_666 ?
K7 O15 O15B 140.6(3) . 2_666 ?
Si7 O15 Al8 52.7(2) . . ?
Al7B O15 Al8 151.2(3) 2_665 . ?
O7 O15 Al8 64.6(2) . . ?
O32 O15 Al8 24.35(15) . . ?
O7B O15 Al8 115.9(3) 2_665 . ?
O30 O15 Al8 82.0(2) . . ?
O31B O15 Al8 139.7(3) 2_665 . ?
K7B O15 Al8 87.94(18) 2_665 . ?
O29B O15 Al8 158.7(3) 3_665 . ?
K7 O15 Al8 63.33(14) . . ?
O15B O15 Al8 87.6(2) 2_666 . ?
Si3 O16 Al3B 140.0(6) . 2_665 ?
Si3 O16 O17 35.2(3) . . ?
Al3B O16 O17 105.0(4) 2_665 . ?
Si3 O16 O24 35.0(3) . . ?
Al3B O16 O24 140.1(5) 2_665 . ?
O17 O16 O24 59.9(3) . . ?
Si3 O16 O3B 116.2(5) . 2_665 ?
Al3B O16 O3B 37.1(3) 2_665 2_665 ?
O17 O16 O3B 89.8(4) . 2_665 ?
O24 O16 O3B 103.2(4) . 2_665 ?
Si3 O16 O3 34.9(3) . . ?
Al3B O16 O3 147.3(5) 2_665 . ?
O17 O16 O3 58.8(3) . . ?
O24 O16 O3 60.2(3) . . ?
O3B O16 O3 148.4(4) 2_665 . ?
Si3 O16 K7B 114.7(4) . 2_665 ?
Al3B O16 K7B 105.1(4) 2_665 2_665 ?
O17 O16 K7B 147.8(4) . 2_665 ?
O24 O16 K7B 101.9(3) . 2_665 ?
O3B O16 K7B 121.5(4) 2_665 2_665 ?
O3 O16 K7B 89.4(3) . 2_665 ?
Si3 O16 O23B 175.4(5) . 2_665 ?
Al3B O16 O23B 35.7(2) 2_665 2_665 ?
O17 O16 O23B 140.2(4) . 2_665 ?
O24 O16 O23B 148.0(4) . 2_665 ?
O3B O16 O23B 61.4(3) 2_665 2_665 ?
O3 O16 O23B 146.1(4) . 2_665 ?
K7B O16 O23B 69.5(3) 2_665 2_665 ?
Si3 O16 O17 114.9(5) . 2_665 ?
Al3B O16 O17 34.3(3) 2_665 2_665 ?
O17 O16 O17 81.9(5) . 2_665 ?
O24 O16 O17 139.4(4) . 2_665 ?
O3B O16 O17 60.3(3) 2_665 2_665 ?
O3 O16 O17 113.0(4) . 2_665 ?
K7B O16 O17 118.5(4) 2_665 2_665 ?
O23B O16 O17 60.5(3) 2_665 2_665 ?
Si3 O16 K7 88.2(4) . . ?
Al3B O16 K7 90.2(3) 2_665 . ?
O17 O16 K7 92.2(3) . . ?
O24 O16 K7 56.7(2) . . ?
O3B O16 K7 56.6(3) 2_665 . ?
O3 O16 K7 116.8(4) . . ?
K7B O16 K7 98.9(3) 2_665 . ?
O23B O16 K7 93.2(3) 2_665 . ?
O17 O16 K7 116.6(3) 2_665 . ?
Si3 O16 K3B 71.9(3) . . ?
Al3B O16 K3B 92.9(3) 2_665 . ?
O17 O16 K3B 60.4(3) . . ?
O24 O16 K3B 106.8(3) . . ?
O3B O16 K3B 114.8(4) 2_665 . ?
O3 O16 K3B 54.6(3) . . ?
K7B O16 K3B 106.8(3) 2_665 . ?
O23B O16 K3B 105.2(3) 2_665 . ?
O17 O16 K3B 59.2(3) 2_665 . ?
K7 O16 K3B 152.3(3) . . ?
Si3 O16 O16B 85.7(4) . 2_666 ?
Al3B O16 O16B 118.9(4) 2_665 2_666 ?
O17 O16 O16B 104.8(4) . 2_666 ?
O24 O16 O16B 100.9(3) . 2_666 ?
O3B O16 O16B 155.7(4) 2_665 2_666 ?
O3 O16 O16B 51.0(3) . 2_666 ?
K7B O16 O16B 49.4(2) 2_665 2_666 ?
O23B O16 O16B 96.0(3) 2_665 2_666 ?
O17 O16 O16B 102.0(3) 2_665 2_666 ?
K7 O16 O16B 139.7(3) . 2_666 ?
K3B O16 O16B 59.7(2) . 2_666 ?
Si3 O17 Al3B 139.3(6) . . ?
Si3 O17 O3 37.9(3) . . ?
Al3B O17 O3 110.9(5) . . ?
Si3 O17 O24 35.4(3) . . ?
Al3B O17 O24 117.1(5) . . ?
O3 O17 O24 61.4(3) . . ?
Si3 O17 O16 34.7(3) . . ?
Al3B O17 O16 173.0(6) . . ?
O3 O17 O16 62.1(4) . . ?
O24 O17 O16 60.1(3) . . ?
Si3 O17 K3 125.7(5) . . ?
Al3B O17 K3 94.7(4) . . ?
O3 O17 K3 143.9(4) . . ?
O24 O17 K3 128.6(4) . . ?
O16 O17 K3 91.7(3) . . ?
Si3 O17 O3B 154.3(6) . . ?
Al3B O17 O3B 34.7(3) . . ?
O3 O17 O3B 144.8(5) . . ?
O24 O17 O3B 118.9(4) . . ?
O16 O17 O3B 152.1(5) . . ?
K3 O17 O3B 66.9(3) . . ?
Si3 O17 O23B 105.7(5) . . ?
Al3B O17 O23B 34.3(3) . . ?
O3 O17 O23B 86.2(4) . . ?
O24 O17 O23B 84.7(3) . . ?
O16 O17 O23B 140.4(4) . . ?
K3 O17 O23B 126.4(4) . . ?
O3B O17 O23B 59.8(3) . . ?
Si3 O17 O16 136.7(5) . 3_565 ?
Al3B O17 O16 34.4(3) . 3_565 ?
O3 O17 O16 98.8(4) . 3_565 ?
O24 O17 O16 140.6(4) . 3_565 ?
O16 O17 O16 143.4(5) . 3_565 ?
K3 O17 O16 88.1(3) . 3_565 ?
O3B O17 O16 57.3(3) . 3_565 ?
O23B O17 O16 58.9(3) . 3_565 ?
Si3 O17 K3B 81.8(4) . . ?
Al3B O17 K3B 104.3(4) . . ?
O3 O17 K3B 59.6(3) . . ?
O24 O17 K3B 116.3(3) . . ?
O16 O17 K3B 72.8(3) . . ?
K3 O17 K3B 90.4(3) . . ?
O3B O17 K3B 122.6(4) . . ?
O23B O17 K3B 112.7(3) . . ?
O16 O17 K3B 70.7(3) 3_565 . ?
Si3 O17 Al3B 62.8(3) . 2_665 ?
Al3B O17 Al3B 157.8(5) . 2_665 ?
O3 O17 Al3B 86.8(3) . 2_665 ?
O24 O17 Al3B 82.7(3) . 2_665 ?
O16 O17 Al3B 28.1(2) . 2_665 ?
K3 O17 Al3B 63.7(2) . 2_665 ?
O3B O17 Al3B 128.3(4) . 2_665 ?
O23B O17 Al3B 167.4(4) . 2_665 ?
O16 O17 Al3B 132.7(4) 3_565 2_665 ?
K3B O17 Al3B 72.4(2) . 2_665 ?
Si3 O17 K8 86.8(4) . . ?
Al3B O17 K8 75.1(3) . . ?
O3 O17 K8 102.8(4) . . ?
O24 O17 K8 51.4(2) . . ?
O16 O17 K8 105.5(3) . . ?
K3 O17 K8 108.2(3) . . ?
O3B O17 K8 67.5(3) . . ?
O23B O17 K8 56.5(2) . . ?
O16 O17 K8 109.2(3) 3_565 . ?
K3B O17 K8 161.4(3) . . ?
Al3B O17 K8 115.2(3) 2_665 . ?
Si9 O18 Al9B 143.5(5) . . ?
Si9 O18 O9 37.8(3) . . ?
Al9B O18 O9 128.1(5) . . ?
Si9 O18 O36 34.2(3) . . ?
Al9B O18 O36 164.0(5) . . ?
O9 O18 O36 61.4(3) . . ?
Si9 O18 O34 33.8(2) . . ?
Al9B O18 O34 112.6(4) . . ?
O9 O18 O34 60.2(3) . . ?
O36 O18 O34 58.4(3) . . ?
Si9 O18 Na9B 118.8(4) . . ?
Al9B O18 Na9B 92.3(3) . . ?
O9 O18 Na9B 135.3(4) . . ?
O36 O18 Na9B 84.9(3) . . ?
O34 O18 Na9B 126.9(3) . . ?
Si9 O18 O35B 143.6(5) . . ?
Al9B O18 O35B 35.5(3) . . ?
O9 O18 O35B 107.9(4) . . ?
O36 O18 O35B 160.3(4) . . ?
O34 O18 O35B 133.2(4) . . ?
Na9B O18 O35B 94.4(3) . . ?
Si9 O18 O9B 149.4(5) . . ?
Al9B O18 O9B 35.3(2) . . ?
O9 O18 O9B 163.2(4) . . ?
O36 O18 O9B 134.1(4) . . ?
O34 O18 O9B 118.8(4) . . ?
Na9B O18 O9B 60.2(2) . . ?
O35B O18 O9B 59.5(3) . . ?
Si9 O18 O33B 109.6(4) . . ?
Al9B O18 O33B 34.1(2) . . ?
O9 O18 O33B 106.1(4) . . ?
O36 O18 O33B 136.6(4) . . ?
O34 O18 O33B 79.0(3) . . ?
Na9B O18 O33B 118.6(3) . . ?
O35B O18 O33B 60.3(3) . . ?
O9B O18 O33B 58.8(3) . . ?
Si9 O18 K9 96.6(4) . . ?
Al9B O18 K9 95.9(3) . . ?
O9 O18 K9 61.7(3) . . ?
O36 O18 K9 100.1(3) . . ?
O34 O18 K9 121.3(3) . . ?
Na9B O18 K9 100.4(3) . . ?
O35B O18 K9 60.6(2) . . ?
O9B O18 K9 113.9(3) . . ?
O33B O18 K9 109.6(3) . . ?
Si9 O18 Al4 59.8(3) . . ?
Al9B O18 Al4 154.5(4) . . ?
O9 O18 Al4 76.1(3) . . ?
O36 O18 Al4 27.33(19) . . ?
O34 O18 Al4 85.5(3) . . ?
Na9B O18 Al4 62.19(18) . . ?
O35B O18 Al4 138.6(3) . . ?
O9B O18 Al4 120.6(3) . . ?
O33B O18 Al4 160.2(3) . . ?
K9 O18 Al4 89.0(2) . . ?
Si9 O18 O10 116.3(4) . . ?
Al9B O18 O10 99.0(4) . . ?
O9 O18 O10 103.4(3) . . ?
O36 O18 O10 89.9(3) . . ?
O34 O18 O10 148.1(4) . . ?
Na9B O18 O10 44.45(19) . . ?
O35B O18 O10 76.1(3) . . ?
O9B O18 O10 84.9(3) . . ?
O33B O18 O10 132.8(3) . . ?
K9 O18 O10 56.09(19) . . ?
Al4 O18 O10 63.27(19) . . ?
Si4 O19 Al1 149.6(6) . . ?
Si4 O19 O25 35.1(3) . . ?
Al1 O19 O25 151.1(5) . . ?
Si4 O19 O1 168.8(5) . . ?
Al1 O19 O1 36.5(3) . . ?
O25 O19 O1 148.8(4) . . ?
Si4 O19 O4 35.4(3) . 1_554 ?
Al1 O19 O4 114.4(4) . 1_554 ?
O25 O19 O4 59.4(3) . 1_554 ?
O1 O19 O4 149.5(4) . 1_554 ?
Si4 O19 K4 102.7(4) . . ?
Al1 O19 K4 101.9(4) . . ?
O25 O19 K4 69.3(3) . . ?
O1 O19 K4 79.6(3) . . ?
O4 O19 K4 125.9(4) 1_554 . ?
Si4 O19 O35 34.0(2) . . ?
Al1 O19 O35 146.6(5) . . ?
O25 O19 O35 58.6(3) . . ?
O1 O19 O35 134.8(4) . . ?
O4 O19 O35 59.8(3) 1_554 . ?
K4 O19 O35 106.9(3) . . ?
Si4 O19 O10B 119.4(4) . . ?
Al1 O19 O10B 35.8(2) . . ?
O25 O19 O10B 148.3(4) . . ?
O1 O19 O10B 60.8(3) . . ?
O4 O19 O10B 89.4(3) 1_554 . ?
K4 O19 O10B 137.2(4) . . ?
O35 O19 O10B 112.3(4) . . ?
Si4 O19 O11B 131.4(5) . . ?
Al1 O19 O11B 34.3(3) . . ?
O25 O19 O11B 116.8(4) . . ?
O1 O19 O11B 59.3(3) . . ?
O4 O19 O11B 102.0(4) 1_554 . ?
K4 O19 O11B 86.0(3) . . ?
O35 O19 O11B 161.6(4) . . ?
O10B O19 O11B 61.1(3) . . ?
Si4 O19 Na9B 72.8(3) . 1_554 ?
Al1 O19 Na9B 80.7(3) . 1_554 ?
O25 O19 Na9B 105.1(3) . 1_554 ?
O1 O19 Na9B 106.0(3) . 1_554 ?
O4 O19 Na9B 47.3(2) 1_554 1_554 ?
K4 O19 Na9B 172.6(3) . 1_554 ?
O35 O19 Na9B 72.8(3) . 1_554 ?
O10B O19 Na9B 46.6(2) . 1_554 ?
O11B O19 Na9B 92.7(3) . 1_554 ?
Si4 O19 Na4B 58.1(4) . 1_554 ?
Al1 O19 Na4B 105.9(5) . 1_554 ?
O25 O19 Na4B 47.8(4) . 1_554 ?
O1 O19 Na4B 133.1(5) . 1_554 ?
O4 O19 Na4B 46.0(4) 1_554 1_554 ?
K4 O19 Na4B 87.3(5) . 1_554 ?
O35 O19 Na4B 92.1(5) . 1_554 ?
O10B O19 Na4B 107.5(5) . 1_554 ?
O11B O19 Na4B 75.0(4) . 1_554 ?
Na9B O19 Na4B 85.3(4) 1_554 1_554 ?
Si4 O19 O20 124.6(4) . . ?
Al1 O19 O20 85.1(3) . . ?
O25 O19 O20 106.6(3) . . ?
O1 O19 O20 48.8(3) . . ?
O4 O19 O20 159.5(4) 1_554 . ?
K4 O19 O20 50.04(19) . . ?
O35 O19 O20 100.6(3) . . ?
O10B O19 O20 104.9(3) . . ?
O11B O19 O20 97.7(3) . . ?
Na9B O19 O20 137.3(3) 1_554 . ?
Na4B O19 O20 137.3(5) 1_554 . ?
Si1 O20 Al4 151.7(5) . . ?
Si1 O20 O10 36.3(3) . . ?
Al4 O20 O10 119.6(4) . . ?
Si1 O20 O1 36.4(3) . . ?
Al4 O20 O1 166.1(5) . . ?
O10 O20 O1 61.4(3) . . ?
Si1 O20 O11 33.1(3) . . ?
Al4 O20 O11 135.3(4) . . ?
O10 O20 O11 60.3(3) . . ?
O1 O20 O11 58.2(3) . . ?
Si1 O20 K4 103.2(3) . . ?
Al4 O20 K4 101.3(3) . . ?
O10 O20 K4 138.9(3) . . ?
O1 O20 K4 80.2(3) . . ?
O11 O20 K4 88.1(3) . . ?
Si1 O20 O4 116.1(4) . . ?
Al4 O20 O4 36.0(2) . . ?
O10 O20 O4 89.8(3) . . ?
O1 O20 O4 150.7(4) . . ?
O11 O20 O4 104.6(4) . . ?
K4 O20 O4 125.6(3) . . ?
Si1 O20 O26 153.3(4) . . ?
Al4 O20 O26 35.3(2) . . ?
O10 O20 O26 149.3(4) . . ?
O1 O20 O26 148.2(4) . . ?
O11 O20 O26 120.3(4) . . ?
K4 O20 O26 68.1(2) . . ?
O4 O20 O26 59.8(3) . . ?
Si1 O20 O36 144.0(4) . . ?
Al4 O20 O36 33.7(2) . . ?
O10 O20 O36 109.7(4) . . ?
O1 O20 O36 132.5(4) . . ?
O11 O20 O36 162.2(4) . . ?
K4 O20 O36 106.9(3) . . ?
O4 O20 O36 59.0(3) . . ?
O26 O20 O36 59.8(3) . . ?
Si1 O20 Na4B 108.1(5) . . ?
Al4 O20 Na4B 58.9(4) . . ?
O10 O20 Na4B 108.6(5) . . ?
O1 O20 Na4B 134.9(5) . . ?
O11 O20 Na4B 78.3(4) . . ?
K4 O20 Na4B 87.6(5) . . ?
O4 O20 Na4B 46.3(4) . . ?
O26 O20 Na4B 48.3(4) . . ?
O36 O20 Na4B 92.5(4) . . ?
Si1 O20 Na9B 81.6(3) . . ?
Al4 O20 Na9B 72.7(3) . . ?
O10 O20 Na9B 46.8(2) . . ?
O1 O20 Na9B 106.7(3) . . ?
O11 O20 Na9B 93.2(3) . . ?
K4 O20 Na9B 172.6(3) . . ?
O4 O20 Na9B 47.1(2) . . ?
O26 O20 Na9B 105.2(3) . . ?
O36 O20 Na9B 70.7(2) . . ?
Na4B O20 Na9B 85.5(4) . . ?
Si1 O20 O19 86.1(3) . . ?
Al4 O20 O19 120.9(4) . . ?
O10 O20 O19 105.9(3) . . ?
O1 O20 O19 49.9(3) . . ?
O11 O20 O19 98.6(3) . . ?
K4 O20 O19 49.87(19) . . ?
O4 O20 O19 156.4(4) . . ?
O26 O20 O19 104.2(3) . . ?
O36 O20 O19 98.4(3) . . ?
Na4B O20 O19 137.5(5) . . ?
Na9B O20 O19 136.8(3) . . ?
Si6 O21 Al2 130.8(5) . . ?
Si6 O21 O29 37.8(3) . . ?
Al2 O21 O29 134.5(4) . . ?
Si6 O21 O6 35.6(2) . . ?
Al2 O21 O6 95.3(4) . . ?
O29 O21 O6 61.2(3) . . ?
Si6 O21 O27 32.7(2) . . ?
Al2 O21 O27 141.3(4) . . ?
O29 O21 O27 60.8(3) . . ?
O6 O21 O27 58.4(3) . . ?
Si6 O21 K6B 102.4(3) . 3_664 ?
Al2 O21 K6B 115.7(4) . 3_664 ?
O29 O21 K6B 68.8(3) . 3_664 ?
O6 O21 K6B 129.5(3) . 3_664 ?
O27 O21 K6B 103.0(3) . 3_664 ?
Si6 O21 O13B 125.5(4) . . ?
Al2 O21 O13B 35.9(2) . . ?
O29 O21 O13B 157.6(4) . . ?
O6 O21 O13B 96.9(3) . . ?
O27 O21 O13B 113.7(3) . . ?
K6B O21 O13B 131.8(3) 3_664 . ?
Si6 O21 K5B 103.4(3) . 1_554 ?
Al2 O21 K5B 106.5(3) . 1_554 ?
O29 O21 K5B 119.0(3) . 1_554 ?
O6 O21 K5B 119.5(3) . 1_554 ?
O27 O21 K5B 70.6(2) . 1_554 ?
K6B O21 K5B 90.1(2) 3_664 1_554 ?
O13B O21 K5B 74.6(2) . 1_554 ?
Si6 O21 O14B 152.4(4) . 3_665 ?
Al2 O21 O14B 35.5(2) . 3_665 ?
O29 O21 O14B 125.7(4) . 3_665 ?
O6 O21 O14B 123.6(3) . 3_665 ?
O27 O21 O14B 173.5(4) . 3_665 ?
K6B O21 O14B 80.4(2) 3_664 3_665 ?
O13B O21 O14B 60.6(3) . 3_665 ?
K5B O21 O14B 104.1(3) 1_554 3_665 ?
Si6 O21 O2 100.0(3) . . ?
Al2 O21 O2 33.0(2) . . ?
O29 O21 O2 104.0(3) . . ?
O6 O21 O2 66.0(3) . . ?
O27 O21 O2 122.6(3) . . ?
K6B O21 O2 123.3(3) 3_664 . ?
O13B O21 O2 59.0(2) . . ?
K5B O21 O2 133.4(3) 1_554 . ?
O14B O21 O2 58.1(2) 3_665 . ?
Si6 O21 K6 72.4(3) . . ?
Al2 O21 K6 79.9(3) . . ?
O29 O21 K6 54.7(2) . . ?
O6 O21 K6 59.9(2) . . ?
O27 O21 K6 105.1(3) . . ?
K6B O21 K6 86.2(2) 3_664 . ?
O13B O21 K6 111.7(3) . . ?
K5B O21 K6 173.6(3) 1_554 . ?
O14B O21 K6 80.5(2) 3_665 . ?
O2 O21 K6 52.80(18) . . ?
Si6 O21 O22B 113.5(4) . 3_665 ?
Al2 O21 O22B 70.7(3) . 3_665 ?
O29 O21 O22B 79.9(3) . 3_665 ?
O6 O21 O22B 107.7(3) . 3_665 ?
O27 O21 O22B 140.5(3) . 3_665 ?
K6B O21 O22B 54.66(18) 3_664 3_665 ?
O13B O21 O22B 104.3(3) . 3_665 ?
K5B O21 O22B 132.7(3) 1_554 3_665 ?
O14B O21 O22B 45.9(2) 3_665 3_665 ?
O2 O21 O22B 68.6(2) . 3_665 ?
K6 O21 O22B 47.93(16) . 3_665 ?
Si2 O22 Al6 130.5(4) . . ?
Si2 O22 O13 35.4(2) . . ?
Al6 O22 O13 124.3(4) . . ?
Si2 O22 O14 35.5(2) . . ?
Al6 O22 O14 153.7(4) . . ?
O13 O22 O14 60.0(3) . . ?
Si2 O22 O30 134.9(4) . . ?
Al6 O22 O30 37.7(2) . . ?
O13 O22 O30 156.4(4) . . ?
O14 O22 O30 127.5(3) . . ?
Si2 O22 O6 95.6(3) . . ?
Al6 O22 O6 34.9(2) . . ?
O13 O22 O6 96.4(3) . . ?
O14 O22 O6 124.6(3) . . ?
O30 O22 O6 60.5(3) . . ?
Si2 O22 K6B 117.0(4) . 3_665 ?
Al6 O22 K6B 101.8(3) . 3_665 ?
O13 O22 K6B 133.5(3) . 3_665 ?
O14 O22 K6B 81.9(3) . 3_665 ?
O30 O22 K6B 68.4(2) . 3_665 ?
O6 O22 K6B 128.5(3) . 3_665 ?
Si2 O22 O2 33.6(2) . . ?
Al6 O22 O2 99.3(3) . . ?
O13 O22 O2 59.0(3) . . ?
O14 O22 O2 59.0(2) . . ?
O30 O22 O2 103.6(3) . . ?
O6 O22 O2 65.9(3) . . ?
K6B O22 O2 123.9(3) 3_665 . ?
Si2 O22 K5B 106.5(3) . . ?
Al6 O22 K5B 102.3(3) . . ?
O13 O22 K5B 75.2(2) . . ?
O14 O22 K5B 103.6(3) . . ?
O30 O22 K5B 118.4(3) . . ?
O6 O22 K5B 118.4(3) . . ?
K6B O22 K5B 90.5(2) 3_665 . ?
O2 O22 K5B 133.9(3) . . ?
Si2 O22 O28 139.1(4) . . ?
Al6 O22 O28 33.6(2) . . ?
O13 O22 O28 111.2(3) . . ?
O14 O22 O28 170.2(4) . . ?
O30 O22 O28 62.3(3) . . ?
O6 O22 O28 57.9(3) . . ?
K6B O22 O28 103.8(3) 3_665 . ?
O2 O22 O28 121.5(3) . . ?
K5B O22 O28 68.8(2) . . ?
Si2 O22 K6 81.1(3) . . ?
Al6 O22 K6 71.7(2) . . ?
O13 O22 K6 112.0(3) . . ?
O14 O22 K6 82.7(2) . . ?
O30 O22 K6 54.0(2) . . ?
O6 O22 K6 59.4(2) . . ?
K6B O22 K6 86.18(19) 3_665 . ?
O2 O22 K6 53.05(18) . . ?
K5B O22 K6 172.4(3) . . ?
O28 O22 K6 105.4(3) . . ?
Si2 O22 O21B 72.9(3) . 3_665 ?
Al6 O22 O21B 112.3(3) . 3_665 ?
O13 O22 O21B 106.4(3) . 3_665 ?
O14 O22 O21B 49.1(2) . 3_665 ?
O30 O22 O21B 78.6(3) . 3_665 ?
O6 O22 O21B 107.2(3) . 3_665 ?
K6B O22 O21B 54.23(18) 3_665 3_665 ?
O2 O22 O21B 69.7(2) . 3_665 ?
K5B O22 O21B 134.0(3) . 3_665 ?
O28 O22 O21B 140.6(3) . 3_665 ?
K6 O22 O21B 47.87(16) . 3_665 ?
Si8 O23 Al3 136.8(4) . . ?
Si8 O23 O33 37.1(2) . . ?
Al3 O23 O33 144.8(4) . . ?
Si8 O23 O31 34.0(2) . . ?
Al3 O23 O31 140.4(4) . . ?
O33 O23 O31 60.3(3) . . ?
Si8 O23 O8 33.7(2) . 1_554 ?
Al3 O23 O8 103.3(3) . 1_554 ?
O33 O23 O8 59.2(3) . 1_554 ?
O31 O23 O8 58.8(3) . 1_554 ?
Si8 O23 O17B 152.7(4) . . ?
Al3 O23 O17B 36.4(2) . . ?
O33 O23 O17B 126.2(4) . . ?
O31 O23 O17B 173.0(4) . . ?
O8 O23 O17B 125.6(3) 1_554 . ?
Si8 O23 O3 104.4(4) . 1_554 ?
Al3 O23 O3 34.5(3) . 1_554 ?
O33 O23 O3 114.0(4) . 1_554 ?
O31 O23 O3 123.4(3) . 1_554 ?
O8 O23 O3 70.8(3) 1_554 1_554 ?
O17B O23 O3 58.1(3) . 1_554 ?
Si8 O23 O16B 132.1(4) . 2_665 ?
Al3 O23 O16B 34.6(2) . 2_665 ?
O33 O23 O16B 168.4(4) . 2_665 ?
O31 O23 O16B 113.1(3) . 2_665 ?
O8 O23 O16B 109.4(3) 1_554 2_665 ?
O17B O23 O16B 61.0(3) . 2_665 ?
O3 O23 O16B 60.3(3) 1_554 2_665 ?
Si8 O23 K8 96.8(3) . . ?
Al3 O23 K8 116.5(3) . . ?
O33 O23 K8 61.3(2) . . ?
O31 O23 K8 102.8(3) . . ?
O8 O23 K8 118.6(3) 1_554 . ?
O17B O23 K8 80.1(2) . . ?
O3 O23 K8 123.9(3) 1_554 . ?
O16B O23 K8 130.2(3) 2_665 . ?
Si8 O23 K7 104.0(3) . . ?
Al3 O23 K7 103.1(3) . . ?
O33 O23 K7 111.8(3) . . ?
O31 O23 K7 70.7(2) . . ?
O8 O23 K7 125.8(3) 1_554 . ?
O17B O23 K7 103.1(3) . . ?
O3 O23 K7 132.3(3) 1_554 . ?
O16B O23 K7 72.2(2) 2_665 . ?
K8 O23 K7 89.4(2) . . ?
Si8 O23 K8B 72.0(2) . 1_554 ?
Al3 O23 K8B 83.4(3) . 1_554 ?
O33 O23 K8B 61.5(2) . 1_554 ?
O31 O23 K8B 105.8(3) . 1_554 ?
O8 O23 K8B 53.6(2) 1_554 1_554 ?
O17B O23 K8B 80.6(2) . 1_554 ?
O3 O23 K8B 54.6(2) 1_554 1_554 ?
O16B O23 K8B 114.7(3) 2_665 1_554 ?
K8 O23 K8B 85.54(18) . 1_554 ?
K7 O23 K8B 173.1(3) . 1_554 ?
Si8 O23 O24B 110.1(3) . . ?
Al3 O23 O24B 72.9(3) . . ?
O33 O23 O24B 80.3(3) . . ?
O31 O23 O24B 140.5(3) . . ?
O8 O23 O24B 100.3(3) 1_554 . ?
O17B O23 O24B 46.2(2) . . ?
O3 O23 O24B 68.8(3) 1_554 . ?
O16B O23 O24B 105.2(3) 2_665 . ?
K8 O23 O24B 55.18(16) . . ?
K7 O23 O24B 132.5(2) . . ?
K8B O23 O24B 46.78(15) 1_554 . ?
Si3 O24 Al8 137.8(4) . . ?
Si3 O24 O17 35.5(3) . . ?
Al8 O24 O17 154.2(4) . . ?
Si3 O24 O16 34.5(3) . . ?
Al8 O24 O16 132.2(4) . . ?
O17 O24 O16 60.0(3) . . ?
Si3 O24 O34 146.6(4) . . ?
Al8 O24 O34 37.4(2) . . ?
O17 O24 O34 127.9(4) . . ?
O16 O24 O34 169.2(4) . . ?
Si3 O24 O3 36.0(3) . . ?
Al8 O24 O3 103.9(4) . . ?
O17 O24 O3 59.1(3) . . ?
O16 O24 O3 61.2(3) . . ?
O34 O24 O3 114.6(3) . . ?
Si3 O24 O32 140.2(4) . . ?
Al8 O24 O32 36.4(2) . . ?
O17 O24 O32 169.1(4) . . ?
O16 O24 O32 111.4(3) . . ?
O34 O24 O32 61.7(3) . . ?
O3 O24 O32 124.3(3) . . ?
Si3 O24 O8 104.8(3) . . ?
Al8 O24 O8 33.2(2) . . ?
O17 O24 O8 127.3(4) . . ?
O16 O24 O8 109.8(3) . . ?
O34 O24 O8 59.9(3) . . ?
O3 O24 O8 70.9(3) . . ?
O32 O24 O8 60.4(2) . . ?
Si3 O24 K8 116.7(3) . . ?
Al8 O24 K8 96.0(3) . . ?
O17 O24 K8 81.3(3) . . ?
O16 O24 K8 130.8(3) . . ?
O34 O24 K8 60.0(2) . . ?
O3 O24 K8 124.3(3) . . ?
O32 O24 K8 102.2(3) . . ?
O8 O24 K8 117.9(3) . . ?
Si3 O24 K7 102.8(3) . . ?
Al8 O24 K7 103.7(3) . . ?
O17 O24 K7 101.9(3) . . ?
O16 O24 K7 72.3(3) . . ?
O34 O24 K7 110.2(3) . . ?
O3 O24 K7 133.3(3) . . ?
O32 O24 K7 68.0(2) . . ?
O8 O24 K7 125.2(3) . . ?
K8 O24 K7 89.0(2) . . ?
Si3 O24 K8B 85.3(3) . . ?
Al8 O24 K8B 70.8(2) . . ?
O17 O24 K8B 83.5(3) . . ?
O16 O24 K8B 116.0(3) . . ?
O34 O24 K8B 61.6(2) . . ?
O3 O24 K8B 55.0(2) . . ?
O32 O24 K8B 107.1(2) . . ?
O8 O24 K8B 53.2(2) . . ?
K8 O24 K8B 85.40(18) . . ?
K7 O24 K8B 171.6(3) . . ?
Si3 O24 O23B 74.8(3) . . ?
Al8 O24 O23B 108.2(3) . . ?
O17 O24 O23B 49.7(3) . . ?
O16 O24 O23B 107.4(3) . . ?
O34 O24 O23B 78.8(2) . . ?
O3 O24 O23B 69.6(3) . . ?
O32 O24 O23B 140.5(3) . . ?
O8 O24 O23B 99.6(3) . . ?
K8 O24 O23B 54.76(16) . . ?
K7 O24 O23B 133.2(2) . . ?
K8B O24 O23B 46.53(14) . . ?
Si4 O25 Al5 139.1(5) . . ?
Si4 O25 Na4B 84.6(7) . 1_554 ?
Al5 O25 Na4B 136.2(7) . 1_554 ?
Si4 O25 O35 36.1(3) . . ?
Al5 O25 O35 104.4(4) . . ?
Na4B O25 O35 117.3(7) 1_554 . ?
Si4 O25 O4 36.1(2) . 1_554 ?
Al5 O25 O4 154.9(4) . 1_554 ?
Na4B O25 O4 56.6(6) 1_554 1_554 ?
O35 O25 O4 61.3(3) . 1_554 ?
Si4 O25 O19 35.7(3) . . ?
Al5 O25 O19 133.6(4) . . ?
Na4B O25 O19 81.3(6) 1_554 . ?
O35 O25 O19 61.6(3) . . ?
O4 O25 O19 60.6(3) 1_554 . ?
Si4 O25 K4B 97.0(3) . 1_554 ?
Al5 O25 K4B 123.9(4) . 1_554 ?
Na4B O25 K4B 12.4(5) 1_554 1_554 ?
O35 O25 K4B 129.6(3) . 1_554 ?
O4 O25 K4B 68.5(3) 1_554 1_554 ?
O19 O25 K4B 90.6(3) . 1_554 ?
Si4 O25 O5 111.9(4) . . ?
Al5 O25 O5 36.1(2) . . ?
Na4B O25 O5 150.0(6) 1_554 . ?
O35 O25 O5 87.2(3) . . ?
O4 O25 O5 147.1(4) 1_554 . ?
O19 O25 O5 97.5(3) . . ?
K4B O25 O5 140.6(3) 1_554 . ?
Si4 O25 O27 117.2(4) . . ?
Al5 O25 O27 36.7(2) . . ?
Na4B O25 O27 134.2(6) 1_554 . ?
O35 O25 O27 82.5(3) . . ?
O4 O25 O27 118.3(4) 1_554 . ?
O19 O25 O27 140.0(4) . . ?
K4B O25 O27 127.7(3) 1_554 . ?
O5 O25 O27 61.6(3) . . ?
Si4 O25 O12B 172.1(4) . . ?
Al5 O25 O12B 34.8(2) . . ?
Na4B O25 O12B 102.0(6) 1_554 . ?
O35 O25 O12B 139.1(4) . . ?
O4 O25 O12B 151.7(4) 1_554 . ?
O19 O25 O12B 140.5(4) . . ?
K4B O25 O12B 89.6(3) 1_554 . ?
O5 O25 O12B 60.3(3) . . ?
O27 O25 O12B 61.0(3) . . ?
Si4 O25 K4 89.8(3) . . ?
Al5 O25 K4 87.5(3) . . ?
Na4B O25 K4 98.0(5) 1_554 . ?
O35 O25 K4 99.4(3) . . ?
O4 O25 K4 114.1(3) 1_554 . ?
O19 O25 K4 55.7(2) . . ?
K4B O25 K4 96.6(2) 1_554 . ?
O5 O25 K4 58.8(2) . . ?
O27 O25 K4 120.1(3) . . ?
O12B O25 K4 85.1(3) . . ?
Si4 O25 K11 75.7(3) . 1_554 ?
Al5 O25 K11 89.1(3) . 1_554 ?
Na4B O25 K11 102.7(5) 1_554 1_554 ?
O35 O25 K11 56.1(2) . 1_554 ?
O4 O25 K11 65.8(2) 1_554 1_554 ?
O19 O25 K11 111.1(3) . 1_554 ?
K4B O25 K11 107.1(2) 1_554 1_554 ?
O5 O25 K11 105.6(3) . 1_554 ?
O27 O25 K11 52.5(2) . 1_554 ?
O12B O25 K11 106.5(3) . 1_554 ?
K4 O25 K11 153.3(3) . 1_554 ?
Si5 O26 Al4 138.5(5) . . ?
Si5 O26 Na4B 138.8(7) . . ?
Al4 O26 Na4B 82.6(6) . . ?
Si5 O26 O5 36.3(2) . . ?
Al4 O26 O5 110.8(4) . . ?
Na4B O26 O5 150.9(6) . . ?
Si5 O26 O28 35.5(2) . . ?
Al4 O26 O28 118.6(4) . . ?
Na4B O26 O28 135.9(6) . . ?
O5 O26 O28 61.3(3) . . ?
Si5 O26 O12 34.6(2) . . ?
Al4 O26 O12 171.3(4) . . ?
Na4B O26 O12 104.8(6) . . ?
O5 O26 O12 60.5(3) . . ?
O28 O26 O12 59.2(3) . . ?
Si5 O26 O4 154.9(4) . . ?
Al4 O26 O4 35.7(2) . . ?
Na4B O26 O4 55.5(6) . . ?
O5 O26 O4 145.6(4) . . ?
O28 O26 O4 119.6(3) . . ?
O12 O26 O4 153.0(3) . . ?
Si5 O26 K4B 126.6(4) . . ?
Al4 O26 K4B 94.9(3) . . ?
Na4B O26 K4B 12.4(5) . . ?
O5 O26 K4B 142.2(3) . . ?
O28 O26 K4B 129.3(3) . . ?
O12 O26 K4B 92.4(3) . . ?
O4 O26 K4B 67.3(2) . . ?
Si5 O26 O20 134.0(4) . . ?
Al4 O26 O20 34.7(2) . . ?
Na4B O26 O20 78.5(6) . . ?
O5 O26 O20 97.7(3) . . ?
O28 O26 O20 141.2(3) . . ?
O12 O26 O20 141.2(3) . . ?
O4 O26 O20 59.1(3) . . ?
K4B O26 O20 87.9(3) . . ?
Si5 O26 O36 105.1(4) . . ?
Al4 O26 O36 35.3(2) . . ?
Na4B O26 O36 114.1(6) . . ?
O5 O26 O36 87.9(3) . . ?
O28 O26 O36 84.3(3) . . ?
O12 O26 O36 139.5(3) . . ?
O4 O26 O36 59.3(3) . . ?
K4B O26 O36 126.4(3) . . ?
O20 O26 O36 61.3(3) . . ?
Si5 O26 K4 88.3(3) . . ?
Al4 O26 K4 87.9(3) . . ?
Na4B O26 K4 97.3(5) . . ?
O5 O26 K4 59.1(2) . . ?
O28 O26 K4 120.1(3) . . ?
O12 O26 K4 86.5(2) . . ?
O4 O26 K4 112.3(3) . . ?
K4B O26 K4 96.3(2) . . ?
O20 O26 K4 55.0(2) . . ?
O36 O26 K4 98.8(3) . . ?
Si5 O26 K11 89.9(3) . . ?
Al4 O26 K11 75.3(2) . . ?
Na4B O26 K11 102.2(5) . . ?
O5 O26 K11 106.1(3) . . ?
O28 O26 K11 54.39(19) . . ?
O12 O26 K11 107.1(3) . . ?
O4 O26 K11 65.2(2) . . ?
K4B O26 K11 107.0(2) . . ?
O20 O26 K11 109.9(3) . . ?
O36 O26 K11 55.1(2) . . ?
K4 O26 K11 152.2(2) . . ?
Si6 O27 Al5 125.5(5) . . ?
Si6 O27 O6 36.3(3) . . ?
Al5 O27 O6 92.2(4) . . ?
Si6 O27 O29 34.8(3) . . ?
Al5 O27 O29 150.0(4) . . ?
O6 O27 O29 60.4(3) . . ?
Si6 O27 O21 32.9(2) . . ?
Al5 O27 O21 121.2(4) . . ?
O6 O27 O21 59.5(3) . . ?
O29 O27 O21 57.3(3) . . ?
Si6 O27 K11 124.3(4) . 1_554 ?
Al5 O27 K11 109.5(4) . 1_554 ?
O6 O27 K11 147.0(4) . 1_554 ?
O29 O27 K11 91.5(3) . 1_554 ?
O21 O27 K11 121.7(3) . 1_554 ?
Si6 O27 O25 160.3(5) . . ?
Al5 O27 O25 35.7(2) . . ?
O6 O27 O25 124.2(4) . . ?
O29 O27 O25 154.5(4) . . ?
O21 O27 O25 148.1(4) . . ?
K11 O27 O25 73.8(2) 1_554 . ?
Si6 O27 O5 103.0(4) . . ?
Al5 O27 O5 33.5(2) . . ?
O6 O27 O5 66.7(3) . . ?
O29 O27 O5 117.2(4) . . ?
O21 O27 O5 117.9(3) . . ?
K11 O27 O5 120.3(3) 1_554 . ?
O25 O27 O5 57.8(3) . . ?
Si6 O27 O12B 108.0(4) . . ?
Al5 O27 O12B 34.2(2) . . ?
O6 O27 O12B 88.4(3) . . ?
O29 O27 O12B 142.8(4) . . ?
O21 O27 O12B 90.5(3) . . ?
K11 O27 O12B 123.5(3) 1_554 . ?
O25 O27 O12B 59.6(3) . . ?
O5 O27 O12B 58.6(3) . . ?
Si6 O27 K5B 88.1(3) . 1_554 ?
Al5 O27 K5B 95.6(3) . 1_554 ?
O6 O27 K5B 107.3(3) . 1_554 ?
O29 O27 K5B 103.6(3) . 1_554 ?
O21 O27 K5B 55.2(2) . 1_554 ?
K11 O27 K5B 95.3(2) 1_554 1_554 ?
O25 O27 K5B 98.5(3) . 1_554 ?
O5 O27 K5B 122.7(3) . 1_554 ?
O12B O27 K5B 64.5(2) . 1_554 ?
Si6 O27 K10 86.1(3) . . ?
Al5 O27 K10 85.1(3) . . ?
O6 O27 K10 66.1(2) . . ?
O29 O27 K10 73.2(3) . . ?
O21 O27 K10 118.9(3) . . ?
K11 O27 K10 90.6(2) 1_554 . ?
O25 O27 K10 86.0(3) . . ?
O5 O27 K10 55.7(2) . . ?
O12B O27 K10 114.3(3) . . ?
K5B O27 K10 173.3(3) 1_554 . ?
Si6 O27 Al7 61.3(3) . . ?
Al5 O27 Al7 153.0(4) . . ?
O6 O27 Al7 83.4(3) . . ?
O29 O27 Al7 26.5(2) . . ?
O21 O27 Al7 79.2(2) . . ?
K11 O27 Al7 65.82(17) 1_554 . ?
O25 O27 Al7 131.2(3) . . ?
O5 O27 Al7 123.6(3) . . ?
O12B O27 Al7 169.1(3) . . ?
K5B O27 Al7 111.1(2) 1_554 . ?
K10 O27 Al7 68.75(16) . . ?
Si5 O28 Al6 128.5(4) . . ?
Si5 O28 O12 35.6(2) . . ?
Al6 O28 O12 110.6(4) . . ?
Si5 O28 O6 94.5(3) . . ?
Al6 O28 O6 36.3(2) . . ?
O12 O28 O6 90.2(3) . . ?
Si5 O28 O26 35.6(2) . . ?
Al6 O28 O26 162.7(4) . . ?
O12 O28 O26 60.6(3) . . ?
O6 O28 O26 126.5(3) . . ?
Si5 O28 O5 34.6(2) . . ?
Al6 O28 O5 103.7(3) . . ?
O12 O28 O5 60.2(3) . . ?
O6 O28 O5 67.4(3) . . ?
O26 O28 O5 59.2(3) . . ?
Si5 O28 O22 124.4(4) . . ?
Al6 O28 O22 33.7(2) . . ?
O12 O28 O22 92.0(3) . . ?
O6 O28 O22 59.7(3) . . ?
O26 O28 O22 150.2(3) . . ?
O5 O28 O22 119.5(3) . . ?
Si5 O28 K11 110.3(3) . . ?
Al6 O28 K11 119.9(3) . . ?
O12 O28 K11 125.6(3) . . ?
O6 O28 K11 143.4(3) . . ?
O26 O28 K11 74.7(2) . . ?
O5 O28 K11 120.7(3) . . ?
O22 O28 K11 119.0(3) . . ?
Si5 O28 O30 150.2(4) . . ?
Al6 O28 O30 33.4(2) . . ?
O12 O28 O30 144.0(3) . . ?
O6 O28 O30 59.3(3) . . ?
O26 O28 O30 152.6(3) . . ?
O5 O28 O30 116.0(3) . . ?
O22 O28 O30 57.2(2) . . ?
K11 O28 O30 88.4(2) . . ?
Si5 O28 K5B 98.2(3) . . ?
Al6 O28 K5B 88.9(3) . . ?
O12 O28 K5B 66.0(2) . . ?
O6 O28 K5B 108.1(3) . . ?
O26 O28 K5B 99.6(3) . . ?
O5 O28 K5B 125.9(3) . . ?
O22 O28 K5B 55.18(19) . . ?
K11 O28 K5B 94.9(2) . . ?
O30 O28 K5B 103.2(3) . . ?
Si5 O28 K10 86.1(3) . . ?
Al6 O28 K10 83.6(3) . . ?
O12 O28 K10 116.2(3) . . ?
O6 O28 K10 65.2(2) . . ?
O26 O28 K10 87.6(2) . . ?
O5 O28 K10 56.0(2) . . ?
O22 O28 K10 117.2(3) . . ?
K11 O28 K10 89.36(19) . . ?
O30 O28 K10 70.6(2) . . ?
K5B O28 K10 172.4(3) . . ?
Si5 O28 O36 74.2(3) . . ?
Al6 O28 O36 131.3(3) . . ?
O12 O28 O36 107.6(3) . . ?
O6 O28 O36 116.8(3) . . ?
O26 O28 O36 49.0(2) . . ?
O5 O28 O36 70.9(2) . . ?
O22 O28 O36 160.3(3) . . ?
K11 O28 O36 50.48(17) . . ?
O30 O28 O36 103.6(3) . . ?
K5B O28 O36 134.8(2) . . ?
K10 O28 O36 52.39(16) . . ?
Si6 O29 Al7 141.5(6) . . ?
Si6 O29 O21 37.1(3) . . ?
Al7 O29 O21 143.4(5) . . ?
Si6 O29 O7 115.9(4) . 1_554 ?
Al7 O29 O7 37.0(3) . 1_554 ?
O21 O29 O7 106.4(4) . 1_554 ?
Si6 O29 O6 35.2(3) . . ?
Al7 O29 O6 147.5(5) . . ?
O21 O29 O6 60.4(3) . . ?
O7 O29 O6 147.7(4) 1_554 . ?
Si6 O29 O27 34.0(3) . . ?
Al7 O29 O27 107.6(4) . . ?
O21 O29 O27 61.9(3) . . ?
O7 O29 O27 89.1(3) 1_554 . ?
O6 O29 O27 58.5(3) . . ?
Si6 O29 O31 115.9(4) . . ?
Al7 O29 O31 36.4(3) . . ?
O21 O29 O31 146.0(4) . . ?
O7 O29 O31 61.7(3) 1_554 . ?
O6 O29 O31 111.2(4) . . ?
O27 O29 O31 85.3(3) . . ?
Si6 O29 O15B 175.8(5) . 2_665 ?
Al7 O29 O15B 34.4(3) . 2_665 ?
O21 O29 O15B 144.0(4) . 2_665 ?
O7 O29 O15B 60.3(3) 1_554 2_665 ?
O6 O29 O15B 147.6(4) . 2_665 ?
O27 O29 O15B 142.0(4) . 2_665 ?
O31 O29 O15B 61.2(3) . 2_665 ?
Si6 O29 K6 91.1(3) . . ?
Al7 O29 K6 127.1(4) . . ?
O21 O29 K6 78.1(3) . . ?
O7 O29 K6 141.5(4) 1_554 . ?
O6 O29 K6 68.4(3) . . ?
O27 O29 K6 124.1(3) . . ?
O31 O29 K6 132.1(3) . . ?
O15B O29 K6 93.1(3) 2_665 . ?
Si6 O29 K6B 91.5(3) . 3_664 ?
Al7 O29 K6B 91.4(3) . 3_664 ?
O21 O29 K6B 58.0(2) . 3_664 ?
O7 O29 K6B 61.5(3) 1_554 3_664 ?
O6 O29 K6B 118.0(3) . 3_664 ?
O27 O29 K6B 96.8(3) . 3_664 ?
O31 O29 K6B 123.1(3) . 3_664 ?
O15B O29 K6B 88.1(3) 2_665 3_664 ?
K6 O29 K6B 92.7(2) . 3_664 ?
Si6 O29 O30B 133.5(4) . 3_665 ?
Al7 O29 O30B 82.9(3) . 3_665 ?
O21 O29 O30B 101.9(3) . 3_665 ?
O7 O29 O30B 92.3(3) 1_554 3_665 ?
O6 O29 O30B 118.6(3) . 3_665 ?
O27 O29 O30B 163.3(4) . 3_665 ?
O31 O29 O30B 109.9(3) . 3_665 ?
O15B O29 O30B 50.1(2) 2_665 3_665 ?
K6 O29 O30B 50.12(19) . 3_665 ?
K6B O29 O30B 69.5(2) 3_664 3_665 ?
Si6 O29 Si7B 157.4(4) . 2_665 ?
Al7 O29 Si7B 61.1(3) . 2_665 ?
O21 O29 Si7B 128.3(3) . 2_665 ?
O7 O29 Si7B 82.6(3) 1_554 2_665 ?
O6 O29 Si7B 129.3(3) . 2_665 ?
O27 O29 Si7B 168.5(4) . 2_665 ?
O31 O29 Si7B 83.7(3) . 2_665 ?
O15B O29 Si7B 26.72(19) 2_665 2_665 ?
K6 O29 Si7B 66.61(18) . 2_665 ?
K6B O29 Si7B 86.3(2) 3_664 2_665 ?
O30B O29 Si7B 26.49(15) 3_665 2_665 ?
Si7 O30 Al6 140.5(5) . . ?
Si7 O30 O7 37.1(3) . . ?
Al6 O30 O7 114.3(4) . . ?
Si7 O30 O32 36.2(2) . . ?
Al6 O30 O32 116.6(4) . . ?
O7 O30 O32 62.2(3) . . ?
Si7 O30 O22 141.8(4) . . ?
Al6 O30 O22 36.9(2) . . ?
O7 O30 O22 104.7(3) . . ?
O32 O30 O22 146.3(4) . . ?
Si7 O30 O15 34.3(2) . . ?
Al6 O30 O15 174.4(4) . . ?
O7 O30 O15 60.2(3) . . ?
O32 O30 O15 60.4(3) . . ?
O22 O30 O15 143.2(3) . . ?
Si7 O30 O6 148.2(4) . . ?
Al6 O30 O6 35.0(2) . . ?
O7 O30 O6 146.2(4) . . ?
O32 O30 O6 112.0(3) . . ?
O22 O30 O6 60.2(3) . . ?
O15 O30 O6 149.6(4) . . ?
Si7 O30 O28 108.1(4) . . ?
Al6 O30 O28 32.7(2) . . ?
O7 O30 O28 88.9(3) . . ?
O32 O30 O28 87.2(3) . . ?
O22 O30 O28 60.5(3) . . ?
O15 O30 O28 142.4(3) . . ?
O6 O30 O28 57.3(3) . . ?
Si7 O30 K6 129.5(4) . . ?
Al6 O30 K6 89.8(3) . . ?
O7 O30 K6 142.3(3) . . ?
O32 O30 K6 133.4(3) . . ?
O22 O30 K6 76.8(2) . . ?
O15 O30 K6 95.5(3) . . ?
O6 O30 K6 67.9(2) . . ?
O28 O30 K6 121.7(3) . . ?
Si7 O30 K6B 91.8(3) . 3_665 ?
Al6 O30 K6B 89.5(3) . 3_665 ?
O7 O30 K6B 61.5(2) . 3_665 ?
O32 O30 K6B 123.6(3) . 3_665 ?
O22 O30 K6B 56.3(2) . 3_665 ?
O15 O30 K6B 88.7(2) . 3_665 ?
O6 O30 K6B 116.1(3) . 3_665 ?
O28 O30 K6B 95.0(2) . 3_665 ?
K6 O30 K6B 92.0(2) . 3_665 ?
Si7 O30 Al7B 62.4(2) . 2_665 ?
Al6 O30 Al7B 157.0(4) . 2_665 ?
O7 O30 Al7B 83.8(3) . 2_665 ?
O32 O30 Al7B 83.8(2) . 2_665 ?
O22 O30 Al7B 127.5(3) . 2_665 ?
O15 O30 Al7B 28.12(17) . 2_665 ?
O6 O30 Al7B 129.8(3) . 2_665 ?
O28 O30 Al7B 170.4(3) . 2_665 ?
K6 O30 Al7B 67.55(15) . 2_665 ?
K6B O30 Al7B 87.14(18) 3_665 2_665 ?
Si7 O30 O29B 85.4(3) . 3_665 ?
Al6 O30 O29B 131.1(4) . 3_665 ?
O7 O30 O29B 93.6(3) . 3_665 ?
O32 O30 O29B 111.7(3) . 3_665 ?
O22 O30 O29B 99.5(3) . 3_665 ?
O15 O30 O29B 52.8(2) . 3_665 ?
O6 O30 O29B 117.7(3) . 3_665 ?
O28 O30 O29B 159.7(3) . 3_665 ?
K6 O30 O29B 49.91(17) . 3_665 ?
K6B O30 O29B 68.93(19) 3_665 3_665 ?
Al7B O30 O29B 28.20(14) 2_665 3_665 ?
Si8 O31 Al7 131.7(5) . . ?
Si8 O31 O33 34.5(3) . . ?
Al7 O31 O33 160.6(5) . . ?
Si8 O31 O8 35.1(3) . 1_554 ?
Al7 O31 O8 102.1(4) . 1_554 ?
O33 O31 O8 59.3(3) . 1_554 ?
Si8 O31 O23 35.3(2) . . ?
Al7 O31 O23 120.6(4) . . ?
O33 O31 O23 57.8(3) . . ?
O8 O31 O23 61.3(3) 1_554 . ?
Si8 O31 O29 163.8(5) . . ?
Al7 O31 O29 35.1(2) . . ?
O33 O31 O29 152.9(4) . . ?
O8 O31 O29 128.9(4) 1_554 . ?
O23 O31 O29 148.7(4) . . ?
Si8 O31 O7 106.7(4) . 1_554 ?
Al7 O31 O7 34.0(2) . 1_554 ?
O33 O31 O7 127.0(4) . 1_554 ?
O8 O31 O7 72.3(3) 1_554 1_554 ?
O23 O31 O7 116.4(4) . 1_554 ?
O29 O31 O7 57.2(3) . 1_554 ?
Si8 O31 K10 113.4(4) . . ?
Al7 O31 K10 114.2(4) . . ?
O33 O31 K10 79.4(3) . . ?
O8 O31 K10 131.7(3) 1_554 . ?
O23 O31 K10 117.7(3) . . ?
O29 O31 K10 79.1(3) . . ?
O7 O31 K10 125.6(3) 1_554 . ?
Si8 O31 O15B 114.6(4) . 2_665 ?
Al7 O31 O15B 33.9(2) . 2_665 ?
O33 O31 O15B 147.3(4) . 2_665 ?
O8 O31 O15B 101.5(3) 1_554 2_665 ?
O23 O31 O15B 90.1(3) . 2_665 ?
O29 O31 O15B 59.8(3) . 2_665 ?
O7 O31 O15B 58.4(3) 1_554 2_665 ?
K10 O31 O15B 126.5(3) . 2_665 ?
Si8 O31 K7 91.5(3) . . ?
Al7 O31 K7 93.2(3) . . ?
O33 O31 K7 99.8(3) . . ?
O8 O31 K7 115.1(3) 1_554 . ?
O23 O31 K7 56.8(2) . . ?
O29 O31 K7 98.0(3) . . ?
O7 O31 K7 120.4(3) 1_554 . ?
K10 O31 K7 94.2(2) . . ?
O15B O31 K7 62.4(2) 2_665 . ?
Si8 O31 K11 89.6(3) . 1_554 ?
Al7 O31 K11 83.4(3) . 1_554 ?
O33 O31 K11 83.1(3) . 1_554 ?
O8 O31 K11 64.2(2) 1_554 1_554 ?
O23 O31 K11 123.7(3) . 1_554 ?
O29 O31 K11 80.2(3) . 1_554 ?
O7 O31 K11 55.8(2) 1_554 1_554 ?
K10 O31 K11 88.7(2) . 1_554 ?
O15B O31 K11 113.9(3) 2_665 1_554 ?
K7 O31 K11 176.2(3) . 1_554 ?
Si8 O31 O35 77.1(3) . . ?
Al7 O31 O35 126.9(4) . . ?
O33 O31 O35 48.8(2) . . ?
O8 O31 O35 79.1(3) 1_554 . ?
O23 O31 O35 106.6(3) . . ?
O29 O31 O35 104.6(3) . . ?
O7 O31 O35 104.5(3) 1_554 . ?
K10 O31 O35 53.92(18) . . ?
O15B O31 O35 160.7(3) 2_665 . ?
K7 O31 O35 135.0(3) . . ?
K11 O31 O35 48.77(16) 1_554 . ?
Si7 O32 Al8 131.1(4) . . ?
Si7 O32 O30 35.6(2) . . ?
Al8 O32 O30 162.2(4) . . ?
Si7 O32 O15 34.9(2) . . ?
Al8 O32 O15 115.4(3) . . ?
O30 O32 O15 60.8(3) . . ?
Si7 O32 O7 34.4(2) . . ?
Al8 O32 O7 104.0(3) . . ?
O30 O32 O7 58.5(3) . . ?
O15 O32 O7 59.2(3) . . ?
Si7 O32 O24 122.1(4) . . ?
Al8 O32 O24 36.4(2) . . ?
O30 O32 O24 150.7(3) . . ?
O15 O32 O24 91.1(3) . . ?
O7 O32 O24 115.9(3) . . ?
Si7 O32 O8 101.7(3) . . ?
Al8 O32 O8 33.3(2) . . ?
O30 O32 O8 128.9(3) . . ?
O15 O32 O8 101.3(3) . . ?
O7 O32 O8 71.1(3) . . ?
O24 O32 O8 60.5(2) . . ?
Si7 O32 O34 158.8(4) . . ?
Al8 O32 O34 34.4(2) . . ?
O30 O32 O34 151.0(3) . . ?
O15 O32 O34 148.1(3) . . ?
O7 O32 O34 124.5(3) . . ?
O24 O32 O34 57.9(2) . . ?
O8 O32 O34 58.7(2) . . ?
Si7 O32 K10 116.1(3) . . ?
Al8 O32 K10 110.7(3) . . ?
O30 O32 K10 80.5(2) . . ?
O15 O32 K10 129.9(3) . . ?
O7 O32 K10 126.1(3) . . ?
O24 O32 K10 116.7(3) . . ?
O8 O32 K10 128.4(3) . . ?
O34 O32 K10 76.5(2) . . ?
Si7 O32 K7 96.1(3) . . ?
Al8 O32 K7 93.1(3) . . ?
O30 O32 K7 99.7(3) . . ?
O15 O32 K7 64.4(2) . . ?
O7 O32 K7 123.1(3) . . ?
O24 O32 K7 57.32(19) . . ?
O8 O32 K7 115.1(3) . . ?
O34 O32 K7 99.8(2) . . ?
K10 O32 K7 95.22(19) . . ?
Si7 O32 K11 83.5(3) . . ?
Al8 O32 K11 85.0(2) . . ?
O30 O32 K11 81.7(2) . . ?
O15 O32 K11 114.4(3) . . ?
O7 O32 K11 55.4(2) . . ?
O24 O32 K11 120.4(3) . . ?
O8 O32 K11 62.0(2) . . ?
O34 O32 K11 79.9(2) . . ?
K10 O32 K11 87.69(18) . . ?
K7 O32 K11 176.9(2) . . ?
Si7 O32 O36 127.3(3) . . ?
Al8 O32 O36 71.8(3) . . ?
O30 O32 O36 106.9(3) . . ?
O15 O32 O36 161.6(3) . . ?
O7 O32 O36 103.2(3) . . ?
O24 O32 O36 102.4(3) . . ?
O8 O32 O36 75.3(2) . . ?
O34 O32 O36 44.7(2) . . ?
K10 O32 O36 54.23(17) . . ?
K7 O32 O36 133.6(2) . . ?
K11 O32 O36 47.82(15) . . ?
Si8 O33 Al9 146.7(5) . . ?
Si8 O33 O23 38.6(2) . . ?
Al9 O33 O23 167.8(5) . . ?
Si8 O33 O8 36.2(3) . 1_554 ?
Al9 O33 O8 128.0(4) . 1_554 ?
O23 O33 O8 63.2(3) . 1_554 ?
Si8 O33 O31 34.5(3) . . ?
Al9 O33 O31 117.2(4) . . ?
O23 O33 O31 61.9(3) . . ?
O8 O33 O31 60.6(3) 1_554 . ?
Si8 O33 O9 144.4(5) . . ?
Al9 O33 O9 34.6(3) . . ?
O23 O33 O9 133.2(4) . . ?
O8 O33 O9 158.5(4) 1_554 . ?
O31 O33 O9 111.4(4) . . ?
Si8 O33 O35 110.5(4) . . ?
Al9 O33 O35 36.2(3) . . ?
O23 O33 O35 146.7(4) . . ?
O8 O33 O35 98.9(3) 1_554 . ?
O31 O33 O35 85.0(3) . . ?
O9 O33 O35 59.8(3) . . ?
Si8 O33 K8 100.4(4) . . ?
Al9 O33 K8 106.6(4) . . ?
O23 O33 K8 63.6(2) . . ?
O8 O33 K8 124.5(3) 1_554 . ?
O31 O33 K8 105.4(3) . . ?
O9 O33 K8 76.1(3) . . ?
O35 O33 K8 135.1(3) . . ?
Si8 O33 O18B 152.8(5) . . ?
Al9 O33 O18B 33.6(2) . . ?
O23 O33 O18B 151.4(4) . . ?
O8 O33 O18B 116.9(4) 1_554 . ?
O31 O33 O18B 145.6(4) . . ?
O9 O33 O18B 57.0(3) . . ?
O35 O33 O18B 61.0(3) . . ?
K8 O33 O18B 102.5(3) . . ?
Si8 O33 K8B 81.5(3) . 1_554 ?
Al9 O33 K8B 116.0(4) . 1_554 ?
O23 O33 K8B 73.1(2) . 1_554 ?
O8 O33 K8B 58.3(2) 1_554 1_554 ?
O31 O33 K8B 115.1(3) . 1_554 ?
O9 O33 K8B 133.5(3) . 1_554 ?
O35 O33 K8B 123.3(3) . 1_554 ?
K8 O33 K8B 92.2(2) . 1_554 ?
O18B O33 K8B 83.2(3) . 1_554 ?
Si8 O33 K10 86.4(3) . . ?
Al9 O33 K10 72.2(3) . . ?
O23 O33 K10 100.6(3) . . ?
O8 O33 K10 108.6(3) 1_554 . ?
O31 O33 K10 52.3(2) . . ?
O9 O33 K10 59.2(2) . . ?
O35 O33 K10 56.5(2) . . ?
K8 O33 K10 95.2(2) . . ?
O18B O33 K10 105.7(3) . . ?
K8B O33 K10 166.8(3) 1_554 . ?
Si8 O33 O34B 127.2(4) . . ?
Al9 O33 O34B 80.7(3) . . ?
O23 O33 O34B 101.7(3) . . ?
O8 O33 O34B 105.5(3) 1_554 . ?
O31 O33 O34B 161.5(4) . . ?
O9 O33 O34B 85.9(3) . . ?
O35 O33 O34B 110.5(3) . . ?
K8 O33 O34B 71.3(2) . . ?
O18B O33 O34B 49.8(2) . . ?
K8B O33 O34B 48.14(16) 1_554 . ?
K10 O33 O34B 144.9(3) . . ?
Si9 O34 Al8 146.1(5) . . ?
Si9 O34 O36 35.9(3) . . ?
Al8 O34 O36 110.2(4) . . ?
Si9 O34 O9 35.9(3) . . ?
Al8 O34 O9 145.7(4) . . ?
O36 O34 O9 61.4(3) . . ?
Si9 O34 O18 34.0(3) . . ?
Al8 O34 O18 150.7(4) . . ?
O36 O34 O18 60.6(3) . . ?
O9 O34 O18 58.0(3) . . ?
Si9 O34 O24 169.5(4) . . ?
Al8 O34 O24 38.1(2) . . ?
O36 O34 O24 146.2(4) . . ?
O9 O34 O24 133.8(4) . . ?
O18 O34 O24 151.3(4) . . ?
Si9 O34 O8 127.3(4) . . ?
Al8 O34 O8 34.6(2) . . ?
O36 O34 O8 97.9(3) . . ?
O9 O34 O8 159.1(4) . . ?
O18 O34 O8 116.3(3) . . ?
O24 O34 O8 62.0(3) . . ?
Si9 O34 K8 110.0(3) . . ?
Al8 O34 K8 98.8(3) . . ?
O36 O34 K8 138.6(3) . . ?
O9 O34 K8 77.9(3) . . ?
O18 O34 K8 105.1(3) . . ?
O24 O34 K8 62.1(2) . . ?
O8 O34 K8 122.0(3) . . ?
Si9 O34 O32 117.8(4) . . ?
Al8 O34 O32 35.1(2) . . ?
O36 O34 O32 86.4(3) . . ?
O9 O34 O32 111.7(3) . . ?
O18 O34 O32 146.8(4) . . ?
O24 O34 O32 60.4(2) . . ?
O8 O34 O32 60.6(3) . . ?
K8 O34 O32 102.7(3) . . ?
Si9 O34 K8B 117.4(3) . . ?
Al8 O34 K8B 78.4(3) . . ?
O36 O34 K8B 122.5(3) . . ?
O9 O34 K8B 135.3(3) . . ?
O18 O34 K8B 84.3(3) . . ?
O24 O34 K8B 71.1(2) . . ?
O8 O34 K8B 56.8(2) . . ?
K8 O34 K8B 91.3(2) . . ?
O32 O34 K8B 113.0(3) . . ?
Si9 O34 K10 73.3(3) . . ?
Al8 O34 K10 86.8(3) . . ?
O36 O34 K10 58.7(2) . . ?
O9 O34 K10 60.0(3) . . ?
O18 O34 K10 107.2(3) . . ?
O24 O34 K10 99.8(3) . . ?
O8 O34 K10 108.1(3) . . ?
K8 O34 K10 95.4(2) . . ?
O32 O34 K10 51.88(18) . . ?
K8B O34 K10 164.5(2) . . ?
Si9 O34 O33B 84.0(3) . . ?
Al8 O34 O33B 123.3(4) . . ?
O36 O34 O33B 112.6(3) . . ?
O9 O34 O33B 88.4(3) . . ?
O18 O34 O33B 52.4(3) . . ?
O24 O34 O33B 99.0(3) . . ?
O8 O34 O33B 103.7(3) . . ?
K8 O34 O33B 71.2(2) . . ?
O32 O34 O33B 157.8(3) . . ?
K8B O34 O33B 47.53(16) . . ?
K10 O34 O33B 147.9(3) . . ?
Si4 O35 Al9 134.5(5) . . ?
Si4 O35 O25 35.9(3) . . ?
Al9 O35 O25 162.4(5) . . ?
Si4 O35 O4 34.9(3) . 1_554 ?
Al9 O35 O4 122.5(4) . 1_554 ?
O25 O35 O4 59.6(3) . 1_554 ?
Si4 O35 O19 34.3(3) . . ?
Al9 O35 O19 105.0(4) . . ?
O25 O35 O19 59.8(3) . . ?
O4 O35 O19 59.5(3) 1_554 . ?
Si4 O35 O9 123.5(4) . . ?
Al9 O35 O9 34.6(3) . . ?
O25 O35 O9 130.4(4) . . ?
O4 O35 O9 138.1(4) 1_554 . ?
O19 O35 O9 89.4(4) . . ?
Si4 O35 O33 161.6(5) . . ?
Al9 O35 O33 36.6(3) . . ?
O25 O35 O33 158.4(4) . . ?
O4 O35 O33 128.7(4) 1_554 . ?
O19 O35 O33 141.4(4) . . ?
O9 O35 O33 60.0(3) . . ?
Si4 O35 O18B 104.7(4) . . ?
Al9 O35 O18B 33.1(2) . . ?
O25 O35 O18B 140.4(4) . . ?
O4 O35 O18B 89.9(3) 1_554 . ?
O19 O35 O18B 83.7(3) . . ?
O9 O35 O18B 57.0(3) . . ?
O33 O35 O18B 60.7(3) . . ?
Si4 O35 K11 91.0(3) . 1_554 ?
Al9 O35 K11 123.2(4) . 1_554 ?
O25 O35 K11 74.4(3) . 1_554 ?
O4 O35 K11 72.7(3) 1_554 1_554 ?
O19 O35 K11 125.3(3) . 1_554 ?
O9 O35 K11 145.2(4) . 1_554 ?
O33 O35 K11 88.9(3) . 1_554 ?
O18B O35 K11 123.2(3) . 1_554 ?
Si4 O35 K10 124.5(4) . . ?
Al9 O35 K10 86.4(3) . . ?
O25 O35 K10 92.9(3) . . ?
O4 O35 K10 151.0(4) 1_554 . ?
O19 O35 K10 116.7(3) . . ?
O9 O35 K10 65.8(3) . . ?
O33 O35 K10 73.9(3) . . ?
O18B O35 K10 118.8(3) . . ?
K11 O35 K10 92.3(2) 1_554 . ?
Si4 O35 Al5 63.9(3) . . ?
Al9 O35 Al5 149.6(4) . . ?
O25 O35 Al5 28.46(19) . . ?
O4 O35 Al5 86.3(3) 1_554 . ?
O19 O35 Al5 80.4(3) . . ?
O9 O35 Al5 117.6(3) . . ?
O33 O35 Al5 132.8(3) . . ?
O18B O35 Al5 163.3(3) . . ?
K11 O35 Al5 71.02(18) 1_554 . ?
K10 O35 Al5 65.14(17) . . ?
Si4 O35 O27 85.6(3) . . ?
Al9 O35 O27 138.9(4) . . ?
O25 O35 O27 50.7(2) . . ?
O4 O35 O27 95.2(3) 1_554 . ?
O19 O35 O27 108.4(3) . . ?
O9 O35 O27 122.6(3) . . ?
O33 O35 O27 107.9(3) . . ?
O18B O35 O27 167.8(3) . . ?
K11 O35 O27 48.92(18) 1_554 . ?
K10 O35 O27 57.34(19) . . ?
Al5 O35 O27 28.67(15) . . ?
Si9 O36 Al4 136.6(5) . . ?
Si9 O36 O34 35.9(2) . . ?
Al4 O36 O34 165.7(5) . . ?
Si9 O36 O18 34.3(3) . . ?
Al4 O36 O18 106.8(4) . . ?
O34 O36 O18 61.0(3) . . ?
Si9 O36 O9 34.7(3) . . ?
Al4 O36 O9 121.8(4) . . ?
O34 O36 O9 59.9(3) . . ?
O18 O36 O9 57.7(3) . . ?
Si9 O36 O4 126.1(4) . . ?
Al4 O36 O4 35.7(2) . . ?
O34 O36 O4 132.3(4) . . ?
O18 O36 O4 92.1(3) . . ?
O9 O36 O4 139.0(4) . . ?
Si9 O36 O26 161.0(4) . . ?
Al4 O36 O26 35.0(2) . . ?
O34 O36 O26 157.4(4) . . ?
O18 O36 O26 141.5(4) . . ?
O9 O36 O26 127.7(4) . . ?
O4 O36 O26 59.2(3) . . ?
Si9 O36 O20 106.6(4) . . ?
Al4 O36 O20 32.9(2) . . ?
O34 O36 O20 142.4(4) . . ?
O18 O36 O20 84.9(3) . . ?
O9 O36 O20 89.5(3) . . ?
O4 O36 O20 58.2(3) . . ?
O26 O36 O20 58.9(3) . . ?
Si9 O36 K11 126.3(4) . . ?
Al4 O36 K11 89.7(3) . . ?
O34 O36 K11 92.2(3) . . ?
O18 O36 K11 126.4(3) . . ?
O9 O36 K11 147.0(4) . . ?
O4 O36 K11 72.3(2) . . ?
O26 O36 K11 72.2(2) . . ?
O20 O36 K11 122.6(3) . . ?
Si9 O36 K10 86.4(3) . . ?
Al4 O36 K10 119.4(4) . . ?
O34 O36 K10 74.8(3) . . ?
O18 O36 K10 119.8(3) . . ?
O9 O36 K10 65.7(3) . . ?
O4 O36 K10 147.4(3) . . ?
O26 O36 K10 89.1(3) . . ?
O20 O36 K10 114.3(3) . . ?
K11 O36 K10 91.6(2) . . ?
Si9 O36 Al8 62.3(3) . . ?
Al4 O36 Al8 156.3(4) . . ?
O34 O36 Al8 26.41(18) . . ?
O18 O36 Al8 84.3(3) . . ?
O9 O36 Al8 81.9(3) . . ?
O4 O36 Al8 125.4(3) . . ?
O26 O36 Al8 132.5(3) . . ?
O20 O36 Al8 168.6(3) . . ?
K11 O36 Al8 67.14(17) . . ?
K10 O36 Al8 68.86(17) . . ?
Si9 O36 Si5 147.7(4) . . ?
Al4 O36 Si5 60.7(2) . . ?
O34 O36 Si5 132.9(3) . . ?
O18 O36 Si5 161.9(3) . . ?
O9 O36 Si5 115.6(3) . . ?
O4 O36 Si5 84.1(3) . . ?
O26 O36 Si5 26.38(16) . . ?
O20 O36 Si5 78.1(2) . . ?
K11 O36 Si5 69.20(17) . . ?
K10 O36 Si5 63.49(15) . . ?
Al8 O36 Si5 112.4(2) . . ?
O11B Si1B O20B 111.4(4) 2 2 ?
O11B Si1B O1B 110.9(5) 2 1_554 ?
O20B Si1B O1B 108.9(5) 2 1_554 ?
O11B Si1B O10B 108.8(4) 2 . ?
O20B Si1B O10B 110.9(4) 2 . ?
O1B Si1B O10B 105.8(5) 1_554 . ?
O11B Si1B Na4B 95.9(5) 2 2_554 ?
O20B Si1B Na4B 72.5(5) 2 2_554 ?
O1B Si1B Na4B 48.8(5) 1_554 2_554 ?
O10B Si1B Na4B 150.7(5) . 2_554 ?
O11B Si1B K4B 105.4(3) 2 2_554 ?
O20B Si1B K4B 66.4(3) 2 2_554 ?
O1B Si1B K4B 48.8(4) 1_554 2_554 ?
O10B Si1B K4B 143.6(3) . 2_554 ?
Na4B Si1B K4B 10.0(4) 2_554 2_554 ?
O11B Si1B Na9B 141.9(3) 2 1_554 ?
O20B Si1B Na9B 104.3(3) 2 1_554 ?
O1B Si1B Na9B 67.6(4) 1_554 1_554 ?
O10B Si1B Na9B 43.4(3) . 1_554 ?
Na4B Si1B Na9B 107.3(4) 2_554 1_554 ?
K4B Si1B Na9B 100.58(11) 2_554 1_554 ?
O11B Si1B K1B 57.0(3) 2 1_554 ?
O20B Si1B K1B 167.0(3) 2 1_554 ?
O1B Si1B K1B 73.2(4) 1_554 1_554 ?
O10B Si1B K1B 80.2(3) . 1_554 ?
Na4B Si1B K1B 101.4(4) 2_554 1_554 ?
K4B Si1B K1B 109.14(10) 2_554 1_554 ?
Na9B Si1B K1B 88.43(10) 1_554 1_554 ?
O11B Si1B O1 77.4(3) 2 . ?
O20B Si1B O1 95.2(3) 2 . ?
O1B Si1B O1 148.2(4) 1_554 . ?
O10B Si1B O1 44.4(3) . . ?
Na4B Si1B O1 163.0(4) 2_554 . ?
K4B Si1B O1 161.25(18) 2_554 . ?
Na9B Si1B O1 86.82(17) 1_554 . ?
K1B Si1B O1 88.10(17) 1_554 . ?
O11B Si1B O19 45.6(3) 2 2 ?
O20B Si1B O19 76.0(3) 2 2 ?
O1B Si1B O19 97.6(4) 1_554 2 ?
O10B Si1B O19 151.2(3) . 2 ?
Na4B Si1B O19 57.8(4) 2_554 2 ?
K4B Si1B O19 65.20(15) 2_554 2 ?
Na9B Si1B O19 164.66(16) 1_554 2 ?
K1B Si1B O19 90.95(14) 1_554 2 ?
O1 Si1B O19 108.5(2) . 2 ?
O11B Si1B K9 114.9(3) 2 . ?
O20B Si1B K9 58.8(3) 2 . ?
O1B Si1B K9 133.8(4) 1_554 . ?
O10B Si1B K9 53.9(3) . . ?
Na4B Si1B K9 128.8(4) 2_554 . ?
K4B Si1B K9 120.18(10) 2_554 . ?
Na9B Si1B K9 73.03(9) 1_554 . ?
K1B Si1B K9 129.44(9) 1_554 . ?
O1 Si1B K9 45.41(16) . . ?
O19 Si1B K9 118.35(15) 2 . ?
O11B Si1B O11B 67.6(4) 2 . ?
O20B Si1B O11B 137.9(3) 2 . ?
O1B Si1B O11B 110.2(4) 1_554 . ?
O10B Si1B O11B 42.8(3) . . ?
Na4B Si1B O11B 148.3(4) 2_554 . ?
K4B Si1B O11B 155.64(16) 2_554 . ?
Na9B Si1B O11B 77.21(15) 1_554 . ?
K1B Si1B O11B 46.93(14) 1_554 . ?
O1 Si1B O11B 42.8(2) . . ?
O19 Si1B O11B 113.10(19) 2 . ?
K9 Si1B O11B 82.78(14) . . ?
O14B Si2B O13B 111.6(4) . . ?
O14B Si2B O22B 108.5(4) . . ?
O13B Si2B O22B 109.0(4) . . ?
O14B Si2B O2B 107.8(3) . 1_554 ?
O13B Si2B O2B 108.6(4) . 1_554 ?
O22B Si2B O2B 111.4(4) . 1_554 ?
O14B Si2B K2B 54.8(2) . 1_554 ?
O13B Si2B K2B 98.7(3) . 1_554 ?
O22B Si2B K2B 151.9(3) . 1_554 ?
O2B Si2B K2B 61.9(2) 1_554 1_554 ?
O14B Si2B O14B 77.9(4) . 3_665 ?
O13B Si2B O14B 51.7(3) . 3_665 ?
O22B Si2B O14B 159.8(3) . 3_665 ?
O2B Si2B O14B 83.6(3) 1_554 3_665 ?
K2B Si2B O14B 47.09(12) 1_554 3_665 ?
O14B Si2B K6B 76.3(3) . 1_554 ?
O13B Si2B K6B 166.1(3) . 1_554 ?
O22B Si2B K6B 57.1(3) . 1_554 ?
O2B Si2B K6B 78.4(2) 1_554 1_554 ?
K2B Si2B K6B 95.13(8) 1_554 1_554 ?
O14B Si2B K6B 142.13(14) 3_665 1_554 ?
O14B Si2B K5 126.3(3) . . ?
O13B Si2B K5 43.6(3) . . ?
O22B Si2B K5 65.4(3) . . ?
O2B Si2B K5 124.4(2) 1_554 . ?
K2B Si2B K5 142.23(9) 1_554 . ?
O14B Si2B K5 95.16(13) 3_665 . ?
K6B Si2B K5 122.50(9) 1_554 . ?
O14B Si2B O2 43.4(3) . 2_655 ?
O13B Si2B O2 93.0(3) . 2_655 ?
O22B Si2B O2 79.0(3) . 2_655 ?
O2B Si2B O2 150.2(3) 1_554 2_655 ?
K2B Si2B O2 95.43(12) 1_554 2_655 ?
O14B Si2B O2 94.68(15) 3_665 2_655 ?
K6B Si2B O2 85.24(12) 1_554 2_655 ?
K5 Si2B O2 85.42(12) . 2_655 ?
O14B Si2B K5B 146.0(3) . 1_554 ?
O13B Si2B K5B 65.8(3) . 1_554 ?
O22B Si2B K5B 103.9(3) . 1_554 ?
O2B Si2B K5B 48.9(2) 1_554 1_554 ?
K2B Si2B K5B 91.34(8) 1_554 1_554 ?
O14B Si2B K5B 75.21(12) 3_665 1_554 ?
K6B Si2B K5B 114.45(8) 1_554 1_554 ?
K5 Si2B K5B 76.88(7) . 1_554 ?
O2 Si2B K5B 158.55(13) 2_655 1_554 ?
O14B Si2B O14 71.3(3) . 2_654 ?
O13B Si2B O14 135.1(3) . 2_654 ?
O22B Si2B O14 112.1(3) . 2_654 ?
O2B Si2B O14 38.7(3) 1_554 2_654 ?
K2B Si2B O14 44.21(13) 1_554 2_654 ?
O14B Si2B O14 88.10(16) 3_665 2_654 ?
K6B Si2B O14 57.50(12) 1_554 2_654 ?
K5 Si2B O14 162.35(13) . 2_654 ?
O2 Si2B O14 111.65(16) 2_655 2_654 ?
K5B Si2B O14 87.25(12) 1_554 2_654 ?
O14B Si2B O21 39.5(3) . 2_655 ?
O13B Si2B O21 137.1(3) . 2_655 ?
O22B Si2B O21 71.1(3) . 2_655 ?
O2B Si2B O21 110.9(3) 1_554 2_655 ?
K2B Si2B O21 85.61(12) 1_554 2_655 ?
O14B Si2B O21 117.39(17) 3_665 2_655 ?
K6B Si2B O21 43.52(12) 1_554 2_655 ?
K5 Si2B O21 118.34(13) . 2_655 ?
O2 Si2B O21 44.23(15) 2_655 2_655 ?
K5B Si2B O21 157.03(13) 1_554 2_655 ?
O14 Si2B O21 74.72(16) 2_654 2_655 ?
O17B Si3B O24B 111.7(4) . . ?
O17B Si3B O16B 110.7(4) . . ?
O24B Si3B O16B 108.6(4) . . ?
O17B Si3B O3B 110.1(4) . . ?
O24B Si3B O3B 110.1(4) . . ?
O16B Si3B O3B 105.5(5) . . ?
O17B Si3B K3 54.6(3) . . ?
O24B Si3B K3 156.0(3) . . ?
O16B Si3B K3 95.2(3) . . ?
O3B Si3B K3 64.5(3) . . ?
O17B Si3B K8 78.3(3) . . ?
O24B Si3B K8 60.4(3) . . ?
O16B Si3B K8 168.5(3) . . ?
O3B Si3B K8 77.0(3) . . ?
K3 Si3B K8 96.01(9) . . ?
O17B Si3B K7B 125.6(3) . 1_554 ?
O24B Si3B K7B 62.3(3) . 1_554 ?
O16B Si3B K7B 46.4(3) . 1_554 ?
O3B Si3B K7B 122.9(3) . 1_554 ?
K3 Si3B K7B 141.26(10) . 1_554 ?
K8 Si3B K7B 122.62(9) . 1_554 ?
O17B Si3B O17B 77.3(4) . 3_565 ?
O24B Si3B O17B 156.5(3) . 3_565 ?
O16B Si3B O17B 48.7(3) . 3_565 ?
O3B Si3B O17B 85.3(3) . 3_565 ?
K3 Si3B O17B 46.64(13) . 3_565 ?
K8 Si3B O17B 142.63(15) . 3_565 ?
K7B Si3B O17B 94.65(14) 1_554 3_565 ?
O17B Si3B O3 43.2(3) . 1_554 ?
O24B Si3B O3 80.6(3) . 1_554 ?
O16B Si3B O3 94.6(3) . 1_554 ?
O3B Si3B O3 152.1(4) . 1_554 ?
K3 Si3B O3 94.94(17) . 1_554 ?
K8 Si3B O3 87.15(17) . 1_554 ?
K7B Si3B O3 85.06(16) 1_554 1_554 ?
O17B Si3B O3 94.0(2) 3_565 1_554 ?
O17B Si3B K7 144.1(3) . 3_565 ?
O24B Si3B K7 103.3(3) . 3_565 ?
O16B Si3B K7 63.2(3) . 3_565 ?
O3B Si3B K7 47.5(3) . 3_565 ?
K3 Si3B K7 89.80(8) . 3_565 ?
K8 Si3B K7 114.11(9) . 3_565 ?
K7B Si3B K7 77.72(7) 1_554 3_565 ?
O17B Si3B K7 73.54(14) 3_565 3_565 ?
O3 Si3B K7 157.65(18) 1_554 3_565 ?
O17B Si3B O23 40.3(3) . . ?
O24B Si3B O23 73.8(3) . . ?
O16B Si3B O23 138.6(3) . . ?
O3B Si3B O23 112.3(4) . . ?
K3 Si3B O23 86.47(12) . . ?
K8 Si3B O23 45.18(11) . . ?
K7B Si3B O23 117.60(13) 1_554 . ?
O17B Si3B O23 117.67(18) 3_565 . ?
O3 Si3B O23 44.19(18) 1_554 . ?
K7 Si3B O23 158.15(13) 3_565 . ?
O17B Si3B O8B 125.2(3) . . ?
O24B Si3B O8B 43.6(3) . . ?
O16B Si3B O8B 123.2(3) . . ?
O3B Si3B O8B 66.6(3) . . ?
K3 Si3B O8B 123.96(14) . . ?
K8 Si3B O8B 47.01(11) . . ?
K7B Si3B O8B 88.84(12) 1_554 . ?
O17B Si3B O8B 148.15(18) 3_565 . ?
O3 Si3B O8B 117.8(2) 1_554 . ?
K7 Si3B O8B 76.34(12) 3_565 . ?
O23 Si3B O8B 87.95(15) . . ?
O35B Si4B O19B 111.7(5) 3 . ?
O35B Si4B O25B 114.1(4) 3 . ?
O19B Si4B O25B 107.3(4) . . ?
O35B Si4B O4B 107.4(4) 3 . ?
O19B Si4B O4B 108.2(4) . . ?
O25B Si4B O4B 107.8(4) . . ?
O35B Si4B K4 150.2(3) 3 . ?
O19B Si4B K4 58.9(3) . . ?
O25B Si4B K4 95.5(3) . . ?
O4B Si4B K4 57.2(2) . . ?
O35B Si4B K9 56.8(3) 3 3 ?
O19B Si4B K9 71.6(3) . 3 ?
O25B Si4B K9 167.5(3) . 3 ?
O4B Si4B K9 84.0(3) . 3 ?
K4 Si4B K9 94.44(9) . 3 ?
O35B Si4B K11B 69.8(3) 3 3 ?
O19B Si4B K11B 161.1(3) . 3 ?
O25B Si4B K11B 88.1(3) . 3 ?
O4B Si4B K11B 55.3(2) . 3 ?
K4 Si4B K11B 109.80(9) . 3 ?
K9 Si4B K11B 95.78(9) 3 3 ?
O35B Si4B K4B 123.9(3) 3 . ?
O19B Si4B K4B 63.1(3) . . ?
O25B Si4B K4B 44.9(3) . . ?
O4B Si4B K4B 127.9(3) . . ?
K4 Si4B K4B 79.33(8) . . ?
K9 Si4B K4B 130.37(11) 3 . ?
K11B Si4B K4B 132.90(11) 3 . ?
O35B Si4B O36B 67.2(3) 3 3 ?
O19B Si4B O36B 108.7(3) . 3 ?
O25B Si4B O36B 139.8(3) . 3 ?
O4B Si4B O36B 43.4(3) . 3 ?
K4 Si4B O36B 88.35(14) . 3 ?
K9 Si4B O36B 48.10(14) 3 3 ?
K11B Si4B O36B 53.53(14) 3 3 ?
K4B Si4B O36B 167.53(16) . 3 ?
O35B Si4B O9B 42.9(3) 3 3 ?
O19B Si4B O9B 95.1(3) . 3 ?
O25B Si4B O9B 83.7(3) . 3 ?
O4B Si4B O9B 148.8(3) . 3 ?
K4 Si4B O9B 152.60(15) . 3 ?
K9 Si4B O9B 84.00(14) 3 3 ?
K11B Si4B O9B 97.56(15) 3 3 ?
K4B Si4B O9B 80.97(14) . 3 ?
O36B Si4B O9B 109.94(19) 3 3 ?
O35B Si4B O20B 104.1(3) 3 . ?
O19B Si4B O20B 71.7(3) . . ?
O25B Si4B O20B 138.1(3) . . ?
O4B Si4B O20B 41.4(3) . . ?
K4 Si4B O20B 46.77(14) . . ?
K9 Si4B O20B 54.04(14) 3 . ?
K11B Si4B O20B 89.59(15) 3 . ?
K4B Si4B O20B 122.64(16) . . ?
O36B Si4B O20B 45.09(18) 3 . ?
O9B Si4B O20B 138.0(2) 3 . ?
O35B Si4B O27B 97.0(3) 3 . ?
O19B Si4B O27B 145.7(4) . . ?
O25B Si4B O27B 41.1(3) . . ?
O4B Si4B O27B 78.8(3) . . ?
K4 Si4B O27B 103.63(14) . . ?
K9 Si4B O27B 142.39(15) 3 . ?
K11B Si4B O27B 47.16(13) 3 . ?
K4B Si4B O27B 85.79(14) . . ?
O36B Si4B O27B 99.15(18) 3 . ?
O9B Si4B O27B 93.69(18) 3 . ?
O20B Si4B O27B 120.00(19) . . ?
O26B Si5B O12B 114.0(4) . . ?
O26B Si5B O28B 109.6(4) . . ?
O12B Si5B O28B 106.7(4) . . ?
O26B Si5B O5B 108.1(4) . 1_554 ?
O12B Si5B O5B 107.3(4) . 1_554 ?
O28B Si5B O5B 111.1(4) . 1_554 ?
O26B Si5B K4B 48.7(3) . 1_554 ?
O12B Si5B K4B 97.1(3) . 1_554 ?
O28B Si5B K4B 153.8(3) . 1_554 ?
O5B Si5B K4B 70.8(3) 1_554 1_554 ?
O26B Si5B K5 128.4(3) . . ?
O12B Si5B K5 49.5(3) . . ?
O28B Si5B K5 57.3(3) . . ?
O5B Si5B K5 123.3(3) 1_554 . ?
K4B Si5B K5 145.02(11) 1_554 . ?
O26B Si5B K5B 143.7(3) . 1_554 ?
O12B Si5B K5B 66.2(3) . 1_554 ?
O28B Si5B K5B 104.4(3) . 1_554 ?
O5B Si5B K5B 45.7(3) 1_554 1_554 ?
K4B Si5B K5B 95.11(9) 1_554 1_554 ?
K5 Si5B K5B 81.09(7) . 1_554 ?
O26B Si5B O4B 46.8(3) . . ?
O12B Si5B O4B 84.7(3) . . ?
O28B Si5B O4B 85.6(3) . . ?
O5B Si5B O4B 154.6(3) 1_554 . ?
K4B Si5B O4B 85.81(13) 1_554 . ?
K5 Si5B O4B 81.64(13) . . ?
K5B Si5B O4B 150.80(14) 1_554 . ?
O26B Si5B O25 75.2(3) . . ?
O12B Si5B O25 50.8(3) . . ?
O28B Si5B O25 153.8(3) . . ?
O5B Si5B O25 90.6(3) 1_554 . ?
K4B Si5B O25 46.45(14) 1_554 . ?
K5 Si5B O25 98.99(14) . . ?
K5B Si5B O25 79.98(14) 1_554 . ?
O4B Si5B O25 79.68(17) . . ?
O26B Si5B O25B 64.9(3) . 1_554 ?
O12B Si5B O25B 131.5(3) . 1_554 ?
O28B Si5B O25B 119.4(3) . 1_554 ?
O5B Si5B O25B 43.7(3) 1_554 1_554 ?
K4B Si5B O25B 43.18(14) 1_554 1_554 ?
K5 Si5B O25B 166.46(16) . 1_554 ?
K5B Si5B O25B 87.63(14) 1_554 1_554 ?
O4B Si5B O25B 111.68(18) . 1_554 ?
O25 Si5B O25B 86.31(18) . 1_554 ?
O26B Si5B O6B 112.5(3) . 1_554 ?
O12B Si5B O6B 132.9(3) . 1_554 ?
O28B Si5B O6B 49.0(3) . 1_554 ?
O5B Si5B O6B 63.9(3) 1_554 1_554 ?
K4B Si5B O6B 119.40(16) 1_554 1_554 ?
K5 Si5B O6B 94.49(16) . 1_554 ?
K5B Si5B O6B 80.86(15) 1_554 1_554 ?
O4B Si5B O6B 123.90(19) . 1_554 ?
O25 Si5B O6B 154.5(2) . 1_554 ?
O25B Si5B O6B 76.22(19) 1_554 1_554 ?
O26B Si5B K10B 66.9(3) . 3_554 ?
O12B Si5B K10B 172.8(3) . 3_554 ?
O28B Si5B K10B 66.8(3) . 3_554 ?
O5B Si5B K10B 78.6(3) 1_554 3_554 ?
K4B Si5B K10B 88.71(9) 1_554 3_554 ?
K5 Si5B K10B 123.98(10) . 3_554 ?
K5B Si5B K10B 117.70(9) 1_554 3_554 ?
O4B Si5B K10B 91.50(13) . 3_554 ?
O25 Si5B K10B 134.49(15) . 3_554 ?
O25B Si5B K10B 55.58(15) 1_554 3_554 ?
O6B Si5B K10B 45.60(15) 1_554 3_554 ?
O21B Si6B O29B 104.4(4) . . ?
O21B Si6B O6B 113.1(4) . . ?
O29B Si6B O6B 109.3(4) . . ?
O21B Si6B O27B 111.9(4) . . ?
O29B Si6B O27B 105.7(4) . . ?
O6B Si6B O27B 111.9(4) . . ?
O21B Si6B K6B 62.9(3) . . ?
O29B Si6B K6B 88.2(3) . . ?
O6B Si6B K6B 62.4(3) . . ?
O27B Si6B K6B 166.1(3) . . ?
O21B Si6B K6 55.6(3) . 2_655 ?
O29B Si6B K6 50.1(3) . 2_655 ?
O6B Si6B K6 135.9(3) . 2_655 ?
O27B Si6B K6 111.4(3) . 2_655 ?
K6B Si6B K6 77.00(8) . 2_655 ?
O21B Si6B O5B 106.9(3) . . ?
O29B Si6B O5B 146.5(3) . . ?
O6B Si6B O5B 68.6(3) . . ?
O27B Si6B O5B 51.0(3) . . ?
K6B Si6B O5B 116.66(14) . . ?
K6 Si6B O5B 152.07(15) 2_655 . ?
O21B Si6B K10B 165.1(3) . 3 ?
O29B Si6B K10B 86.5(3) . 3 ?
O6B Si6B K10B 52.8(3) . 3 ?
O27B Si6B K10B 73.9(3) . 3 ?
K6B Si6B K10B 108.18(10) . 3 ?
K6 Si6B K10B 136.58(11) 2_655 3 ?
O5B Si6B K10B 65.28(15) . 3 ?
O21B Si6B O2B 45.6(3) . . ?
O29B Si6B O2B 144.2(3) . . ?
O6B Si6B O2B 76.1(3) . . ?
O27B Si6B O2B 104.5(3) . . ?
K6B Si6B O2B 62.29(12) . . ?
K6 Si6B O2B 100.55(13) 2_655 . ?
O5B Si6B O2B 69.16(16) . . ?
K10B Si6B O2B 120.37(14) 3 . ?
O21B Si6B K5 63.8(3) . . ?
O29B Si6B K5 103.8(3) . . ?
O6B Si6B K5 146.2(3) . . ?
O27B Si6B K5 50.3(3) . . ?
K6B Si6B K5 126.67(10) . . ?
K6 Si6B K5 72.73(7) 2_655 . ?
O5B Si6B K5 79.94(13) . . ?
K10B Si6B K5 124.06(10) 3 . ?
O2B Si6B K5 81.38(12) . . ?
O21B Si6B K11B 121.9(3) . 3 ?
O29B Si6B K11B 57.2(3) . 3 ?
O6B Si6B K11B 125.0(3) . 3 ?
O27B Si6B K11B 48.5(3) . 3 ?
K6B Si6B K11B 145.41(10) . 3 ?
K6 Si6B K11B 80.14(8) 2_655 3 ?
O5B Si6B K11B 95.43(14) . 3 ?
K10B Si6B K11B 72.45(9) 3 3 ?
O2B Si6B K11B 148.56(14) . 3 ?
K5 Si6B K11B 68.71(7) . 3 ?
O21B Si6B O31B 142.8(3) . 3 ?
O29B Si6B O31B 39.2(3) . 3 ?
O6B Si6B O31B 82.6(3) . 3 ?
O27B Si6B O31B 90.6(3) . 3 ?
K6B Si6B O31B 100.80(14) . 3 ?
K6 Si6B O31B 89.25(13) 2_655 3 ?
O5B Si6B O31B 110.23(18) . 3 ?
K10B Si6B O31B 47.35(14) 3 3 ?
O2B Si6B O31B 157.27(17) . 3 ?
K5 Si6B O31B 121.26(14) . 3 ?
K11B Si6B O31B 53.07(13) 3 3 ?
O30B Si7B O32B 108.4(4) 2 . ?
O30B Si7B O15B 114.4(4) 2 . ?
O32B Si7B O15B 109.2(4) . . ?
O30B Si7B O7B 108.4(4) 2 . ?
O32B Si7B O7B 110.0(4) . . ?
O15B Si7B O7B 106.3(4) . . ?
O30B Si7B K7B 126.7(3) 2 1_554 ?
O32B Si7B K7B 58.1(3) . 1_554 ?
O15B Si7B K7B 51.2(3) . 1_554 ?
O7B Si7B K7B 124.8(3) . 1_554 ?
O30B Si7B K11B 64.5(3) 2 . ?
O32B Si7B K11B 70.6(3) . . ?
O15B Si7B K11B 178.6(3) . . ?
O7B Si7B K11B 75.0(3) . . ?
K7B Si7B K11B 128.48(10) 1_554 . ?
O30B Si7B K7 143.8(3) 2 3_565 ?
O32B Si7B K7 105.8(3) . 3_565 ?
O15B Si7B K7 63.0(3) . 3_565 ?
O7B Si7B K7 47.5(3) . 3_565 ?
K7B Si7B K7 81.75(8) 1_554 3_565 ?
K11B Si7B K7 118.38(10) . 3_565 ?
O30B Si7B O29 74.5(3) 2 3_565 ?
O32B Si7B O29 154.8(3) . 3_565 ?
O15B Si7B O29 50.4(3) . 3_565 ?
O7B Si7B O29 91.9(3) . 3_565 ?
K7B Si7B O29 99.38(15) 1_554 3_565 ?
K11B Si7B O29 129.38(16) . 3_565 ?
K7 Si7B O29 79.44(15) 3_565 3_565 ?
O30B Si7B K6 47.3(3) 2 3_565 ?
O32B Si7B K6 150.3(3) . 3_565 ?
O15B Si7B K6 98.2(3) . 3_565 ?
O7B Si7B K6 71.5(3) . 3_565 ?
K7B Si7B K6 146.56(9) 1_554 3_565 ?
K11B Si7B K6 81.76(8) . 3_565 ?
K7 Si7B K6 96.59(8) 3_565 3_565 ?
O29 Si7B K6 48.06(14) 3_565 3_565 ?
O30B Si7B O8B 115.5(3) 2 . ?
O32B Si7B O8B 47.8(3) . . ?
O15B Si7B O8B 129.6(3) . . ?
O7B Si7B O8B 63.0(3) . . ?
K7B Si7B O8B 92.60(13) 1_554 . ?
K11B Si7B O8B 51.31(12) . . ?
K7 Si7B O8B 80.14(12) 3_565 . ?
O29 Si7B O8B 154.51(19) 3_565 . ?
K6 Si7B O8B 120.18(13) 3_565 . ?
O30B Si7B O29B 67.9(3) 2 2 ?
O32B Si7B O29B 117.5(3) . 2 ?
O15B Si7B O29B 129.6(3) . 2 ?
O7B Si7B O29B 41.0(3) . 2 ?
K7B Si7B O29B 165.09(14) 1_554 2 ?
K11B Si7B O29B 51.15(13) . 2 ?
K7 Si7B O29B 86.34(13) 3_565 2 ?
O29 Si7B O29B 87.13(19) 3_565 2 ?
K6 Si7B O29B 43.81(13) 3_565 2 ?
O8B Si7B O29B 76.48(16) . 2 ?
O30B Si7B O6B 41.2(3) 2 2_554 ?
O32B Si7B O6B 84.0(3) . 2_554 ?
O15B Si7B O6B 93.5(3) . 2_554 ?
O7B Si7B O6B 149.5(3) . 2_554 ?
K7B Si7B O6B 85.68(15) 1_554 2_554 ?
K11B Si7B O6B 85.08(15) . 2_554 ?
K7 Si7B O6B 156.34(16) 3_565 2_554 ?
O29 Si7B O6B 83.0(2) 3_565 2_554 ?
K6 Si7B O6B 83.04(15) 3_565 2_554 ?
O8B Si7B O6B 120.55(19) . 2_554 ?
O29B Si7B O6B 108.54(19) 2 2_554 ?
O33B Si8B O31B 107.5(4) . . ?
O33B Si8B O23B 104.4(4) . . ?
O31B Si8B O23B 109.0(4) . . ?
O33B Si8B O8B 110.9(4) . . ?
O31B Si8B O8B 112.9(4) . . ?
O23B Si8B O8B 111.7(4) . . ?
O33B Si8B K8 88.0(3) . . ?
O31B Si8B K8 164.4(3) . . ?
O23B Si8B K8 65.4(3) . . ?
O8B Si8B K8 59.8(2) . . ?
O33B Si8B K8B 50.9(3) . . ?
O31B Si8B K8B 111.5(3) . . ?
O23B Si8B K8B 54.6(3) . . ?
O8B Si8B K8B 135.4(3) . . ?
K8 Si8B K8B 77.74(7) . . ?
O33B Si8B O7B 147.3(3) . . ?
O31B Si8B O7B 50.8(3) . . ?
O23B Si8B O7B 106.1(3) . . ?
O8B Si8B O7B 67.9(3) . . ?
K8 Si8B O7B 115.40(15) . . ?
K8B Si8B O7B 151.70(15) . . ?
O33B Si8B O3B 143.9(3) . . ?
O31B Si8B O3B 103.9(3) . . ?
O23B Si8B O3B 47.5(3) . . ?
O8B Si8B O3B 71.4(3) . . ?
K8 Si8B O3B 61.25(16) . . ?
K8B Si8B O3B 100.95(17) . . ?
O7B Si8B O3B 68.4(2) . . ?
O33B Si8B K11B 92.4(3) . . ?
O31B Si8B K11B 67.4(3) . . ?
O23B Si8B K11B 163.0(3) . . ?
O8B Si8B K11B 58.3(2) . . ?
K8 Si8B K11B 113.43(9) . . ?
K8B Si8B K11B 142.32(10) . . ?
O7B Si8B K11B 58.21(14) . . ?
O3B Si8B K11B 116.11(17) . . ?
O33B Si8B K7B 104.3(3) . . ?
O31B Si8B K7B 51.8(3) . . ?
O23B Si8B K7B 59.6(3) . . ?
O8B Si8B K7B 144.7(3) . . ?
K8 Si8B K7B 124.94(9) . . ?
K8B Si8B K7B 70.87(7) . . ?
O7B Si8B K7B 81.46(14) . . ?
O3B Si8B K7B 81.58(16) . . ?
K11B Si8B K7B 119.21(9) . . ?
O33B Si8B K10B 56.5(3) . . ?
O31B Si8B K10B 51.1(3) . . ?
O23B Si8B K10B 120.0(3) . . ?
O8B Si8B K10B 128.2(3) . . ?
K8 Si8B K10B 144.49(10) . . ?
K8B Si8B K10B 79.50(8) . . ?
O7B Si8B K10B 97.32(15) . . ?
O3B Si8B K10B 150.87(18) . . ?
K11B Si8B K10B 71.55(9) . . ?
K7B Si8B K10B 70.98(8) . . ?
O33B Si8B O35B 41.6(3) . . ?
O31B Si8B O35B 95.0(3) . . ?
O23B Si8B O35B 144.3(3) . . ?
O8B Si8B O35B 80.8(3) . . ?
K8 Si8B O35B 97.13(15) . . ?
K8B Si8B O35B 92.45(14) . . ?
O7B Si8B O35B 109.53(19) . . ?
O3B Si8B O35B 150.7(2) . . ?
K11B Si8B O35B 51.58(14) . . ?
K7B Si8B O35B 127.57(15) . . ?
K10B Si8B O35B 57.01(15) . . ?
O36B Si9B O18B 108.6(4) . . ?
O36B Si9B O34B 109.8(4) . . ?
O18B Si9B O34B 113.4(4) . . ?
O36B Si9B O9B 108.3(4) . 1_554 ?
O18B Si9B O9B 108.0(4) . 1_554 ?
O34B Si9B O9B 108.7(4) . 1_554 ?
O36B Si9B Na9B 105.1(3) . 1_554 ?
O18B Si9B Na9B 54.8(3) . 1_554 ?
O34B Si9B Na9B 145.1(3) . 1_554 ?
O9B Si9B Na9B 57.0(3) 1_554 1_554 ?
O36B Si9B K10B 84.0(3) . 1_554 ?
O18B Si9B K10B 164.3(3) . 1_554 ?
O34B Si9B K10B 69.0(3) . 1_554 ?
O9B Si9B K10B 58.0(3) 1_554 1_554 ?
Na9B Si9B K10B 113.78(12) 1_554 1_554 ?
O36B Si9B K9 54.6(3) . . ?
O18B Si9B K9 54.3(3) . . ?
O34B Si9B K9 123.8(2) . . ?
O9B Si9B K9 127.5(3) 1_554 . ?
Na9B Si9B K9 78.67(9) 1_554 . ?
K10B Si9B K9 138.51(11) 1_554 . ?
O36B Si9B K8B 154.2(3) . 1_554 ?
O18B Si9B K8B 89.7(3) . 1_554 ?
O34B Si9B K8B 44.8(2) . 1_554 ?
O9B Si9B K8B 81.8(3) 1_554 1_554 ?
Na9B Si9B K8B 100.30(10) 1_554 1_554 ?
K10B Si9B K8B 81.66(10) 1_554 1_554 ?
K9 Si9B K8B 137.16(9) . 1_554 ?
O36B Si9B O33 133.6(3) . . ?
O18B Si9B O33 44.9(3) . . ?
O34B Si9B O33 69.3(3) . . ?
O9B Si9B O33 115.9(3) 1_554 . ?
Na9B Si9B O33 88.02(15) 1_554 . ?
K10B Si9B O33 131.43(16) 1_554 . ?
K9 Si9B O33 86.29(14) . . ?
K8B Si9B O33 51.01(13) 1_554 . ?
O36B Si9B O33B 134.0(3) . 1_554 ?
O18B Si9B O33B 113.7(3) . 1_554 ?
O34B Si9B O33B 69.0(3) . 1_554 ?
O9B Si9B O33B 41.6(3) 1_554 1_554 ?
Na9B Si9B O33B 85.63(14) 1_554 1_554 ?
K10B Si9B O33B 51.71(14) 1_554 1_554 ?
K9 Si9B O33B 164.06(14) . 1_554 ?
K8B Si9B O33B 43.22(13) 1_554 1_554 ?
O33 Si9B O33B 90.41(18) . 1_554 ?
O36B Si9B O8B 78.1(3) . . ?
O18B Si9B O8B 104.3(3) . . ?
O34B Si9B O8B 39.0(2) . . ?
O9B Si9B O8B 142.5(3) 1_554 . ?
Na9B Si9B O8B 158.98(15) 1_554 . ?
K10B Si9B O8B 87.12(13) 1_554 . ?
K9 Si9B O8B 87.00(12) . . ?
K8B Si9B O8B 79.84(12) 1_554 . ?
O33 Si9B O8B 75.67(17) . . ?
O33B Si9B O8B 107.31(16) 1_554 . ?
O36B Si9B O9 93.4(3) . . ?
O18B Si9B O9 32.8(3) . . ?
O34B Si9B O9 93.2(3) . . ?
O9B Si9B O9 140.8(3) 1_554 . ?
Na9B Si9B O9 86.34(16) 1_554 . ?
K10B Si9B O9 159.72(17) 1_554 . ?
K9 Si9B O9 44.54(15) . . ?
K8B Si9B O9 92.66(15) 1_554 . ?
O33 Si9B O9 42.28(19) . . ?
O33B Si9B O9 132.23(19) 1_554 . ?
O8B Si9B O9 72.68(18) . . ?
O1B Al1B O19B 108.3(5) . 2 ?
O1B Al1B O10 106.1(5) . . ?
O19B Al1B O10 111.2(4) 2 . ?
O1B Al1B O11 111.5(5) . 2 ?
O19B Al1B O11 111.1(4) 2 2 ?
O10 Al1B O11 108.6(4) . 2 ?
O1B Al1B Na4B 49.5(5) . 2 ?
O19B Al1B Na4B 71.7(5) 2 2 ?
O10 Al1B Na4B 151.8(5) . 2 ?
O11 Al1B Na4B 95.4(5) 2 2 ?
O1B Al1B K4B 49.5(4) . 2 ?
O19B Al1B K4B 65.4(3) 2 2 ?
O10 Al1B K4B 144.6(3) . 2 ?
O11 Al1B K4B 104.9(3) 2 2 ?
Na4B Al1B K4B 10.1(4) 2 2 ?
O1B Al1B Na9B 67.4(4) . . ?
O19B Al1B Na9B 103.7(3) 2 . ?
O10 Al1B Na9B 44.3(3) . . ?
O11 Al1B Na9B 143.0(3) 2 . ?
Na4B Al1B Na9B 107.5(4) 2 . ?
K4B Al1B Na9B 100.75(11) 2 . ?
O1B Al1B K1B 72.9(4) . . ?
O19B Al1B K1B 167.5(3) 2 . ?
O10 Al1B K1B 79.8(3) . . ?
O11 Al1B K1B 58.2(3) 2 . ?
Na4B Al1B K1B 101.7(4) 2 . ?
K4B Al1B K1B 109.39(10) 2 . ?
Na9B Al1B K1B 88.31(10) . . ?
O1B Al1B O20 98.0(4) . 2 ?
O19B Al1B O20 77.0(3) 2 2 ?
O10 Al1B O20 149.8(3) . 2 ?
O11 Al1B O20 44.1(3) 2 2 ?
Na4B Al1B O20 58.1(4) 2 2 ?
K4B Al1B O20 65.55(14) 2 2 ?
Na9B Al1B O20 164.95(16) . 2 ?
K1B Al1B O20 90.53(14) . 2 ?
O1B Al1B O1 147.6(4) . . ?
O19B Al1B O1 96.3(3) 2 . ?
O10 Al1B O1 43.6(3) . . ?
O11 Al1B O1 77.3(3) 2 . ?
Na4B Al1B O1 162.9(4) 2 . ?
K4B Al1B O1 161.28(18) 2 . ?
Na9B Al1B O1 86.80(17) . . ?
K1B Al1B O1 87.76(18) . . ?
O20 Al1B O1 108.2(2) 2 . ?
O1B Al1B O11 111.0(4) . . ?
O19B Al1B O11 137.3(4) 2 . ?
O10 Al1B O11 41.3(3) . . ?
O11 Al1B O11 68.8(4) 2 . ?
Na4B Al1B O11 149.9(5) 2 . ?
K4B Al1B O11 157.23(17) 2 . ?
Na9B Al1B O11 77.16(16) . . ?
K1B Al1B O11 48.23(15) . . ?
O20 Al1B O11 112.82(19) 2 . ?
O1 Al1B O11 41.1(2) . . ?
O1B Al1B O10B 36.4(4) . 1_556 ?
O19B Al1B O10B 129.2(3) 2 1_556 ?
O10 Al1B O10B 70.6(3) . 1_556 ?
O11 Al1B O10B 116.1(3) 2 1_556 ?
Na4B Al1B O10B 85.9(4) 2 1_556 ?
K4B Al1B O10B 84.80(14) 2 1_556 ?
Na9B Al1B O10B 40.55(13) . 1_556 ?
K1B Al1B O10B 59.03(13) . 1_556 ?
O20 Al1B O10B 127.91(18) 2 1_556 ?
O1 Al1B O10B 111.3(2) . 1_556 ?
O11 Al1B O10B 79.09(19) . 1_556 ?
O2B Al2B O14 107.3(3) . 2_655 ?
O2B Al2B O13 108.0(4) . . ?
O14 Al2B O13 112.0(4) 2_655 . ?
O2B Al2B O21B 111.0(4) . . ?
O14 Al2B O21B 109.1(4) 2_655 . ?
O13 Al2B O21B 109.4(4) . . ?
O2B Al2B K2B 62.0(2) . . ?
O14 Al2B K2B 54.6(3) 2_655 . ?
O13 Al2B K2B 97.9(3) . . ?
O21B Al2B K2B 152.4(3) . . ?
O2B Al2B O14 83.4(3) . . ?
O14 Al2B O14 79.0(4) 2_655 . ?
O13 Al2B O14 50.5(3) . . ?
O21B Al2B O14 159.3(3) . . ?
K2B Al2B O14 47.40(13) . . ?
O2B Al2B K6B 79.1(2) . . ?
O14 Al2B K6B 75.4(3) 2_655 . ?
O13 Al2B K6B 166.6(3) . . ?
O21B Al2B K6B 57.2(3) . . ?
K2B Al2B K6B 95.54(8) . . ?
O14 Al2B K6B 142.86(15) . . ?
O2B Al2B O2 149.9(3) . 2_655 ?
O14 Al2B O2 43.7(3) 2_655 2_655 ?
O13 Al2B O2 93.5(3) . 2_655 ?
O21B Al2B O2 79.7(3) . 2_655 ?
K2B Al2B O2 95.12(12) . 2_655 ?
O14 Al2B O2 95.16(16) . 2_655 ?
K6B Al2B O2 84.44(12) . 2_655 ?
O2B Al2B K5B 49.3(2) . . ?
O14 Al2B K5B 146.1(3) 2_655 . ?
O13 Al2B K5B 65.3(3) . . ?
O21B Al2B K5B 103.0(3) . . ?
K2B Al2B K5B 91.69(8) . . ?
O14 Al2B K5B 74.63(13) . . ?
K6B Al2B K5B 115.26(9) . . ?
O2 Al2B K5B 158.45(13) 2_655 . ?
O2B Al2B K5 124.6(3) . . ?
O14 Al2B K5 126.8(3) 2_655 . ?
O13 Al2B K5 44.5(3) . . ?
O21B Al2B K5 64.9(3) . . ?
K2B Al2B K5 142.18(10) . . ?
O14 Al2B K5 94.81(14) . . ?
K6B Al2B K5 122.06(9) . . ?
O2 Al2B K5 85.45(12) 2_655 . ?
K5B Al2B K5 76.75(7) . . ?
O2B Al2B O14B 37.5(3) . 1_556 ?
O14 Al2B O14B 71.8(3) 2_655 1_556 ?
O13 Al2B O14B 133.9(3) . 1_556 ?
O21B Al2B O14B 112.2(3) . 1_556 ?
K2B Al2B O14B 44.85(12) . 1_556 ?
O14 Al2B O14B 88.40(16) . 1_556 ?
K6B Al2B O14B 58.32(12) . 1_556 ?
O2 Al2B O14B 112.56(16) 2_655 1_556 ?
K5B Al2B O14B 86.50(12) . 1_556 ?
K5 Al2B O14B 161.39(13) . 1_556 ?
O2B Al2B O22 111.2(3) . 2_655 ?
O14 Al2B O22 38.7(3) 2_655 2_655 ?
O13 Al2B O22 137.0(3) . 2_655 ?
O21B Al2B O22 72.1(3) . 2_655 ?
K2B Al2B O22 85.42(12) . 2_655 ?
O14 Al2B O22 117.64(18) . 2_655 ?
K6B Al2B O22 43.45(11) . 2_655 ?
O2 Al2B O22 43.61(14) 2_655 2_655 ?
K5B Al2B O22 157.75(13) . 2_655 ?
K5 Al2B O22 118.03(13) . 2_655 ?
O14B Al2B O22 75.90(16) 1_556 2_655 ?
O3B Al3B O17 109.7(5) . . ?
O3B Al3B O23B 110.9(4) . . ?
O17 Al3B O23B 111.4(4) . . ?
O3B Al3B O16 104.8(5) . 3_565 ?
O17 Al3B O16 111.2(5) . 3_565 ?
O23B Al3B O16 108.6(4) . 3_565 ?
O3B Al3B K3 64.5(3) . . ?
O17 Al3B K3 54.9(3) . . ?
O23B Al3B K3 157.1(3) . . ?
O16 Al3B K3 94.1(3) 3_565 . ?
O3B Al3B O17 85.5(4) . 3_565 ?
O17 Al3B O17 78.8(5) . 3_565 ?
O23B Al3B O17 154.7(3) . 3_565 ?
O16 Al3B O17 46.9(3) 3_565 3_565 ?
K3 Al3B O17 47.38(16) . 3_565 ?
O3B Al3B K8 77.9(3) . . ?
O17 Al3B K8 77.0(3) . . ?
O23B Al3B K8 61.0(3) . . ?
O16 Al3B K8 169.2(3) 3_565 . ?
K3 Al3B K8 96.46(9) . . ?
O17 Al3B K8 143.80(18) 3_565 . ?
O3B Al3B K7B 123.9(3) . . ?
O17 Al3B K7B 125.2(3) . . ?
O23B Al3B K7B 61.0(3) . . ?
O16 Al3B K7B 47.7(3) 3_565 . ?
K3 Al3B K7B 141.24(10) . . ?
O17 Al3B K7B 93.94(17) 3_565 . ?
K8 Al3B K7B 122.04(10) . . ?
O3B Al3B O3 151.5(4) . . ?
O17 Al3B O3 42.9(3) . . ?
O23B Al3B O3 80.4(3) . . ?
O16 Al3B O3 95.5(3) 3_565 . ?
K3 Al3B O3 94.60(18) . . ?
O17 Al3B O3 94.3(2) 3_565 . ?
K8 Al3B O3 86.03(17) . . ?
K7B Al3B O3 84.60(17) . . ?
O3B Al3B K7 48.3(3) . 3_565 ?
O17 Al3B K7 144.9(3) . 3_565 ?
O23B Al3B K7 103.0(3) . 3_565 ?
O16 Al3B K7 62.1(3) 3_565 3_565 ?
K3 Al3B K7 90.26(8) . 3_565 ?
O17 Al3B K7 72.94(17) 3_565 3_565 ?
K8 Al3B K7 115.41(9) . 3_565 ?
K7B Al3B K7 77.89(8) . 3_565 ?
O3 Al3B K7 157.36(18) . 3_565 ?
O3B Al3B O8B 68.2(3) . . ?
O17 Al3B O8B 124.4(4) . . ?
O23B Al3B O8B 42.9(3) . . ?
O16 Al3B O8B 123.2(3) 3_565 . ?
K3 Al3B O8B 125.54(15) . . ?
O17 Al3B O8B 149.0(2) 3_565 . ?
K8 Al3B O8B 47.57(12) . . ?
K7B Al3B O8B 88.02(13) . . ?
O3 Al3B O8B 116.6(2) . . ?
K7 Al3B O8B 77.31(12) 3_565 . ?
O3B Al3B O24 112.9(4) . . ?
O17 Al3B O24 38.9(3) . . ?
O23B Al3B O24 74.7(3) . . ?
O16 Al3B O24 138.1(3) 3_565 . ?
K3 Al3B O24 86.33(12) . . ?
O17 Al3B O24 117.7(2) 3_565 . ?
K8 Al3B O24 45.41(12) . . ?
K7B Al3B O24 116.45(13) . . ?
O3 Al3B O24 42.94(18) . . ?
K7 Al3B O24 159.68(14) 3_565 . ?
O8B Al3B O24 88.43(16) . . ?
O4B Al4B O26B 107.3(4) . . ?
O4B Al4B O20B 107.5(4) . . ?
O26B Al4B O20B 109.3(4) . . ?
O4B Al4B O36B 106.9(4) . 3 ?
O26B Al4B O36B 113.2(4) . 3 ?
O20B Al4B O36B 112.4(4) . 3 ?
O4B Al4B K4 57.3(2) . . ?
O26B Al4B K4 95.2(3) . . ?
O20B Al4B K4 59.0(3) . . ?
O36B Al4B K4 151.2(3) 3 . ?
O4B Al4B K9 83.4(3) . 3 ?
O26B Al4B K9 168.5(3) . 3 ?
O20B Al4B K9 70.4(3) . 3 ?
O36B Al4B K9 58.2(3) 3 3 ?
K4 Al4B K9 94.27(9) . 3 ?
O4B Al4B K11B 55.6(2) . 3 ?
O26B Al4B K11B 87.1(3) . 3 ?
O20B Al4B K11B 160.3(3) . 3 ?
O36B Al4B K11B 68.4(3) 3 3 ?
K4 Al4B K11B 110.06(9) . 3 ?
K9 Al4B K11B 95.75(9) 3 3 ?
O4B Al4B K4B 128.2(3) . 1_554 ?
O26B Al4B K4B 45.6(3) . 1_554 ?
O20B Al4B K4B 64.5(3) . 1_554 ?
O36B Al4B K4B 123.8(3) 3 1_554 ?
K4 Al4B K4B 79.48(9) . 1_554 ?
K9 Al4B K4B 130.53(10) 3 1_554 ?
K11B Al4B K4B 132.73(11) 3 1_554 ?
O4B Al4B O35B 42.3(3) . 3 ?
O26B Al4B O35B 139.5(3) . 3 ?
O20B Al4B O35B 106.4(3) . 3 ?
O36B Al4B O35B 68.5(3) 3 3 ?
K4 Al4B O35B 86.94(15) . 3 ?
K9 Al4B O35B 47.71(15) 3 3 ?
K11B Al4B O35B 54.70(15) 3 3 ?
K4B Al4B O35B 166.23(17) 1_554 3 ?
O4B Al4B O9B 147.9(3) . 3_554 ?
O26B Al4B O9B 85.0(3) . 3_554 ?
O20B Al4B O9B 95.4(3) . 3_554 ?
O36B Al4B O9B 42.1(3) 3 3_554 ?
K4 Al4B O9B 153.12(15) . 3_554 ?
K9 Al4B O9B 83.55(14) 3 3_554 ?
K11B Al4B O9B 96.81(15) 3 3_554 ?
K4B Al4B O9B 81.70(14) 1_554 3_554 ?
O35B Al4B O9B 110.23(19) 3 3_554 ?
O4B Al4B O19B 39.9(3) . . ?
O26B Al4B O19B 137.0(3) . . ?
O20B Al4B O19B 71.9(3) . . ?
O36B Al4B O19B 104.8(3) 3 . ?
K4 Al4B O19B 46.95(15) . . ?
K9 Al4B O19B 54.39(15) 3 . ?
K11B Al4B O19B 88.69(16) 3 . ?
K4B Al4B O19B 123.45(17) 1_554 . ?
O35B Al4B O19B 42.9(2) 3 . ?
O9B Al4B O19B 137.9(2) 3_554 . ?
O4B Al4B O28B 79.3(3) . . ?
O26B Al4B O28B 39.9(3) . . ?
O20B Al4B O28B 146.6(3) . . ?
O36B Al4B O28B 95.8(3) 3 . ?
K4 Al4B O28B 103.52(14) . . ?
K9 Al4B O28B 142.69(15) 3 . ?
K11B Al4B O28B 47.43(14) 3 . ?
K4B Al4B O28B 85.37(14) 1_554 . ?
O35B Al4B O28B 100.22(19) 3 . ?
O9B Al4B O28B 93.87(18) 3_554 . ?
O19B Al4B O28B 119.02(19) . . ?
O5B Al5B O25B 107.8(4) . . ?
O5B Al5B O12 106.8(4) . . ?
O25B Al5B O12 114.4(4) . . ?
O5B Al5B O27B 110.3(4) . . ?
O25B Al5B O27B 109.5(4) . . ?
O12 Al5B O27B 108.0(4) . . ?
O5B Al5B K4B 70.5(3) . . ?
O25B Al5B K4B 49.0(3) . . ?
O12 Al5B K4B 96.4(3) . . ?
O27B Al5B K4B 153.6(3) . . ?
O5B Al5B O26 90.8(3) . . ?
O25B Al5B O26 76.4(3) . . ?
O12 Al5B O26 49.4(3) . . ?
O27B Al5B O26 154.1(3) . . ?
K4B Al5B O26 47.13(13) . . ?
O5B Al5B K5 123.9(3) . . ?
O25B Al5B K5 128.2(3) . . ?
O12 Al5B K5 50.8(2) . . ?
O27B Al5B K5 57.3(3) . . ?
K4B Al5B K5 145.42(11) . . ?
O26 Al5B K5 98.79(13) . . ?
O5B Al5B K5B 46.4(3) . . ?
O25B Al5B K5B 144.3(3) . . ?
O12 Al5B K5B 65.5(2) . . ?
O27B Al5B K5B 103.7(3) . . ?
K4B Al5B K5B 95.35(9) . . ?
O26 Al5B K5B 79.65(13) . . ?
K5 Al5B K5B 81.18(8) . . ?
O5B Al5B O4B 153.9(3) . . ?
O25B Al5B O4B 46.4(3) . . ?
O12 Al5B O4B 85.7(3) . . ?
O27B Al5B O4B 86.3(3) . . ?
K4B Al5B O4B 85.64(13) . . ?
O26 Al5B O4B 80.04(16) . . ?
K5 Al5B O4B 81.81(13) . . ?
K5B Al5B O4B 151.07(14) . . ?
O5B Al5B O6B 65.4(3) . . ?
O25B Al5B O6B 111.9(3) . . ?
O12 Al5B O6B 132.9(3) . . ?
O27B Al5B O6B 46.6(3) . . ?
K4B Al5B O6B 120.57(17) . . ?
O26 Al5B O6B 156.10(19) . . ?
K5 Al5B O6B 93.17(16) . . ?
K5B Al5B O6B 81.85(15) . . ?
O4B Al5B O6B 122.36(19) . . ?
O5B Al5B O26B 42.7(3) . 1_556 ?
O25B Al5B O26B 65.5(3) . 1_556 ?
O12 Al5B O26B 130.2(3) . 1_556 ?
O27B Al5B O26B 118.9(3) . 1_556 ?
K4B Al5B O26B 43.25(14) . 1_556 ?
O26 Al5B O26B 86.71(18) . 1_556 ?
K5 Al5B O26B 166.04(16) . 1_556 ?
K5B Al5B O26B 87.25(15) . 1_556 ?
O4B Al5B O26B 111.88(18) . 1_556 ?
O6B Al5B O26B 77.4(2) . 1_556 ?
O5B Al5B K10B 78.3(3) . 3 ?
O25B Al5B K10B 66.1(3) . 3 ?
O12 Al5B K10B 173.9(3) . 3 ?
O27B Al5B K10B 66.7(3) . 3 ?
K4B Al5B K10B 88.38(10) . 3 ?
O26 Al5B K10B 134.86(15) . 3 ?
K5 Al5B K10B 123.78(10) . 3 ?
K5B Al5B K10B 117.95(9) . 3 ?
O4B Al5B K10B 90.97(13) . 3 ?
O6B Al5B K10B 45.80(15) . 3 ?
O26B Al5B K10B 55.77(15) 1_556 3 ?
O30B Al6B O22B 105.5(4) . . ?
O30B Al6B O28B 105.9(4) . . ?
O22B Al6B O28B 111.3(4) . . ?
O30B Al6B O6B 109.1(4) . 1_554 ?
O22B Al6B O6B 113.2(4) . 1_554 ?
O28B Al6B O6B 111.4(4) . 1_554 ?
O30B Al6B K6B 88.0(3) . 1_554 ?
O22B Al6B K6B 63.7(3) . 1_554 ?
O28B Al6B K6B 166.1(3) . 1_554 ?
O6B Al6B K6B 62.5(3) 1_554 1_554 ?
O30B Al6B O5B 145.9(3) . 1_554 ?
O22B Al6B O5B 106.4(3) . 1_554 ?
O28B Al6B O5B 50.5(3) . 1_554 ?
O6B Al6B O5B 68.4(3) 1_554 1_554 ?
K6B Al6B O5B 117.00(15) 1_554 1_554 ?
O30B Al6B K6 51.0(3) . 2_655 ?
O22B Al6B K6 55.9(3) . 2_655 ?
O28B Al6B K6 111.2(3) . 2_655 ?
O6B Al6B K6 136.7(3) 1_554 2_655 ?
K6B Al6B K6 77.38(8) 1_554 2_655 ?
O5B Al6B K6 151.53(15) 1_554 2_655 ?
O30B Al6B K10B 85.5(3) . 3_554 ?
O22B Al6B K10B 165.7(3) . 3_554 ?
O28B Al6B K10B 73.3(3) . 3_554 ?
O6B Al6B K10B 53.5(3) 1_554 3_554 ?
K6B Al6B K10B 108.55(10) 1_554 3_554 ?
O5B Al6B K10B 65.44(15) 1_554 3_554 ?
K6 Al6B K10B 136.34(11) 2_655 3_554 ?
O30B Al6B O2B 144.5(3) . 1_554 ?
O22B Al6B O2B 45.2(3) . 1_554 ?
O28B Al6B O2B 104.5(3) . 1_554 ?
O6B Al6B O2B 75.9(3) 1_554 1_554 ?
K6B Al6B O2B 62.50(12) 1_554 1_554 ?
O5B Al6B O2B 69.38(16) 1_554 1_554 ?
K6 Al6B O2B 100.47(13) 2_655 1_554 ?
K10B Al6B O2B 121.00(14) 3_554 1_554 ?
O30B Al6B K5 104.6(3) . . ?
O22B Al6B K5 63.2(3) . . ?
O28B Al6B K5 50.4(3) . . ?
O6B Al6B K5 145.5(3) 1_554 . ?
K6B Al6B K5 126.90(10) 1_554 . ?
O5B Al6B K5 79.59(13) 1_554 . ?
K6 Al6B K5 72.46(7) 2_655 . ?
K10B Al6B K5 123.53(11) 3_554 . ?
O2B Al6B K5 81.23(12) 1_554 . ?
O30B Al6B K11B 57.7(3) . 3 ?
O22B Al6B K11B 121.4(3) . 3 ?
O28B Al6B K11B 48.2(3) . 3 ?
O6B Al6B K11B 125.4(3) 1_554 3 ?
K6B Al6B K11B 145.63(11) 1_554 3 ?
O5B Al6B K11B 94.94(14) 1_554 3 ?
K6 Al6B K11B 79.94(8) 2_655 3 ?
K10B Al6B K11B 72.05(9) 3_554 3 ?
O2B Al6B K11B 148.04(14) 1_554 3 ?
K5 Al6B K11B 68.31(7) . 3 ?
O30B Al6B O32B 37.8(3) . 3 ?
O22B Al6B O32B 142.8(3) . 3 ?
O28B Al6B O32B 90.4(3) . 3 ?
O6B Al6B O32B 83.8(3) 1_554 3 ?
K6B Al6B O32B 100.86(13) 1_554 3 ?
O5B Al6B O32B 110.69(17) 1_554 3 ?
K6 Al6B O32B 88.67(13) 2_655 3 ?
K10B Al6B O32B 47.71(13) 3_554 3 ?
O2B Al6B O32B 158.06(17) 1_554 3 ?
K5 Al6B O32B 120.66(13) . 3 ?
K11B Al6B O32B 52.96(12) 3 3 ?
O7B Al7B O15 107.3(4) . 3_565 ?
O7B Al7B O29B 108.2(4) . 2 ?
O15 Al7B O29B 114.3(4) 3_565 2 ?
O7B Al7B O31B 110.0(4) . . ?
O15 Al7B O31B 109.2(4) 3_565 . ?
O29B Al7B O31B 107.8(4) 2 . ?
O7B Al7B O30 92.0(3) . 3_565 ?
O15 Al7B O30 49.4(3) 3_565 3_565 ?
O29B Al7B O30 76.0(3) 2 3_565 ?
O31B Al7B O30 154.3(3) . 3_565 ?
O7B Al7B K7B 125.9(3) . . ?
O15 Al7B K7B 51.9(3) 3_565 . ?
O29B Al7B K7B 125.9(3) 2 . ?
O31B Al7B K7B 57.4(3) . . ?
O30 Al7B K7B 99.27(14) 3_565 . ?
O7B Al7B K7 48.4(3) . 3_565 ?
O15 Al7B K7 63.5(3) 3_565 3_565 ?
O29B Al7B K7 145.0(3) 2 3_565 ?
O31B Al7B K7 105.4(3) . 3_565 ?
O30 Al7B K7 79.11(14) 3_565 3_565 ?
K7B Al7B K7 82.03(8) . 3_565 ?
O7B Al7B K11B 74.8(3) . . ?
O15 Al7B K11B 177.5(3) 3_565 . ?
O29B Al7B K11B 63.5(3) 2 . ?
O31B Al7B K11B 70.9(3) . . ?
O30 Al7B K11B 129.73(15) 3_565 . ?
K7B Al7B K11B 128.02(10) . . ?
K7 Al7B K11B 118.96(10) 3_565 . ?
O7B Al7B K6 71.6(3) . 3_565 ?
O15 Al7B K6 97.7(3) 3_565 3_565 ?
O29B Al7B K6 47.8(3) 2 3_565 ?
O31B Al7B K6 150.6(3) . 3_565 ?
O30 Al7B K6 48.39(12) 3_565 3_565 ?
K7B Al7B K6 146.51(10) . 3_565 ?
K7 Al7B K6 97.14(8) 3_565 3_565 ?
K11B Al7B K6 81.74(9) . 3_565 ?
O7B Al7B O8B 64.2(3) . . ?
O15 Al7B O8B 130.3(3) 3_565 . ?
O29B Al7B O8B 114.6(3) 2 . ?
O31B Al7B O8B 46.6(3) . . ?
O30 Al7B O8B 155.69(18) 3_565 . ?
K7B Al7B O8B 91.70(13) . . ?
K7 Al7B O8B 81.04(13) 3_565 . ?
K11B Al7B O8B 51.60(12) . . ?
K6 Al7B O8B 121.39(14) 3_565 . ?
O7B Al7B O30B 39.6(3) . 2 ?
O15 Al7B O30B 129.1(3) 3_565 2 ?
O29B Al7B O30B 68.8(3) 2 2 ?
O31B Al7B O30B 118.0(3) . 2 ?
O30 Al7B O30B 87.31(17) 3_565 2 ?
K7B Al7B O30B 164.84(15) . 2 ?
K7 Al7B O30B 85.87(14) 3_565 2 ?
K11B Al7B O30B 51.81(14) . 2 ?
K6 Al7B O30B 44.30(13) 3_565 2 ?
O8B Al7B O30B 77.37(17) . 2 ?
O7B Al7B O6B 147.9(3) . 2 ?
O15 Al7B O6B 93.7(3) 3_565 2 ?
O29B Al7B O6B 39.9(3) 2 2 ?
O31B Al7B O6B 84.4(3) . 2 ?
O30 Al7B O6B 83.41(19) 3_565 2 ?
K7B Al7B O6B 86.16(15) . 2 ?
K7 Al7B O6B 156.99(16) 3_565 2 ?
K11B Al7B O6B 83.81(16) . 2 ?
K6 Al7B O6B 82.02(15) 3_565 2 ?
O8B Al7B O6B 119.14(19) . 2 ?
O30B Al7B O6B 108.26(19) 2 2 ?
O8B Al8B O34B 110.5(3) . . ?
O8B Al8B O32B 113.0(4) . . ?
O34B Al8B O32B 107.3(3) . . ?
O8B Al8B O24B 112.2(4) . . ?
O34B Al8B O24B 104.9(3) . . ?
O32B Al8B O24B 108.6(4) . . ?
O8B Al8B K8 60.3(2) . . ?
O34B Al8B K8 87.7(2) . . ?
O32B Al8B K8 165.1(3) . . ?
O24B Al8B K8 65.7(3) . . ?
O8B Al8B O7B 68.8(3) . . ?
O34B Al8B O7B 146.7(3) . . ?
O32B Al8B O7B 50.0(3) . . ?
O24B Al8B O7B 105.8(3) . . ?
K8 Al8B O7B 116.77(15) . . ?
O8B Al8B K8B 136.1(3) . 1_554 ?
O34B Al8B K8B 51.5(2) . 1_554 ?
O32B Al8B K8B 110.8(3) . 1_554 ?
O24B Al8B K8B 54.6(2) . 1_554 ?
K8 Al8B K8B 77.87(8) . 1_554 ?
O7B Al8B K8B 150.41(16) . 1_554 ?
O8B Al8B O3B 72.5(3) . . ?
O34B Al8B O3B 143.8(3) . . ?
O32B Al8B O3B 103.9(3) . . ?
O24B Al8B O3B 46.7(3) . . ?
K8 Al8B O3B 61.82(16) . . ?
O7B Al8B O3B 69.2(2) . . ?
K8B Al8B O3B 100.23(17) 1_554 . ?
O8B Al8B K11B 59.0(2) . . ?
O34B Al8B K11B 91.5(2) . . ?
O32B Al8B K11B 66.9(2) . . ?
O24B Al8B K11B 163.5(3) . . ?
K8 Al8B K11B 114.34(10) . . ?
O7B Al8B K11B 58.70(14) . . ?
K8B Al8B K11B 141.73(10) 1_554 . ?
O3B Al8B K11B 117.66(17) . . ?
O8B Al8B K7B 144.8(3) . 1_554 ?
O34B Al8B K7B 104.7(2) . 1_554 ?
O32B Al8B K7B 51.7(2) . 1_554 ?
O24B Al8B K7B 59.2(2) . 1_554 ?
K8 Al8B K7B 124.93(9) . 1_554 ?
O7B Al8B K7B 80.54(14) . 1_554 ?
K8B Al8B K7B 70.33(7) 1_554 1_554 ?
O3B Al8B K7B 80.82(16) . 1_554 ?
K11B Al8B K7B 118.61(9) . 1_554 ?
O8B Al8B O36B 81.7(3) . . ?
O34B Al8B O36B 40.3(3) . . ?
O32B Al8B O36B 94.6(3) . . ?
O24B Al8B O36B 143.9(3) . . ?
K8 Al8B O36B 97.33(15) . . ?
O7B Al8B O36B 110.31(19) . . ?
K8B Al8B O36B 91.75(15) 1_554 . ?
O3B Al8B O36B 152.5(2) . . ?
K11B Al8B O36B 51.97(14) . . ?
K7B Al8B O36B 126.65(15) 1_554 . ?
O8B Al8B K10B 128.6(3) . 1_554 ?
O34B Al8B K10B 56.8(2) . 1_554 ?
O32B Al8B K10B 50.5(2) . 1_554 ?
O24B Al8B K10B 119.2(3) . 1_554 ?
K8 Al8B K10B 144.43(10) . 1_554 ?
O7B Al8B K10B 96.43(15) . 1_554 ?
K8B Al8B K10B 78.94(8) 1_554 1_554 ?
O3B Al8B K10B 149.68(18) . 1_554 ?
K11B Al8B K10B 71.13(9) . 1_554 ?
K7B Al8B K10B 70.29(9) 1_554 1_554 ?
O36B Al8B K10B 56.86(14) . 1_554 ?
O9B Al9B O35B 108.3(4) . . ?
O9B Al9B O18 109.0(4) . . ?
O35B Al9B O18 108.5(4) . . ?
O9B Al9B O33B 107.8(4) . . ?
O35B Al9B O33B 111.0(4) . . ?
O18 Al9B O33B 112.2(4) . . ?
O9B Al9B Na9B 57.1(3) . . ?
O35B Al9B Na9B 103.6(3) . . ?
O18 Al9B Na9B 56.4(3) . . ?
O33B Al9B Na9B 145.3(3) . . ?
O9B Al9B K10B 58.3(3) . . ?
O35B Al9B K10B 84.8(3) . . ?
O18 Al9B K10B 164.7(3) . . ?
O33B Al9B K10B 68.0(3) . . ?
Na9B Al9B K10B 114.08(12) . . ?
O9B Al9B K9 128.4(3) . . ?
O35B Al9B K9 53.6(3) . . ?
O18 Al9B K9 55.2(3) . . ?
O33B Al9B K9 123.8(3) . . ?
Na9B Al9B K9 79.16(9) . . ?
K10B Al9B K9 138.36(11) . . ?
O9B Al9B K8B 81.4(3) . . ?
O35B Al9B K8B 155.8(3) . . ?
O18 Al9B K8B 88.2(3) . . ?
O33B Al9B K8B 45.1(3) . . ?
Na9B Al9B K8B 100.25(10) . . ?
K10B Al9B K8B 81.76(10) . . ?
K9 Al9B K8B 136.89(9) . . ?
O9B Al9B O34 116.2(3) . . ?
O35B Al9B O34 132.5(3) . . ?
O18 Al9B O34 42.2(3) . . ?
O33B Al9B O34 70.7(3) . . ?
Na9B Al9B O34 87.89(14) . . ?
K10B Al9B O34 132.40(16) . . ?
K9 Al9B O34 85.01(13) . . ?
K8B Al9B O34 52.04(12) . . ?
O9B Al9B O34B 40.2(3) . 1_556 ?
O35B Al9B O34B 134.9(3) . 1_556 ?
O18 Al9B O34B 112.5(3) . 1_556 ?
O33B Al9B O34B 69.7(3) . 1_556 ?
Na9B Al9B O34B 84.45(13) . 1_556 ?
K10B Al9B O34B 52.57(12) . 1_556 ?
K9 Al9B O34B 163.35(13) . 1_556 ?
K8B Al9B O34B 43.69(11) . 1_556 ?
O34 Al9B O34B 91.48(16) . 1_556 ?
O9B Al9B O8B 141.7(3) . . ?
O35B Al9B O8B 80.0(3) . . ?
O18 Al9B O8B 103.1(3) . . ?
O33B Al9B O8B 38.5(3) . . ?
Na9B Al9B O8B 159.40(15) . . ?
K10B Al9B O8B 86.34(13) . . ?
K9 Al9B O8B 87.28(12) . . ?
K8B Al9B O8B 79.16(12) . . ?
O34 Al9B O8B 75.44(16) . . ?
O34B Al9B O8B 107.63(15) 1_556 . ?
O9B Al9B O9 140.6(3) . . ?
O35B Al9B O9 93.3(3) . . ?
O18 Al9B O9 31.7(3) . . ?
O33B Al9B O9 93.7(3) . . ?
Na9B Al9B O9 86.47(16) . . ?
K10B Al9B O9 159.26(17) . . ?
K9 Al9B O9 44.67(15) . . ?
K8B Al9B O9 92.25(16) . . ?
O34 Al9B O9 40.83(18) . . ?
O34B Al9B O9 131.75(19) 1_556 . ?
O8B Al9B O9 73.01(18) . . ?
O11B K1B O11B 74.5(3) 1_556 2_556 ?
O11B K1B O11B 74.5(3) 1_556 3_556 ?
O11B K1B O11B 74.5(3) 2_556 3_556 ?
O11B K1B O11 137.3(2) 1_556 3 ?
O11B K1B O11 141.7(2) 2_556 3 ?
O11B K1B O11 92.5(2) 3_556 3 ?
O11B K1B O11 141.7(2) 1_556 2 ?
O11B K1B O11 92.5(2) 2_556 2 ?
O11B K1B O11 137.3(2) 3_556 2 ?
O11 K1B O11 72.7(3) 3 2 ?
O11B K1B O11 92.5(2) 1_556 . ?
O11B K1B O11 137.3(2) 2_556 . ?
O11B K1B O11 141.7(2) 3_556 . ?
O11 K1B O11 72.7(3) 3 . ?
O11 K1B O11 72.7(3) 2 . ?
O11B K1B O1B 94.9(3) 1_556 . ?
O11B K1B O1B 49.5(2) 2_556 . ?
O11B K1B O1B 123.5(3) 3_556 . ?
O11 K1B O1B 124.9(3) 3 . ?
O11 K1B O1B 52.4(3) 2 . ?
O11 K1B O1B 92.9(3) . . ?
O11B K1B O1B 123.5(3) 1_556 2 ?
O11B K1B O1B 94.9(3) 2_556 2 ?
O11B K1B O1B 49.5(2) 3_556 2 ?
O11 K1B O1B 52.4(3) 3 2 ?
O11 K1B O1B 92.9(3) 2 2 ?
O11 K1B O1B 124.9(3) . 2 ?
O1B K1B O1B 119.997(6) . 2 ?
O11B K1B O1B 49.5(2) 1_556 3 ?
O11B K1B O1B 123.5(3) 2_556 3 ?
O11B K1B O1B 94.9(3) 3_556 3 ?
O11 K1B O1B 92.9(3) 3 3 ?
O11 K1B O1B 124.9(3) 2 3 ?
O11 K1B O1B 52.4(3) . 3 ?
O1B K1B O1B 119.996(7) . 3 ?
O1B K1B O1B 119.997(5) 2 3 ?
O11B K1B Si1B 27.43(17) 1_556 3_556 ?
O11B K1B Si1B 100.5(2) 2_556 3_556 ?
O11B K1B Si1B 72.94(19) 3_556 3_556 ?
O11 K1B Si1B 110.03(18) 3 3_556 ?
O11 K1B Si1B 149.6(2) 2 3_556 ?
O11 K1B Si1B 79.24(18) . 3_556 ?
O1B K1B Si1B 119.2(2) . 3_556 ?
O1B K1B Si1B 113.0(2) 2 3_556 ?
O1B K1B Si1B 27.64(19) 3 3_556 ?
O11B K1B Si1B 72.94(19) 1_556 1_556 ?
O11B K1B Si1B 27.43(17) 2_556 1_556 ?
O11B K1B Si1B 100.5(2) 3_556 1_556 ?
O11 K1B Si1B 149.6(2) 3 1_556 ?
O11 K1B Si1B 79.24(18) 2 1_556 ?
O11 K1B Si1B 110.03(18) . 1_556 ?
O1B K1B Si1B 27.64(19) . 1_556 ?
O1B K1B Si1B 119.2(2) 2 1_556 ?
O1B K1B Si1B 113.0(2) 3 1_556 ?
Si1B K1B Si1B 100.05(11) 3_556 1_556 ?
O11B K1B Si1B 100.5(2) 1_556 2_556 ?
O11B K1B Si1B 72.94(19) 2_556 2_556 ?
O11B K1B Si1B 27.43(17) 3_556 2_556 ?
O11 K1B Si1B 79.24(18) 3 2_556 ?
O11 K1B Si1B 110.03(18) 2 2_556 ?
O11 K1B Si1B 149.6(2) . 2_556 ?
O1B K1B Si1B 113.0(2) . 2_556 ?
O1B K1B Si1B 27.64(19) 2 2_556 ?
O1B K1B Si1B 119.2(2) 3 2_556 ?
Si1B K1B Si1B 100.05(11) 3_556 2_556 ?
Si1B K1B Si1B 100.05(11) 1_556 2_556 ?
O14 K2B O14 80.9(2) . 2_655 ?
O14 K2B O14 80.9(2) . 3_665 ?
O14 K2B O14 80.9(2) 2_655 3_665 ?
O14 K2B O14B 137.7(2) . 2_656 ?
O14 K2B O14B 134.4(2) 2_655 2_656 ?
O14 K2B O14B 83.2(2) 3_665 2_656 ?
O14 K2B O14B 134.4(2) . 1_556 ?
O14 K2B O14B 83.2(2) 2_655 1_556 ?
O14 K2B O14B 137.7(2) 3_665 1_556 ?
O14B K2B O14B 80.7(2) 2_656 1_556 ?
O14 K2B O14B 83.2(2) . 3_666 ?
O14 K2B O14B 137.7(2) 2_655 3_666 ?
O14 K2B O14B 134.4(2) 3_665 3_666 ?
O14B K2B O14B 80.7(2) 2_656 3_666 ?
O14B K2B O14B 80.7(2) 1_556 3_666 ?
O14 K2B O2B 135.8(2) . 2_655 ?
O14 K2B O2B 80.0(2) 2_655 2_655 ?
O14 K2B O2B 57.0(2) 3_665 2_655 ?
O14B K2B O2B 55.7(2) 2_656 2_655 ?
O14B K2B O2B 81.9(2) 1_556 2_655 ?
O14B K2B O2B 135.0(2) 3_666 2_655 ?
O14 K2B O2B 57.0(2) . 3_665 ?
O14 K2B O2B 135.8(2) 2_655 3_665 ?
O14 K2B O2B 80.0(2) 3_665 3_665 ?
O14B K2B O2B 81.9(2) 2_656 3_665 ?
O14B K2B O2B 135.0(2) 1_556 3_665 ?
O14B K2B O2B 55.7(2) 3_666 3_665 ?
O2B K2B O2B 120.000(3) 2_655 3_665 ?
O14 K2B O2B 80.0(2) . . ?
O14 K2B O2B 57.0(2) 2_655 . ?
O14 K2B O2B 135.8(2) 3_665 . ?
O14B K2B O2B 135.0(2) 2_656 . ?
O14B K2B O2B 55.7(2) 1_556 . ?
O14B K2B O2B 81.9(2) 3_666 . ?
O2B K2B O2B 120.000(2) 2_655 . ?
O2B K2B O2B 120.000(3) 3_665 . ?
O14 K2B Al2B 68.43(17) . . ?
O14 K2B Al2B 30.54(16) 2_655 . ?
O14 K2B Al2B 105.8(2) 3_665 . ?
O14B K2B Al2B 153.82(16) 2_656 . ?
O14B K2B Al2B 76.30(15) 1_556 . ?
O14B K2B Al2B 107.34(15) 3_666 . ?
O2B K2B Al2B 108.24(15) 2_655 . ?
O2B K2B Al2B 123.51(16) 3_665 . ?
O2B K2B Al2B 29.98(14) . . ?
O14 K2B Al2B 105.8(2) . 2_655 ?
O14 K2B Al2B 68.43(17) 2_655 2_655 ?
O14 K2B Al2B 30.54(16) 3_665 2_655 ?
O14B K2B Al2B 76.30(15) 2_656 2_655 ?
O14B K2B Al2B 107.34(15) 1_556 2_655 ?
O14B K2B Al2B 153.82(16) 3_666 2_655 ?
O2B K2B Al2B 29.98(14) 2_655 2_655 ?
O2B K2B Al2B 108.24(15) 3_665 2_655 ?
O2B K2B Al2B 123.51(16) . 2_655 ?
Al2B K2B Al2B 98.81(10) . 2_655 ?
O14 K2B Al2B 30.54(16) . 3_665 ?
O14 K2B Al2B 105.8(2) 2_655 3_665 ?
O14 K2B Al2B 68.43(17) 3_665 3_665 ?
O14B K2B Al2B 107.34(15) 2_656 3_665 ?
O14B K2B Al2B 153.82(16) 1_556 3_665 ?
O14B K2B Al2B 76.30(15) 3_666 3_665 ?
O2B K2B Al2B 123.51(16) 2_655 3_665 ?
O2B K2B Al2B 29.98(14) 3_665 3_665 ?
O2B K2B Al2B 108.24(15) . 3_665 ?
Al2B K2B Al2B 98.81(10) . 3_665 ?
Al2B K2B Al2B 98.81(10) 2_655 3_665 ?
O3 K3B O3 119.995(12) . 3_565 ?
O3 K3B O3 119.994(10) . 2_665 ?
O3 K3B O3 119.994(9) 3_565 2_665 ?
O3 K3B O17 99.3(3) . 2_665 ?
O3 K3B O17 118.7(3) 3_565 2_665 ?
O3 K3B O17 51.3(3) 2_665 2_665 ?
O3 K3B O17 51.3(3) . . ?
O3 K3B O17 99.3(3) 3_565 . ?
O3 K3B O17 118.7(3) 2_665 . ?
O17 K3B O17 69.3(3) 2_665 . ?
O3 K3B O17 118.7(3) . 3_565 ?
O3 K3B O17 51.3(3) 3_565 3_565 ?
O3 K3B O17 99.3(3) 2_665 3_565 ?
O17 K3B O17 69.3(3) 2_665 3_565 ?
O17 K3B O17 69.3(3) . 3_565 ?
O3 K3B O17B 96.5(3) . 2_666 ?
O3 K3B O17B 119.2(3) 3_565 2_666 ?
O3 K3B O17B 51.8(2) 2_665 2_666 ?
O17 K3B O17B 98.5(2) 2_665 2_666 ?
O17 K3B O17B 140.0(2) . 2_666 ?
O17 K3B O17B 143.8(2) 3_565 2_666 ?
O3 K3B O17B 51.8(2) . 1_556 ?
O3 K3B O17B 96.5(3) 3_565 1_556 ?
O3 K3B O17B 119.2(3) 2_665 1_556 ?
O17 K3B O17B 143.8(2) 2_665 1_556 ?
O17 K3B O17B 98.5(2) . 1_556 ?
O17 K3B O17B 140.0(2) 3_565 1_556 ?
O17B K3B O17B 68.4(2) 2_666 1_556 ?
O3 K3B O17B 119.2(3) . 3_566 ?
O3 K3B O17B 51.8(2) 3_565 3_566 ?
O3 K3B O17B 96.5(3) 2_665 3_566 ?
O17 K3B O17B 140.0(2) 2_665 3_566 ?
O17 K3B O17B 143.8(2) . 3_566 ?
O17 K3B O17B 98.5(2) 3_565 3_566 ?
O17B K3B O17B 68.4(2) 2_666 3_566 ?
O17B K3B O17B 68.4(2) 1_556 3_566 ?
O3 K3B Si3 107.8(2) . 3_565 ?
O3 K3B Si3 30.27(19) 3_565 3_565 ?
O3 K3B Si3 124.7(2) 2_665 3_565 ?
O17 K3B Si3 97.1(2) 2_665 3_565 ?
O17 K3B Si3 71.3(2) . 3_565 ?
O17 K3B Si3 28.84(19) 3_565 3_565 ?
O17B K3B Si3 148.49(19) 2_666 3_565 ?
O17B K3B Si3 111.50(16) 1_556 3_565 ?
O17B K3B Si3 82.07(15) 3_566 3_565 ?
O3 K3B Si3 124.7(2) . 2_665 ?
O3 K3B Si3 107.8(2) 3_565 2_665 ?
O3 K3B Si3 30.27(19) 2_665 2_665 ?
O17 K3B Si3 28.84(18) 2_665 2_665 ?
O17 K3B Si3 97.1(2) . 2_665 ?
O17 K3B Si3 71.4(2) 3_565 2_665 ?
O17B K3B Si3 82.07(15) 2_666 2_665 ?
O17B K3B Si3 148.49(19) 1_556 2_665 ?
O17B K3B Si3 111.50(16) 3_566 2_665 ?
Si3 K3B Si3 99.38(13) 3_565 2_665 ?
O3 K3B Si3 30.27(19) . . ?
O3 K3B Si3 124.7(2) 3_565 . ?
O3 K3B Si3 107.8(2) 2_665 . ?
O17 K3B Si3 71.4(2) 2_665 . ?
O17 K3B Si3 28.84(18) . . ?
O17 K3B Si3 97.1(2) 3_565 . ?
O17B K3B Si3 111.50(16) 2_666 . ?
O17B K3B Si3 82.08(15) 1_556 . ?
O17B K3B Si3 148.49(19) 3_566 . ?
Si3 K3B Si3 99.38(13) 3_565 . ?
Si3 K3B Si3 99.38(13) 2_665 . ?
Na4B K4B O26B 141(2) . 1_556 ?
Na4B K4B O25B 140(2) . . ?
O26B K4B O25B 79.4(3) 1_556 . ?
Na4B K4B O1B 76(2) . 3 ?
O26B K4B O1B 100.9(3) 1_556 3 ?
O25B K4B O1B 100.3(3) . 3 ?
Na4B K4B O25 68(2) . 1_556 ?
O26B K4B O25 82.7(3) 1_556 1_556 ?
O25B K4B O25 135.8(3) . 1_556 ?
O1B K4B O25 122.7(3) 3 1_556 ?
Na4B K4B O26 69(2) . . ?
O26B K4B O26 133.2(3) 1_556 . ?
O25B K4B O26 82.0(2) . . ?
O1B K4B O26 124.6(3) 3 . ?
O25 K4B O26 81.5(2) 1_556 . ?
Na4B K4B O4 19(2) . . ?
O26B K4B O4 136.3(3) 1_556 . ?
O25B K4B O4 136.9(3) . . ?
O1B K4B O4 95.4(3) 3 . ?
O25 K4B O4 54.7(2) 1_556 . ?
O26 K4B O4 56.3(2) . . ?
Na4B K4B O19B 95(2) . . ?
O26B K4B O19B 116.1(3) 1_556 . ?
O25B K4B O19B 54.4(3) . . ?
O1B K4B O19B 55.9(3) 3 . ?
O25 K4B O19B 161.3(3) 1_556 . ?
O26 K4B O19B 85.4(2) . . ?
O4 K4B O19B 106.7(2) . . ?
Na4B K4B O20B 94(2) . 1_556 ?
O26B K4B O20B 57.1(2) 1_556 1_556 ?
O25B K4B O20B 116.4(3) . 1_556 ?
O1B K4B O20B 53.9(3) 3 1_556 ?
O25 K4B O20B 85.4(2) 1_556 1_556 ?
O26 K4B O20B 161.5(2) . 1_556 ?
O4 K4B O20B 105.3(2) . 1_556 ?
O19B K4B O20B 103.8(2) . 1_556 ?
Na4B K4B O5B 140(2) . . ?
O26B K4B O5B 53.2(2) 1_556 . ?
O25B K4B O5B 54.2(2) . . ?
O1B K4B O5B 143.5(3) 3 . ?
O25 K4B O5B 82.8(2) 1_556 . ?
O26 K4B O5B 81.2(2) . . ?
O4 K4B O5B 121.1(2) . . ?
O19B K4B O5B 108.4(2) . . ?
O20B K4B O5B 110.1(2) 1_556 . ?
Na4B K4B Si5B 139(2) . 1_556 ?
O26B K4B Si5B 27.89(19) 1_556 1_556 ?
O25B K4B Si5B 74.5(2) . 1_556 ?
O1B K4B Si5B 128.7(3) 3 1_556 ?
O25 K4B Si5B 70.85(18) 1_556 1_556 ?
O26 K4B Si5B 105.50(18) . 1_556 ?
O4 K4B Si5B 123.56(18) . 1_556 ?
O19B K4B Si5B 126.0(2) . 1_556 ?
O20B K4B Si5B 82.22(18) 1_556 1_556 ?
O5B K4B Si5B 29.40(13) . 1_556 ?
Na4B K4B Si4 39(2) . 1_556 ?
O26B K4B Si4 107.0(2) 1_556 1_556 ?
O25B K4B Si4 155.3(2) . 1_556 ?
O1B K4B Si4 101.8(3) 3 1_556 ?
O25 K4B Si4 29.00(17) 1_556 1_556 ?
O26 K4B Si4 76.39(17) . 1_556 ?
O4 K4B Si4 29.53(16) . 1_556 ?
O19B K4B Si4 134.0(2) . 1_556 ?
O20B K4B Si4 85.82(18) 1_556 1_556 ?
O5B K4B Si4 109.92(16) . 1_556 ?
Si5B K4B Si4 99.66(10) 1_556 1_556 ?
K4B Na4B O4 156(3) . . ?
K4B Na4B O1B 91(2) . 3 ?
O4 Na4B O1B 113.0(10) . 3 ?
K4B Na4B O25 100(2) . 1_556 ?
O4 Na4B O25 63.7(6) . 1_556 ?
O1B Na4B O25 133.6(10) 3 1_556 ?
K4B Na4B O26 99(2) . . ?
O4 Na4B O26 65.4(6) . . ?
O1B Na4B O26 135.3(9) 3 . ?
O25 Na4B O26 87.8(7) 1_556 . ?
K4B Na4B Si4 134(2) . 1_556 ?
O4 Na4B Si4 34.6(4) . 1_556 ?
O1B Na4B Si4 116.9(9) 3 1_556 ?
O25 Na4B Si4 34.0(3) 1_556 1_556 ?
O26 Na4B Si4 87.1(7) . 1_556 ?
K4B Na4B Al4 134(2) . . ?
O4 Na4B Al4 35.2(4) . . ?
O1B Na4B Al4 117.4(9) 3 . ?
O25 Na4B Al4 86.6(7) 1_556 . ?
O26 Na4B Al4 35.6(3) . . ?
Si4 Na4B Al4 67.1(5) 1_556 . ?
K4B Na4B O26B 32.3(18) . 1_556 ?
O4 Na4B O26B 140.1(9) . 1_556 ?
O1B Na4B O26B 90.8(7) 3 1_556 ?
O25 Na4B O26B 76.6(6) 1_556 1_556 ?
O26 Na4B O26B 119.3(9) . 1_556 ?
Si4 Na4B O26B 106.5(7) 1_556 1_556 ?
Al4 Na4B O26B 151.2(8) . 1_556 ?
K4B Na4B O25B 32.8(18) . . ?
O4 Na4B O25B 140.9(9) . . ?
O1B Na4B O25B 90.4(7) 3 . ?
O25 Na4B O25B 121.8(9) 1_556 . ?
O26 Na4B O25B 75.9(6) . . ?
Si4 Na4B O25B 152.1(8) 1_556 . ?
Al4 Na4B O25B 106.7(7) . . ?
O26B Na4B O25B 65.1(6) 1_556 . ?
K4B Na4B O19B 74(2) . . ?
O4 Na4B O19B 119.3(9) . . ?
O1B Na4B O19B 54.9(5) 3 . ?
O25 Na4B O19B 170.5(10) 1_556 . ?
O26 Na4B O19B 85.8(6) . . ?
Si4 Na4B O19B 152.0(9) 1_556 . ?
Al4 Na4B O19B 92.2(6) . . ?
O26B Na4B O19B 100.6(7) 1_556 . ?
O25B Na4B O19B 49.7(4) . . ?
K4B Na4B O20B 75(2) . 1_556 ?
O4 Na4B O20B 117.8(9) . 1_556 ?
O1B Na4B O20B 52.9(5) 3 1_556 ?
O25 Na4B O20B 86.1(6) 1_556 1_556 ?
O26 Na4B O20B 170.6(10) . 1_556 ?
Si4 Na4B O20B 91.8(6) 1_556 1_556 ?
Al4 Na4B O20B 150.7(9) . 1_556 ?
O26B Na4B O20B 52.2(4) 1_556 1_556 ?
O25B Na4B O20B 101.3(7) . 1_556 ?
O19B Na4B O20B 99.3(6) . 1_556 ?
K4B Na4B Al1B 93(2) . 3 ?
O4 Na4B Al1B 107.6(8) . 3 ?
O1B Na4B Al1B 29.6(3) 3 3 ?
O25 Na4B Al1B 159.4(9) 1_556 3 ?
O26 Na4B Al1B 105.9(7) . 3 ?
Si4 Na4B Al1B 129.5(8) 1_556 3 ?
Al4 Na4B Al1B 95.7(6) . 3 ?
O26B Na4B Al1B 108.3(7) 1_556 3 ?
O25B Na4B Al1B 77.2(5) . 3 ?
O19B Na4B Al1B 30.1(3) . 3 ?
O20B Na4B Al1B 81.9(5) 1_556 3 ?
O5B K5B O21 134.8(2) . 1_556 ?
O5B K5B O22 135.7(2) . . ?
O21 K5B O22 88.5(2) 1_556 . ?
O5B K5B O2B 94.7(2) . . ?
O21 K5B O2B 92.4(2) 1_556 . ?
O22 K5B O2B 91.7(2) . . ?
O5B K5B O28 94.1(2) . . ?
O21 K5B O28 108.5(2) 1_556 . ?
O22 K5B O28 56.1(2) . . ?
O2B K5B O28 139.6(2) . . ?
O5B K5B O27 95.5(2) . 1_556 ?
O21 K5B O27 54.1(2) 1_556 1_556 ?
O22 K5B O27 107.3(2) . 1_556 ?
O2B K5B O27 139.7(2) . 1_556 ?
O28 K5B O27 78.19(19) . 1_556 ?
O5B K5B O12 54.2(2) . . ?
O21 K5B O12 157.6(2) 1_556 . ?
O22 K5B O12 82.2(2) . . ?
O2B K5B O12 108.1(2) . . ?
O28 K5B O12 49.66(18) . . ?
O27 K5B O12 109.5(2) 1_556 . ?
O5B K5B O12B 52.9(2) . 1_556 ?
O21 K5B O12B 82.3(2) 1_556 1_556 ?
O22 K5B O12B 159.6(2) . 1_556 ?
O2B K5B O12B 106.8(2) . 1_556 ?
O28 K5B O12B 109.8(2) . 1_556 ?
O27 K5B O12B 52.8(2) 1_556 1_556 ?
O12 K5B O12B 99.58(19) . 1_556 ?
O5B K5B O13 102.6(2) . . ?
O21 K5B O13 116.2(2) 1_556 . ?
O22 K5B O13 51.1(2) . . ?
O2B K5B O13 51.12(19) . . ?
O28 K5B O13 88.51(19) . . ?
O27 K5B O13 158.3(2) 1_556 . ?
O12 K5B O13 72.89(18) . . ?
O12B K5B O13 148.9(2) 1_556 . ?
O5B K5B O13B 101.4(2) . 1_556 ?
O21 K5B O13B 52.6(2) 1_556 1_556 ?
O22 K5B O13B 115.9(2) . 1_556 ?
O2B K5B O13B 50.20(18) . 1_556 ?
O28 K5B O13B 161.09(19) . 1_556 ?
O27 K5B O13B 89.52(19) 1_556 1_556 ?
O12 K5B O13B 149.25(19) . 1_556 ?
O12B K5B O13B 72.34(18) 1_556 1_556 ?
O13 K5B O13B 98.47(18) . 1_556 ?
O5B K5B Al5B 26.97(16) . . ?
O21 K5B Al5B 160.83(18) 1_556 . ?
O22 K5B Al5B 108.80(17) . . ?
O2B K5B Al5B 95.17(15) . . ?
O28 K5B Al5B 76.31(14) . . ?
O27 K5B Al5B 110.90(16) 1_556 . ?
O12 K5B Al5B 29.13(13) . . ?
O12B K5B Al5B 78.62(15) 1_556 . ?
O13 K5B Al5B 81.94(15) . . ?
O13B K5B Al5B 121.94(14) 1_556 . ?
O5B K5B Si5B 26.77(16) . 1_556 ?
O21 K5B Si5B 108.12(17) 1_556 1_556 ?
O22 K5B Si5B 161.75(17) . 1_556 ?
O2B K5B Si5B 94.98(15) . 1_556 ?
O28 K5B Si5B 109.80(15) . 1_556 ?
O27 K5B Si5B 78.04(15) 1_556 1_556 ?
O12 K5B Si5B 79.59(14) . 1_556 ?
O12B K5B Si5B 27.84(14) 1_556 1_556 ?
O13 K5B Si5B 123.03(15) . 1_556 ?
O13B K5B Si5B 81.12(14) 1_556 1_556 ?
Al5B K5B Si5B 53.71(7) . 1_556 ?
O22 K6B O21 89.4(2) 2_655 2_656 ?
O22 K6B O7 96.5(2) 2_655 2_655 ?
O21 K6B O7 95.7(2) 2_656 2_655 ?
O22 K6B O6B 130.7(2) 2_655 . ?
O21 K6B O6B 132.3(2) 2_656 . ?
O7 K6B O6B 102.7(3) 2_655 . ?
O22 K6B O21B 78.5(2) 2_655 . ?
O21 K6B O21B 137.6(2) 2_656 . ?
O7 K6B O21B 125.8(2) 2_655 . ?
O6B K6B O21B 53.4(2) . . ?
O22 K6B O29 120.9(2) 2_655 2_656 ?
O21 K6B O29 53.2(2) 2_656 2_656 ?
O7 K6B O29 53.0(2) 2_655 2_656 ?
O6B K6B O29 106.8(2) . 2_656 ?
O21B K6B O29 160.2(2) . 2_656 ?
O22 K6B O22B 135.4(2) 2_655 1_556 ?
O21 K6B O22B 77.5(2) 2_656 1_556 ?
O7 K6B O22B 126.9(2) 2_655 1_556 ?
O6B K6B O22B 56.2(2) . 1_556 ?
O21B K6B O22B 83.1(2) . 1_556 ?
O29 K6B O22B 84.6(2) 2_656 1_556 ?
O22 K6B O30 55.3(2) 2_655 2_655 ?
O21 K6B O30 121.2(2) 2_656 2_655 ?
O7 K6B O30 52.1(2) 2_655 2_655 ?
O6B K6B O30 104.5(2) . 2_655 ?
O21B K6B O30 84.5(2) . 2_655 ?
O29 K6B O30 102.8(2) 2_656 2_655 ?
O22B K6B O30 160.7(2) 1_556 2_655 ?
O22 K6B Al6B 152.12(19) 2_655 1_556 ?
O21 K6B Al6B 102.03(18) 2_656 1_556 ?
O7 K6B Al6B 107.42(19) 2_655 1_556 ?
O6B K6B Al6B 30.46(17) . 1_556 ?
O21B K6B Al6B 75.98(17) . 1_556 ?
O29 K6B Al6B 85.69(17) 2_656 1_556 ?
O22B K6B Al6B 29.94(15) 1_556 1_556 ?
O30 K6B Al6B 131.79(16) 2_655 1_556 ?
O22 K6B Si6B 102.05(17) 2_655 . ?
O21 K6B Si6B 152.72(19) 2_656 . ?
O7 K6B Si6B 107.32(19) 2_655 . ?
O6B K6B Si6B 28.77(18) . . ?
O21B K6B Si6B 28.41(16) . . ?
O29 K6B Si6B 132.84(18) 2_656 . ?
O22B K6B Si6B 76.95(16) 1_556 . ?
O30 K6B Si6B 85.17(15) 2_655 . ?
Al6B K6B Si6B 57.59(7) 1_556 . ?
O22 K6B Si6 99.65(17) 2_655 2_656 ?
O21 K6B Si6 27.10(16) 2_656 2_656 ?
O7 K6B Si6 69.70(19) 2_655 2_656 ?
O6B K6B Si6 129.61(19) . 2_656 ?
O21B K6B Si6 164.47(19) . 2_656 ?
O29 K6B Si6 28.26(17) 2_656 2_656 ?
O22B K6B Si6 87.80(16) 1_556 2_656 ?
O30 K6B Si6 107.25(16) 2_655 2_656 ?
Al6B K6B Si6 101.97(9) 1_556 2_656 ?
Si6B K6B Si6 158.30(10) . 2_656 ?
O22 K6B Al6 28.17(16) 2_655 2_655 ?
O21 K6B Al6 99.58(17) 2_656 2_655 ?
O7 K6B Al6 69.42(19) 2_655 2_655 ?
O6B K6B Al6 128.04(19) . 2_655 ?
O21B K6B Al6 88.57(17) . 2_655 ?
O29 K6B Al6 106.91(18) 2_656 2_655 ?
O22B K6B Al6 163.46(18) 1_556 2_655 ?
O30 K6B Al6 29.39(14) 2_655 2_655 ?
Al6B K6B Al6 158.38(10) 1_556 2_655 ?
Si6B K6B Al6 102.09(9) . 2_655 ?
Si6 K6B Al6 96.89(9) 2_656 2_655 ?
O16B K7B O15B 87.9(2) 1_556 1_556 ?
O16B K7B O16 80.2(2) 1_556 3_565 ?
O15B K7B O16 142.5(3) 1_556 3_565 ?
O16B K7B O15 143.1(2) 1_556 3_565 ?
O15B K7B O15 82.3(2) 1_556 3_565 ?
O16 K7B O15 86.3(2) 3_565 3_565 ?
O16B K7B O31B 155.9(2) 1_556 . ?
O15B K7B O31B 111.3(2) 1_556 . ?
O16 K7B O31B 91.8(2) 3_565 . ?
O15 K7B O31B 57.6(2) 3_565 . ?
O16B K7B O32B 92.1(2) 1_556 1_556 ?
O15B K7B O32B 55.5(2) 1_556 1_556 ?
O16 K7B O32B 159.0(2) 3_565 1_556 ?
O15 K7B O32B 110.7(2) 3_565 1_556 ?
O31B K7B O32B 87.5(2) . 1_556 ?
O16B K7B O23B 106.4(2) 1_556 . ?
O15B K7B O23B 160.4(2) 1_556 . ?
O16 K7B O23B 55.4(2) 3_565 . ?
O15 K7B O23B 93.3(2) 3_565 . ?
O31B K7B O23B 51.7(2) . . ?
O32B K7B O23B 109.5(2) 1_556 . ?
O16B K7B O24B 52.7(2) 1_556 1_556 ?
O15B K7B O24B 93.2(2) 1_556 1_556 ?
O16 K7B O24B 106.8(2) 3_565 1_556 ?
O15 K7B O24B 162.8(2) 3_565 1_556 ?
O31B K7B O24B 109.7(2) . 1_556 ?
O32B K7B O24B 54.24(19) 1_556 1_556 ?
O23B K7B O24B 85.47(19) . 1_556 ?
O16B K7B Si7B 90.90(19) 1_556 1_556 ?
O15B K7B Si7B 27.54(17) 1_556 1_556 ?
O16 K7B Si7B 167.8(2) 3_565 1_556 ?
O15 K7B Si7B 96.19(16) 3_565 1_556 ?
O31B K7B Si7B 99.62(16) . 1_556 ?
O32B K7B Si7B 27.97(14) 1_556 1_556 ?
O23B K7B Si7B 136.01(15) . 1_556 ?
O24B K7B Si7B 73.42(14) 1_556 1_556 ?
O16B K7B Al7B 168.2(2) 1_556 . ?
O15B K7B Al7B 96.44(18) 1_556 . ?
O16 K7B Al7B 89.80(19) 3_565 . ?
O15 K7B Al7B 28.36(15) 3_565 . ?
O31B K7B Al7B 29.23(16) . . ?
O32B K7B Al7B 99.47(15) 1_556 . ?
O23B K7B Al7B 72.25(14) . . ?
O24B K7B Al7B 137.61(16) 1_556 . ?
Si7B K7B Al7B 98.02(8) 1_556 . ?
O16B K7B Si3B 25.82(19) 1_556 1_556 ?
O15B K7B Si3B 91.28(18) 1_556 1_556 ?
O16 K7B Si3B 92.89(19) 3_565 1_556 ?
O15 K7B Si3B 168.06(17) 3_565 1_556 ?
O31B K7B Si3B 134.38(17) . 1_556 ?
O32B K7B Si3B 73.08(15) 1_556 1_556 ?
O23B K7B Si3B 96.05(15) . 1_556 ?
O24B K7B Si3B 26.86(14) 1_556 1_556 ?
Si7B K7B Si3B 82.24(8) 1_556 1_556 ?
Al7B K7B Si3B 163.56(9) . 1_556 ?
O16B K7B Al3B 92.40(19) 1_556 . ?
O15B K7B Al3B 168.72(19) 1_556 . ?
O16 K7B Al3B 27.23(19) 3_565 . ?
O15 K7B Al3B 90.81(16) 3_565 . ?
O31B K7B Al3B 71.73(16) . . ?
O32B K7B Al3B 135.73(16) 1_556 . ?
O23B K7B Al3B 28.23(14) . . ?
O24B K7B Al3B 95.97(15) 1_556 . ?
Si7B K7B Al3B 163.58(10) 1_556 . ?
Al7B K7B Al3B 81.23(8) . . ?
Si3B K7B Al3B 93.86(8) 1_556 . ?
O33B K8B O34B 79.9(2) . 1_556 ?
O33B K8B O23B 55.2(2) . . ?
O34B K8B O23B 114.9(2) 1_556 . ?
O33B K8B O24B 115.1(2) . 1_556 ?
O34B K8B O24B 58.0(2) 1_556 1_556 ?
O23B K8B O24B 98.5(2) . 1_556 ?
O33B K8B O8 124.1(2) . . ?
O34B K8B O8 122.0(2) 1_556 . ?
O23B K8B O8 121.9(2) . . ?
O24B K8B O8 120.0(2) 1_556 . ?
O33B K8B O3 134.2(3) . . ?
O34B K8B O3 136.3(3) 1_556 . ?
O23B K8B O3 80.8(2) . . ?
O24B K8B O3 80.1(2) 1_556 . ?
O8 K8B O3 66.8(2) . . ?
O33B K8B O33 127.9(2) . 1_556 ?
O34B K8B O33 72.2(2) 1_556 1_556 ?
O23B K8B O33 172.9(2) . 1_556 ?
O24B K8B O33 85.8(2) 1_556 1_556 ?
O8 K8B O33 51.0(2) . 1_556 ?
O3 K8B O33 94.6(2) . 1_556 ?
O33B K8B O34 71.9(2) . . ?
O34B K8B O34 125.3(2) 1_556 . ?
O23B K8B O34 85.5(2) . . ?
O24B K8B O34 173.1(2) 1_556 . ?
O8 K8B O34 53.2(2) . . ?
O3 K8B O34 95.0(2) . . ?
O33 K8B O34 89.63(19) 1_556 . ?
O33B K8B Al8 100.34(18) . . ?
O34B K8B Al8 142.46(17) 1_556 . ?
O23B K8B Al8 94.26(17) . . ?
O24B K8B Al8 143.49(18) 1_556 . ?
O8 K8B Al8 29.93(17) . . ?
O3 K8B Al8 68.4(2) . . ?
O33 K8B Al8 79.00(16) 1_556 . ?
O34 K8B Al8 29.88(14) . . ?
O33B K8B Si8 144.27(19) . 1_556 ?
O34B K8B Si8 99.27(16) 1_556 1_556 ?
O23B K8B Si8 145.07(17) . 1_556 ?
O24B K8B Si8 93.25(17) 1_556 1_556 ?
O8 K8B Si8 29.14(17) . 1_556 ?
O3 K8B Si8 69.0(2) . 1_556 ?
O33 K8B Si8 28.33(15) 1_556 1_556 ?
O34 K8B Si8 80.31(14) . 1_556 ?
Al8 K8B Si8 59.01(7) . 1_556 ?
O33B K8B Si8B 27.40(16) . . ?
O34B K8B Si8B 94.86(15) 1_556 . ?
O23B K8B Si8B 28.23(15) . . ?
O24B K8B Si8B 105.44(17) 1_556 . ?
O8 K8B Si8B 131.64(19) . . ?
O3 K8B Si8B 108.9(2) . . ?
O33 K8B Si8B 155.26(17) 1_556 . ?
O34 K8B Si8B 80.78(15) . . ?
Al8 K8B Si8B 101.95(9) . . ?
Si8 K8B Si8B 160.67(10) 1_556 . ?
O33B K8B Al8B 94.60(17) . 1_556 ?
O34B K8B Al8B 28.71(14) 1_556 1_556 ?
O23B K8B Al8B 105.29(16) . 1_556 ?
O24B K8B Al8B 29.85(15) 1_556 1_556 ?
O8 K8B Al8B 130.15(19) . 1_556 ?
O3 K8B Al8B 109.9(2) . 1_556 ?
O33 K8B Al8B 81.28(16) 1_556 1_556 ?
O34 K8B Al8B 154.01(16) . 1_556 ?
Al8 K8B Al8B 159.95(11) . 1_556 ?
Si8 K8B Al8B 101.25(9) 1_556 1_556 ?
Si8B K8B Al8B 97.48(8) . 1_556 ?
O10B Na9B O10 90.7(3) 1_556 . ?
O10B Na9B O4 98.6(3) 1_556 . ?
O10 Na9B O4 96.6(3) . . ?
O10B Na9B O18B 86.5(3) 1_556 1_556 ?
O10 Na9B O18B 166.3(3) . 1_556 ?
O4 Na9B O18B 97.0(3) . 1_556 ?
O10B Na9B O18 166.0(3) 1_556 . ?
O10 Na9B O18 85.9(3) . . ?
O4 Na9B O18 95.3(3) . . ?
O18B Na9B O18 93.5(3) 1_556 . ?
O10B Na9B O9B 108.5(3) 1_556 . ?
O10 Na9B O9B 110.1(3) . . ?
O4 Na9B O9B 141.1(3) . . ?
O18B Na9B O9B 58.5(3) 1_556 . ?
O18 Na9B O9B 60.3(3) . . ?
O10B Na9B O1B 52.9(3) 1_556 . ?
O10 Na9B O1B 55.2(3) . . ?
O4 Na9B O1B 134.1(3) . . ?
O18B Na9B O1B 113.5(3) 1_556 . ?
O18 Na9B O1B 115.0(3) . . ?
O9B Na9B O1B 84.8(3) . . ?
O10B Na9B Al9B 135.6(2) 1_556 . ?
O10 Na9B Al9B 92.0(2) . . ?
O4 Na9B Al9B 125.0(2) . . ?
O18B Na9B Al9B 80.7(2) 1_556 . ?
O18 Na9B Al9B 31.30(19) . . ?
O9B Na9B Al9B 30.89(18) . . ?
O1B Na9B Al9B 94.2(2) . . ?
O10B Na9B Si9B 91.9(2) 1_556 1_556 ?
O10 Na9B Si9B 137.1(2) . 1_556 ?
O4 Na9B Si9B 125.2(2) . 1_556 ?
O18B Na9B Si9B 29.88(18) 1_556 1_556 ?
O18 Na9B Si9B 81.4(2) . 1_556 ?
O9B Na9B Si9B 30.13(18) . 1_556 ?
O1B Na9B Si9B 94.2(2) . 1_556 ?
Al9B Na9B Si9B 57.94(9) . 1_556 ?
O10B Na9B Si4 81.0(2) 1_556 1_556 ?
O10 Na9B Si4 119.6(2) . 1_556 ?
O4 Na9B Si4 28.94(19) . 1_556 ?
O18B Na9B Si4 73.2(2) 1_556 1_556 ?
O18 Na9B Si4 112.5(2) . 1_556 ?
O9B Na9B Si4 129.4(2) . 1_556 ?
O1B Na9B Si4 131.3(2) . 1_556 ?
Al9B Na9B Si4 133.54(14) . 1_556 ?
Si9B Na9B Si4 103.09(12) 1_556 1_556 ?
O10B Na9B Al4 121.3(2) 1_556 . ?
O10 Na9B Al4 78.4(2) . . ?
O4 Na9B Al4 29.31(19) . . ?
O18B Na9B Al4 114.4(2) 1_556 . ?
O18 Na9B Al4 71.4(2) . . ?
O9B Na9B Al4 129.6(2) . . ?
O1B Na9B Al4 131.1(2) . . ?
Al9B Na9B Al4 102.65(13) . . ?
Si9B Na9B Al4 133.61(14) 1_556 . ?
Si4 Na9B Al4 57.58(9) 1_556 . ?
O10B Na9B O19 52.6(2) 1_556 1_556 ?
O10 Na9B O19 114.7(3) . 1_556 ?
O4 Na9B O19 51.3(2) . 1_556 ?
O18B Na9B O19 73.9(2) 1_556 1_556 ?
O18 Na9B O19 140.6(3) . 1_556 ?
O9B Na9B O19 130.6(3) . 1_556 ?
O1B Na9B O19 104.1(3) . 1_556 ?
Al9B Na9B O19 153.0(2) . 1_556 ?
Si9B Na9B O19 100.47(18) 1_556 1_556 ?
Si4 Na9B O19 28.36(15) 1_556 1_556 ?
Al4 Na9B O19 80.12(17) . 1_556 ?
O9B K10B O6B 163.8(3) . 2 ?
O9B K10B O32B 106.2(2) . 1_556 ?
O6B K10B O32B 85.7(2) 2 1_556 ?
O9B K10B O31B 106.0(2) . . ?
O6B K10B O31B 85.3(2) 2 . ?
O32B K10B O31B 87.1(2) 1_556 . ?
O9B K10B O33B 54.9(2) . . ?
O6B K10B O33B 135.3(3) 2 . ?
O32B K10B O33B 99.4(2) 1_556 . ?
O31B K10B O33B 51.1(2) . . ?
O9B K10B O34B 52.9(2) . 1_556 ?
O6B K10B O34B 138.1(2) 2 1_556 ?
O32B K10B O34B 53.35(19) 1_556 1_556 ?
O31B K10B O34B 99.3(2) . 1_556 ?
O33B K10B O34B 68.46(18) . 1_556 ?
O9B K10B Al9B 30.46(17) . . ?
O6B K10B Al9B 149.9(2) 2 . ?
O32B K10B Al9B 118.48(18) 1_556 . ?
O31B K10B Al9B 78.77(18) . . ?
O33B K10B Al9B 30.83(15) . . ?
O34B K10B Al9B 70.37(14) 1_556 . ?
O9B K10B Si9B 29.61(17) . 1_556 ?
O6B K10B Si9B 151.8(2) 2 1_556 ?
O32B K10B Si9B 79.39(16) 1_556 1_556 ?
O31B K10B Si9B 117.34(19) . 1_556 ?
O33B K10B Si9B 71.23(16) . 1_556 ?
O34B K10B Si9B 29.20(13) 1_556 1_556 ?
Al9B K10B Si9B 57.03(8) . 1_556 ?
O9B K10B O25B 75.4(2) . 2 ?
O6B K10B O25B 90.2(2) 2 2 ?
O32B K10B O25B 164.1(2) 1_556 2 ?
O31B K10B O25B 107.9(2) . 2 ?
O33B K10B O25B 94.4(2) . 2 ?
O34B K10B O25B 126.5(2) 1_556 2 ?
Al9B K10B O25B 71.05(16) . 2 ?
Si9B K10B O25B 97.71(17) 1_556 2 ?
O9B K10B O26B 75.6(2) . 2_556 ?
O6B K10B O26B 90.4(2) 2 2_556 ?
O32B K10B O26B 107.6(2) 1_556 2_556 ?
O31B K10B O26B 164.4(2) . 2_556 ?
O33B K10B O26B 128.6(2) . 2_556 ?
O34B K10B O26B 94.0(2) 1_556 2_556 ?
Al9B K10B O26B 98.14(17) . 2_556 ?
Si9B K10B O26B 71.89(16) 1_556 2_556 ?
O25B K10B O26B 57.0(2) 2 2_556 ?
O9B K10B O28B 117.7(2) . 2_556 ?
O6B K10B O28B 52.4(2) 2 2_556 ?
O32B K10B O28B 80.1(2) 1_556 2_556 ?
O31B K10B O28B 136.3(2) . 2_556 ?
O33B K10B O28B 172.2(2) . 2_556 ?
O34B K10B O28B 105.6(2) 1_556 2_556 ?
Al9B K10B O28B 143.42(19) . 2_556 ?
Si9B K10B O28B 101.11(17) 1_556 2_556 ?
O25B K10B O28B 85.2(2) 2 2_556 ?
O26B K10B O28B 45.3(2) 2_556 2_556 ?
O9B K10B O27B 119.7(2) . 2 ?
O6B K10B O27B 49.7(2) 2 2 ?
O32B K10B O27B 134.1(2) 1_556 2 ?
O31B K10B O27B 80.4(2) . 2 ?
O33B K10B O27B 106.0(2) . 2 ?
O34B K10B O27B 172.3(2) 1_556 2 ?
Al9B K10B O27B 102.08(17) . 2 ?
Si9B K10B O27B 144.87(19) 1_556 2 ?
O25B K10B O27B 47.2(2) 2 2 ?
O26B K10B O27B 85.3(2) 2_556 2 ?
O28B K10B O27B 79.36(19) 2_556 2 ?
O4B K11B O28B 83.1(2) 2 2 ?
O4B K11B O27B 83.7(2) 2 2 ?
O28B K11B O27B 89.2(2) 2 2 ?
O4B K11B O8B 116.6(2) 2 . ?
O28B K11B O8B 133.8(2) 2 . ?
O27B K11B O8B 131.9(2) 2 . ?
O4B K11B O29B 134.2(2) 2 2 ?
O28B K11B O29B 99.3(2) 2 2 ?
O27B K11B O29B 50.9(2) 2 2 ?
O8B K11B O29B 94.6(2) . 2 ?
O4B K11B O30B 136.0(2) 2 2 ?
O28B K11B O30B 53.2(2) 2 2 ?
O27B K11B O30B 99.2(2) 2 2 ?
O8B K11B O30B 94.1(2) . 2 ?
O29B K11B O30B 67.12(19) 2 2 ?
O4B K11B O36B 53.3(2) 2 . ?
O28B K11B O36B 88.4(2) 2 . ?
O27B K11B O36B 136.9(2) 2 . ?
O8B K11B O36B 75.0(2) . . ?
O29B K11B O36B 169.6(2) 2 . ?
O30B K11B O36B 113.3(2) 2 . ?
O4B K11B O35B 51.1(2) 2 . ?
O28B K11B O35B 134.1(2) 2 . ?
O27B K11B O35B 88.5(2) 2 . ?
O8B K11B O35B 75.9(2) . . ?
O29B K11B O35B 114.0(2) 2 . ?
O30B K11B O35B 169.9(2) 2 . ?
O36B K11B O35B 63.6(2) . . ?
O4B K11B O32B 131.4(2) 2 . ?
O28B K11B O32B 83.1(2) 2 . ?
O27B K11B O32B 142.2(2) 2 . ?
O8B K11B O32B 51.99(18) . . ?
O29B K11B O32B 93.93(19) 2 . ?
O30B K11B O32B 47.64(19) 2 . ?
O36B K11B O32B 80.0(2) . . ?
O35B K11B O32B 122.8(2) . . ?
O4B K11B O31B 130.0(2) 2 . ?
O28B K11B O31B 144.4(2) 2 . ?
O27B K11B O31B 83.0(2) 2 . ?
O8B K11B O31B 49.94(19) . . ?
O29B K11B O31B 49.8(2) 2 . ?
O30B K11B O31B 93.7(2) 2 . ?
O36B K11B O31B 120.4(2) . . ?
O35B K11B O31B 80.6(2) . . ?
O32B K11B O31B 82.16(18) . . ?
O4B K11B Al4B 29.27(15) 2 2 ?
O28B K11B Al4B 71.92(17) 2 2 ?
O27B K11B Al4B 110.16(18) 2 2 ?
O8B K11B Al4B 104.35(16) . 2 ?
O29B K11B Al4B 160.12(18) 2 2 ?
O30B K11B Al4B 116.61(17) 2 2 ?
O36B K11B Al4B 29.89(16) . 2 ?
O35B K11B Al4B 66.05(17) . 2 ?
O32B K11B Al4B 102.45(15) . 2 ?
O31B K11B Al4B 143.12(17) . 2 ?
O4B K11B Si4B 28.82(15) 2 2 ?
O28B K11B Si4B 109.28(18) 2 2 ?
O27B K11B Si4B 72.92(17) 2 2 ?
O8B K11B Si4B 103.52(16) . 2 ?
O29B K11B Si4B 115.77(17) 2 2 ?
O30B K11B Si4B 161.66(18) 2 2 ?
O36B K11B Si4B 67.40(16) . 2 ?
O35B K11B Si4B 27.97(16) . 2 ?
O32B K11B Si4B 144.29(16) . 2 ?
O31B K11B Si4B 101.49(16) . 2 ?
Al4B K11B Si4B 54.19(7) 2 2 ?
Si1B O1B Al1B 154.3(7) 1_556 . ?
Si1B O1B Na4B 102.4(7) 1_556 2 ?
Al1B O1B Na4B 100.9(7) . 2 ?
Si1B O1B O10B 37.3(3) 1_556 1_556 ?
Al1B O1B O10B 121.4(5) . 1_556 ?
Na4B O1B O10B 137.5(7) 2 1_556 ?
Si1B O1B K4B 103.3(5) 1_556 2 ?
Al1B O1B K4B 101.8(5) . 2 ?
Na4B O1B K4B 13.0(5) 2 2 ?
O10B O1B K4B 133.8(5) 1_556 2 ?
Si1B O1B O20B 35.4(3) 1_556 2_556 ?
Al1B O1B O20B 166.5(6) . 2_556 ?
Na4B O1B O20B 76.6(6) 2 2_556 ?
O10B O1B O20B 61.5(3) 1_556 2_556 ?
K4B O1B O20B 72.7(3) 2 2_556 ?
Si1B O1B O11B 34.1(3) 1_556 2_556 ?
Al1B O1B O11B 133.3(6) . 2_556 ?
Na4B O1B O11B 94.3(6) 2 2_556 ?
O10B O1B O11B 60.0(3) 1_556 2_556 ?
K4B O1B O11B 102.4(4) 2 2_556 ?
O20B O1B O11B 60.1(3) 2_556 2_556 ?
Si1B O1B O10 120.8(6) 1_556 . ?
Al1B O1B O10 37.9(3) . . ?
Na4B O1B O10 136.7(7) 2 . ?
O10B O1B O10 84.3(4) 1_556 . ?
K4B O1B O10 133.2(5) 2 . ?
O20B O1B O10 139.2(5) 2_556 . ?
O11B O1B O10 122.6(5) 2_556 . ?
Si1B O1B O19B 165.7(6) 1_556 2 ?
Al1B O1B O19B 36.2(3) . 2 ?
Na4B O1B O19B 74.7(6) 2 2 ?
O10B O1B O19B 139.5(5) 1_556 2 ?
K4B O1B O19B 70.7(3) 2 2 ?
O20B O1B O19B 132.0(5) 2_556 2 ?
O11B O1B O19B 158.3(5) 2_556 2 ?
O10 O1B O19B 62.7(3) . 2 ?
Si1B O1B O11 132.8(6) 1_556 2 ?
Al1B O1B O11 35.1(3) . 2 ?
Na4B O1B O11 92.3(6) 2 2 ?
O10B O1B O11 123.7(4) 1_556 2 ?
K4B O1B O11 100.6(4) 2 2 ?
O20B O1B O11 156.7(5) 2_556 2 ?
O11B O1B O11 101.1(4) 2_556 2 ?
O10 O1B O11 61.3(3) . 2 ?
O19B O1B O11 61.5(3) 2 2 ?
Si1B O1B Na9B 84.2(4) 1_556 . ?
Al1B O1B Na9B 84.0(4) . . ?
Na4B O1B Na9B 141.9(7) 2 . ?
O10B O1B Na9B 50.0(3) 1_556 . ?
K4B O1B Na9B 128.8(4) 2 . ?
O20B O1B Na9B 90.0(4) 2_556 . ?
O11B O1B Na9B 109.7(4) 2_556 . ?
O10 O1B Na9B 49.5(3) . . ?
O19B O1B Na9B 89.6(4) 2 . ?
O11 O1B Na9B 110.6(4) 2 . ?
Si1B O1B K1B 79.2(4) 1_556 . ?
Al1B O1B K1B 79.0(4) . . ?
Na4B O1B K1B 123.9(7) 2 . ?
O10B O1B K1B 71.9(3) 1_556 . ?
K4B O1B K1B 137.0(4) 2 . ?
O20B O1B K1B 113.6(4) 2_556 . ?
O11B O1B K1B 56.3(3) 2_556 . ?
O10 O1B K1B 71.3(3) . . ?
O19B O1B K1B 114.3(4) 2 . ?
O11 O1B K1B 56.0(3) 2 . ?
Na9B O1B K1B 94.2(3) . . ?
Al2B O2B Si2B 147.7(4) . 1_556 ?
Al2B O2B O14B 120.1(4) . 1_556 ?
Si2B O2B O14B 35.2(2) 1_556 1_556 ?
Al2B O2B O13B 175.2(4) . 1_556 ?
Si2B O2B O13B 35.2(2) 1_556 1_556 ?
O14B O2B O13B 60.2(3) 1_556 1_556 ?
Al2B O2B O14 36.8(2) . 2_655 ?
Si2B O2B O14 118.5(4) 1_556 2_655 ?
O14B O2B O14 85.0(3) 1_556 2_655 ?
O13B O2B O14 141.5(3) 1_556 2_655 ?
Al2B O2B O13 36.4(2) . . ?
Si2B O2B O13 174.0(4) 1_556 . ?
O14B O2B O13 143.2(3) 1_556 . ?
O13B O2B O13 140.3(3) 1_556 . ?
O14 O2B O13 62.5(3) 2_655 . ?
Al2B O2B O22B 125.7(4) . 1_556 ?
Si2B O2B O22B 33.9(2) 1_556 1_556 ?
O14B O2B O22B 58.5(3) 1_556 1_556 ?
O13B O2B O22B 58.9(3) 1_556 1_556 ?
O14 O2B O22B 118.2(3) 2_655 1_556 ?
O13 O2B O22B 151.7(4) . 1_556 ?
Al2B O2B O21B 35.2(2) . . ?
Si2B O2B O21B 125.0(4) 1_556 . ?
O14B O2B O21B 119.4(3) 1_556 . ?
O13B O2B O21B 149.5(3) 1_556 . ?
O14 O2B O21B 60.9(3) 2_655 . ?
O13 O2B O21B 60.9(3) . . ?
O22B O2B O21B 93.8(3) 1_556 . ?
Al2B O2B K5B 104.8(3) . . ?
Si2B O2B K5B 105.1(3) 1_556 . ?
O14B O2B K5B 134.4(3) 1_556 . ?
O13B O2B K5B 74.4(2) 1_556 . ?
O14 O2B K5B 135.5(3) 2_655 . ?
O13 O2B K5B 73.2(2) . . ?
O22B O2B K5B 102.5(3) 1_556 . ?
O21B O2B K5B 101.7(3) . . ?
Al2B O2B K2B 88.0(3) . . ?
Si2B O2B K2B 87.9(3) 1_556 . ?
O14B O2B K2B 58.4(2) 1_556 . ?
O13B O2B K2B 88.4(3) 1_556 . ?
O14 O2B K2B 57.5(2) 2_655 . ?
O13 O2B K2B 88.1(3) . . ?
O22B O2B K2B 116.9(3) 1_556 . ?
O21B O2B K2B 118.3(3) . . ?
K5B O2B K2B 119.6(2) . . ?
Al2B O2B Si2 57.7(2) . . ?
Si2B O2B Si2 149.0(3) 1_556 . ?
O14B O2B Si2 131.2(3) 1_556 . ?
O13B O2B Si2 118.1(3) 1_556 . ?
O14 O2B Si2 71.4(2) 2_655 . ?
O13 O2B Si2 25.01(17) . . ?
O22B O2B Si2 168.6(3) 1_556 . ?
O21B O2B Si2 85.8(2) . . ?
K5B O2B Si2 66.49(15) . . ?
K2B O2B Si2 72.96(16) . . ?
Al2B O2B O14 69.6(3) . . ?
Si2B O2B O14 126.9(3) 1_556 . ?
O14B O2B O14 105.0(3) 1_556 . ?
O13B O2B O14 105.6(3) 1_556 . ?
O14 O2B O14 65.6(3) 2_655 . ?
O13 O2B O14 47.5(2) . . ?
O22B O2B O14 160.8(3) 1_556 . ?
O21B O2B O14 103.7(3) . . ?
K5B O2B O14 81.9(2) . . ?
K2B O2B O14 47.35(16) . . ?
Si2 O2B O14 26.30(13) . . ?
Al3B O3B Si3B 146.9(6) . . ?
Al3B O3B O16B 170.0(6) . . ?
Si3B O3B O16B 36.7(3) . . ?
Al3B O3B O17B 118.6(5) . . ?
Si3B O3B O17B 33.8(3) . . ?
O16B O3B O17B 59.8(3) . . ?
Al3B O3B O16 38.1(3) . 3_565 ?
Si3B O3B O16 168.8(6) . 3_565 ?
O16B O3B O16 136.0(4) . 3_565 ?
O17B O3B O16 140.3(5) . 3_565 ?
Al3B O3B O24B 129.5(5) . . ?
Si3B O3B O24B 34.2(3) . . ?
O16B O3B O24B 59.3(3) . . ?
O17B O3B O24B 59.0(3) . . ?
O16 O3B O24B 156.8(5) 3_565 . ?
Al3B O3B O17 35.5(3) . . ?
Si3B O3B O17 116.8(5) . . ?
O16B O3B O17 138.8(5) . . ?
O17B O3B O17 84.4(4) . . ?
O16 O3B O17 62.4(3) 3_565 . ?
O24B O3B O17 120.6(4) . . ?
Al3B O3B O23B 34.9(3) . . ?
Si3B O3B O23B 129.3(5) . . ?
O16B O3B O23B 155.0(5) . . ?
O17B O3B O23B 122.3(4) . . ?
O16 O3B O23B 61.0(3) 3_565 . ?
O24B O3B O23B 99.0(4) . . ?
O17 O3B O23B 61.1(3) . . ?
Al3B O3B K7 105.7(4) . 3_565 ?
Si3B O3B K7 106.8(4) . 3_565 ?
O16B O3B K7 73.9(3) . 3_565 ?
O17B O3B K7 133.2(4) . 3_565 ?
O16 O3B K7 71.9(3) 3_565 3_565 ?
O24B O3B K7 103.8(3) . 3_565 ?
O17 O3B K7 133.8(4) . 3_565 ?
O23B O3B K7 102.3(3) . 3_565 ?
Al3B O3B K3 85.7(4) . . ?
Si3B O3B K3 85.6(4) . . ?
O16B O3B K3 85.5(3) . . ?
O17B O3B K3 57.4(3) . . ?
O16 O3B K3 85.1(3) 3_565 . ?
O24B O3B K3 116.3(4) . . ?
O17 O3B K3 56.5(3) . . ?
O23B O3B K3 117.3(4) . . ?
K7 O3B K3 115.7(3) 3_565 . ?
Al3B O3B O8B 85.2(4) . . ?
Si3B O3B O8B 87.0(4) . . ?
O16B O3B O8B 104.8(4) . . ?
O17B O3B O8B 103.9(3) . . ?
O16 O3B O8B 104.1(4) 3_565 . ?
O24B O3B O8B 52.8(2) . . ?
O17 O3B O8B 102.9(4) . . ?
O23B O3B O8B 50.3(2) . . ?
K7 O3B O8B 93.5(3) 3_565 . ?
K3 O3B O8B 150.8(3) . . ?
Al3B O3B K8 74.9(3) . . ?
Si3B O3B K8 75.7(3) . . ?
O16B O3B K8 111.7(4) . . ?
O17B O3B K8 68.3(3) . . ?
O16 O3B K8 112.3(4) 3_565 . ?
O24B O3B K8 57.0(2) . . ?
O17 O3B K8 66.9(3) . . ?
O23B O3B K8 56.5(2) . . ?
K7 O3B K8 142.6(3) 3_565 . ?
K3 O3B K8 101.6(3) . . ?
O8B O3B K8 49.13(17) . . ?
Si4B O4B Al4B 138.0(5) . . ?
Si4B O4B O35B 35.8(2) . 3 ?
Al4B O4B O35B 112.5(4) . 3 ?
Si4B O4B O19B 35.5(3) . . ?
Al4B O4B O19B 116.3(4) . . ?
O35B O4B O19B 60.9(3) 3 . ?
Si4B O4B O25B 35.9(2) . . ?
Al4B O4B O25B 173.9(4) . . ?
O35B O4B O25B 62.0(3) 3 . ?
O19B O4B O25B 59.2(3) . . ?
Si4B O4B O26B 174.5(4) . . ?
Al4B O4B O26B 36.5(2) . . ?
O35B O4B O26B 140.3(4) 3 . ?
O19B O4B O26B 142.5(4) . . ?
O25B O4B O26B 149.6(4) . . ?
Si4B O4B O36B 111.9(4) . 3 ?
Al4B O4B O36B 37.1(2) . 3 ?
O35B O4B O36B 78.6(3) 3 3 ?
O19B O4B O36B 112.4(4) . 3 ?
O25B O4B O36B 138.8(4) . 3 ?
O26B O4B O36B 63.1(3) . 3 ?
Si4B O4B O20B 114.9(4) . . ?
Al4B O4B O20B 36.6(2) . . ?
O35B O4B O20B 111.0(4) 3 . ?
O19B O4B O20B 83.2(3) . . ?
O25B O4B O20B 140.9(4) . . ?
O26B O4B O20B 61.2(3) . . ?
O36B O4B O20B 62.9(3) 3 . ?
Si4B O4B K4 92.6(3) . . ?
Al4B O4B K4 92.2(3) . . ?
O35B O4B K4 123.4(3) 3 . ?
O19B O4B K4 62.5(2) . . ?
O25B O4B K4 89.1(3) . . ?
O26B O4B K4 88.8(3) . . ?
O36B O4B K4 124.6(3) 3 . ?
O20B O4B K4 61.8(2) . . ?
Si4B O4B K11B 95.9(3) . 3 ?
Al4B O4B K11B 95.1(3) . 3 ?
O35B O4B K11B 72.6(3) 3 3 ?
O19B O4B K11B 130.7(3) . 3 ?
O25B O4B K11B 85.9(3) . 3 ?
O26B O4B K11B 84.7(3) . 3 ?
O36B O4B K11B 70.5(2) 3 3 ?
O20B O4B K11B 130.8(3) . 3 ?
K4 O4B K11B 157.8(3) . 3 ?
Si4B O4B Al5B 62.6(2) . . ?
Al4B O4B Al5B 158.9(4) . . ?
O35B O4B Al5B 82.8(3) 3 . ?
O19B O4B Al5B 83.6(3) . . ?
O25B O4B Al5B 26.99(19) . . ?
O26B O4B Al5B 122.8(3) . . ?
O36B O4B Al5B 144.3(3) 3 . ?
O20B O4B Al5B 152.7(3) . . ?
K4 O4B Al5B 90.97(19) . . ?
K11B O4B Al5B 75.00(17) 3 . ?
Si4B O4B Si5B 159.6(4) . . ?
Al4B O4B Si5B 61.8(2) . . ?
O35B O4B Si5B 145.6(3) 3 . ?
O19B O4B Si5B 153.4(3) . . ?
O25B O4B Si5B 124.2(3) . . ?
O26B O4B Si5B 25.60(19) . . ?
O36B O4B Si5B 82.1(2) 3 . ?
O20B O4B Si5B 84.4(2) . . ?
K4 O4B Si5B 90.93(19) . . ?
K11B O4B Si5B 74.28(17) 3 . ?
Al5B O4B Si5B 97.23(17) . . ?
Al5B O5B Si5B 145.6(5) . 1_556 ?
Al5B O5B K5B 106.7(3) . . ?
Si5B O5B K5B 107.5(3) 1_556 . ?
Al5B O5B O26B 112.1(4) . 1_556 ?
Si5B O5B O26B 35.2(2) 1_556 1_556 ?
K5B O5B O26B 136.2(3) . 1_556 ?
Al5B O5B O12B 161.0(4) . 1_556 ?
Si5B O5B O12B 36.2(2) 1_556 1_556 ?
K5B O5B O12B 74.9(3) . 1_556 ?
O26B O5B O12B 61.8(3) 1_556 1_556 ?
Al5B O5B O25B 36.3(2) . . ?
Si5B O5B O25B 111.0(4) 1_556 . ?
K5B O5B O25B 136.5(3) . . ?
O26B O5B O25B 76.2(3) 1_556 . ?
O12B O5B O25B 131.5(4) 1_556 . ?
Al5B O5B O12 37.2(2) . . ?
Si5B O5B O12 160.2(4) 1_556 . ?
K5B O5B O12 73.3(2) . . ?
O26B O5B O12 132.3(4) 1_556 . ?
O12B O5B O12 132.0(4) 1_556 . ?
O25B O5B O12 63.6(3) . . ?
Al5B O5B O28B 136.0(4) . 1_556 ?
Si5B O5B O28B 34.3(2) 1_556 1_556 ?
K5B O5B O28B 104.2(3) . 1_556 ?
O26B O5B O28B 59.2(3) 1_556 1_556 ?
O12B O5B O28B 58.7(3) 1_556 1_556 ?
O25B O5B O28B 118.9(4) . 1_556 ?
O12 O5B O28B 165.5(4) . 1_556 ?
Al5B O5B O27B 35.5(2) . . ?
Si5B O5B O27B 135.2(4) 1_556 . ?
K5B O5B O27B 103.4(3) . . ?
O26B O5B O27B 120.0(4) 1_556 . ?
O12B O5B O27B 163.4(4) 1_556 . ?
O25B O5B O27B 60.8(3) . . ?
O12 O5B O27B 60.8(3) . . ?
O28B O5B O27B 106.9(3) 1_556 . ?
Al5B O5B K4B 80.2(3) . . ?
Si5B O5B K4B 79.8(3) 1_556 . ?
K5B O5B K4B 119.7(3) . . ?
O26B O5B K4B 51.2(2) 1_556 . ?
O12B O5B K4B 82.7(3) 1_556 . ?
O25B O5B K4B 51.1(2) . . ?
O12 O5B K4B 82.8(2) . . ?
O28B O5B K4B 110.1(3) 1_556 . ?
O27B O5B K4B 111.5(3) . . ?
Al5B O5B O6B 87.1(3) . . ?
Si5B O5B O6B 88.8(3) 1_556 . ?
K5B O5B O6B 103.0(3) . . ?
O26B O5B O6B 98.6(3) 1_556 . ?
O12B O5B O6B 111.2(3) 1_556 . ?
O25B O5B O6B 97.3(3) . . ?
O12 O5B O6B 110.4(3) . . ?
O28B O5B O6B 55.7(3) 1_556 . ?
O27B O5B O6B 52.6(3) . . ?
K4B O5B O6B 137.2(3) . . ?
Al5B O5B Al6B 116.2(3) . 1_556 ?
Si5B O5B Al6B 63.3(2) 1_556 1_556 ?
K5B O5B Al6B 96.3(2) . 1_556 ?
O26B O5B Al6B 84.4(3) 1_556 1_556 ?
O12B O5B Al6B 81.9(2) 1_556 1_556 ?
O25B O5B Al6B 118.5(3) . 1_556 ?
O12 O5B Al6B 136.4(3) . 1_556 ?
O28B O5B Al6B 29.03(18) 1_556 1_556 ?
O27B O5B Al6B 81.9(2) . 1_556 ?
K4B O5B Al6B 135.0(2) . 1_556 ?
O6B O5B Al6B 29.31(17) . 1_556 ?
Si6B O6B Al6B 153.9(6) . 1_556 ?
Si6B O6B O29B 35.3(3) . . ?
Al6B O6B O29B 165.7(5) 1_556 . ?
Si6B O6B O21B 33.2(3) . . ?
Al6B O6B O21B 124.9(5) 1_556 . ?
O29B O6B O21B 57.0(3) . . ?
Si6B O6B O27B 34.1(3) . . ?
Al6B O6B O27B 136.3(5) 1_556 . ?
O29B O6B O27B 58.0(3) . . ?
O21B O6B O27B 59.6(3) . . ?
Si6B O6B O30B 165.9(5) . 1_556 ?
Al6B O6B O30B 35.1(3) 1_556 1_556 ?
O29B O6B O30B 133.0(4) . 1_556 ?
O21B O6B O30B 141.5(4) . 1_556 ?
O27B O6B O30B 158.0(4) . 1_556 ?
Si6B O6B O28B 136.1(5) . 1_556 ?
Al6B O6B O28B 34.3(3) 1_556 1_556 ?
O29B O6B O28B 158.0(4) . 1_556 ?
O21B O6B O28B 130.1(4) . 1_556 ?
O27B O6B O28B 105.3(4) . 1_556 ?
O30B O6B O28B 57.9(3) 1_556 1_556 ?
Si6B O6B O22B 124.9(5) . 1_556 ?
Al6B O6B O22B 33.1(2) 1_556 1_556 ?
O29B O6B O22B 141.6(4) . 1_556 ?
O21B O6B O22B 92.7(3) . 1_556 ?
O27B O6B O22B 129.8(4) . 1_556 ?
O30B O6B O22B 57.2(3) 1_556 1_556 ?
O28B O6B O22B 59.3(3) 1_556 1_556 ?
Si6B O6B K10B 100.2(4) . 3 ?
Al6B O6B K10B 97.6(4) 1_556 3 ?
O29B O6B K10B 87.0(3) . 3 ?
O21B O6B K10B 133.2(4) . 3 ?
O27B O6B K10B 76.7(3) . 3 ?
O30B O6B K10B 84.5(3) 1_556 3 ?
O28B O6B K10B 74.5(3) 1_556 3 ?
O22B O6B K10B 130.5(4) 1_556 3 ?
Si6B O6B K6B 88.8(4) . . ?
Al6B O6B K6B 87.0(3) 1_556 . ?
O29B O6B K6B 81.7(3) . . ?
O21B O6B K6B 63.5(3) . . ?
O27B O6B K6B 121.8(4) . . ?
O30B O6B K6B 80.2(3) 1_556 . ?
O28B O6B K6B 120.2(3) 1_556 . ?
O22B O6B K6B 62.5(2) 1_556 . ?
K10B O6B K6B 146.0(3) 3 . ?
Si6B O6B O5B 83.6(4) . . ?
Al6B O6B O5B 82.3(3) 1_556 . ?
O29B O6B O5B 112.0(4) . . ?
O21B O6B O5B 90.1(3) . . ?
O27B O6B O5B 54.1(3) . . ?
O30B O6B O5B 110.5(3) 1_556 . ?
O28B O6B O5B 52.6(2) 1_556 . ?
O22B O6B O5B 88.5(3) 1_556 . ?
K10B O6B O5B 76.0(3) 3 . ?
K6B O6B O5B 137.8(3) . . ?
Si6B O6B Al5B 59.8(3) . . ?
Al6B O6B Al5B 109.6(4) 1_556 . ?
O29B O6B Al5B 84.7(3) . . ?
O21B O6B Al5B 77.0(3) . . ?
O27B O6B Al5B 27.30(19) . . ?
O30B O6B Al5B 133.9(3) 1_556 . ?
O28B O6B Al5B 78.1(3) 1_556 . ?
O22B O6B Al5B 112.9(3) 1_556 . ?
K10B O6B Al5B 70.3(2) 3 . ?
K6B O6B Al5B 139.4(3) . . ?
O5B O6B Al5B 27.48(15) . . ?
Si7B O7B Al7B 150.3(5) . . ?
Si7B O7B O15B 36.5(3) . . ?
Al7B O7B O15B 161.0(5) . . ?
Si7B O7B O30B 35.1(2) . 2 ?
Al7B O7B O30B 116.6(4) . 2 ?
O15B O7B O30B 62.0(3) . 2 ?
Si7B O7B O32B 34.6(2) . . ?
Al7B O7B O32B 137.7(4) . . ?
O15B O7B O32B 59.8(3) . . ?
O30B O7B O32B 58.8(3) 2 . ?
Si7B O7B K7 105.5(4) . 3_565 ?
Al7B O7B K7 104.0(4) . 3_565 ?
O15B O7B K7 72.2(3) . 3_565 ?
O30B O7B K7 133.6(3) 2 3_565 ?
O32B O7B K7 104.6(3) . 3_565 ?
Si7B O7B O15 160.6(4) . 3_565 ?
Al7B O7B O15 36.4(2) . 3_565 ?
O15B O7B O15 129.5(4) . 3_565 ?
O30B O7B O15 135.3(4) 2 3_565 ?
O32B O7B O15 164.2(4) . 3_565 ?
K7 O7B O15 71.0(2) 3_565 3_565 ?
Si7B O7B O29B 115.5(4) . 2 ?
Al7B O7B O29B 36.2(2) . 2 ?
O15B O7B O29B 135.1(4) . 2 ?
O30B O7B O29B 80.7(3) 2 2 ?
O32B O7B O29B 121.6(4) . 2 ?
K7 O7B O29B 133.5(3) 3_565 2 ?
O15 O7B O29B 63.0(3) 3_565 2 ?
Si7B O7B O31B 137.2(4) . . ?
Al7B O7B O31B 35.4(2) . . ?
O15B O7B O31B 162.9(4) . . ?
O30B O7B O31B 122.9(4) 2 . ?
O32B O7B O31B 107.2(3) . . ?
K7 O7B O31B 103.1(3) 3_565 . ?
O15 O7B O31B 60.6(3) 3_565 . ?
O29B O7B O31B 60.0(3) 2 . ?
Si7B O7B O8B 89.9(3) . . ?
Al7B O7B O8B 88.3(3) . . ?
O15B O7B O8B 110.7(3) . . ?
O30B O7B O8B 101.3(3) 2 . ?
O32B O7B O8B 55.8(2) . . ?
K7 O7B O8B 101.5(3) 3_565 . ?
O15 O7B O8B 109.5(3) 3_565 . ?
O29B O7B O8B 99.8(3) 2 . ?
O31B O7B O8B 53.3(2) . . ?
Si7B O7B K6 81.2(3) . 3_565 ?
Al7B O7B K6 80.9(3) . 3_565 ?
O15B O7B K6 84.9(3) . 3_565 ?
O30B O7B K6 51.9(2) 2 3_565 ?
O32B O7B K6 110.6(3) . 3_565 ?
K7 O7B K6 119.3(3) 3_565 3_565 ?
O15 O7B K6 84.2(2) 3_565 3_565 ?
O29B O7B K6 51.3(2) 2 3_565 ?
O31B O7B K6 111.1(3) . 3_565 ?
O8B O7B K6 139.2(3) . 3_565 ?
Si7B O7B Al8B 63.6(2) . . ?
Al7B O7B Al8B 116.8(3) . . ?
O15B O7B Al8B 82.3(3) . . ?
O30B O7B Al8B 84.8(3) 2 . ?
O32B O7B Al8B 29.15(17) . . ?
K7 O7B Al8B 96.8(2) 3_565 . ?
O15 O7B Al8B 135.1(3) 3_565 . ?
O29B O7B Al8B 120.2(3) 2 . ?
O31B O7B Al8B 82.1(2) . . ?
O8B O7B Al8B 28.72(14) . . ?
K6 O7B Al8B 135.5(2) 3_565 . ?
Si8B O8B Al8B 159.9(5) . . ?
Si8B O8B O33B 34.2(2) . . ?
Al8B O8B O33B 164.8(4) . . ?
Si8B O8B O23B 34.0(2) . . ?
Al8B O8B O23B 131.1(4) . . ?
O33B O8B O23B 56.8(3) . . ?
Si8B O8B O31B 33.3(2) . . ?
Al8B O8B O31B 136.6(4) . . ?
O33B O8B O31B 57.7(3) . . ?
O23B O8B O31B 58.4(3) . . ?
Si8B O8B O34B 164.2(4) . . ?
Al8B O8B O34B 34.9(2) . . ?
O33B O8B O34B 130.4(3) . . ?
O23B O8B O34B 145.9(3) . . ?
O31B O8B O34B 155.5(3) . . ?
Si8B O8B O24B 130.6(4) . . ?
Al8B O8B O24B 34.5(2) . . ?
O33B O8B O24B 145.4(3) . . ?
O23B O8B O24B 97.5(3) . . ?
O31B O8B O24B 131.9(3) . . ?
O34B O8B O24B 58.0(2) . . ?
Si8B O8B O32B 136.1(4) . . ?
Al8B O8B O32B 33.9(2) . . ?
O33B O8B O32B 155.0(3) . . ?
O23B O8B O32B 132.4(3) . . ?
O31B O8B O32B 104.5(3) . . ?
O34B O8B O32B 58.7(2) . . ?
O24B O8B O32B 59.3(2) . . ?
Si8B O8B K8 91.0(3) . . ?
Al8B O8B K8 89.9(3) . . ?
O33B O8B K8 82.3(2) . . ?
O23B O8B K8 66.1(2) . . ?
O31B O8B K8 123.0(3) . . ?
O34B O8B K8 81.3(2) . . ?
O24B O8B K8 65.0(2) . . ?
O32B O8B K8 122.6(3) . . ?
Si8B O8B K11B 94.7(3) . . ?
Al8B O8B K11B 93.4(3) . . ?
O33B O8B K11B 88.0(3) . . ?
O23B O8B K11B 127.3(3) . . ?
O31B O8B K11B 70.0(2) . . ?
O34B O8B K11B 86.5(2) . . ?
O24B O8B K11B 126.4(3) . . ?
O32B O8B K11B 68.3(2) . . ?
K8 O8B K11B 153.5(3) . . ?
Si8B O8B O7B 84.1(3) . . ?
Al8B O8B O7B 82.4(3) . . ?
O33B O8B O7B 111.8(3) . . ?
O23B O8B O7B 90.2(3) . . ?
O31B O8B O7B 54.2(2) . . ?
O34B O8B O7B 110.6(3) . . ?
O24B O8B O7B 88.9(3) . . ?
O32B O8B O7B 52.1(2) . . ?
K8 O8B O7B 140.4(3) . . ?
K11B O8B O7B 66.09(19) . . ?
Si8B O8B O3B 81.8(3) . . ?
Al8B O8B O3B 80.1(3) . . ?
O33B O8B O3B 108.5(3) . . ?
O23B O8B O3B 51.8(2) . . ?
O31B O8B O3B 87.3(3) . . ?
O34B O8B O3B 107.5(3) . . ?
O24B O8B O3B 49.6(2) . . ?
O32B O8B O3B 86.2(3) . . ?
K8 O8B O3B 67.4(2) . . ?
K11B O8B O3B 139.0(3) . . ?
O7B O8B O3B 73.0(2) . . ?
Si9B O9B Al9B 144.8(5) 1_556 . ?
Si9B O9B O36B 35.3(3) 1_556 1_556 ?
Al9B O9B O36B 171.9(5) . 1_556 ?
Si9B O9B O18B 35.9(3) 1_556 1_556 ?
Al9B O9B O18B 125.8(4) . 1_556 ?
O36B O9B O18B 59.7(3) 1_556 1_556 ?
Si9B O9B O34B 35.6(2) 1_556 1_556 ?
Al9B O9B O34B 115.8(4) . 1_556 ?
O36B O9B O34B 60.0(3) 1_556 1_556 ?
O18B O9B O34B 61.9(3) 1_556 1_556 ?
Si9B O9B O35B 172.7(5) 1_556 . ?
Al9B O9B O35B 35.9(3) . . ?
O36B O9B O35B 142.3(4) 1_556 . ?
O18B O9B O35B 151.1(4) 1_556 . ?
O34B O9B O35B 138.9(4) 1_556 . ?
Si9B O9B O33B 115.0(4) 1_556 . ?
Al9B O9B O33B 36.6(2) . . ?
O36B O9B O33B 136.7(4) 1_556 . ?
O18B O9B O33B 119.1(4) 1_556 . ?
O34B O9B O33B 80.9(3) 1_556 . ?
O35B O9B O33B 61.6(3) . . ?
Si9B O9B Na9B 92.9(3) 1_556 . ?
Al9B O9B Na9B 92.0(3) . . ?
O36B O9B Na9B 96.1(3) 1_556 . ?
O18B O9B Na9B 59.6(2) 1_556 . ?
O34B O9B Na9B 120.9(3) 1_556 . ?
O35B O9B Na9B 94.3(3) . . ?
O33B O9B Na9B 121.2(3) . . ?
Si9B O9B O18 125.0(4) 1_556 . ?
Al9B O9B O18 35.8(2) . . ?
O36B O9B O18 151.7(4) 1_556 . ?
O18B O9B O18 93.6(3) 1_556 . ?
O34B O9B O18 118.0(4) 1_556 . ?
O35B O9B O18 60.1(3) . . ?
O33B O9B O18 62.2(3) . . ?
Na9B O9B O18 59.5(2) . . ?
Si9B O9B K10B 92.4(3) 1_556 . ?
Al9B O9B K10B 91.2(3) . . ?
O36B O9B K10B 80.8(3) 1_556 . ?
O18B O9B K10B 127.9(3) 1_556 . ?
O34B O9B K10B 69.6(2) 1_556 . ?
O35B O9B K10B 80.3(3) . . ?
O33B O9B K10B 67.9(3) . . ?
Na9B O9B K10B 165.8(3) . . ?
O18 O9B K10B 126.4(3) . . ?
Si9B O9B Al4B 61.0(3) 1_556 2_556 ?
Al9B O9B Al4B 153.3(4) . 2_556 ?
O36B O9B Al4B 25.9(2) 1_556 2_556 ?
O18B O9B Al4B 78.7(3) 1_556 2_556 ?
O34B O9B Al4B 83.7(2) 1_556 2_556 ?
O35B O9B Al4B 117.6(3) . 2_556 ?
O33B O9B Al4B 145.9(3) . 2_556 ?
Na9B O9B Al4B 92.9(2) . 2_556 ?
O18 O9B Al4B 150.5(3) . 2_556 ?
K10B O9B Al4B 78.2(2) . 2_556 ?
Si9B O9B Si4B 154.7(4) 1_556 2 ?
Al9B O9B Si4B 59.6(3) . 2 ?
O36B O9B Si4B 119.5(3) 1_556 2 ?
O18B O9B Si4B 150.2(3) 1_556 2 ?
O34B O9B Si4B 146.7(3) 1_556 2 ?
O35B O9B Si4B 23.8(2) . 2 ?
O33B O9B Si4B 82.8(3) . 2 ?
Na9B O9B Si4B 92.4(2) . 2 ?
O18 O9B Si4B 78.5(3) . 2 ?
K10B O9B Si4B 77.3(2) . 2 ?
Al4B O9B Si4B 94.04(19) 2_556 2 ?
Si1B O10B Al1 135.3(5) . . ?
Si1B O10B Na9B 109.8(4) . 1_554 ?
Al1 O10B Na9B 113.5(4) . 1_554 ?
Si1B O10B O1B 36.9(3) . 1_554 ?
Al1 O10B O1B 150.9(5) . 1_554 ?
Na9B O10B O1B 77.1(3) 1_554 1_554 ?
Si1B O10B O11B 35.0(2) . 2 ?
Al1 O10B O11B 101.3(4) . 2 ?
Na9B O10B O11B 137.4(4) 1_554 2 ?
O1B O10B O11B 60.9(3) 1_554 2 ?
Si1B O10B O20B 34.2(3) . 2 ?
Al1 O10B O20B 134.1(4) . 2 ?
Na9B O10B O20B 105.7(3) 1_554 2 ?
O1B O10B O20B 59.8(3) 1_554 2 ?
O11B O10B O20B 59.9(3) 2 2 ?
Si1B O10B O19 169.3(4) . . ?
Al1 O10B O19 35.2(2) . . ?
Na9B O10B O19 80.7(3) 1_554 . ?
O1B O10B O19 153.0(4) 1_554 . ?
O11B O10B O19 136.5(4) 2 . ?
O20B O10B O19 142.7(4) 2 . ?
Si1B O10B O1 110.8(4) . . ?
Al1 O10B O1 34.9(3) . . ?
Na9B O10B O1 136.6(4) 1_554 . ?
O1B O10B O1 146.1(4) 1_554 . ?
O11B O10B O1 85.9(3) 2 . ?
O20B O10B O1 99.3(3) 2 . ?
O19 O10B O1 58.5(3) . . ?
Si1B O10B O11B 113.9(4) . . ?
Al1 O10B O11B 34.4(2) . . ?
Na9B O10B O11B 115.8(3) 1_554 . ?
O1B O10B O11B 116.5(4) 1_554 . ?
O11B O10B O11B 80.1(4) 2 . ?
O20B O10B O11B 136.4(4) 2 . ?
O19 O10B O11B 60.8(3) . . ?
O1 O10B O11B 58.6(3) . . ?
Si1B O10B K9 100.9(3) . . ?
Al1 O10B K9 82.7(3) . . ?
Na9B O10B K9 99.4(2) 1_554 . ?
O1B O10B K9 123.6(3) 1_554 . ?
O11B O10B K9 109.0(3) 2 . ?
O20B O10B K9 67.8(2) 2 . ?
O19 O10B K9 74.9(2) . . ?
O1 O10B K9 58.5(2) . . ?
O11B O10B K9 115.2(3) . . ?
Si1B O10B K1B 72.8(3) . 1_554 ?
Al1 O10B K1B 87.1(3) . 1_554 ?
Na9B O10B K1B 103.2(2) 1_554 1_554 ?
O1B O10B K1B 63.9(3) 1_554 1_554 ?
O11B O10B K1B 53.5(2) 2 1_554 ?
O20B O10B K1B 106.7(3) 2 1_554 ?
O19 O10B K1B 107.3(3) . 1_554 ?
O1 O10B K1B 102.7(3) . 1_554 ?
O11B O10B K1B 52.6(2) . 1_554 ?
K9 O10B K1B 157.4(3) . 1_554 ?
Si1B O10B O18B 114.6(4) . . ?
Al1 O10B O18B 102.0(3) . . ?
Na9B O10B O18B 48.83(19) 1_554 . ?
O1B O10B O18B 104.7(3) 1_554 . ?
O11B O10B O18B 145.9(3) 2 . ?
O20B O10B O18B 86.0(3) 2 . ?
O19 O10B O18B 70.6(3) . . ?
O1 O10B O18B 99.5(3) . . ?
O11B O10B O18B 131.3(3) . . ?
K9 O10B O18B 50.55(17) . . ?
K1B O10B O18B 152.0(3) 1_554 . ?
Si1B O11B Al1 143.6(5) 3 . ?
Si1B O11B O10B 36.2(3) 3 3 ?
Al1 O11B O10B 167.7(5) . 3 ?
Si1B O11B O20B 34.5(3) 3 . ?
Al1 O11B O20B 113.1(4) . . ?
O10B O11B O20B 61.0(3) 3 . ?
Si1B O11B O1B 34.9(3) 3 3_554 ?
Al1 O11B O1B 129.0(5) . 3_554 ?
O10B O11B O1B 59.1(3) 3 3_554 ?
O20B O11B O1B 59.6(3) . 3_554 ?
Si1B O11B O1 139.8(5) 3 . ?
Al1 O11B O1 35.7(3) . . ?
O10B O11B O1 133.1(4) 3 . ?
O20B O11B O1 106.9(4) . . ?
O1B O11B O1 157.6(4) 3_554 . ?
Si1B O11B O19 110.6(4) 3 . ?
Al1 O11B O19 33.2(2) . . ?
O10B O11B O19 144.6(4) 3 . ?
O20B O11B O19 83.8(3) . . ?
O1B O11B O19 101.1(4) 3_554 . ?
O1 O11B O19 57.8(3) . . ?
Si1B O11B O10B 152.6(5) 3 . ?
Al1 O11B O10B 33.8(2) . . ?
O10B O11B O10B 155.8(4) 3 . ?
O20B O11B O10B 141.6(4) . . ?
O1B O11B O10B 118.7(4) 3_554 . ?
O1 O11B O10B 59.2(3) . . ?
O19 O11B O10B 58.1(3) . . ?
Si1B O11B K1B 95.6(4) 3 1_554 ?
Al1 O11B K1B 110.6(4) . 1_554 ?
O10B O11B K1B 79.8(3) 3 1_554 ?
O20B O11B K1B 129.9(4) . 1_554 ?
O1B O11B K1B 74.2(3) 3_554 1_554 ?
O1 O11B K1B 123.0(4) . 1_554 ?
O19 O11B K1B 125.8(4) . 1_554 ?
O10B O11B K1B 76.7(3) . 1_554 ?
Si1B O11B Na1 121.1(4) 3 . ?
Al1 O11B Na1 83.6(3) . . ?
O10B O11B Na1 89.4(3) 3 . ?
O20B O11B Na1 115.2(4) . . ?
O1B O11B Na1 147.3(4) 3_554 . ?
O1 O11B Na1 52.9(3) . . ?
O19 O11B Na1 110.7(3) . . ?
O10B O11B Na1 85.9(3) . . ?
K1B O11B Na1 92.7(2) 1_554 . ?
Si1B O11B Al1 65.0(3) 3 3 ?
Al1 O11B Al1 144.9(4) . 3 ?
O10B O11B Al1 29.24(18) 3 3 ?
O20B O11B Al1 83.0(3) . 3 ?
O1B O11B Al1 86.2(3) 3_554 3 ?
O1 O11B Al1 111.1(3) . 3 ?
O19 O11B Al1 159.0(4) . 3 ?
O10B O11B Al1 134.9(3) . 3 ?
K1B O11B Al1 75.06(18) 1_554 3 ?
Na1 O11B Al1 61.29(16) . 3 ?
Si1B O11B O11B 143.7(4) 3 2 ?
Al1 O11B O11B 71.8(4) . 2 ?
O10B O11B O11B 111.9(3) 3 2 ?
O20B O11B O11B 168.4(4) . 2 ?
O1B O11B O11B 126.3(3) 3_554 2 ?
O1 O11B O11B 70.6(3) . 2 ?
O19 O11B O11B 103.4(4) . 2 ?
O10B O11B O11B 47.5(3) . 2 ?
K1B O11B O11B 52.74(13) 1_554 2 ?
Na1 O11B O11B 53.86(14) . 2 ?
Al1 O11B O11B 87.4(2) 3 2 ?
Si5B O12B Al5 137.1(5) . . ?
Si5B O12B O28B 36.7(2) . . ?
Al5 O12B O28B 170.3(5) . . ?
Si5B O12B O5B 36.5(2) . 1_554 ?
Al5 O12B O5B 117.8(4) . 1_554 ?
O28B O12B O5B 61.9(3) . 1_554 ?
Si5B O12B K5 103.1(4) . . ?
Al5 O12B K5 118.9(4) . . ?
O28B O12B K5 66.4(3) . . ?
O5B O12B K5 117.8(3) 1_554 . ?
Si5B O12B O26B 32.5(2) . . ?
Al5 O12B O26B 111.7(4) . . ?
O28B O12B O26B 59.3(3) . . ?
O5B O12B O26B 58.7(3) 1_554 . ?
K5 O12B O26B 117.4(3) . . ?
Si5B O12B O5 145.0(4) . . ?
Al5 O12B O5 34.4(2) . . ?
O28B O12B O5 142.6(4) . . ?
O5B O12B O5 149.9(4) 1_554 . ?
K5 O12B O5 92.0(3) . . ?
O26B O12B O5 112.7(4) . . ?
Si5B O12B O25 102.2(4) . . ?
Al5 O12B O25 35.0(2) . . ?
O28B O12B O25 137.1(4) . . ?
O5B O12B O25 91.7(3) 1_554 . ?
K5 O12B O25 150.4(3) . . ?
O26B O12B O25 78.4(3) . . ?
O5 O12B O25 58.4(3) . . ?
Si5B O12B O27 138.6(4) . . ?
Al5 O12B O27 35.3(2) . . ?
O28B O12B O27 153.5(4) . . ?
O5B O12B O27 103.3(3) 1_554 . ?
K5 O12B O27 108.1(3) . . ?
O26B O12B O27 134.4(4) . . ?
O5 O12B O27 60.4(3) . . ?
O25 O12B O27 59.4(3) . . ?
Si5B O12B K5B 86.0(3) . 1_554 ?
Al5 O12B K5B 95.0(3) . 1_554 ?
O28B O12B K5B 91.9(3) . 1_554 ?
O5B O12B K5B 52.2(2) 1_554 1_554 ?
K5 O12B K5B 99.6(2) . 1_554 ?
O26B O12B K5B 110.6(3) . 1_554 ?
O5 O12B K5B 122.8(3) . 1_554 ?
O25 O12B K5B 97.3(3) . 1_554 ?
O27 O12B K5B 62.7(2) . 1_554 ?
Si5B O12B O12 122.9(4) . . ?
Al5 O12B O12 82.6(3) . . ?
O28B O12B O12 96.6(3) . . ?
O5B O12B O12 158.1(3) 1_554 . ?
K5 O12B O12 49.49(17) . . ?
O26B O12B O12 108.2(3) . . ?
O5 O12B O12 48.6(2) . . ?
O25 O12B O12 103.1(3) . . ?
O27 O12B O12 98.2(3) . . ?
K5B O12B O12 139.0(3) 1_554 . ?
Si5B O12B Si6 146.8(4) . . ?
Al5 O12B Si6 53.5(2) . . ?
O28B O12B Si6 136.2(3) . . ?
O5B O12B Si6 111.5(3) 1_554 . ?
K5 O12B Si6 84.0(2) . . ?
O26B O12B Si6 158.6(3) . . ?
O5 O12B Si6 65.2(2) . . ?
O25 O12B Si6 83.3(2) . . ?
O27 O12B Si6 24.73(17) . . ?
K5B O12B Si6 60.81(14) 1_554 . ?
O12 O12B Si6 86.5(2) . . ?
Si2B O13B Al2 135.5(5) . . ?
Si2B O13B O22B 35.6(2) . . ?
Al2 O13B O22B 171.1(4) . . ?
Si2B O13B O14B 33.9(2) . . ?
Al2 O13B O14B 114.1(4) . . ?
O22B O13B O14B 59.1(3) . . ?
Si2B O13B O2B 36.3(2) . 1_554 ?
Al2 O13B O2B 110.4(3) . 1_554 ?
O22B O13B O2B 61.6(3) . 1_554 ?
O14B O13B O2B 59.3(2) . 1_554 ?
Si2B O13B K5 112.0(3) . . ?
Al2 O13B K5 112.5(3) . . ?
O22B O13B K5 76.3(3) . . ?
O14B O13B K5 125.0(3) . . ?
O2B O13B K5 125.6(3) 1_554 . ?
Si2B O13B O2 148.5(4) . . ?
Al2 O13B O2 35.1(2) . . ?
O22B O13B O2 151.0(3) . . ?
O14B O13B O2 114.7(3) . . ?
O2B O13B O2 143.3(3) 1_554 . ?
K5 O13B O2 88.7(2) . . ?
Si2B O13B O21 132.9(4) . . ?
Al2 O13B O21 35.7(2) . . ?
O22B O13B O21 144.5(4) . . ?
O14B O13B O21 136.2(3) . . ?
O2B O13B O21 96.8(3) 1_554 . ?
K5 O13B O21 98.8(3) . . ?
O2 O13B O21 61.5(2) . . ?
Si2B O13B O14B 101.2(3) . 3_665 ?
Al2 O13B O14B 35.2(2) . 3_665 ?
O22B O13B O14B 136.4(3) . 3_665 ?
O14B O13B O14B 80.4(3) . 3_665 ?
O2B O13B O14B 85.2(3) 1_554 3_665 ?
K5 O13B O14B 146.3(3) . 3_665 ?
O2 O13B O14B 58.7(2) . 3_665 ?
O21 O13B O14B 60.1(3) . 3_665 ?
Si2B O13B K5B 87.9(3) . 1_554 ?
Al2 O13B K5B 85.3(3) . 1_554 ?
O22B O13B K5B 92.5(3) . 1_554 ?
O14B O13B K5B 114.6(3) . 1_554 ?
O2B O13B K5B 55.43(19) 1_554 1_554 ?
K5 O13B K5B 96.6(2) . 1_554 ?
O2 O13B K5B 114.1(3) . 1_554 ?
O21 O13B K5B 52.8(2) . 1_554 ?
O14B O13B K5B 90.3(2) 3_665 1_554 ?
Si2B O13B O13 125.7(4) . . ?
Al2 O13B O13 85.0(3) . . ?
O22B O13B O13 102.3(3) . . ?
O14B O13B O13 106.3(3) . . ?
O2B O13B O13 161.9(3) 1_554 . ?
K5 O13B O13 51.29(18) . . ?
O2 O13B O13 50.1(2) . . ?
O21 O13B O13 101.3(3) . . ?
O14B O13B O13 104.0(3) 3_665 . ?
K5B O13B O13 138.4(3) 1_554 . ?
Si2B O13B K2 94.6(3) . . ?
Al2 O13B K2 72.2(2) . . ?
O22B O13B K2 106.8(3) . . ?
O14B O13B K2 61.0(2) . . ?
O2B O13B K2 114.2(3) 1_554 . ?
K5 O13B K2 109.7(2) . . ?
O2 O13B K2 54.93(18) . . ?
O21 O13B K2 107.8(3) . . ?
O14B O13B K2 60.0(2) 3_665 . ?
K5B O13B K2 150.2(2) 1_554 . ?
O13 O13B K2 60.15(18) . . ?
Si2B O14B Al2 139.3(4) . 2_655 ?
Si2B O14B O22B 36.2(2) . . ?
Al2 O14B O22B 104.2(4) 2_655 . ?
Si2B O14B O2B 37.0(2) . 1_554 ?
Al2 O14B O2B 154.6(4) 2_655 1_554 ?
O22B O14B O2B 62.4(3) . 1_554 ?
Si2B O14B O13B 34.5(2) . . ?
Al2 O14B O13B 134.2(4) 2_655 . ?
O22B O14B O13B 60.2(3) . . ?
O2B O14B O13B 60.5(2) 1_554 . ?
Si2B O14B O2 112.7(4) . 2_655 ?
Al2 O14B O2 36.1(2) 2_655 2_655 ?
O22B O14B O2 87.7(3) . 2_655 ?
O2B O14B O2 148.8(3) 1_554 2_655 ?
O13B O14B O2 98.2(3) . 2_655 ?
Si2B O14B K2B 96.5(3) . 1_554 ?
Al2 O14B K2B 124.0(3) 2_655 1_554 ?
O22B O14B K2B 128.3(3) . 1_554 ?
O2B O14B K2B 66.0(2) 1_554 1_554 ?
O13B O14B K2B 92.8(3) . 1_554 ?
O2 O14B K2B 142.5(3) 2_655 1_554 ?
Si2B O14B O21 119.1(4) . 2_655 ?
Al2 O14B O21 35.2(2) 2_655 2_655 ?
O22B O14B O21 84.5(3) . 2_655 ?
O2B O14B O21 119.5(3) 1_554 2_655 ?
O13B O14B O21 141.0(3) . 2_655 ?
O2 O14B O21 61.6(2) 2_655 2_655 ?
K2B O14B O21 124.0(3) 1_554 2_655 ?
Si2B O14B O13B 172.5(4) . 2_655 ?
Al2 O14B O13B 35.1(2) 2_655 2_655 ?
O22B O14B O13B 139.2(3) . 2_655 ?
O2B O14B O13B 150.5(3) 1_554 2_655 ?
O13B O14B O13B 141.6(4) . 2_655 ?
O2 O14B O13B 59.8(2) 2_655 2_655 ?
K2B O14B O13B 90.0(2) 1_554 2_655 ?
O21 O14B O13B 59.4(2) 2_655 2_655 ?
Si2B O14B K2 105.8(3) . . ?
Al2 O14B K2 80.3(3) 2_655 . ?
O22B O14B K2 115.7(3) . . ?
O2B O14B K2 124.6(3) 1_554 . ?
O13B O14B K2 71.6(2) . . ?
O2 O14B K2 58.85(19) 2_655 . ?
K2B O14B K2 91.6(2) 1_554 . ?
O21 O14B K2 115.1(3) 2_655 . ?
O13B O14B K2 70.0(2) 2_655 . ?
Si2B O14B Si2B 158.8(4) . 2_655 ?
Al2 O14B Si2B 61.9(2) 2_655 2_655 ?
O22B O14B Si2B 163.9(3) . 2_655 ?
O2B O14B Si2B 126.5(3) 1_554 2_655 ?
O13B O14B Si2B 134.9(3) . 2_655 ?
O2 O14B Si2B 84.6(2) 2_655 2_655 ?
K2B O14B Si2B 62.89(14) 1_554 2_655 ?
O21 O14B Si2B 79.4(2) 2_655 2_655 ?
O13B O14B Si2B 27.13(16) 2_655 2_655 ?
K2 O14B Si2B 71.83(14) . 2_655 ?
Si2B O14B O14B 135.1(4) . 2_655 ?
Al2 O14B O14B 82.3(3) 2_655 2_655 ?
O22B O14B O14B 169.1(3) . 2_655 ?
O2B O14B O14B 114.7(2) 1_554 2_655 ?
O13B O14B O14B 108.9(3) . 2_655 ?
O2 O14B O14B 92.9(2) 2_655 2_655 ?
K2B O14B O14B 49.67(12) 1_554 2_655 ?
O21 O14B O14B 105.3(3) 2_655 2_655 ?
O13B O14B O14B 48.2(2) 2_655 2_655 ?
K2 O14B O14B 56.16(11) . 2_655 ?
Si2B O14B O14B 26.33(16) 2_655 2_655 ?
Si7B O15B Al7 136.8(5) . 3_565 ?
Si7B O15B O7B 37.2(2) . . ?
Al7 O15B O7B 119.5(4) 3_565 . ?
Si7B O15B O32B 35.3(2) . . ?
Al7 O15B O32B 167.1(5) 3_565 . ?
O7B O15B O32B 61.2(3) . . ?
Si7B O15B O30B 32.5(2) . 2 ?
Al7 O15B O30B 110.0(4) 3_565 2 ?
O7B O15B O30B 59.3(3) . 2 ?
O32B O15B O30B 58.4(3) . 2 ?
Si7B O15B O7 141.4(5) . 3_564 ?
Al7 O15B O7 34.8(3) 3_565 3_564 ?
O7B O15B O7 150.9(4) . 3_564 ?
O32B O15B O7 139.4(4) . 3_564 ?
O30B O15B O7 109.4(4) 2 3_564 ?
Si7B O15B K7B 101.3(4) . 1_554 ?
Al7 O15B K7B 119.3(4) 3_565 1_554 ?
O7B O15B K7B 118.0(3) . 1_554 ?
O32B O15B K7B 66.0(2) . 1_554 ?
O30B O15B K7B 114.6(3) 2 1_554 ?
O7 O15B K7B 91.1(3) 3_564 1_554 ?
Si7B O15B O29 102.8(4) . 3_565 ?
Al7 O15B O29 34.0(3) 3_565 3_565 ?
O7B O15B O29 93.5(3) . 3_565 ?
O32B O15B O29 136.0(4) . 3_565 ?
O30B O15B O29 78.0(3) 2 3_565 ?
O7 O15B O29 57.4(3) 3_564 3_565 ?
K7B O15B O29 148.4(4) 1_554 3_565 ?
Si7B O15B O31 142.5(4) . 3_565 ?
Al7 O15B O31 34.7(2) 3_565 3_565 ?
O7B O15B O31 107.0(3) . 3_565 ?
O32B O15B O31 157.6(4) . 3_565 ?
O30B O15B O31 134.7(4) 2 3_565 ?
O7 O15B O31 60.0(3) 3_564 3_565 ?
K7B O15B O31 109.7(3) 1_554 3_565 ?
O29 O15B O31 59.0(3) 3_565 3_565 ?
Si7B O15B K7 89.4(3) . 3_565 ?
Al7 O15B K7 95.9(3) 3_565 3_565 ?
O7B O15B K7 54.8(2) . 3_565 ?
O32B O15B K7 94.4(3) . 3_565 ?
O30B O15B K7 113.7(3) 2 3_565 ?
O7 O15B K7 124.0(3) 3_564 3_565 ?
K7B O15B K7 101.6(2) 1_554 3_565 ?
O29 O15B K7 98.8(3) 3_565 3_565 ?
O31 O15B K7 64.4(2) 3_565 3_565 ?
Si7B O15B O15 119.7(4) . 3_564 ?
Al7 O15B O15 81.6(3) 3_565 3_564 ?
O7B O15B O15 156.0(4) . 3_564 ?
O32B O15B O15 95.6(3) . 3_564 ?
O30B O15B O15 104.6(3) 2 3_564 ?
O7 O15B O15 47.1(2) 3_564 3_564 ?
K7B O15B O15 49.17(17) 1_554 3_564 ?
O29 O15B O15 100.6(3) 3_565 3_564 ?
O31 O15B O15 96.9(3) 3_565 3_564 ?
K7 O15B O15 139.9(3) 3_565 3_564 ?
Si7B O15B Si8 151.2(4) . 3_565 ?
Al7 O15B Si8 51.6(2) 3_565 3_565 ?
O7B O15B Si8 114.6(3) . 3_565 ?
O32B O15B Si8 141.1(3) . 3_565 ?
O30B O15B Si8 157.3(3) 2 3_565 ?
O7 O15B Si8 64.4(2) 3_564 3_565 ?
K7B O15B Si8 87.8(2) 1_554 3_565 ?
O29 O15B Si8 80.7(3) 3_565 3_565 ?
O31 O15B Si8 22.60(17) 3_565 3_565 ?
K7 O15B Si8 61.92(15) 3_565 3_565 ?
O15 O15B Si8 87.0(2) 3_564 3_565 ?
Si3B O16B Al3 139.8(6) . 3_565 ?
Si3B O16B O3B 37.8(3) . . ?
Al3 O16B O3B 114.9(4) 3_565 . ?
Si3B O16B O24B 35.4(3) . . ?
Al3 O16B O24B 175.2(5) 3_565 . ?
O3B O16B O24B 61.5(3) . . ?
Si3B O16B O17B 34.0(3) . . ?
Al3 O16B O17B 115.7(4) 3_565 . ?
O3B O16B O17B 60.8(3) . . ?
O24B O16B O17B 60.1(3) . . ?
Si3B O16B K7B 107.8(4) . 1_554 ?
Al3 O16B K7B 112.4(4) 3_565 1_554 ?
O3B O16B K7B 122.7(4) . 1_554 ?
O24B O16B K7B 72.4(3) . 1_554 ?
O17B O16B K7B 121.3(4) . 1_554 ?
Si3B O16B O23 138.3(5) . 3_565 ?
Al3 O16B O23 34.5(2) 3_565 3_565 ?
O3B O16B O23 100.8(4) . 3_565 ?
O24B O16B O23 147.1(4) . 3_565 ?
O17B O16B O23 138.5(4) . 3_565 ?
K7B O16B O23 100.1(3) 1_554 3_565 ?
Si3B O16B O3 148.1(5) . 3_564 ?
Al3 O16B O3 34.1(3) 3_565 3_564 ?
O3B O16B O3 146.8(4) . 3_564 ?
O24B O16B O3 148.3(4) . 3_564 ?
O17B O16B O3 114.1(4) . 3_564 ?
K7B O16B O3 88.8(3) 1_554 3_564 ?
O23 O16B O3 59.8(3) 3_565 3_564 ?
Si3B O16B O17B 105.3(4) . 3_565 ?
Al3 O16B O17B 34.9(3) 3_565 3_565 ?
O3B O16B O17B 89.9(4) . 3_565 ?
O24B O16B O17B 140.3(4) . 3_565 ?
O17B O16B O17B 82.6(4) . 3_565 ?
K7B O16B O17B 145.5(4) 1_554 3_565 ?
O23 O16B O17B 59.1(3) 3_565 3_565 ?
O3 O16B O17B 57.3(3) 3_564 3_565 ?
Si3B O16B K7 90.6(3) . 3_565 ?
Al3 O16B K7 86.1(3) 3_565 3_565 ?
O3B O16B K7 56.0(3) . 3_565 ?
O24B O16B K7 93.9(3) . 3_565 ?
O17B O16B K7 116.4(3) . 3_565 ?
K7B O16B K7 98.2(3) 1_554 3_565 ?
O23 O16B K7 54.7(2) 3_565 3_565 ?
O3 O16B K7 114.3(3) 3_564 3_565 ?
O17B O16B K7 91.0(3) 3_565 3_565 ?
Si3B O16B K3B 94.6(4) . 1_554 ?
Al3 O16B K3B 71.7(3) 3_565 1_554 ?
O3B O16B K3B 116.8(4) . 1_554 ?
O24B O16B K3B 106.8(3) . 1_554 ?
O17B O16B K3B 61.2(2) . 1_554 ?
K7B O16B K3B 107.2(3) 1_554 1_554 ?
O23 O16B K3B 106.1(3) 3_565 1_554 ?
O3 O16B K3B 53.9(3) 3_564 1_554 ?
O17B O16B K3B 60.1(2) 3_565 1_554 ?
K7 O16B K3B 151.0(3) 3_565 1_554 ?
Si3B O16B O16 122.9(4) . 3_564 ?
Al3 O16B O16 83.0(3) 3_565 3_564 ?
O3B O16B O16 160.3(4) . 3_564 ?
O24B O16B O16 100.1(3) . 3_564 ?
O17B O16B O16 105.1(3) . 3_564 ?
K7B O16B O16 50.4(2) 1_554 3_564 ?
O23 O16B O16 98.7(3) 3_565 3_564 ?
O3 O16B O16 49.3(3) 3_564 3_564 ?
O17B O16B O16 102.3(3) 3_565 3_564 ?
K7 O16B O16 137.7(3) 3_565 3_564 ?
K3B O16B O16 59.1(2) 1_554 3_564 ?
Si3B O17B Al3 140.7(5) . . ?
Si3B O17B O24B 34.6(3) . . ?
Al3 O17B O24B 106.8(4) . . ?
Si3B O17B O16B 35.3(3) . . ?
Al3 O17B O16B 137.3(4) . . ?
O24B O17B O16B 59.9(3) . . ?
Si3B O17B O3B 36.1(3) . . ?
Al3 O17B O3B 154.1(5) . . ?
O24B O17B O3B 61.0(3) . . ?
O16B O17B O3B 59.4(3) . . ?
Si3B O17B O3 113.0(4) . 1_554 ?
Al3 O17B O3 37.5(3) . 1_554 ?
O24B O17B O3 88.1(3) . 1_554 ?
O16B O17B O3 99.9(4) . 1_554 ?
O3B O17B O3 148.1(4) . 1_554 ?
Si3B O17B O23 117.8(4) . . ?
Al3 O17B O23 35.6(2) . . ?
O24B O17B O23 85.2(3) . . ?
O16B O17B O23 141.9(4) . . ?
O3B O17B O23 118.5(4) . . ?
O3 O17B O23 61.4(3) 1_554 . ?
Si3B O17B K3 97.5(4) . . ?
Al3 O17B K3 121.4(4) . . ?
O24B O17B K3 128.9(3) . . ?
O16B O17B K3 91.2(3) . . ?
O3B O17B K3 68.0(3) . . ?
O3 O17B K3 141.2(4) 1_554 . ?
O23 O17B K3 124.7(3) . . ?
Si3B O17B O16B 174.0(5) . 2_665 ?
Al3 O17B O16B 34.3(3) . 2_665 ?
O24B O17B O16B 141.0(4) . 2_665 ?
O16B O17B O16B 142.8(4) . 2_665 ?
O3B O17B O16B 149.7(4) . 2_665 ?
O3 O17B O16B 61.1(3) 1_554 2_665 ?
O23 O17B O16B 60.0(3) . 2_665 ?
K3 O17B O16B 88.0(3) . 2_665 ?
Si3B O17B K3B 107.0(4) . 1_554 ?
Al3 O17B K3B 79.9(3) . 1_554 ?
O24B O17B K3B 115.0(3) . 1_554 ?
O16B O17B K3B 72.4(3) . 1_554 ?
O3B O17B K3B 125.6(3) . 1_554 ?
O3 O17B K3B 58.5(3) 1_554 1_554 ?
O23 O17B K3B 114.7(3) . 1_554 ?
K3 O17B K3B 90.7(2) . 1_554 ?
O16B O17B K3B 70.5(2) 2_665 1_554 ?
Si3B O17B K8 76.1(3) . . ?
Al3 O17B K8 86.3(3) . . ?
O24B O17B K8 57.1(2) . . ?
O16B O17B K8 111.1(3) . . ?
O3B O17B K8 67.8(3) . . ?
O3 O17B K8 103.0(3) 1_554 . ?
O23 O17B K8 50.74(19) . . ?
K3 O17B K8 107.4(2) . . ?
O16B O17B K8 104.5(3) 2_665 . ?
K3B O17B K8 161.2(3) 1_554 . ?
Si3B O17B Si3B 159.1(4) . 2_665 ?
Al3 O17B Si3B 60.1(3) . 2_665 ?
O24B O17B Si3B 165.4(3) . 2_665 ?
O16B O17B Si3B 133.7(3) . 2_665 ?
O3B O17B Si3B 127.7(3) . 2_665 ?
O3 O17B Si3B 84.2(3) 1_554 2_665 ?
O23 O17B Si3B 80.3(2) . 2_665 ?
K3 O17B Si3B 62.11(16) . 2_665 ?
O16B O17B Si3B 26.00(19) 2_665 2_665 ?
K3B O17B Si3B 71.02(16) 1_554 2_665 ?
K8 O17B Si3B 112.8(2) . 2_665 ?
Si9B O18B Al9 142.1(5) . . ?
Si9B O18B O36B 35.2(3) . . ?
Al9 O18B O36B 142.7(4) . . ?
Si9B O18B O9B 36.1(3) . 1_554 ?
Al9 O18B O9B 149.1(4) . 1_554 ?
O36B O18B O9B 59.7(3) . 1_554 ?
Si9B O18B O9 127.7(4) . . ?
Al9 O18B O9 36.8(3) . . ?
O36B O18B O9 108.3(4) . . ?
O9B O18B O9 163.6(4) 1_554 . ?
Si9B O18B Na9B 95.3(3) . 1_554 ?
Al9 O18B Na9B 116.8(4) . 1_554 ?
O36B O18B Na9B 97.7(3) . 1_554 ?
O9B O18B Na9B 61.9(2) 1_554 1_554 ?
O9 O18B Na9B 133.8(4) . 1_554 ?
Si9B O18B O34B 33.3(2) . . ?
Al9 O18B O34B 108.9(4) . . ?
O36B O18B O34B 59.1(3) . . ?
O9B O18B O34B 59.3(3) 1_554 . ?
O9 O18B O34B 105.6(3) . . ?
Na9B O18B O34B 120.6(3) 1_554 . ?
Si9B O18B O33 110.9(4) . . ?
Al9 O18B O33 34.4(2) . . ?
O36B O18B O33 131.7(4) . . ?
O9B O18B O33 117.8(4) 1_554 . ?
O9 O18B O33 60.1(3) . . ?
Na9B O18B O33 124.7(3) 1_554 . ?
O34B O18B O33 78.2(3) . . ?
Si9B O18B O35 164.0(4) . . ?
Al9 O18B O35 33.6(3) . . ?
O36B O18B O35 160.8(4) . . ?
O9B O18B O35 134.8(4) 1_554 . ?
O9 O18B O35 59.9(3) . . ?
Na9B O18B O35 83.5(3) 1_554 . ?
O34B O18B O35 136.1(4) . . ?
O33 O18B O35 58.4(3) . . ?
Si9B O18B K9 98.2(3) . . ?
Al9 O18B K9 94.8(3) . . ?
O36B O18B K9 63.2(3) . . ?
O9B O18B K9 116.0(3) 1_554 . ?
O9 O18B K9 61.1(3) . . ?
Na9B O18B K9 101.2(3) 1_554 . ?
O34B O18B K9 110.8(3) . . ?
O33 O18B K9 120.7(3) . . ?
O35 O18B K9 97.7(3) . . ?
Si9B O18B O10B 100.9(3) . . ?
Al9 O18B O10B 115.9(4) . . ?
O36B O18B O10B 78.3(3) . . ?
O9B O18B O10B 85.4(3) 1_554 . ?
O9 O18B O10B 103.8(3) . . ?
Na9B O18B O10B 44.68(18) 1_554 . ?
O34B O18B O10B 133.9(3) . . ?
O33 O18B O10B 147.9(3) . . ?
O35 O18B O10B 89.6(3) . . ?
K9 O18B O10B 56.57(18) . . ?
Si9B O18B Si4 156.7(4) . . ?
Al9 O18B Si4 58.3(3) . . ?
O36B O18B Si4 142.0(3) . . ?
O9B O18B Si4 121.4(3) 1_554 . ?
O9 O18B Si4 75.0(3) . . ?
Na9B O18B Si4 61.43(18) 1_554 . ?
O34B O18B Si4 158.4(3) . . ?
O33 O18B Si4 83.8(3) . . ?
O35 O18B Si4 25.95(18) . . ?
K9 O18B Si4 88.7(2) . . ?
O10B O18B Si4 64.52(18) . . ?
Si4B O19B Al1B 150.2(6) . 3 ?
Si4B O19B O25B 36.5(3) . . ?
Al1B O19B O25B 132.3(5) 3 . ?
Si4B O19B O4B 36.3(3) . . ?
Al1B O19B O4B 166.7(5) 3 . ?
O25B O19B O4B 60.4(3) . . ?
Si4B O19B O35B 34.0(3) . 3 ?
Al1B O19B O35B 120.5(5) 3 3 ?
O25B O19B O35B 61.8(3) . 3 ?
O4B O19B O35B 59.1(3) . 3 ?
Si4B O19B O1B 122.2(5) . 3 ?
Al1B O19B O1B 35.5(3) 3 3 ?
O25B O19B O1B 96.8(4) . 3 ?
O4B O19B O1B 156.8(4) . 3 ?
O35B O19B O1B 108.1(4) 3 3 ?
Si4B O19B K4 91.4(4) . . ?
Al1B O19B K4 118.0(4) 3 . ?
O25B O19B K4 88.7(3) . . ?
O4B O19B K4 60.6(2) . . ?
O35B O19B K4 119.8(4) 3 . ?
O1B O19B K4 127.9(4) 3 . ?
Si4B O19B O10 125.6(5) . 3 ?
Al1B O19B O10 34.9(3) 3 3 ?
O25B O19B O10 137.7(4) . 3 ?
O4B O19B O10 135.1(4) . 3 ?
O35B O19B O10 91.6(4) 3 3 ?
O1B O19B O10 58.6(3) 3 3 ?
K4 O19B O10 133.5(4) . 3 ?
Si4B O19B O11 174.4(5) . . ?
Al1B O19B O11 35.0(3) 3 . ?
O25B O19B O11 141.3(4) . . ?
O4B O19B O11 139.7(4) . . ?
O35B O19B O11 151.4(4) 3 . ?
O1B O19B O11 60.9(4) 3 . ?
K4 O19B O11 83.1(3) . . ?
O10 O19B O11 59.8(3) 3 . ?
Si4B O19B K4B 88.9(4) . . ?
Al1B O19B K4B 84.8(3) 3 . ?
O25B O19B K4B 52.8(2) . . ?
O4B O19B K4B 108.3(3) . . ?
O35B O19B K4B 104.3(3) 3 . ?
O1B O19B K4B 53.4(3) 3 . ?
K4 O19B K4B 93.7(3) . . ?
O10 O19B K4B 111.9(3) 3 . ?
O11 O19B K4B 89.9(3) . . ?
Si4B O19B Na4B 98.7(6) . . ?
Al1B O19B Na4B 78.3(5) 3 . ?
O25B O19B Na4B 62.3(5) . . ?
O4B O19B Na4B 114.4(5) . . ?
O35B O19B Na4B 114.8(6) 3 . ?
O1B O19B Na4B 50.4(5) 3 . ?
K4 O19B Na4B 89.4(5) . . ?
O10 O19B Na4B 108.6(5) 3 . ?
O11 O19B Na4B 79.7(5) . . ?
K4B O19B Na4B 10.7(4) . . ?
Si4B O19B K9 80.2(3) . 3 ?
Al1B O19B K9 94.4(4) 3 3 ?
O25B O19B K9 115.7(4) . 3 ?
O4B O19B K9 74.4(3) . 3 ?
O35B O19B K9 56.2(2) 3 3 ?
O1B O19B K9 116.3(4) 3 3 ?
K4 O19B K9 107.2(3) . 3 ?
O10 O19B K9 60.7(2) 3 3 ?
O11 O19B K9 102.9(3) . 3 ?
K4B O19B K9 156.5(3) . 3 ?
Na4B O19B K9 163.4(5) . 3 ?
Si1B O20B Al4B 148.9(6) 3 . ?
Si1B O20B O1B 35.7(3) 3 3_554 ?
Al4B O20B O1B 120.0(5) . 3_554 ?
Si1B O20B O11B 34.0(3) 3 . ?
Al4B O20B O11B 174.9(5) . . ?
O1B O20B O11B 60.2(4) 3_554 . ?
Si1B O20B O10B 34.9(3) 3 3 ?
Al4B O20B O10B 125.7(5) . 3 ?
O1B O20B O10B 58.7(3) 3_554 3 ?
O11B O20B O10B 59.1(3) . 3 ?
Si1B O20B O4B 168.7(5) 3 . ?
Al4B O20B O4B 35.8(2) . . ?
O1B O20B O4B 154.3(4) 3_554 . ?
O11B O20B O4B 142.7(4) . . ?
O10B O20B O4B 135.9(4) 3 . ?
Si1B O20B O26B 131.5(5) 3 . ?
Al4B O20B O26B 35.1(3) . . ?
O1B O20B O26B 95.8(4) 3_554 . ?
O11B O20B O26B 140.9(4) . . ?
O10B O20B O26B 137.0(4) 3 . ?
O4B O20B O26B 59.0(3) . . ?
Si1B O20B K4 120.5(4) 3 . ?
Al4B O20B K4 89.7(3) . . ?
O1B O20B K4 128.8(4) 3_554 . ?
O11B O20B K4 86.7(3) . . ?
O10B O20B K4 136.4(4) 3 . ?
O4B O20B K4 59.9(2) . . ?
O26B O20B K4 86.6(3) . . ?
Si1B O20B O36B 120.2(5) 3 3 ?
Al4B O20B O36B 33.9(3) . 3 ?
O1B O20B O36B 106.8(4) 3_554 3 ?
O11B O20B O36B 151.0(4) . 3 ?
O10B O20B O36B 91.9(3) 3 3 ?
O4B O20B O36B 58.5(3) . 3 ?
O26B O20B O36B 60.8(3) . 3 ?
K4 O20B O36B 118.4(3) . 3 ?
Si1B O20B K4B 85.3(3) 3 1_554 ?
Al4B O20B K4B 86.0(3) . 1_554 ?
O1B O20B K4B 53.5(3) 3_554 1_554 ?
O11B O20B K4B 90.6(3) . 1_554 ?
O10B O20B K4B 111.9(3) 3 1_554 ?
O4B O20B K4B 106.0(3) . 1_554 ?
O26B O20B K4B 51.4(2) . 1_554 ?
K4 O20B K4B 92.9(2) . 1_554 ?
O36B O20B K4B 101.8(3) 3 1_554 ?
Si1B O20B Na4B 78.9(5) 3 1_554 ?
Al4B O20B Na4B 95.8(6) . 1_554 ?
O1B O20B Na4B 50.5(5) 3_554 1_554 ?
O11B O20B Na4B 80.5(5) . 1_554 ?
O10B O20B Na4B 108.9(5) 3 1_554 ?
O4B O20B Na4B 112.3(5) . 1_554 ?
O26B O20B Na4B 60.9(5) . 1_554 ?
K4 O20B Na4B 88.9(4) . 1_554 ?
O36B O20B Na4B 112.3(5) 3 1_554 ?
K4B O20B Na4B 10.6(4) 1_554 1_554 ?
Si1B O20B K9 96.0(4) 3 3 ?
Al4B O20B K9 80.0(3) . 3 ?
O1B O20B K9 117.5(4) 3_554 3 ?
O11B O20B K9 104.4(3) . 3 ?
O10B O20B K9 62.3(2) 3 3 ?
O4B O20B K9 73.8(2) . 3 ?
O26B O20B K9 114.3(3) . 3 ?
K4 O20B K9 107.5(3) . 3 ?
O36B O20B K9 56.2(2) 3 3 ?
K4B O20B K9 155.1(3) 1_554 3 ?
Na4B O20B K9 162.9(5) 1_554 3 ?
Si6B O21B Al2B 140.3(5) . . ?
Si6B O21B O29B 38.0(3) . . ?
Al2B O21B O29B 176.8(5) . . ?
Si6B O21B O27B 34.3(3) . . ?
Al2B O21B O27B 121.1(4) . . ?
O29B O21B O27B 59.3(3) . . ?
Si6B O21B O6B 33.7(3) . . ?
Al2B O21B O6B 116.6(4) . . ?
O29B O21B O6B 60.5(3) . . ?
O27B O21B O6B 60.2(3) . . ?
Si6B O21B O14 161.7(5) . 2_655 ?
Al2B O21B O14 35.1(2) . 2_655 ?
O29B O21B O14 144.9(4) . 2_655 ?
O27B O21B O14 155.4(4) . 2_655 ?
O6B O21B O14 128.1(4) . 2_655 ?
Si6B O21B O2B 109.9(4) . . ?
Al2B O21B O2B 33.8(2) . . ?
O29B O21B O2B 143.3(4) . . ?
O27B O21B O2B 105.8(3) . . ?
O6B O21B O2B 82.8(3) . . ?
O14 O21B O2B 58.0(3) 2_655 . ?
Si6B O21B O13 127.6(5) . . ?
Al2B O21B O13 35.0(2) . . ?
O29B O21B O13 147.6(4) . . ?
O27B O21B O13 95.5(3) . . ?
O6B O21B O13 127.4(4) . . ?
O14 O21B O13 60.6(3) 2_655 . ?
O2B O21B O13 58.2(3) . . ?
Si6B O21B K6 97.0(4) . 2_655 ?
Al2B O21B K6 122.2(4) . 2_655 ?
O29B O21B K6 59.9(2) . 2_655 ?
O27B O21B K6 102.3(3) . 2_655 ?
O6B O21B K6 117.5(3) . 2_655 ?
O14 O21B K6 93.2(3) 2_655 2_655 ?
O2B O21B K6 151.1(3) . 2_655 ?
O13 O21B K6 112.8(3) . 2_655 ?
Si6B O21B K6B 88.7(3) . . ?
Al2B O21B K6B 94.3(3) . . ?
O29B O21B K6B 83.1(3) . . ?
O27B O21B K6B 121.9(3) . . ?
O6B O21B K6B 63.0(3) . . ?
O14 O21B K6B 75.6(2) 2_655 . ?
O2B O21B K6B 78.0(2) . . ?
O13 O21B K6B 129.3(3) . . ?
K6 O21B K6B 92.7(2) 2_655 . ?
Si6B O21B K5 90.3(3) . . ?
Al2B O21B K5 87.2(3) . . ?
O29B O21B K5 95.4(3) . . ?
O27B O21B K5 57.3(2) . . ?
O6B O21B K5 116.5(3) . . ?
O14 O21B K5 105.6(3) 2_655 . ?
O2B O21B K5 103.4(3) . . ?
O13 O21B K5 52.2(2) . . ?
K6 O21B K5 86.3(2) 2_655 . ?
K6B O21B K5 178.5(3) . . ?
Si6B O21B Si2 152.4(4) . 2_655 ?
Al2B O21B Si2 61.6(3) . 2_655 ?
O29B O21B Si2 119.0(3) . 2_655 ?
O27B O21B Si2 165.7(3) . 2_655 ?
O6B O21B Si2 132.9(3) . 2_655 ?
O14 O21B Si2 26.99(17) 2_655 2_655 ?
O2B O21B Si2 83.5(2) . 2_655 ?
O13 O21B Si2 80.0(3) . 2_655 ?
K6 O21B Si2 67.59(17) 2_655 2_655 ?
K6B O21B Si2 70.10(17) . 2_655 ?
K5 O21B Si2 110.5(2) . 2_655 ?
Si2B O22B Al6B 140.0(5) . . ?
Si2B O22B O14B 35.3(2) . . ?
Al6B O22B O14B 161.6(4) . . ?
Si2B O22B O13B 35.3(2) . . ?
Al6B O22B O13B 127.6(4) . . ?
O14B O22B O13B 60.6(3) . . ?
Si2B O22B O30B 175.7(5) . . ?
Al6B O22B O30B 37.2(2) . . ?
O14B O22B O30B 145.5(4) . . ?
O13B O22B O30B 147.6(4) . . ?
Si2B O22B O2B 34.7(2) . 1_554 ?
Al6B O22B O2B 108.6(4) . 1_554 ?
O14B O22B O2B 59.1(3) . 1_554 ?
O13B O22B O2B 59.5(3) . 1_554 ?
O30B O22B O2B 141.1(4) . 1_554 ?
Si2B O22B O28B 120.7(4) . . ?
Al6B O22B O28B 34.6(2) . . ?
O14B O22B O28B 155.1(4) . . ?
O13B O22B O28B 95.2(3) . . ?
O30B O22B O28B 59.1(3) . . ?
O2B O22B O28B 105.0(3) 1_554 . ?
Si2B O22B O6B 115.8(4) . 1_554 ?
Al6B O22B O6B 33.7(2) . 1_554 ?
O14B O22B O6B 128.1(4) . 1_554 ?
O13B O22B O6B 127.0(4) . 1_554 ?
O30B O22B O6B 60.0(3) . 1_554 ?
O2B O22B O6B 81.2(3) 1_554 1_554 ?
O28B O22B O6B 60.1(3) . 1_554 ?
Si2B O22B K6 124.5(4) . 2_655 ?
Al6B O22B K6 95.1(3) . 2_655 ?
O14B O22B K6 95.1(3) . 2_655 ?
O13B O22B K6 114.1(3) . 2_655 ?
O30B O22B K6 58.9(2) . 2_655 ?
O2B O22B K6 153.8(3) 1_554 2_655 ?
O28B O22B K6 100.9(3) . 2_655 ?
O6B O22B K6 116.2(3) 1_554 2_655 ?
Si2B O22B K6B 96.0(3) . 1_554 ?
Al6B O22B K6B 86.4(3) . 1_554 ?
O14B O22B K6B 77.9(3) . 1_554 ?
O13B O22B K6B 131.3(3) . 1_554 ?
O30B O22B K6B 80.9(3) . 1_554 ?
O2B O22B K6B 78.3(2) 1_554 1_554 ?
O28B O22B K6B 119.8(3) . 1_554 ?
O6B O22B K6B 61.3(2) 1_554 1_554 ?
K6 O22B K6B 92.6(2) 2_655 1_554 ?
Si2B O22B K5 88.0(3) . . ?
Al6B O22B K5 89.7(3) . . ?
O14B O22B K5 106.2(3) . . ?
O13B O22B K5 52.6(2) . . ?
O30B O22B K5 95.0(3) . . ?
O2B O22B K5 104.4(3) 1_554 . ?
O28B O22B K5 56.5(2) . . ?
O6B O22B K5 115.6(3) 1_554 . ?
K6 O22B K5 86.3(2) 2_655 . ?
K6B O22B K5 175.8(3) 1_554 . ?
Si2B O22B Al2 63.4(3) . 2_655 ?
Al6B O22B Al2 150.8(4) . 2_655 ?
O14B O22B Al2 28.58(18) . 2_655 ?
O13B O22B Al2 81.6(3) . 2_655 ?
O30B O22B Al2 118.0(3) . 2_655 ?
O2B O22B Al2 85.7(2) 1_554 2_655 ?
O28B O22B Al2 165.5(3) . 2_655 ?
O6B O22B Al2 132.6(3) 1_554 2_655 ?
K6 O22B Al2 68.02(17) 2_655 2_655 ?
K6B O22B Al2 71.44(17) 1_554 2_655 ?
K5 O22B Al2 111.8(2) . 2_655 ?
Si8B O23B Al3B 139.3(5) . . ?
Si8B O23B O33B 37.5(2) . . ?
Al3B O23B O33B 170.7(4) . . ?
Si8B O23B O31B 35.4(2) . . ?
Al3B O23B O31B 123.3(4) . . ?
O33B O23B O31B 60.0(3) . . ?
Si8B O23B O8B 34.2(2) . . ?
Al3B O23B O8B 111.9(4) . . ?
O33B O23B O8B 61.0(3) . . ?
O31B O23B O8B 61.0(3) . . ?
Si8B O23B O16 129.6(4) . 3_565 ?
Al3B O23B O16 35.7(2) . 3_565 ?
O33B O23B O16 152.7(4) . 3_565 ?
O31B O23B O16 97.7(3) . 3_565 ?
O8B O23B O16 124.5(3) . 3_565 ?
Si8B O23B O3B 106.7(4) . . ?
Al3B O23B O3B 34.1(3) . . ?
O33B O23B O3B 138.6(4) . . ?
O31B O23B O3B 104.5(4) . . ?
O8B O23B O3B 77.8(3) . . ?
O16 O23B O3B 57.6(3) 3_565 . ?
Si8B O23B O17 157.4(4) . . ?
Al3B O23B O17 34.3(3) . . ?
O33B O23B O17 142.9(4) . . ?
O31B O23B O17 157.1(4) . . ?
O8B O23B O17 123.6(3) . . ?
O16 O23B O17 60.5(3) 3_565 . ?
O3B O23B O17 59.1(3) . . ?
Si8B O23B K8B 97.1(3) . . ?
Al3B O23B K8B 123.5(4) . . ?
O33B O23B K8B 60.4(2) . . ?
O31B O23B K8B 103.6(3) . . ?
O8B O23B K8B 118.0(3) . . ?
O16 O23B K8B 116.6(3) 3_565 . ?
O3B O23B K8B 151.9(3) . . ?
O17 O23B K8B 93.5(3) . . ?
Si8B O23B K8 85.7(3) . . ?
Al3B O23B K8 90.0(3) . . ?
O33B O23B K8 81.1(3) . . ?
O31B O23B K8 119.6(3) . . ?
O8B O23B K8 60.1(2) . . ?
O16 O23B K8 125.7(3) 3_565 . ?
O3B O23B K8 74.8(3) . . ?
O17 O23B K8 73.9(3) . . ?
K8B O23B K8 92.7(2) . . ?
Si8B O23B K7B 93.8(3) . . ?
Al3B O23B K7B 90.8(3) . . ?
O33B O23B K7B 98.1(3) . . ?
O31B O23B K7B 59.9(2) . . ?
O8B O23B K7B 119.6(3) . . ?
O16 O23B K7B 55.1(2) 3_565 . ?
O3B O23B K7B 106.0(3) . . ?
O17 O23B K7B 106.7(3) . . ?
K8B O23B K7B 86.74(19) . . ?
K8 O23B K7B 179.2(3) . . ?
Si8B O23B Si3 149.9(4) . . ?
Al3B O23B Si3 59.7(2) . . ?
O33B O23B Si3 118.9(3) . . ?
O31B O23B Si3 169.4(3) . . ?
O8B O23B Si3 128.8(3) . . ?
O16 O23B Si3 79.9(2) 3_565 . ?
O3B O23B Si3 83.0(3) . . ?
O17 O23B Si3 25.6(2) . . ?
K8B O23B Si3 68.95(16) . . ?
K8 O23B Si3 69.15(15) . . ?
K7B O23B Si3 111.2(2) . . ?
Si3B O24B Al8B 139.6(5) . . ?
Si3B O24B O16B 35.9(3) . . ?
Al8B O24B O16B 129.5(4) . . ?
Si3B O24B O17B 33.8(2) . . ?
Al8B O24B O17B 158.0(4) . . ?
O16B O24B O17B 60.1(3) . . ?
Si3B O24B O3B 35.7(3) . . ?
Al8B O24B O3B 105.5(4) . . ?
O16B O24B O3B 59.2(3) . . ?
O17B O24B O3B 60.0(3) . . ?
Si3B O24B O34B 171.1(4) . . ?
Al8B O24B O34B 37.0(2) . . ?
O16B O24B O34B 151.9(4) . . ?
O17B O24B O34B 144.1(4) . . ?
O3B O24B O34B 137.2(4) . . ?
Si3B O24B O32B 123.1(4) . . ?
Al8B O24B O32B 35.5(2) . . ?
O16B O24B O32B 97.3(3) . . ?
O17B O24B O32B 156.3(4) . . ?
O3B O24B O32B 103.6(3) . . ?
O34B O24B O32B 59.6(3) . . ?
Si3B O24B O8B 113.2(4) . . ?
Al8B O24B O8B 33.3(2) . . ?
O16B O24B O8B 125.4(4) . . ?
O17B O24B O8B 125.0(3) . . ?
O3B O24B O8B 77.5(3) . . ?
O34B O24B O8B 59.8(2) . . ?
O32B O24B O8B 60.4(2) . . ?
Si3B O24B K8B 124.9(4) . 1_554 ?
Al8B O24B K8B 95.5(3) . 1_554 ?
O16B O24B K8B 116.8(3) . 1_554 ?
O17B O24B K8B 95.5(3) . 1_554 ?
O3B O24B K8B 154.5(4) . 1_554 ?
O34B O24B K8B 59.4(2) . 1_554 ?
O32B O24B K8B 101.9(3) . 1_554 ?
O8B O24B K8B 116.4(3) . 1_554 ?
Si3B O24B K8 92.6(3) . . ?
Al8B O24B K8 83.6(3) . . ?
O16B O24B K8 128.4(3) . . ?
O17B O24B K8 76.8(3) . . ?
O3B O24B K8 75.8(3) . . ?
O34B O24B K8 79.1(2) . . ?
O32B O24B K8 117.9(3) . . ?
O8B O24B K8 59.1(2) . . ?
K8B O24B K8 92.7(2) 1_554 . ?
Si3B O24B K7B 90.9(3) . 1_554 ?
Al8B O24B K7B 92.8(3) . 1_554 ?
O16B O24B K7B 55.0(2) . 1_554 ?
O17B O24B K7B 106.9(3) . 1_554 ?
O3B O24B K7B 106.3(3) . 1_554 ?
O34B O24B K7B 97.3(2) . 1_554 ?
O32B O24B K7B 58.8(2) . 1_554 ?
O8B O24B K7B 118.1(3) . 1_554 ?
K8B O24B K7B 86.44(19) 1_554 1_554 ?
K8 O24B K7B 176.3(3) . 1_554 ?
Si3B O24B Al3 61.1(2) . . ?
Al8B O24B Al3 149.1(4) . . ?
O16B O24B Al3 81.0(3) . . ?
O17B O24B Al3 27.61(19) . . ?
O3B O24B Al3 85.4(3) . . ?
O34B O24B Al3 118.1(3) . . ?
O32B O24B Al3 168.4(3) . . ?
O8B O24B Al3 129.7(3) . . ?
K8B O24B Al3 69.22(16) 1_554 . ?
K8 O24B Al3 70.97(16) . . ?
K7B O24B Al3 112.0(2) 1_554 . ?
Si4B O25B Al5B 142.2(5) . . ?
Si4B O25B K4B 108.5(4) . . ?
Al5B O25B K4B 101.7(4) . . ?
Si4B O25B O19B 36.2(3) . . ?
Al5B O25B O19B 151.2(5) . . ?
K4B O25B O19B 72.8(3) . . ?
Si4B O25B O4B 36.3(2) . . ?
Al5B O25B O4B 106.6(4) . . ?
K4B O25B O4B 125.9(4) . . ?
O19B O25B O4B 60.3(3) . . ?
Si4B O25B O5B 176.6(5) . . ?
Al5B O25B O5B 36.0(2) . . ?
K4B O25B O5B 74.8(3) . . ?
O19B O25B O5B 147.2(4) . . ?
O4B O25B O5B 142.4(4) . . ?
Si4B O25B O35B 32.7(3) . 3 ?
Al5B O25B O35B 138.3(5) . 3 ?
K4B O25B O35B 118.7(4) . 3 ?
O19B O25B O35B 60.1(3) . 3 ?
O4B O25B O35B 58.5(3) . 3 ?
O5B O25B O35B 145.0(4) . 3 ?
Si4B O25B O27B 115.9(4) . . ?
Al5B O25B O27B 35.8(3) . . ?
K4B O25B O27B 135.1(4) . . ?
O19B O25B O27B 149.6(4) . . ?
O4B O25B O27B 89.5(3) . . ?
O5B O25B O27B 61.0(3) . . ?
O35B O25B O27B 102.6(4) 3 . ?
Si4B O25B O12 121.6(4) . . ?
Al5B O25B O12 33.2(2) . . ?
K4B O25B O12 92.6(3) . . ?
O19B O25B O12 118.0(4) . . ?
O4B O25B O12 87.2(3) . . ?
O5B O25B O12 58.5(3) . . ?
O35B O25B O12 142.7(4) 3 . ?
O27B O25B O12 59.2(3) . . ?
Si4B O25B Na4B 104.1(6) . . ?
Al5B O25B Na4B 103.3(5) . . ?
K4B O25B Na4B 7.2(4) . . ?
O19B O25B Na4B 68.0(5) . . ?
O4B O25B Na4B 119.1(5) . . ?
O5B O25B Na4B 79.3(5) . . ?
O35B O25B Na4B 118.1(5) 3 . ?
O27B O25B Na4B 138.2(5) . . ?
O12 O25B Na4B 90.3(5) . . ?
Si4B O25B O26B 130.0(4) . 1_556 ?
Al5B O25B O26B 87.0(3) . 1_556 ?
K4B O25B O26B 50.3(2) . 1_556 ?
O19B O25B O26B 108.2(4) . 1_556 ?
O4B O25B O26B 166.3(4) . 1_556 ?
O5B O25B O26B 51.3(3) . 1_556 ?
O35B O25B O26B 110.0(3) 3 1_556 ?
O27B O25B O26B 101.1(3) . 1_556 ?
O12 O25B O26B 105.6(3) . 1_556 ?
Na4B O25B O26B 57.5(5) . 1_556 ?
Si4B O25B K10B 102.5(4) . 3 ?
Al5B O25B K10B 87.5(3) . 3 ?
K4B O25B K10B 110.1(3) . 3 ?
O19B O25B K10B 121.1(3) . 3 ?
O4B O25B K10B 116.1(3) . 3 ?
O5B O25B K10B 75.2(3) . 3 ?
O35B O25B K10B 69.8(3) 3 3 ?
O27B O25B K10B 66.8(2) . 3 ?
O12 O25B K10B 120.5(3) . 3 ?
Na4B O25B K10B 117.0(5) . 3 ?
O26B O25B K10B 61.6(2) 1_556 3 ?
Si5B O26B Al4B 143.1(6) . . ?
Si5B O26B K4B 103.4(4) . 1_554 ?
Al4B O26B K4B 106.6(4) . 1_554 ?
Si5B O26B O5B 36.7(3) . 1_554 ?
Al4B O26B O5B 176.9(5) . 1_554 ?
K4B O26B O5B 75.6(3) 1_554 1_554 ?
Si5B O26B O28B 35.8(3) . . ?
Al4B O26B O28B 116.1(4) . . ?
K4B O26B O28B 137.0(4) 1_554 . ?
O5B O26B O28B 62.0(3) 1_554 . ?
Si5B O26B O4B 107.6(4) . . ?
Al4B O26B O4B 36.2(2) . . ?
K4B O26B O4B 124.9(4) 1_554 . ?
O5B O26B O4B 144.2(4) 1_554 . ?
O28B O26B O4B 89.8(3) . . ?
Si5B O26B O12B 33.5(2) . . ?
Al4B O26B O12B 122.1(4) . . ?
K4B O26B O12B 94.5(3) 1_554 . ?
O5B O26B O12B 59.5(3) 1_554 . ?
O28B O26B O12B 58.8(3) . . ?
O4B O26B O12B 87.7(3) . . ?
Si5B O26B O20B 152.2(5) . . ?
Al4B O26B O20B 35.6(3) . . ?
K4B O26B O20B 71.5(3) 1_554 . ?
O5B O26B O20B 146.8(4) 1_554 . ?
O28B O26B O20B 149.3(4) . . ?
O4B O26B O20B 59.8(3) . . ?
O12B O26B O20B 118.8(4) . . ?
Si5B O26B O36B 137.1(5) . 3 ?
Al4B O26B O36B 33.8(3) . 3 ?
K4B O26B O36B 117.7(3) 1_554 3 ?
O5B O26B O36B 143.2(4) 1_554 3 ?
O28B O26B O36B 101.3(4) . 3 ?
O4B O26B O36B 58.8(3) . 3 ?
O12B O26B O36B 142.5(4) . 3 ?
O20B O26B O36B 61.0(3) . 3 ?
Si5B O26B Na4B 104.9(5) . 1_554 ?
Al4B O26B Na4B 102.5(6) . 1_554 ?
K4B O26B Na4B 7.1(4) 1_554 1_554 ?
O5B O26B Na4B 79.9(5) 1_554 1_554 ?
O28B O26B Na4B 139.9(5) . 1_554 ?
O4B O26B Na4B 118.2(5) . 1_554 ?
O12B O26B Na4B 92.1(5) . 1_554 ?
O20B O26B Na4B 67.0(5) . 1_554 ?
O36B O26B Na4B 117.5(5) 3 1_554 ?
Si5B O26B O25B 88.9(4) . 1_554 ?
Al4B O26B O25B 127.1(4) . 1_554 ?
K4B O26B O25B 50.4(2) 1_554 1_554 ?
O5B O26B O25B 52.5(3) 1_554 1_554 ?
O28B O26B O25B 102.8(3) . 1_554 ?
O4B O26B O25B 163.3(4) . 1_554 ?
O12B O26B O25B 108.1(3) . 1_554 ?
O20B O26B O25B 106.3(3) . 1_554 ?
O36B O26B O25B 107.4(3) 3 1_554 ?
Na4B O26B O25B 57.4(5) 1_554 1_554 ?
Si5B O26B K10B 87.8(3) . 3_554 ?
Al4B O26B K10B 101.5(4) . 3_554 ?
K4B O26B K10B 110.0(3) 1_554 3_554 ?
O5B O26B K10B 75.6(3) 1_554 3_554 ?
O28B O26B K10B 67.4(2) . 3_554 ?
O4B O26B K10B 115.5(3) . 3_554 ?
O12B O26B K10B 121.0(3) . 3_554 ?
O20B O26B K10B 119.8(3) . 3_554 ?
O36B O26B K10B 67.7(2) 3 3_554 ?
Na4B O26B K10B 116.8(5) 1_554 3_554 ?
O25B O26B K10B 61.4(2) 1_554 3_554 ?
Si6B O27B Al5B 135.8(5) . . ?
Si6B O27B O29B 37.0(3) . . ?
Al5B O27B O29B 162.1(5) . . ?
Si6B O27B O21B 33.8(3) . . ?
Al5B O27B O21B 127.8(4) . . ?
O29B O27B O21B 57.8(3) . . ?
Si6B O27B O6B 34.0(3) . . ?
Al5B O27B O6B 106.1(4) . . ?
O29B O27B O6B 60.1(3) . . ?
O21B O27B O6B 60.2(3) . . ?
Si6B O27B O25B 143.1(5) . . ?
Al5B O27B O25B 34.7(2) . . ?
O29B O27B O25B 135.0(4) . . ?
O21B O27B O25B 160.3(4) . . ?
O6B O27B O25B 110.1(4) . . ?
Si6B O27B O5B 101.6(4) . . ?
Al5B O27B O5B 34.2(2) . . ?
O29B O27B O5B 133.2(4) . . ?
O21B O27B O5B 102.1(3) . . ?
O6B O27B O5B 73.2(3) . . ?
O25B O27B O5B 58.2(3) . . ?
Si6B O27B O12 137.7(5) . . ?
Al5B O27B O12 36.0(2) . . ?
O29B O27B O12 161.5(4) . . ?
O21B O27B O12 108.9(4) . . ?
O6B O27B O12 127.4(4) . . ?
O25B O27B O12 61.8(3) . . ?
O5B O27B O12 58.5(3) . . ?
Si6B O27B K11B 106.5(4) . 3 ?
Al5B O27B K11B 113.3(4) . 3 ?
O29B O27B K11B 69.4(3) . 3 ?
O21B O27B K11B 116.9(3) . 3 ?
O6B O27B K11B 119.1(3) . 3 ?
O25B O27B K11B 82.7(3) . 3 ?
O5B O27B K11B 140.3(3) . 3 ?
O12 O27B K11B 111.4(3) . 3 ?
Si6B O27B K5 104.3(4) . . ?
Al5B O27B K5 93.3(3) . . ?
O29B O27B K5 104.4(3) . . ?
O21B O27B K5 72.1(3) . . ?
O6B O27B K5 130.9(3) . . ?
O25B O27B K5 111.2(3) . . ?
O5B O27B K5 108.2(3) . . ?
O12 O27B K5 57.4(2) . . ?
K11B O27B K5 91.5(2) 3 . ?
Si6B O27B K10B 79.1(3) . 3 ?
Al5B O27B K10B 86.3(3) . 3 ?
O29B O27B K10B 76.3(3) . 3 ?
O21B O27B K10B 111.8(3) . 3 ?
O6B O27B K10B 53.6(2) . 3 ?
O25B O27B K10B 66.1(2) . 3 ?
O5B O27B K10B 74.0(2) . 3 ?
O12 O27B K10B 122.2(3) . 3 ?
K11B O27B K10B 84.3(2) 3 3 ?
K5 O27B K10B 175.2(3) . 3 ?
Si6B O27B Si4B 146.2(4) . . ?
Al5B O27B Si4B 55.1(2) . . ?
O29B O27B Si4B 120.1(3) . . ?
O21B O27B Si4B 176.7(3) . . ?
O6B O27B Si4B 121.6(3) . . ?
O25B O27B Si4B 22.98(19) . . ?
O5B O27B Si4B 81.2(2) . . ?
O12 O27B Si4B 72.5(2) . . ?
K11B O27B Si4B 59.92(16) 3 . ?
K5 O27B Si4B 106.7(2) . . ?
K10B O27B Si4B 69.25(16) 3 . ?
Si5B O28B Al6B 135.0(5) . . ?
Si5B O28B O12B 36.6(2) . . ?
Al6B O28B O12B 137.1(4) . . ?
Si5B O28B O26B 34.6(3) . . ?
Al6B O28B O26B 143.2(5) . . ?
O12B O28B O26B 61.9(3) . . ?
Si5B O28B O30B 161.2(5) . . ?
Al6B O28B O30B 36.7(2) . . ?
O12B O28B O30B 161.4(4) . . ?
O26B O28B O30B 135.3(4) . . ?
Si5B O28B O5B 34.6(2) . 1_554 ?
Al6B O28B O5B 100.4(4) . 1_554 ?
O12B O28B O5B 59.4(3) . 1_554 ?
O26B O28B O5B 58.8(3) . 1_554 ?
O30B O28B O5B 131.6(4) . 1_554 ?
Si5B O28B O22B 126.8(4) . . ?
Al6B O28B O22B 34.1(2) . . ?
O12B O28B O22B 107.9(4) . . ?
O26B O28B O22B 159.6(4) . . ?
O30B O28B O22B 58.2(3) . . ?
O5B O28B O22B 100.9(3) 1_554 . ?
Si5B O28B O6B 105.0(4) . 1_554 ?
Al6B O28B O6B 34.3(3) . 1_554 ?
O12B O28B O6B 126.9(4) . 1_554 ?
O26B O28B O6B 109.8(4) . 1_554 ?
O30B O28B O6B 59.9(3) . 1_554 ?
O5B O28B O6B 71.8(3) 1_554 1_554 ?
O22B O28B O6B 60.5(3) . 1_554 ?
Si5B O28B K11B 115.2(4) . 3 ?
Al6B O28B K11B 105.4(4) . 3 ?
O12B O28B K11B 112.6(3) . 3 ?
O26B O28B K11B 84.5(3) . 3 ?
O30B O28B K11B 68.7(2) . 3 ?
O5B O28B K11B 142.3(3) 1_554 3 ?
O22B O28B K11B 115.9(3) . 3 ?
O6B O28B K11B 118.8(3) 1_554 3 ?
Si5B O28B K5 94.6(3) . . ?
Al6B O28B K5 102.9(3) . . ?
O12B O28B K5 58.0(2) . . ?
O26B O28B K5 112.4(3) . . ?
O30B O28B K5 103.8(3) . . ?
O5B O28B K5 108.8(3) 1_554 . ?
O22B O28B K5 70.4(2) . . ?
O6B O28B K5 129.6(3) 1_554 . ?
K11B O28B K5 91.8(2) 3 . ?
Si5B O28B K10B 87.1(3) . 3_554 ?
Al6B O28B K10B 78.3(3) . 3_554 ?
O12B O28B K10B 123.7(3) . 3_554 ?
O26B O28B K10B 67.3(3) . 3_554 ?
O30B O28B K10B 74.8(3) . 3_554 ?
O5B O28B K10B 74.6(2) 1_554 3_554 ?
O22B O28B K10B 111.3(3) . 3_554 ?
O6B O28B K10B 53.1(2) 1_554 3_554 ?
K11B O28B K10B 84.3(2) 3 3_554 ?
K5 O28B K10B 176.1(3) . 3_554 ?
Si5B O28B Al4B 56.1(2) . . ?
Al6B O28B Al4B 146.3(4) . . ?
O12B O28B Al4B 73.2(2) . . ?
O26B O28B Al4B 24.0(2) . . ?
O30B O28B Al4B 119.8(3) . . ?
O5B O28B Al4B 82.7(2) 1_554 . ?
O22B O28B Al4B 176.3(3) . . ?
O6B O28B Al4B 121.8(3) 1_554 . ?
K11B O28B Al4B 60.65(15) 3 . ?
K5 O28B Al4B 107.8(2) . . ?
K10B O28B Al4B 70.20(16) 3_554 . ?
Si6B O29B Al7B 150.0(5) . 3 ?
Si6B O29B O21B 37.6(3) . . ?
Al7B O29B O21B 158.7(5) 3 . ?
Si6B O29B O27B 37.3(3) . . ?
Al7B O29B O27B 137.1(5) 3 . ?
O21B O29B O27B 62.9(3) . . ?
Si6B O29B O6B 35.4(3) . . ?
Al7B O29B O6B 116.0(4) 3 . ?
O21B O29B O6B 62.5(3) . . ?
O27B O29B O6B 62.0(3) . . ?
Si6B O29B O7B 168.6(5) . 3 ?
Al7B O29B O7B 35.6(2) 3 3 ?
O21B O29B O7B 143.8(4) . 3 ?
O27B O29B O7B 131.6(4) . 3 ?
O6B O29B O7B 151.4(4) . 3 ?
Si6B O29B K6 102.8(4) . 2_655 ?
Al7B O29B K6 104.9(3) 3 2_655 ?
O21B O29B K6 66.1(3) . 2_655 ?
O27B O29B K6 109.2(3) . 2_655 ?
O6B O29B K6 125.1(3) . 2_655 ?
O7B O29B K6 77.8(3) 3 2_655 ?
Si6B O29B O31B 118.8(4) . 3 ?
Al7B O29B O31B 36.2(2) 3 3 ?
O21B O29B O31B 155.5(4) . 3 ?
O27B O29B O31B 102.1(4) . 3 ?
O6B O29B O31B 93.7(3) . 3 ?
O7B O29B O31B 60.7(3) 3 3 ?
K6 O29B O31B 138.3(3) 2_655 3 ?
Si6B O29B O15 132.6(4) . 2_655 ?
Al7B O29B O15 32.7(2) 3 2_655 ?
O21B O29B O15 126.6(4) . 2_655 ?
O27B O29B O15 154.1(4) . 2_655 ?
O6B O29B O15 99.2(3) . 2_655 ?
O7B O29B O15 58.0(3) 3 2_655 ?
K6 O29B O15 96.1(3) 2_655 2_655 ?
O31B O29B O15 59.2(3) 3 2_655 ?
Si6B O29B K11B 97.0(3) . 3 ?
Al7B O29B K11B 87.6(3) 3 3 ?
O21B O29B K11B 113.0(3) . 3 ?
O27B O29B K11B 59.7(2) . 3 ?
O6B O29B K11B 112.6(3) . 3 ?
O7B O29B K11B 72.0(2) 3 3 ?
K6 O29B K11B 103.7(2) 2_655 3 ?
O31B O29B K11B 69.2(2) 3 3 ?
O15 O29B K11B 120.2(3) 2_655 3 ?
Si6B O29B O30 112.6(4) . 2_655 ?
Al7B O29B O30 75.8(3) 3 2_655 ?
O21B O29B O30 83.7(3) . 2_655 ?
O27B O29B O30 146.5(4) . 2_655 ?
O6B O29B O30 101.9(3) . 2_655 ?
O7B O29B O30 77.1(3) 3 2_655 ?
K6 O29B O30 53.82(18) 2_655 2_655 ?
O31B O29B O30 108.4(3) 3 2_655 ?
O15 O29B O30 49.5(2) 2_655 2_655 ?
K11B O29B O30 145.4(3) 3 2_655 ?
Si6B O29B O30B 123.0(4) . . ?
Al7B O29B O30B 84.2(3) 3 . ?
O21B O29B O30B 102.1(3) . . ?
O27B O29B O30B 97.6(3) . . ?
O6B O29B O30B 158.0(4) . . ?
O7B O29B O30B 48.7(2) 3 . ?
K6 O29B O30B 50.79(18) 2_655 . ?
O31B O29B O30B 99.0(3) 3 . ?
O15 O29B O30B 102.7(3) 2_655 . ?
K11B O29B O30B 56.73(19) 3 . ?
O30 O29B O30B 91.1(2) 2_655 . ?
Si7B O30B Al6B 150.4(5) 3 . ?
Si7B O30B O32B 36.0(2) 3 3 ?
Al6B O30B O32B 119.0(4) . 3 ?
Si7B O30B O7B 36.5(2) 3 3 ?
Al6B O30B O7B 167.4(5) . 3 ?
O32B O30B O7B 61.4(3) 3 3 ?
Si7B O30B O22B 160.3(5) 3 . ?
Al6B O30B O22B 37.3(2) . . ?
O32B O30B O22B 155.7(4) 3 . ?
O7B O30B O22B 142.9(4) 3 . ?
Si7B O30B O28B 136.0(5) 3 . ?
Al6B O30B O28B 37.4(2) . . ?
O32B O30B O28B 101.4(3) 3 . ?
O7B O30B O28B 130.5(4) 3 . ?
O22B O30B O28B 62.7(3) . . ?
Si7B O30B O15B 33.1(2) 3 3 ?
Al6B O30B O15B 133.4(4) . 3 ?
O32B O30B O15B 59.5(3) 3 3 ?
O7B O30B O15B 58.7(3) 3 3 ?
O22B O30B O15B 127.8(4) . 3 ?
O28B O30B O15B 154.2(4) . 3 ?
Si7B O30B K6 107.3(4) 3 2_655 ?
Al6B O30B K6 100.5(3) . 2_655 ?
O32B O30B K6 140.1(3) 3 2_655 ?
O7B O30B K6 78.8(3) 3 2_655 ?
O22B O30B K6 64.2(2) . 2_655 ?
O28B O30B K6 107.2(3) . 2_655 ?
O15B O30B K6 98.2(3) 3 2_655 ?
Si7B O30B O6B 116.3(4) 3 1_554 ?
Al6B O30B O6B 35.8(3) . 1_554 ?
O32B O30B O6B 94.0(3) 3 1_554 ?
O7B O30B O6B 152.6(4) 3 1_554 ?
O22B O30B O6B 62.8(3) . 1_554 ?
O28B O30B O6B 62.2(3) . 1_554 ?
O15B O30B O6B 99.7(3) 3 1_554 ?
K6 O30B O6B 123.8(3) 2_655 1_554 ?
Si7B O30B K11B 88.1(3) 3 3 ?
Al6B O30B K11B 95.5(3) . 3 ?
O32B O30B K11B 69.6(2) 3 3 ?
O7B O30B K11B 72.6(2) 3 3 ?
O22B O30B K11B 110.9(3) . 3 ?
O28B O30B K11B 58.1(2) . 3 ?
O15B O30B K11B 121.2(3) 3 3 ?
K6 O30B K11B 102.9(2) 2_655 3 ?
O6B O30B K11B 111.9(3) 1_554 3 ?
Si7B O30B O29 79.0(3) 3 2_655 ?
Al6B O30B O29 110.7(4) . 2_655 ?
O32B O30B O29 111.3(3) 3 2_655 ?
O7B O30B O29 79.2(3) 3 2_655 ?
O22B O30B O29 81.9(3) . 2_655 ?
O28B O30B O29 144.6(4) . 2_655 ?
O15B O30B O29 52.0(3) 3 2_655 ?
K6 O30B O29 53.95(19) 2_655 2_655 ?
O6B O30B O29 101.1(3) 1_554 2_655 ?
K11B O30B O29 147.0(3) 3 2_655 ?
Si7B O30B O29B 86.8(3) 3 . ?
Al6B O30B O29B 119.5(4) . . ?
O32B O30B O29B 100.6(3) 3 . ?
O7B O30B O29B 50.6(2) 3 . ?
O22B O30B O29B 99.1(3) . . ?
O28B O30B O29B 94.7(3) . . ?
O15B O30B O29B 105.3(3) 3 . ?
K6 O30B O29B 50.49(18) 2_655 . ?
O6B O30B O29B 154.9(3) 1_554 . ?
K11B O30B O29B 56.15(18) 3 . ?
O29 O30B O29B 92.5(3) 2_655 . ?
Si8B O31B Al7B 136.4(5) . . ?
Si8B O31B O33B 36.1(2) . . ?
Al7B O31B O33B 163.4(5) . . ?
Si8B O31B O23B 35.7(2) . . ?
Al7B O31B O23B 126.4(4) . . ?
O33B O31B O23B 58.3(3) . . ?
Si8B O31B O8B 33.8(2) . . ?
Al7B O31B O8B 106.5(4) . . ?
O33B O31B O8B 60.3(3) . . ?
O23B O31B O8B 60.6(3) . . ?
Si8B O31B O29B 145.7(4) . 2 ?
Al7B O31B O29B 36.0(2) . 2 ?
O33B O31B O29B 136.3(4) . 2 ?
O23B O31B O29B 161.7(4) . 2 ?
O8B O31B O29B 113.5(3) . 2 ?
Si8B O31B O15 136.1(4) . 3_565 ?
Al7B O31B O15 35.1(2) . 3_565 ?
O33B O31B O15 160.3(4) . 3_565 ?
O23B O31B O15 105.8(3) . 3_565 ?
O8B O31B O15 124.9(3) . 3_565 ?
O29B O31B O15 62.0(3) 2 3_565 ?
Si8B O31B O7B 102.0(4) . . ?
Al7B O31B O7B 34.6(2) . . ?
O33B O31B O7B 132.6(4) . . ?
O23B O31B O7B 103.1(3) . . ?
O8B O31B O7B 72.5(3) . . ?
O29B O31B O7B 59.3(3) 2 . ?
O15 O31B O7B 58.5(3) 3_565 . ?
Si8B O31B K7B 102.3(3) . . ?
Al7B O31B K7B 93.4(3) . . ?
O33B O31B K7B 102.7(3) . . ?
O23B O31B K7B 68.4(2) . . ?
O8B O31B K7B 127.5(3) . . ?
O29B O31B K7B 110.9(3) 2 . ?
O15 O31B K7B 58.3(2) 3_565 . ?
O7B O31B K7B 109.7(3) . . ?
Si8B O31B K10B 103.5(4) . . ?
Al7B O31B K10B 116.2(4) . . ?
O33B O31B K10B 67.5(2) . . ?
O23B O31B K10B 114.7(3) . . ?
O8B O31B K10B 118.5(3) . . ?
O29B O31B K10B 83.5(3) 2 . ?
O15 O31B K10B 115.4(3) 3_565 . ?
O7B O31B K10B 141.2(3) . . ?
K7B O31B K10B 92.7(2) . . ?
Si8B O31B K11B 85.9(3) . . ?
Al7B O31B K11B 80.5(3) . . ?
O33B O31B K11B 83.9(3) . . ?
O23B O31B K11B 119.8(3) . . ?
O8B O31B K11B 60.1(2) . . ?
O29B O31B K11B 60.9(2) 2 . ?
O15 O31B K11B 115.5(3) 3_565 . ?
O7B O31B K11B 68.1(2) . . ?
K7B O31B K11B 171.7(3) . . ?
K10B O31B K11B 85.1(2) . . ?
Si8B O31B Si6B 144.5(4) . 2 ?
Al7B O31B Si6B 56.8(2) . 2 ?
O33B O31B Si6B 119.4(3) . 2 ?
O23B O31B Si6B 176.1(3) . 2 ?
O8B O31B Si6B 121.6(3) . 2 ?
O29B O31B Si6B 22.01(17) 2 2 ?
O15 O31B Si6B 75.8(2) 3_565 2 ?
O7B O31B Si6B 80.8(2) . 2 ?
K7B O31B Si6B 110.0(2) . 2 ?
K10B O31B Si6B 61.52(15) . 2 ?
K11B O31B Si6B 61.96(14) . 2 ?
Si7B O32B Al8B 136.0(5) . . ?
Si7B O32B O30B 35.5(2) . 2 ?
Al8B O32B O30B 146.0(4) . 2 ?
Si7B O32B O15B 35.5(2) . . ?
Al8B O32B O15B 134.9(4) . . ?
O30B O32B O15B 62.1(3) 2 . ?
Si7B O32B O7B 35.4(2) . . ?
Al8B O32B O7B 100.8(3) . . ?
O30B O32B O7B 59.8(3) 2 . ?
O15B O32B O7B 59.0(3) . . ?
Si7B O32B O34B 163.3(4) . . ?
Al8B O32B O34B 36.0(2) . . ?
O30B O32B O34B 137.2(3) 2 . ?
O15B O32B O34B 159.6(4) . . ?
O7B O32B O34B 131.4(3) . . ?
Si7B O32B O24B 125.7(4) . . ?
Al8B O32B O24B 35.9(2) . . ?
O30B O32B O24B 160.7(4) 2 . ?
O15B O32B O24B 104.4(3) . . ?
O7B O32B O24B 101.9(3) . . ?
O34B O32B O24B 58.6(2) . . ?
Si7B O32B O8B 107.0(4) . . ?
Al8B O32B O8B 33.1(2) . . ?
O30B O32B O8B 114.2(3) 2 . ?
O15B O32B O8B 124.6(3) . . ?
O7B O32B O8B 72.1(3) . . ?
O34B O32B O8B 59.5(2) . . ?
O24B O32B O8B 60.3(2) . . ?
Si7B O32B K7B 93.9(3) . 1_554 ?
Al8B O32B K7B 101.1(3) . 1_554 ?
O30B O32B K7B 111.4(3) 2 1_554 ?
O15B O32B K7B 58.5(2) . 1_554 ?
O7B O32B K7B 109.8(3) . 1_554 ?
O34B O32B K7B 102.1(3) . 1_554 ?
O24B O32B K7B 66.9(2) . 1_554 ?
O8B O32B K7B 126.0(3) . 1_554 ?
Si7B O32B K10B 117.6(3) . 1_554 ?
Al8B O32B K10B 102.9(3) . 1_554 ?
O30B O32B K10B 85.4(3) 2 1_554 ?
O15B O32B K10B 116.7(3) . 1_554 ?
O7B O32B K10B 143.3(3) . 1_554 ?
O34B O32B K10B 66.8(2) . 1_554 ?
O24B O32B K10B 113.8(3) . 1_554 ?
O8B O32B K10B 117.9(3) . 1_554 ?
K7B O32B K10B 92.7(2) 1_554 1_554 ?
Si7B O32B K11B 82.0(3) . . ?
Al8B O32B K11B 84.9(3) . . ?
O30B O32B K11B 62.8(2) 2 . ?
O15B O32B K11B 117.4(3) . . ?
O7B O32B K11B 69.2(2) . . ?
O34B O32B K11B 82.4(2) . . ?
O24B O32B K11B 119.1(3) . . ?
O8B O32B K11B 59.7(2) . . ?
K7B O32B K11B 174.0(3) 1_554 . ?
K10B O32B K11B 85.34(19) 1_554 . ?
Si7B O32B Al6B 57.6(2) . 2 ?
Al8B O32B Al6B 144.6(3) . 2 ?
O30B O32B Al6B 23.22(18) 2 2 ?
O15B O32B Al6B 76.9(2) . 2 ?
O7B O32B Al6B 82.4(2) . 2 ?
O34B O32B Al6B 119.2(3) . 2 ?
O24B O32B Al6B 175.7(3) . 2 ?
O8B O32B Al6B 122.4(3) . 2 ?
K7B O32B Al6B 110.9(2) 1_554 2 ?
K10B O32B Al6B 62.18(14) 1_554 2 ?
K11B O32B Al6B 63.12(13) . 2 ?
Si8B O33B Al9B 149.3(5) . . ?
Si8B O33B O23B 38.1(2) . . ?
Al9B O33B O23B 165.3(5) . . ?
Si8B O33B O31B 36.4(2) . . ?
Al9B O33B O31B 132.5(4) . . ?
O23B O33B O31B 61.7(3) . . ?
Si8B O33B O8B 34.9(2) . . ?
Al9B O33B O8B 118.1(4) . . ?
O23B O33B O8B 62.2(3) . . ?
O31B O33B O8B 61.9(3) . . ?
Si8B O33B K8B 101.7(4) . . ?
Al9B O33B K8B 108.5(3) . . ?
O23B O33B K8B 64.4(2) . . ?
O31B O33B K8B 107.6(3) . . ?
O8B O33B K8B 122.9(3) . . ?
Si8B O33B O9B 154.9(5) . . ?
Al9B O33B O9B 35.6(2) . . ?
O23B O33B O9B 148.2(4) . . ?
O31B O33B O9B 118.6(4) . . ?
O8B O33B O9B 148.8(4) . . ?
K8B O33B O9B 87.5(3) . . ?
Si8B O33B O35B 115.9(4) . . ?
Al9B O33B O35B 34.1(2) . . ?
O23B O33B O35B 152.2(4) . . ?
O31B O33B O35B 103.6(4) . . ?
O8B O33B O35B 90.2(3) . . ?
K8B O33B O35B 142.4(3) . . ?
O9B O33B O35B 58.8(3) . . ?
Si8B O33B O18 142.5(4) . . ?
Al9B O33B O18 33.7(2) . . ?
O23B O33B O18 131.7(4) . . ?
O31B O33B O18 161.0(4) . . ?
O8B O33B O18 109.4(3) . . ?
K8B O33B O18 91.3(3) . . ?
O9B O33B O18 59.0(3) . . ?
O35B O33B O18 58.2(3) . . ?
Si8B O33B K10B 97.8(3) . . ?
Al9B O33B K10B 81.2(3) . . ?
O23B O33B K10B 112.5(3) . . ?
O31B O33B K10B 61.4(2) . . ?
O8B O33B K10B 114.8(3) . . ?
K8B O33B K10B 102.8(2) . . ?
O9B O33B K10B 57.2(2) . . ?
O35B O33B K10B 74.3(3) . . ?
O18 O33B K10B 113.5(3) . . ?
Si8B O33B O34B 122.0(4) . 1_556 ?
Al9B O33B O34B 83.0(3) . 1_556 ?
O23B O33B O34B 99.9(3) . 1_556 ?
O31B O33B O34B 97.4(3) . 1_556 ?
O8B O33B O34B 156.9(3) . 1_556 ?
K8B O33B O34B 50.28(17) . 1_556 ?
O9B O33B O34B 48.6(2) . 1_556 ?
O35B O33B O34B 105.6(3) . 1_556 ?
O18 O33B O34B 93.4(3) . 1_556 ?
K10B O33B O34B 56.13(17) . 1_556 ?
Si8B O33B O34 109.0(4) . . ?
Al9B O33B O34 81.8(3) . . ?
O23B O33B O34 83.5(3) . . ?
O31B O33B O34 143.8(3) . . ?
O8B O33B O34 94.5(3) . . ?
K8B O33B O34 60.58(19) . . ?
O9B O33B O34 95.9(3) . . ?
O35B O33B O34 103.5(3) . . ?
O18 O33B O34 48.5(2) . . ?
K10B O33B O34 150.5(3) . . ?
O34B O33B O34 98.0(2) 1_556 . ?
Si9B O34B Al8B 149.6(4) . . ?
Si9B O34B O36B 34.6(2) . . ?
Al8B O34B O36B 115.5(4) . . ?
Si9B O34B O9B 35.7(2) . 1_554 ?
Al8B O34B O9B 153.9(4) . 1_554 ?
O36B O34B O9B 59.3(3) . 1_554 ?
Si9B O34B O24B 166.3(4) . . ?
Al8B O34B O24B 38.1(2) . . ?
O36B O34B O24B 152.1(3) . . ?
O9B O34B O24B 147.4(3) 1_554 . ?
Si9B O34B O32B 131.7(4) . . ?
Al8B O34B O32B 36.7(2) . . ?
O36B O34B O32B 102.5(3) . . ?
O9B O34B O32B 117.3(3) 1_554 . ?
O24B O34B O32B 61.8(3) . . ?
Si9B O34B O18B 33.3(2) . . ?
Al8B O34B O18B 143.7(4) . . ?
O36B O34B O18B 58.4(3) . . ?
O9B O34B O18B 58.8(3) 1_554 . ?
O24B O34B O18B 133.1(3) . . ?
O32B O34B O18B 160.5(3) . . ?
Si9B O34B K8B 110.3(3) . 1_554 ?
Al8B O34B K8B 99.8(3) . 1_554 ?
O36B O34B K8B 144.7(3) . 1_554 ?
O9B O34B K8B 88.8(3) 1_554 1_554 ?
O24B O34B K8B 62.6(2) . 1_554 ?
O32B O34B K8B 105.7(3) . 1_554 ?
O18B O34B K8B 93.6(3) . 1_554 ?
Si9B O34B O8B 119.0(3) . . ?
Al8B O34B O8B 34.6(2) . . ?
O36B O34B O8B 90.3(3) . . ?
O9B O34B O8B 149.3(3) 1_554 . ?
O24B O34B O8B 62.2(2) . . ?
O32B O34B O8B 61.8(2) . . ?
O18B O34B O8B 110.7(3) . . ?
K8B O34B O8B 121.6(3) 1_554 . ?
Si9B O34B K10B 81.8(3) . 1_554 ?
Al8B O34B K10B 96.5(3) . 1_554 ?
O36B O34B K10B 74.8(3) . 1_554 ?
O9B O34B K10B 57.5(2) 1_554 1_554 ?
O24B O34B K10B 110.6(3) . 1_554 ?
O32B O34B K10B 59.8(2) . 1_554 ?
O18B O34B K10B 113.6(3) . 1_554 ?
K8B O34B K10B 101.8(2) 1_554 1_554 ?
O8B O34B K10B 113.9(3) . 1_554 ?
Si9B O34B O33 84.8(3) . . ?
Al8B O34B O33 107.7(3) . . ?
O36B O34B O33 107.0(3) . . ?
O9B O34B O33 98.0(3) 1_554 . ?
O24B O34B O33 81.5(3) . . ?
O32B O34B O33 142.3(3) . . ?
O18B O34B O33 52.0(2) . . ?
K8B O34B O33 59.70(18) 1_554 . ?
O8B O34B O33 94.8(3) . . ?
K10B O34B O33 151.3(2) 1_554 . ?
Si9B O34B O33B 85.2(3) . 1_554 ?
Al8B O34B O33B 118.9(3) . 1_554 ?
O36B O34B O33B 107.5(3) . 1_554 ?
O9B O34B O33B 50.5(2) 1_554 1_554 ?
O24B O34B O33B 97.1(3) . 1_554 ?
O32B O34B O33B 94.5(2) . 1_554 ?
O18B O34B O33B 95.5(3) . 1_554 ?
K8B O34B O33B 49.85(17) 1_554 1_554 ?
O8B O34B O33B 153.5(3) . 1_554 ?
K10B O34B O33B 55.41(17) 1_554 1_554 ?
O33 O34B O33B 98.3(2) . 1_554 ?
Si4B O35B Al9B 148.7(6) 2 . ?
Si4B O35B O4B 36.8(3) 2 2 ?
Al9B O35B O4B 173.9(5) . 2 ?
Si4B O35B O19B 34.3(3) 2 2 ?
Al9B O35B O19B 126.0(5) . 2 ?
O4B O35B O19B 59.9(3) 2 2 ?
Si4B O35B O9B 113.3(4) 2 . ?
Al9B O35B O9B 35.8(3) . . ?
O4B O35B O9B 148.8(4) 2 . ?
O19B O35B O9B 100.2(4) 2 . ?
Si4B O35B O25B 33.2(3) 2 2 ?
Al9B O35B O25B 123.8(4) . 2 ?
O4B O35B O25B 59.4(3) 2 2 ?
O19B O35B O25B 58.1(3) 2 2 ?
O9B O35B O25B 90.0(3) . 2 ?
Si4B O35B O18 141.2(5) 2 . ?
Al9B O35B O18 36.0(3) . . ?
O4B O35B O18 144.6(4) 2 . ?
O19B O35B O18 107.0(4) 2 . ?
O9B O35B O18 60.4(3) . . ?
O25B O35B O18 145.5(4) 2 . ?
Si4B O35B O33B 152.9(5) 2 . ?
Al9B O35B O33B 34.9(2) . . ?
O4B O35B O33B 139.5(4) 2 . ?
O19B O35B O33B 159.4(4) 2 . ?
O9B O35B O33B 59.5(3) . . ?
O25B O35B O33B 120.6(4) 2 . ?
O18 O35B O33B 61.5(3) . . ?
Si4B O35B K9 94.8(4) 2 . ?
Al9B O35B K9 98.1(4) . . ?
O4B O35B K9 82.3(3) 2 . ?
O19B O35B K9 72.2(3) 2 . ?
O9B O35B K9 116.3(3) . . ?
O25B O35B K9 127.4(4) 2 . ?
O18 O35B K9 62.3(3) . . ?
O33B O35B K9 112.0(3) . . ?
Si4B O35B K11B 82.2(3) 2 . ?
Al9B O35B K11B 118.3(4) . . ?
O4B O35B K11B 56.4(2) 2 . ?
O19B O35B K11B 114.3(3) 2 . ?
O9B O35B K11B 127.0(3) . . ?
O25B O35B K11B 77.1(3) 2 . ?
O18 O35B K11B 134.0(4) . . ?
O33B O35B K11B 83.4(3) . . ?
K9 O35B K11B 112.1(3) . . ?
Si4B O35B O36B 86.8(4) 2 . ?
Al9B O35B O36B 123.7(4) . . ?
O4B O35B O36B 51.8(3) 2 . ?
O19B O35B O36B 94.0(3) 2 . ?
O9B O35B O36B 159.4(4) . . ?
O25B O35B O36B 110.3(3) 2 . ?
O18 O35B O36B 101.2(3) . . ?
O33B O35B O36B 104.7(3) . . ?
K9 O35B O36B 54.3(2) . . ?
K11B O35B O36B 57.7(2) . . ?
Si4B O35B K10B 97.6(4) 2 . ?
Al9B O35B K10B 67.3(3) . . ?
O4B O35B K10B 112.4(3) 2 . ?
O19B O35B K10B 114.8(3) 2 . ?
O9B O35B K10B 51.0(2) . . ?
O25B O35B K10B 64.4(2) 2 . ?
O18 O35B K10B 103.0(3) . . ?
O33B O35B K10B 56.8(2) . . ?
K9 O35B K10B 165.3(3) . . ?
K11B O35B K10B 77.7(2) . . ?
O36B O35B K10B 134.2(3) . . ?
Si9B O36B Al4B 147.6(5) . 2 ?
Si9B O36B O18B 36.2(3) . . ?
Al4B O36B O18B 137.5(5) 2 . ?
Si9B O36B O9B 36.4(3) . 1_554 ?
Al4B O36B O9B 112.0(4) 2 1_554 ?
O18B O36B O9B 60.7(3) . 1_554 ?
Si9B O36B O34B 35.6(2) . . ?
Al4B O36B O34B 155.3(5) 2 . ?
O18B O36B O34B 62.5(3) . . ?
O9B O36B O34B 60.7(3) 1_554 . ?
Si9B O36B O4B 176.4(5) . 2 ?
Al4B O36B O4B 36.0(2) 2 2 ?
O18B O36B O4B 142.7(4) . 2 ?
O9B O36B O4B 147.1(4) 1_554 2 ?
O34B O36B O4B 142.0(4) . 2 ?
Si9B O36B O26B 125.0(4) . 2 ?
Al4B O36B O26B 33.0(2) 2 2 ?
O18B O36B O26B 144.4(4) . 2 ?
O9B O36B O26B 90.2(3) 1_554 2 ?
O34B O36B O26B 122.8(4) . 2 ?
O4B O36B O26B 58.1(3) 2 2 ?
Si9B O36B O20B 124.1(4) . 2 ?
Al4B O36B O20B 33.7(3) 2 2 ?
O18B O36B O20B 103.8(4) . 2 ?
O9B O36B O20B 99.0(3) 1_554 2 ?
O34B O36B O20B 158.9(4) . 2 ?
O4B O36B O20B 58.6(3) 2 2 ?
O26B O36B O20B 58.2(3) 2 2 ?
Si9B O36B K9 98.5(4) . . ?
Al4B O36B K9 91.5(3) 2 . ?
O18B O36B K9 62.6(2) . . ?
O9B O36B K9 116.3(3) 1_554 . ?
O34B O36B K9 113.0(3) . . ?
O4B O36B K9 80.1(3) 2 . ?
O26B O36B K9 124.1(3) 2 . ?
O20B O36B K9 69.1(3) 2 . ?
Si9B O36B K11B 121.8(4) . . ?
Al4B O36B K11B 81.7(3) 2 . ?
O18B O36B K11B 137.7(3) . . ?
O9B O36B K11B 129.1(3) 1_554 . ?
O34B O36B K11B 86.2(3) . . ?
O4B O36B K11B 56.2(2) 2 . ?
O26B O36B K11B 75.9(3) 2 . ?
O20B O36B K11B 113.0(3) 2 . ?
K9 O36B K11B 111.8(3) . . ?
Si9B O36B O35B 127.0(4) . . ?
Al4B O36B O35B 83.4(3) 2 . ?
O18B O36B O35B 102.9(3) . . ?
O9B O36B O35B 162.7(4) 1_554 . ?
O34B O36B O35B 108.4(3) . . ?
O4B O36B O35B 49.6(2) 2 . ?
O26B O36B O35B 107.1(3) 2 . ?
O20B O36B O35B 89.8(3) 2 . ?
K9 O36B O35B 53.1(2) . . ?
K11B O36B O35B 58.7(2) . . ?
Si9B O36B K10B 69.3(3) . 1_554 ?
Al4B O36B K10B 97.4(3) 2 1_554 ?
O18B O36B K10B 105.0(3) . 1_554 ?
O9B O36B K10B 52.0(2) 1_554 1_554 ?
O34B O36B K10B 58.9(2) . 1_554 ?
O4B O36B K10B 112.3(3) 2 1_554 ?
O26B O36B K10B 64.4(2) 2 1_554 ?
O20B O36B K10B 114.6(3) 2 1_554 ?
K9 O36B K10B 167.5(3) . 1_554 ?
K11B O36B K10B 78.38(19) . 1_554 ?
O35B O36B K10B 136.5(3) . 1_554 ?

loop_
_geom_bond_atom_site_label_1
_geom_bond_atom_site_label_2
_geom_bond_distance
_geom_bond_site_symmetry_2
_geom_bond_publ_flag
Si1 O11 1.611(9) . ?
Si1 O20 1.641(8) . ?
Si1 O10 1.649(8) . ?
Si1 O1 1.663(10) . ?
Si1 Na1 3.276(4) . ?
Si1 K9 3.388(3) . ?
Si1 K4 3.489(3) . ?
Si1 O11 3.518(9) 2 ?
Si1 O4 3.759(8) . ?
Si1 O19 3.767(9) . ?
Si1 O19B 3.789(10) . ?
Si1 K1B 3.907(4) . ?
Si2 O13 1.654(8) . ?
Si2 O14 1.666(8) . ?
Si2 O22 1.674(8) . ?
Si2 O2 1.678(7) . ?
Si2 O6 3.365(8) . ?
Si2 K2 3.372(3) . ?
Si2 O21B 3.572(9) 3_665 ?
Si2 K5B 3.651(4) . ?
Si2 K6 3.654(3) . ?
Si2 O2B 3.660(7) . ?
Si2 K5 3.765(3) . ?
Si2 O13B 3.766(7) . ?
Si3 O16 1.622(9) . ?
Si3 O24 1.640(7) . ?
Si3 O17 1.643(10) . ?
Si3 O3 1.700(10) . ?
Si3 K3B 3.372(4) . ?
Si3 O8 3.617(8) . ?
Si3 K7 3.620(4) . ?
Si3 O23B 3.656(8) . ?
Si3 O3B 3.721(10) 2_665 ?
Si3 K8B 3.747(4) . ?
Si3 K7B 3.771(4) 2_665 ?
Si3 O16B 3.812(9) 2_666 ?
Si4 O25 1.646(8) . ?
Si4 O35 1.654(9) . ?
Si4 O4 1.666(8) 1_554 ?
Si4 O19 1.668(9) . ?
Si4 Na4B 2.93(2) 1_554 ?
Si4 Na9B 3.353(5) 1_554 ?
Si4 K4B 3.370(4) 1_554 ?
Si4 K11 3.372(3) 1_554 ?
Si4 K4 3.490(3) . ?
Si4 O18B 3.655(8) . ?
Si4 O5 3.697(8) . ?
Si4 O26 3.820(7) 1_554 ?
Si5 O12 1.651(8) . ?
Si5 O28 1.668(7) . ?
Si5 O26 1.673(7) . ?
Si5 O5 1.685(8) . ?
Si5 O6 3.291(9) . ?
Si5 K4 3.469(3) . ?
Si5 K10 3.578(4) . ?
Si5 O36 3.634(8) . ?
Si5 K11 3.762(3) . ?
Si5 O25B 3.791(9) . ?
Si5 K5B 3.798(4) . ?
Si5 O5B 3.809(7) . ?
Si6 O27 1.639(8) . ?
Si6 O21 1.647(8) . ?
Si6 O6 1.658(9) . ?
Si6 O29 1.673(9) . ?
Si6 K6 3.402(3) . ?
Si6 O2 3.528(7) . ?
Si6 K6B 3.531(4) 3_664 ?
Si6 K10 3.537(4) . ?
Si6 K5B 3.559(4) 1_554 ?
Si6 O5 3.603(8) . ?
Si6 O12B 3.726(8) . ?
Si6 O7 3.741(9) 1_554 ?
Si7 O30 1.643(7) . ?
Si7 O15 1.660(8) . ?
Si7 O32 1.667(7) . ?
Si7 O7 1.676(9) . ?
Si7 K6B 3.546(4) 3_665 ?
Si7 O8 3.566(8) . ?
Si7 K11 3.583(3) . ?
Si7 O28 3.732(7) . ?
Si7 K7 3.742(4) . ?
Si7 O29B 3.761(8) 3_665 ?
Si7 O7B 3.820(8) 2_665 ?
Si7 K10 3.877(4) . ?
Si8 O31 1.623(8) . ?
Si8 O33 1.624(8) . ?
Si8 O8 1.649(8) 1_554 ?
Si8 O23 1.678(7) . ?
Si8 K8B 3.385(3) 1_554 ?
Si8 K8 3.473(3) . ?
Si8 O3 3.611(10) 1_554 ?
Si8 O7 3.637(9) 1_554 ?
Si8 K7 3.654(4) . ?
Si8 K11 3.670(3) 1_554 ?
Si8 O35 3.687(9) . ?
Si8 K10 3.783(4) . ?
Si9 O34 1.630(8) . ?
Si9 O36 1.632(8) . ?
Si9 O18 1.639(9) . ?
Si9 O9 1.657(10) . ?
Si9 K10 3.423(4) . ?
Si9 K9 3.515(4) . ?
Si9 O20 3.675(8) . ?
Si9 K8 3.679(4) . ?
Si9 O33B 3.753(8) . ?
Si9 O32 3.873(7) . ?
Si9 O4 3.948(8) . ?
Si9 O8 3.980(8) . ?
Al1 O1 1.685(10) . ?
Al1 O19 1.692(9) . ?
Al1 O10B 1.714(8) . ?
Al1 O11B 1.740(9) . ?
Al1 Na1 3.311(4) . ?
Al1 K9 3.385(4) . ?
Al1 O11B 3.439(9) 2 ?
Al1 K4 3.488(3) . ?
Al1 Na9B 3.584(5) 1_554 ?
Al1 O20B 3.729(9) . ?
Al1 O4 3.748(8) 1_554 ?
Al1 O20 3.759(8) . ?
Al2 O2 1.690(7) . ?
Al2 O21 1.717(8) . ?
Al2 O13B 1.726(7) . ?
Al2 O14B 1.731(7) 3_665 ?
Al2 O6 3.325(8) . ?
Al2 K2 3.372(3) . ?
Al2 O22B 3.508(8) 3_665 ?
Al2 K6 3.631(3) . ?
Al2 K5B 3.674(4) 1_554 ?
Al2 O2B 3.679(7) 1_554 ?
Al2 O13 3.717(8) . ?
Al2 O14B 3.748(7) . ?
Al3 O3 1.703(10) 1_554 ?
Al3 O23 1.703(7) . ?
Al3 O16B 1.709(9) 2_665 ?
Al3 O17B 1.738(9) . ?
Al3 K3B 3.397(4) 1_554 ?
Al3 O8 3.558(8) 1_554 ?
Al3 O24B 3.590(8) . ?
Al3 K7 3.651(4) . ?
Al3 K8B 3.714(4) 1_554 ?
Al3 O3B 3.726(10) 2_665 ?
Al3 O17B 3.751(9) 2_665 ?
Al3 K7B 3.753(4) 2_664 ?
Al4 O4 1.691(8) . ?
Al4 O20 1.692(8) . ?
Al4 O26 1.718(7) . ?
Al4 O36 1.730(8) . ?
Al4 Na4B 2.93(2) . ?
Al4 Na9B 3.367(5) . ?
Al4 K4B 3.372(4) . ?
Al4 K11 3.376(3) . ?
Al4 K4 3.480(3) . ?
Al4 O18 3.607(9) . ?
Al4 O5 3.689(8) . ?
Al4 O25 3.787(8) 1_556 ?
Al5 O5 1.693(8) . ?
Al5 O12B 1.726(8) . ?
Al5 O25 1.735(8) . ?
Al5 O27 1.776(8) . ?
Al5 O6 3.258(9) . ?
Al5 K4 3.469(4) . ?
Al5 O35 3.527(9) . ?
Al5 K10 3.566(4) . ?
Al5 O26B 3.754(9) . ?
Al5 K11 3.773(4) 1_554 ?
Al5 O12 3.792(7) . ?
Al5 O5B 3.818(8) 1_554 ?
Al6 O6 1.675(9) . ?
Al6 O28 1.700(7) . ?
Al6 O22 1.705(8) . ?
Al6 O30 1.734(8) . ?
Al6 K6 3.394(3) . ?
Al6 O2 3.499(7) . ?
Al6 K10 3.522(4) . ?
Al6 K6B 3.533(4) 3_665 ?
Al6 O5 3.574(8) . ?
Al6 K5B 3.578(4) . ?
Al6 O12 3.655(8) . ?
Al6 O7 3.729(9) . ?
Al7 O7 1.681(9) 1_554 ?
Al7 O29 1.703(9) . ?
Al7 O15B 1.720(9) 2_665 ?
Al7 O31 1.756(8) . ?
Al7 O8 3.506(8) 1_554 ?
Al7 K6B 3.546(4) 3_664 ?
Al7 K11 3.559(4) 1_554 ?
Al7 O27 3.631(8) . ?
Al7 O30B 3.714(8) 3_665 ?
Al7 K7 3.764(4) . ?
Al7 O7B 3.819(8) 2_665 ?
Al7 O15 3.828(7) 1_554 ?
Al8 O8 1.677(8) . ?
Al8 O34 1.710(8) . ?
Al8 O24 1.737(7) . ?
Al8 O32 1.738(7) . ?
Al8 K8B 3.361(4) . ?
Al8 K8 3.485(4) . ?
Al8 O3 3.567(10) . ?
Al8 O7 3.603(9) . ?
Al8 O36 3.608(8) . ?
Al8 K11 3.649(3) . ?
Al8 K7 3.703(4) . ?
Al8 O15 3.810(8) . ?
Al9 O9 1.674(10) . ?
Al9 O18B 1.704(8) . ?
Al9 O35 1.726(8) . ?
Al9 O33 1.741(9) . ?
Al9 K10 3.416(4) . ?
Al9 K9 3.492(4) . ?
Al9 O19 3.604(9) . ?
Al9 K8 3.688(4) . ?
Al9 O34B 3.694(7) . ?
Al9 O31 3.801(8) . ?
Al9 O4 3.934(8) 1_554 ?
Al9 O34 3.964(8) . ?
Na1 O1 2.580(10) . ?
Na1 O1 2.580(10) 2 ?
Na1 O1 2.580(10) 3 ?
Na1 O11 2.912(10) . ?
Na1 O11 2.912(10) 2 ?
Na1 O11 2.912(10) 3 ?
Na1 O11B 3.017(10) . ?
Na1 O11B 3.017(10) 3 ?
Na1 O11B 3.017(10) 2 ?
K2 O2 2.949(6) 2_655 ?
K2 O2 2.949(6) 3_665 ?
K2 O2 2.949(6) . ?
K2 O14B 3.201(8) . ?
K2 O14B 3.201(8) 2_655 ?
K2 O14B 3.201(8) 3_665 ?
K2 O14 3.205(8) . ?
K2 O14 3.205(8) 3_665 ?
K2 O14 3.205(8) 2_655 ?
K3 O17 2.792(10) 2_665 ?
K3 O17 2.792(10) . ?
K3 O17 2.792(10) 3_565 ?
K3 O17B 2.797(8) 2_665 ?
K3 O17B 2.797(8) . ?
K3 O17B 2.798(8) 3_565 ?
K3 O3B 3.079(9) 3_565 ?
K3 O3B 3.079(9) 2_665 ?
K3 O3B 3.079(9) . ?
K3 Si3B 3.400(3) 2_665 ?
K3 Si3B 3.401(3) . ?
K3 Si3B 3.401(3) 3_565 ?
K4 O19 2.720(9) . ?
K4 O20 2.727(8) . ?
K4 O4B 2.799(7) . ?
K4 O19B 2.850(9) . ?
K4 O20B 2.851(9) . ?
K4 O5 2.878(8) . ?
K4 O25 3.081(8) . ?
K4 O26 3.089(7) . ?
K4 Al4B 3.325(3) . ?
K4 Si4B 3.326(3) . ?
K5 O13B 2.744(7) . ?
K5 O12B 2.746(8) . ?
K5 O13 2.753(8) . ?
K5 O12 2.770(7) . ?
K5 O27B 2.965(8) . ?
K5 O28B 2.969(8) . ?
K5 O21B 3.352(8) . ?
K5 O22B 3.355(8) . ?
K5 Al5B 3.519(3) . ?
K5 Si5B 3.519(3) . ?
K5 Si2B 3.687(3) . ?
K5 Al2B 3.697(3) . ?
K6 O29B 2.770(8) 3_665 ?
K6 O30B 2.782(8) 3_665 ?
K6 O2 2.892(6) . ?
K6 O30 2.923(7) . ?
K6 O22B 2.926(8) 3_665 ?
K6 O21B 2.927(8) 3_665 ?
K6 O29 2.931(9) . ?
K6 O6 3.179(9) . ?
K6 O7B 3.471(8) 2_665 ?
K6 O21 3.515(8) . ?
K7 O7B 2.728(8) 2_665 ?
K7 O23 2.866(7) . ?
K7 O24 2.885(7) . ?
K7 O3B 2.887(10) 2_665 ?
K7 O15 3.168(7) . ?
K7 O15B 3.177(8) 2_665 ?
K7 O32 3.179(7) . ?
K7 O31 3.232(8) . ?
K7 O16 3.288(9) . ?
K7 O16B 3.346(9) 2_665 ?
K7 Al7B 3.538(4) 2_665 ?
K7 Si7B 3.565(3) 2_665 ?
K8 O34 2.787(8) . ?
K8 O33 2.791(8) . ?
K8 O24 2.845(7) . ?
K8 O23 2.848(7) . ?
K8 O8B 2.959(7) . ?
K8 O23B 3.120(7) . ?
K8 O24B 3.125(8) . ?
K8 Al8B 3.407(3) . ?
K8 Si8B 3.423(3) . ?
K8 O9 3.435(10) . ?
K9 O9 2.856(10) . ?
K9 O35B 2.880(9) . ?
K9 O1 2.909(10) . ?
K9 O18B 2.910(8) . ?
K9 O36B 2.925(9) . ?
K9 O18 2.928(8) . ?
K9 O10 3.135(8) . ?
K9 O10B 3.145(8) . ?
K9 O20B 3.289(9) 2 ?
K9 O19B 3.302(9) 2 ?
K10 O31 2.833(8) . ?
K10 O32 2.843(7) . ?
K10 O5 2.876(8) . ?
K10 O35 3.056(8) . ?
K10 O36 3.113(8) . ?
K10 O9 3.177(10) . ?
K10 O27 3.248(8) . ?
K10 O6 3.261(8) . ?
K10 O28 3.280(7) . ?
K10 O34 3.514(8) . ?
K11 O27 2.788(8) 1_556 ?
K11 O28 2.844(7) . ?
K11 O7 2.898(9) . ?
K11 O36 2.906(8) . ?
K11 O35 2.910(8) 1_556 ?
K11 O8 3.226(8) . ?
K11 O31 3.304(8) 1_556 ?
K11 O4 3.344(8) . ?
K11 O32 3.365(7) . ?
K11 O26 3.374(7) . ?
O1 O11 2.619(13) . ?
O1 O20 2.670(12) . ?
O1 O19 2.712(13) . ?
O1 O10 2.718(13) . ?
O1 O11B 2.757(13) . ?
O1 O10B 2.775(12) . ?
O1 Al1B 3.704(10) . ?
O2 O13 2.707(10) . ?
O2 O14 2.712(10) . ?
O2 O14B 2.748(9) 3_665 ?
O2 O13B 2.781(9) . ?
O2 O22 2.792(9) . ?
O2 O21 2.849(10) . ?
O2 O6 3.020(10) . ?
O3 O17 2.665(13) . ?
O3 O17B 2.715(12) 1_556 ?
O3 O24 2.727(12) . ?
O3 O16 2.754(13) . ?
O3 O23 2.808(12) 1_556 ?
O3 O16B 2.822(13) 2_666 ?
O3 K3B 2.944(10) . ?
O3 K8B 2.959(10) . ?
O3 O8 3.224(13) . ?
O4 Na4B 2.50(3) . ?
O4 Na9B 2.559(9) . ?
O4 O25 2.683(11) 1_556 ?
O4 O19 2.717(12) 1_556 ?
O4 O35 2.727(11) 1_556 ?
O4 O20 2.737(11) . ?
O4 O26 2.758(10) . ?
O4 O36 2.760(11) . ?
O4 K4B 3.058(9) . ?
O5 O26 2.710(10) . ?
O5 O12 2.739(10) . ?
O5 O25 2.753(11) . ?
O5 O28 2.768(10) . ?
O5 O12B 2.808(11) . ?
O5 O27 2.861(11) . ?
O5 O6 3.039(11) . ?
O6 O27 2.663(11) . ?
O6 O21 2.693(11) . ?
O6 O28 2.709(11) . ?
O6 O29 2.714(12) . ?
O6 O22 2.759(11) . ?
O6 O30 2.769(11) . ?
O7 O30 2.663(11) . ?
O7 O29 2.694(12) 1_556 ?
O7 O15 2.709(11) . ?
O7 O32 2.762(11) . ?
O7 O15B 2.776(12) 2_666 ?
O7 O31 2.822(12) 1_556 ?
O7 K6B 2.965(9) 3_665 ?
O7 O8 3.254(12) . ?
O8 O33 2.652(11) 1_556 ?
O8 O31 2.688(11) 1_556 ?
O8 O23 2.756(10) 1_556 ?
O8 O34 2.776(11) . ?
O8 O32 2.832(10) . ?
O8 O24 2.833(10) . ?
O8 K8B 2.902(8) . ?
O9 O18 2.613(13) . ?
O9 O34 2.673(12) . ?
O9 O18B 2.692(12) . ?
O9 O36 2.714(12) . ?
O9 O35 2.777(12) . ?
O9 O33 2.784(12) . ?
O9 O19 3.885(13) . ?
O10 Al1B 1.750(8) . ?
O10 Na9B 2.538(9) . ?
O10 O20 2.656(11) . ?
O10 O11 2.697(12) . ?
O10 O1B 2.739(13) . ?
O10 O11 2.845(12) 2 ?
O10 O19B 2.851(12) 2 ?
O10 O10B 3.612(10) 1_556 ?
O10 O18 3.615(11) . ?
O11 Al1B 1.754(9) 3 ?
O11 O20 2.714(11) . ?
O11 O1B 2.836(14) 3 ?
O11 O19B 2.852(13) . ?
O11 K1B 2.968(10) . ?
O11 O11 3.519(15) 2 ?
O12 Al5B 1.727(7) . ?
O12 O28 2.692(10) . ?
O12 O26 2.729(10) . ?
O12 O5B 2.731(10) . ?
O12 O27B 2.797(11) . ?
O12 O25B 2.870(11) . ?
O12 K5B 3.227(7) . ?
O12 O12B 3.604(10) . ?
O13 Al2B 1.706(8) . ?
O13 O22 2.704(10) . ?
O13 O14 2.710(11) . ?
O13 O2B 2.732(10) . ?
O13 O21B 2.808(11) . ?
O13 O14 2.828(10) 2_655 ?
O13 K5B 3.361(8) . ?
O13 O13B 3.447(9) . ?
O14 Al2B 1.705(8) 3_665 ?
O14 O22 2.717(10) . ?
O14 O2B 2.719(10) 3_665 ?
O14 K2B 2.734(8) . ?
O14 O21B 2.801(11) 3_665 ?
O14 Al2B 3.454(8) . ?
O14 O14 3.547(12) 2_655 ?
O15 Al7B 1.696(7) 2_665 ?
O15 O32 2.725(10) . ?
O15 O7B 2.728(10) 2_665 ?
O15 O30 2.735(10) . ?
O15 O31B 2.786(11) 2_665 ?
O15 K7B 2.810(7) 2_665 ?
O15 O29B 2.865(10) 3_665 ?
O15 O15B 3.680(10) 2_666 ?
O16 Al3B 1.728(9) 2_665 ?
O16 O17 2.676(13) . ?
O16 O24 2.680(11) . ?
O16 O3B 2.709(13) 2_665 ?
O16 K7B 2.794(9) 2_665 ?
O16 O23B 2.805(12) 2_665 ?
O16 O17 2.851(13) 2_665 ?
O16 K3B 3.502(9) . ?
O16 O16B 3.573(11) 2_666 ?
O17 Al3B 1.726(10) . ?
O17 O24 2.674(12) . ?
O17 O3B 2.795(14) . ?
O17 O23B 2.850(12) . ?
O17 K3B 3.188(11) . ?
O17 Al3B 3.541(10) 2_665 ?
O18 Al9B 1.721(9) . ?
O18 O36 2.703(12) . ?
O18 O34 2.713(11) . ?
O18 Na9B 2.760(9) . ?
O18 O35B 2.777(12) . ?
O18 O9B 2.784(12) . ?
O18 O33B 2.872(11) . ?
O19 O25 2.701(11) . ?
O19 O35 2.749(12) . ?
O19 O10B 2.773(11) . ?
O19 O11B 2.852(12) . ?
O19 Na9B 3.444(9) 1_554 ?
O19 Na4B 3.44(3) 1_554 ?
O19 O20 3.505(10) . ?
O20 O26 2.793(10) . ?
O20 O36 2.861(11) . ?
O20 Na4B 3.42(3) . ?
O20 Na9B 3.456(9) . ?
O21 O29 2.635(11) . ?
O21 O27 2.761(11) . ?
O21 K6B 2.791(8) 3_664 ?
O21 O13B 2.793(10) . ?
O21 K5B 2.798(8) 1_554 ?
O21 O14B 2.813(10) 3_665 ?
O21 O22B 3.679(11) 3_665 ?
O22 O30 2.735(10) . ?
O22 K6B 2.765(7) 3_665 ?
O22 K5B 2.803(8) . ?
O22 O28 2.833(10) . ?
O22 O21B 3.686(11) 3_665 ?
O23 O33 2.607(10) . ?
O23 O31 2.716(10) . ?
O23 O17B 2.784(10) . ?
O23 O16B 2.810(11) 2_665 ?
O23 K8B 3.503(7) 1_554 ?
O23 O24B 3.699(10) . ?
O24 O34 2.726(10) . ?
O24 O32 2.796(9) . ?
O24 K8B 3.506(7) . ?
O24 O23B 3.724(10) . ?
O25 Na4B 2.58(2) 1_554 ?
O25 O35 2.669(11) . ?
O25 K4B 2.748(8) 1_554 ?
O25 O27 2.834(11) . ?
O25 O12B 2.838(11) . ?
O26 Na4B 2.60(2) . ?
O26 O28 2.717(10) . ?
O26 K4B 2.759(7) . ?
O26 O36 2.820(10) . ?
O27 O29 2.733(11) . ?
O27 O12B 2.878(11) . ?
O27 K5B 3.214(8) 1_554 ?
O28 O30 2.880(10) . ?
O28 K5B 3.183(7) . ?
O28 O36 3.716(11) . ?
O29 O31 2.807(11) . ?
O29 O15B 2.832(12) 2_665 ?
O29 K6B 3.067(9) 3_664 ?
O29 O30B 3.517(11) 3_665 ?
O29 Si7B 3.581(9) 2_665 ?
O30 O32 2.682(10) . ?
O30 K6B 3.092(7) 3_665 ?
O30 Al7B 3.515(8) 2_665 ?
O30 O29B 3.518(10) 3_665 ?
O31 O33 2.676(11) . ?
O31 O15B 2.870(11) 2_665 ?
O31 O35 3.692(11) . ?
O32 O34 2.833(10) . ?
O32 O36 3.752(10) . ?
O33 O35 2.790(12) . ?
O33 O18B 2.857(11) . ?
O33 K8B 3.219(8) 1_554 ?
O33 O34B 3.549(10) . ?
O34 O36 2.642(11) . ?
O34 K8B 3.259(8) . ?
O34 O33B 3.556(10) . ?
O35 O18B 2.866(12) . ?
Si1B O11B 1.614(9) 2 ?
Si1B O20B 1.635(9) 2 ?
Si1B O1B 1.647(11) 1_554 ?
Si1B O10B 1.662(8) . ?
Si1B Na4B 3.35(2) 2_554 ?
Si1B K4B 3.435(4) 2_554 ?
Si1B Na9B 3.472(5) 1_554 ?
Si1B K1B 3.488(3) 1_554 ?
Si1B O11B 3.845(9) . ?
Si2B O14B 1.617(7) . ?
Si2B O13B 1.643(7) . ?
Si2B O22B 1.655(8) . ?
Si2B O2B 1.687(7) 1_554 ?
Si2B K2B 3.347(3) 1_554 ?
Si2B O14B 3.534(7) 3_665 ?
Si2B K6B 3.640(4) 1_554 ?
Si2B K5B 3.712(4) 1_554 ?
Si3B O17B 1.601(9) . ?
Si3B O24B 1.636(8) . ?
Si3B O16B 1.656(9) . ?
Si3B O3B 1.697(10) . ?
Si3B K7B 3.621(3) 1_554 ?
Si3B O17B 3.643(9) 3_565 ?
Si3B O8B 3.810(7) . ?
Si4B O35B 1.636(9) 3 ?
Si4B O19B 1.646(9) . ?
Si4B O25B 1.657(9) . ?
Si4B O4B 1.675(7) . ?
Si4B K11B 3.456(4) 3 ?
Si4B K4B 3.502(4) . ?
Si4B O36B 3.719(9) 3 ?
Si4B O9B 3.721(8) 3 ?
Si4B O20B 3.779(9) . ?
Si4B O27B 3.817(8) . ?
Si5B O26B 1.620(9) . ?
Si5B O12B 1.665(8) . ?
Si5B O28B 1.666(8) . ?
Si5B O5B 1.680(7) 1_554 ?
Si5B K4B 3.369(4) 1_554 ?
Si5B K5B 3.558(3) 1_554 ?
Si5B O4B 3.574(7) . ?
Si5B O25B 3.669(8) 1_554 ?
Si5B O6B 3.673(9) 1_554 ?
Si5B K10B 3.788(5) 3_554 ?
Si6B O21B 1.632(9) . ?
Si6B O29B 1.646(8) . ?
Si6B O6B 1.651(9) . ?
Si6B O27B 1.654(8) . ?
Si6B K6B 3.429(4) . ?
Si6B O5B 3.522(8) . ?
Si6B K10B 3.575(4) 3 ?
Si6B O2B 3.697(7) . ?
Si6B K11B 3.749(4) 3 ?
Si6B O31B 3.849(8) 3 ?
Si7B O30B 1.627(8) 2 ?
Si7B O32B 1.647(7) . ?
Si7B O15B 1.652(8) . ?
Si7B O7B 1.680(8) . ?
Si7B K7B 3.503(3) 1_554 ?
Si7B K11B 3.538(4) . ?
Si7B O8B 3.691(7) . ?
Si7B O29B 3.795(8) 2 ?
Si7B O6B 3.816(9) 2_554 ?
Si8B O33B 1.638(8) . ?
Si8B O31B 1.649(8) . ?
Si8B O23B 1.661(7) . ?
Si8B O8B 1.669(7) . ?
Si8B K8B 3.484(4) . ?
Si8B O7B 3.530(8) . ?
Si8B O3B 3.656(10) . ?
Si8B K11B 3.668(4) . ?
Si8B K7B 3.693(3) . ?
Si8B K10B 3.739(5) . ?
Si8B O35B 3.845(9) . ?
Si9B O36B 1.618(9) . ?
Si9B O18B 1.656(9) . ?
Si9B O34B 1.658(7) . ?
Si9B O9B 1.664(8) 1_554 ?
Si9B Na9B 3.310(5) 1_554 ?
Si9B K10B 3.364(4) 1_554 ?
Si9B K8B 3.696(4) 1_554 ?
Si9B O33B 3.795(8) 1_554 ?
Si9B O8B 3.876(7) . ?
Al1B O1B 1.677(11) . ?
Al1B O19B 1.705(9) 2 ?
Al1B Na4B 3.33(2) 2 ?
Al1B K4B 3.421(4) 2 ?
Al1B Na9B 3.477(5) . ?
Al1B K1B 3.490(4) . ?
Al1B O10B 3.794(8) 1_556 ?
Al2B O2B 1.671(7) . ?
Al2B O21B 1.734(8) . ?
Al2B K2B 3.343(3) . ?
Al2B K6B 3.623(4) . ?
Al2B K5B 3.697(4) . ?
Al2B O14B 3.794(7) 1_556 ?
Al3B O3B 1.692(10) . ?
Al3B O23B 1.726(8) . ?
Al3B K7B 3.648(4) . ?
Al3B O8B 3.758(7) . ?
Al4B O4B 1.692(7) . ?
Al4B O26B 1.701(9) . ?
Al4B O20B 1.724(9) . ?
Al4B O36B 1.736(9) 3 ?
Al4B K11B 3.447(4) 3 ?
Al4B K4B 3.491(4) 1_554 ?
Al4B O35B 3.665(9) 3 ?
Al4B O9B 3.681(8) 3_554 ?
Al4B O19B 3.759(9) . ?
Al4B O28B 3.759(8) . ?
Al5B O5B 1.674(7) . ?
Al5B O25B 1.687(9) . ?
Al5B O27B 1.730(8) . ?
Al5B K4B 3.378(4) . ?
Al5B K5B 3.536(3) . ?
Al5B O4B 3.562(7) . ?
Al5B O6B 3.623(9) . ?
Al5B O26B 3.649(9) 1_556 ?
Al5B K10B 3.800(5) 3 ?
Al6B O30B 1.708(8) . ?
Al6B O22B 1.711(8) . ?
Al6B O28B 1.735(8) . ?
Al6B O6B 1.737(9) 1_554 ?
Al6B K6B 3.422(4) 1_554 ?
Al6B O5B 3.516(8) 1_554 ?
Al6B K10B 3.566(4) 3_554 ?
Al6B O2B 3.683(7) 1_554 ?
Al6B K11B 3.765(4) 3 ?
Al6B O32B 3.791(7) 3 ?
Al7B O7B 1.690(8) . ?
Al7B O29B 1.714(8) 2 ?
Al7B O31B 1.722(8) . ?
Al7B K7B 3.520(4) . ?
Al7B K11B 3.543(4) . ?
Al7B O8B 3.651(7) . ?
Al7B O30B 3.758(8) 2 ?
Al7B O6B 3.768(9) 2 ?
Al8B O8B 1.694(7) . ?
Al8B O34B 1.705(7) . ?
Al8B O32B 1.733(7) . ?
Al8B O24B 1.748(8) . ?
Al8B O7B 3.495(8) . ?
Al8B K8B 3.497(4) 1_554 ?
Al8B O3B 3.616(10) . ?
Al8B K11B 3.648(4) . ?
Al8B K7B 3.726(3) 1_554 ?
Al8B O36B 3.744(9) . ?
Al8B K10B 3.768(5) 1_554 ?
Al9B O9B 1.700(9) . ?
Al9B O35B 1.702(9) . ?
Al9B O33B 1.739(8) . ?
Al9B Na9B 3.310(5) . ?
Al9B K10B 3.353(4) . ?
Al9B K8B 3.699(4) . ?
Al9B O34B 3.763(7) 1_556 ?
Al9B O8B 3.860(7) . ?
K1B O11B 2.938(9) 1_556 ?
K1B O11B 2.938(9) 2_556 ?
K1B O11B 2.938(9) 3_556 ?
K1B O1B 3.398(11) . ?
K1B O1B 3.398(11) 2 ?
K1B O1B 3.398(11) 3 ?
K2B O14B 2.754(7) 2_656 ?
K2B O14B 2.754(7) 1_556 ?
K2B O14B 2.754(7) 3_666 ?
K2B O2B 2.954(6) 2_655 ?
K2B O2B 2.954(6) 3_665 ?
K2B O2B 2.954(6) . ?
K3B O17B 3.240(9) 2_666 ?
K3B O17B 3.240(9) 1_556 ?
K3B O17B 3.240(9) 3_566 ?
K4B Na4B 0.60(2) . ?
K4B O26B 2.602(9) 1_556 ?
K4B O25B 2.605(9) . ?
K4B O1B 2.658(11) 3 ?
K4B O19B 3.124(9) . ?
K4B O20B 3.157(9) 1_556 ?
K4B O5B 3.232(8) . ?
Na4B O1B 2.58(2) 3 ?
Na4B O26B 3.09(3) 1_556 ?
Na4B O25B 3.09(3) . ?
Na4B O19B 3.23(2) . ?
Na4B O20B 3.25(2) 1_556 ?
K5B O5B 2.671(7) . ?
K5B O2B 2.898(7) . ?
K5B O12B 3.262(8) 1_556 ?
K5B O13B 3.389(7) 1_556 ?
K6B O6B 3.039(9) . ?
K6B O21B 3.052(8) . ?
K6B O22B 3.074(8) 1_556 ?
K7B O16B 2.754(9) 1_556 ?
K7B O15B 2.783(8) 1_556 ?
K7B O31B 2.970(8) . ?
K7B O32B 2.981(7) 1_556 ?
K7B O23B 3.191(7) . ?
K7B O24B 3.205(8) 1_556 ?
K8B O33B 2.760(8) . ?
K8B O34B 2.777(7) 1_556 ?
K8B O23B 2.863(8) . ?
K8B O24B 2.865(8) 1_556 ?
Na9B O10B 2.537(8) 1_556 ?
Na9B O18B 2.716(8) 1_556 ?
Na9B O9B 2.780(9) . ?
Na9B O1B 3.227(12) . ?
K10B O9B 2.854(8) . ?
K10B O6B 2.893(9) 2 ?
K10B O32B 2.983(8) 1_556 ?
K10B O31B 2.991(9) . ?
K10B O33B 3.146(8) . ?
K10B O34B 3.173(7) 1_556 ?
K10B O25B 3.478(9) 2 ?
K10B O26B 3.486(9) 2_556 ?
K10B O28B 3.487(9) 2_556 ?
K10B O27B 3.497(9) 2 ?
K11B O4B 2.855(7) 2 ?
K11B O28B 2.912(8) 2 ?
K11B O27B 2.928(9) 2 ?
K11B O8B 3.132(7) . ?
K11B O29B 3.174(8) 2 ?
K11B O30B 3.196(8) 2 ?
K11B O36B 3.239(9) . ?
K11B O35B 3.273(9) . ?
K11B O32B 3.369(8) . ?
K11B O31B 3.396(8) . ?
O1B O10B 2.640(13) 1_556 ?
O1B O20B 2.671(14) 2_556 ?
O1B O11B 2.686(14) 2_556 ?
O1B O19B 2.741(14) 2 ?
O2B O14B 2.670(10) 1_556 ?
O2B O13B 2.704(10) 1_556 ?
O2B O22B 2.760(10) 1_556 ?
O2B O21B 2.807(10) . ?
O3B O16B 2.669(13) . ?
O3B O17B 2.705(12) . ?
O3B O24B 2.732(12) . ?
O3B O23B 2.816(12) . ?
O3B O8B 3.501(12) . ?
O4B O35B 2.668(11) 3 ?
O4B O19B 2.690(11) . ?
O4B O25B 2.693(11) . ?
O4B O26B 2.732(11) . ?
O4B O36B 2.754(11) 3 ?
O4B O20B 2.755(11) . ?
O5B O26B 2.672(11) 1_556 ?
O5B O12B 2.694(10) 1_556 ?
O5B O25B 2.715(11) . ?
O5B O28B 2.760(10) 1_556 ?
O5B O27B 2.793(10) . ?
O5B O6B 3.300(11) . ?
O6B O29B 2.689(12) . ?
O6B O21B 2.739(12) . ?
O6B O27B 2.739(12) . ?
O6B O30B 2.806(12) 1_556 ?
O6B O28B 2.869(12) 1_556 ?
O6B O22B 2.879(12) 1_556 ?
O7B O15B 2.666(11) . ?
O7B O30B 2.682(11) 2 ?
O7B O32B 2.726(10) . ?
O7B O29B 2.756(11) 2 ?
O7B O31B 2.796(11) . ?
O7B O8B 3.287(10) . ?
O8B O33B 2.723(10) . ?
O8B O23B 2.756(10) . ?
O8B O31B 2.766(10) . ?
O8B O34B 2.792(9) . ?
O8B O24B 2.857(10) . ?
O8B O32B 2.857(10) . ?
O9B O36B 2.660(12) 1_556 ?
O9B O18B 2.686(11) 1_556 ?
O9B O34B 2.699(10) 1_556 ?
O9B O35B 2.758(12) . ?
O9B O33B 2.778(11) . ?
O10B O11B 2.664(11) 2 ?
O10B O20B 2.716(11) 2 ?
O10B O11B 2.858(11) . ?
O10B O18B 3.602(10) . ?
O11B O20B 2.684(12) . ?
O11B O11B 3.558(13) 2 ?
O12B O28B 2.674(11) . ?
O12B O26B 2.756(11) . ?
O13B O22B 2.685(10) . ?
O13B O14B 2.695(10) . ?
O13B O14B 2.827(10) 3_665 ?
O14B O22B 2.655(10) . ?
O14B O14B 3.565(12) 2_655 ?
O15B O32B 2.689(11) . ?
O15B O30B 2.757(11) 2 ?
O16B O24B 2.674(11) . ?
O16B O17B 2.679(12) . ?
O16B O17B 2.838(12) 3_565 ?
O17B O24B 2.678(11) . ?
O18B O36B 2.659(12) . ?
O18B O34B 2.770(10) . ?
O19B O25B 2.661(12) . ?
O19B O35B 2.717(13) 3 ?
O20B O26B 2.793(12) . ?
O20B O36B 2.875(12) 3 ?
O21B O29B 2.589(11) . ?
O21B O27B 2.722(11) . ?
O22B O30B 2.722(11) . ?
O22B O28B 2.846(11) . ?
O23B O33B 2.606(10) . ?
O23B O31B 2.694(10) . ?
O24B O34B 2.738(10) . ?
O24B O32B 2.827(10) . ?
O25B O35B 2.763(12) 3 ?
O25B O27B 2.790(12) . ?
O25B O26B 3.324(11) 1_556 ?
O26B O28B 2.686(12) . ?
O26B O36B 2.869(12) 3 ?
O27B O29B 2.630(11) . ?
O28B O30B 2.748(11) . ?
O29B O31B 2.776(11) 3 ?
O29B O30B 3.522(10) . ?
O30B O32B 2.656(11) 3 ?
O31B O33B 2.651(11) . ?
O32B O34B 2.768(10) . ?
O33B O35B 2.837(12) . ?
O33B O34B 3.554(9) 1_556 ?
O34B O36B 2.680(11) . ?
O35B O36B 3.433(11) . ?
